data_4115384
loop_
_publ_author_name
'Nathan R. M. Crawford'
'Allan G. Hee'
'Jeffrey R. Long'

_publ_contact_author
;
        Jeffrey R. Long
        Department of Chemistry
        University of California, Berkeley
        United States of America
;
_publ_contact_author_email jlong@cchem.berkeley.edu
_publ_contact_author_fax '510 642-8369'
_publ_contact_author_phone '510 642-0860'
_publ_section_title
;
 Cluster Synthesis via Ligand-Arrested Solid Growth:
 Triethylphosphine-Capped Fragments of Binary Metal Chalcogenides
;
_journal_name_full 'Journal of the American Chemical Society'
_journal_page_first 14842
_journal_page_last 14843
_journal_paper_doi 10.1021/ja027862f
_journal_volume 124
_journal_year 2002
_chemical_compound_source synthetic
_chemical_formula_structural Cu70Se35(PEt3)21
_chemical_formula_sum 'C130 H325 Cu70 O P21 Se35'
_chemical_formula_weight 9766.67
_chemical_name_systematic
; 
 ? 
;
_space_group_IT_number 7
_symmetry_cell_setting monoclinic
_symmetry_space_group_name_Hall 'P -2yc'
_symmetry_space_group_name_H-M 'P 1 c 1'
_atom_sites_solution_hydrogens geom
_atom_sites_solution_primary direct
_atom_sites_solution_secondary difmap
_audit_creation_method SHELXL-97
_cell_angle_alpha 90.00
_cell_angle_beta 100.573(3)
_cell_angle_gamma 90.00
_cell_formula_units_Z 4
_cell_length_a 25.6986(15)
_cell_length_b 35.504(3)
_cell_length_c 29.214(2)
_cell_measurement_temperature 147(2)
_cell_volume 26202(3)
_computing_cell_refinement 'Bruker SAINT'
_computing_data_collection 'Bruker SMART'
_computing_data_reduction 'Bruker SAINT, SADABS'
_computing_molecular_graphics 'SHELXL-97 (Sheldrick, 1997)'
_computing_publication_material 'SHELXL-97 (Sheldrick, 1997)'
_computing_structure_refinement 'SHELXL-97 (Sheldrick, 1997)'
_computing_structure_solution 'SHELXS-97 (Sheldrick, 1990)'
_diffrn_ambient_temperature 147(2)
_diffrn_measured_fraction_theta_full 0.998
_diffrn_measured_fraction_theta_max 0.998
_diffrn_measurement_device_type 'Bruker SMART'
_diffrn_measurement_method 'CCD area detector'
_diffrn_radiation_monochromator graphite
_diffrn_radiation_source 'fine-focus sealed tube'
_diffrn_radiation_type MoK\a
_diffrn_radiation_wavelength 0.71073
_diffrn_reflns_av_R_equivalents 0.1692
_diffrn_reflns_av_sigmaI/netI 0.3304
_diffrn_reflns_limit_h_max 21
_diffrn_reflns_limit_h_min -20
_diffrn_reflns_limit_k_max 29
_diffrn_reflns_limit_k_min -23
_diffrn_reflns_limit_l_max 24
_diffrn_reflns_limit_l_min -23
_diffrn_reflns_number 54020
_diffrn_reflns_theta_full 17.23
_diffrn_reflns_theta_max 17.23
_diffrn_reflns_theta_min 1.60
_exptl_absorpt_coefficient_mu 10.561
_exptl_absorpt_correction_T_max 0.18
_exptl_absorpt_correction_T_min 0.02
_exptl_absorpt_correction_type empirical
_exptl_crystal_colour black
_exptl_crystal_density_diffrn 2.476
_exptl_crystal_description rod
_exptl_crystal_F_000 18592
_exptl_crystal_size_max 0.46
_exptl_crystal_size_mid 0.16
_exptl_crystal_size_min 0.16
_refine_diff_density_max 5.229
_refine_diff_density_min -2.983
_refine_diff_density_rms 0.577
_refine_ls_abs_structure_details 'Flack H D (1983), Acta Cryst. A39, 876-881'
_refine_ls_abs_structure_Flack 0.56(7)
_refine_ls_extinction_method none
_refine_ls_goodness_of_fit_ref 1.313
_refine_ls_hydrogen_treatment mixed
_refine_ls_matrix_type fullcycle
_refine_ls_number_parameters 2111
_refine_ls_number_reflns 30349
_refine_ls_number_restraints 1655
_refine_ls_restrained_S_all 1.314
_refine_ls_R_factor_all 0.3223
_refine_ls_R_factor_gt 0.1581
_refine_ls_shift/su_max 0.333
_refine_ls_shift/su_mean 0.001
_refine_ls_structure_factor_coef Fsqd
_refine_ls_weighting_details 'calc w=1/[\s^2^(Fo^2^)+(0.1000P)^2^+0.0000P] where P=(Fo^2^+2Fc^2^)/3'
_refine_ls_weighting_scheme calc
_refine_ls_wR_factor_gt 0.3400
_refine_ls_wR_factor_ref 0.4339
_reflns_number_gt 11339
_reflns_number_total 30349
_reflns_threshold_expression >2sigma(I)
_cod_data_source_file ja027862f_s2_1.cif
_cod_data_source_block 2
_cod_database_code 4115384

loop_
_symmetry_equiv_pos_as_xyz
'x, y, z'
'x, -y, z+1/2'

loop_
_atom_site_label
_atom_site_type_symbol
_atom_site_fract_x
_atom_site_fract_y
_atom_site_fract_z
_atom_site_U_iso_or_equiv
_atom_site_adp_type
_atom_site_occupancy
_atom_site_symmetry_multiplicity
_atom_site_calc_flag
_atom_site_refinement_flags
_atom_site_disorder_assembly
_atom_site_disorder_group
Se1 Se 0.2993(6) 0.7520(4) 0.1589(6) 0.008 Uiso 1 1 d U . .
Se2 Se 0.3491(7) 0.8551(5) 0.1177(6) 0.025 Uiso 1 1 d U . .
Se3 Se 0.2472(6) 0.9195(4) 0.0130(6) 0.012 Uiso 1 1 d U . .
Se4 Se 0.3024(6) 0.8267(4) -0.0284(6) 0.025 Uiso 1 1 d U . .
Se5 Se 0.1849(6) 0.7476(4) 0.2419(6) 0.015 Uiso 1 1 d U . .
Se6 Se 0.2471(6) 0.6448(4) 0.1941(6) 0.015 Uiso 1 1 d U . .
Se7 Se 0.2520(7) 0.7223(5) 0.0116(6) 0.023 Uiso 1 1 d U . .
Se8 Se 0.1885(7) 0.8158(4) 0.0557(6) 0.015 Uiso 1 1 d U . .
Se9 Se 0.0371(6) 0.6483(5) -0.0130(6) 0.025 Uiso 1 1 d U . .
Se10 Se 0.1416(6) 0.8562(4) -0.0879(6) 0.008 Uiso 1 1 d U . .
Se11 Se 0.2005(7) 0.6144(5) 0.0480(7) 0.033 Uiso 1 1 d U . .
Se12 Se 0.2308(6) 0.8503(5) 0.2059(6) 0.021 Uiso 1 1 d U . .
Se13 Se 0.4129(7) 0.7624(5) 0.0722(6) 0.023 Uiso 1 1 d U . .
Se14 Se 0.1418(6) 0.7153(4) 0.0936(6) 0.010 Uiso 1 1 d U . .
Se15 Se 0.4693(8) 0.6637(6) 0.0199(8) 0.059 Uiso 1 1 d U . .
Se16 Se 0.0844(6) 0.9535(5) -0.0353(6) 0.021 Uiso 1 1 d U . .
Se17 Se 0.3603(6) 0.6529(5) 0.1126(6) 0.019 Uiso 1 1 d U . .
Se18 Se 0.2734(8) 0.6590(6) -0.1731(8) 0.094 Uiso 1 1 d U . .
Se19 Se 0.0281(6) 0.7206(4) 0.1788(6) 0.032 Uiso 1 1 d U . .
Se20 Se 0.1980(7) 0.7599(5) -0.1350(7) 0.045 Uiso 1 1 d U . .
Se21 Se 0.3626(7) 0.7388(5) -0.0732(7) 0.042 Uiso 1 1 d U . .
Se22 Se 0.1482(6) 0.6500(5) -0.0950(6) 0.039 Uiso 1 1 d U . .
Se23 Se 0.0952(6) 0.6090(5) 0.1271(6) 0.030 Uiso 1 1 d U . .
Se24 Se -0.0266(6) 0.7509(4) 0.0411(6) 0.023 Uiso 1 1 d U . .
Se25 Se -0.0273(6) 0.6097(5) 0.2180(6) 0.048 Uiso 1 1 d U . .
Se26 Se 0.2776(7) 0.9547(5) 0.1558(6) 0.037 Uiso 1 1 d U . .
Se27 Se 0.0862(6) 0.7524(4) -0.0494(6) 0.013 Uiso 1 1 d U . .
Se28 Se 0.0751(6) 0.8152(4) 0.1434(6) 0.020 Uiso 1 1 d U . .
Se29 Se 0.0237(6) 0.8515(4) -0.0016(5) 0.009 Uiso 1 1 d U . .
Se30 Se 0.3112(7) 0.6210(5) -0.0312(8) 0.056 Uiso 1 1 d DU . .
Se31 Se 0.1221(6) 0.9111(4) 0.1077(6) 0.027 Uiso 1 1 d U . .
Se32 Se -0.0681(6) 0.6429(4) 0.0852(6) 0.037 Uiso 1 1 d U . .
Se33 Se 0.1795(7) 1.0161(5) 0.0663(6) 0.042 Uiso 1 1 d U . .
Se34 Se 0.4335(9) 0.6404(7) -0.1196(9) 0.078 Uiso 1 1 d U . .
Se35 Se 0.1250(7) 0.6400(5) 0.2711(6) 0.030 Uiso 1 1 d U . .
Cu1 Cu 0.4955(9) 0.6296(7) -0.0477(10) 0.083 Uiso 1 1 d DU . .
Cu2 Cu 0.4548(9) 0.6986(7) -0.0696(10) 0.082 Uiso 1 1 d DU A .
Cu3 Cu 0.3802(7) 0.8286(5) 0.0482(8) 0.040 Uiso 1 1 d DU . .
Cu4 Cu 0.2295(8) 0.8284(5) -0.1034(7) 0.035 Uiso 1 1 d DU . .
Cu5 Cu -0.0610(7) 0.6651(5) 0.1677(7) 0.045 Uiso 1 1 d DU . .
Cu6 Cu 0.1823(8) 0.9805(6) -0.0085(7) 0.043 Uiso 1 1 d DU . .
Cu7 Cu 0.0614(6) 0.8860(5) -0.0647(6) 0.012 Uiso 1 1 d DU . .
Cu8 Cu 0.1002(9) 1.0106(7) 0.0171(9) 0.080 Uiso 1 1 d DU . .
Cu9 Cu -0.0036(7) 0.8144(5) 0.0717(7) 0.034 Uiso 1 1 d DU . .
Cu10 Cu 0.1819(8) 0.9787(6) 0.1371(7) 0.061 Uiso 1 1 d DU . .
Cu11 Cu 0.1501(7) 0.8165(5) 0.2182(6) 0.025 Uiso 1 1 d DU . .
Cu12 Cu 0.2802(8) 0.6122(5) 0.1260(8) 0.035 Uiso 1 1 d DU . .
Cu13 Cu 0.2111(6) 0.6764(5) 0.2589(6) 0.019 Uiso 1 1 d DU . .
Cu14 Cu 0.4369(7) 0.6942(6) 0.0918(7) 0.038 Uiso 1 1 d DU . .
Cu15 Cu 0.0363(8) 0.6149(6) 0.2832(6) 0.054 Uiso 1 1 d DU . .
Cu16 Cu 0.3269(10) 0.6100(6) -0.1195(10) 0.109 Uiso 1 1 d DU F .
Cu17 Cu -0.0500(7) 0.6799(6) 0.0168(6) 0.041 Uiso 1 1 d DU . .
Cu18 Cu 0.3090(7) 0.8903(6) 0.1872(6) 0.046 Uiso 1 1 d DU . .
Cu19 Cu 0.1767(8) 0.6821(8) -0.1587(8) 0.115 Uiso 1 1 d DU . .
Cu20 Cu 0.0741(8) 0.5914(5) 0.2116(8) 0.048 Uiso 1 1 d DU . .
Cu21 Cu 0.1240(7) 0.6132(5) -0.0256(7) 0.042 Uiso 1 1 d DU . .
Cu22 Cu 0.0827(7) 0.9027(5) 0.0210(7) 0.029 Uiso 1 1 d U . .
Cu23 Cu 0.1054(6) 0.6877(5) -0.0400(7) 0.022 Uiso 1 1 d U . .
Cu24 Cu 0.2250(7) 0.7810(5) 0.1838(7) 0.008 Uiso 1 1 d U . .
Cu25 Cu 0.1561(9) 0.7457(6) 0.0130(9) 0.060 Uiso 1 1 d U . .
Cu26 Cu 0.2359(10) 0.7474(7) 0.0931(10) 0.068 Uiso 1 1 d U . .
Cu27 Cu 0.1165(8) 0.7556(6) 0.1760(8) 0.039 Uiso 1 1 d U . .
Cu28 Cu 0.0495(8) 0.7544(6) 0.1007(8) 0.037 Uiso 1 1 d U . .
Cu29 Cu 0.1615(9) 0.8471(6) 0.1407(8) 0.061 Uiso 1 1 d U . .
Cu30 Cu 0.0858(8) 0.8422(6) 0.0689(8) 0.041 Uiso 1 1 d U . .
Cu31 Cu 0.2866(7) 0.6847(5) 0.1410(7) 0.016 Uiso 1 1 d U . .
Cu32 Cu 0.3364(7) 0.7868(5) 0.1033(6) 0.006 Uiso 1 1 d U . .
Cu33 Cu 0.2647(8) 0.8338(6) 0.1342(7) 0.043 Uiso 1 1 d U . .
Cu34 Cu 0.1175(7) 0.8333(5) -0.0137(7) 0.013 Uiso 1 1 d U . .
Cu35 Cu 0.0452(8) 0.7094(6) 0.0203(8) 0.046 Uiso 1 1 d U . .
Cu36 Cu 0.2023(8) 0.7058(6) 0.1753(7) 0.023 Uiso 1 1 d U . .
Cu37 Cu 0.2829(9) 0.8488(7) 0.0491(9) 0.065 Uiso 1 1 d U . .
Cu38 Cu 0.2138(8) 0.8516(6) -0.0245(8) 0.040 Uiso 1 1 d U . .
Cu39 Cu 0.3380(9) 0.7656(7) 0.0108(9) 0.054 Uiso 1 1 d U . .
Cu40 Cu 0.2667(9) 0.7663(7) -0.0646(9) 0.055 Uiso 1 1 d U . .
Cu41 Cu 0.2810(9) 0.6534(7) 0.0543(8) 0.068 Uiso 1 1 d U . .
Cu42 Cu 0.2129(9) 0.6538(7) -0.0227(9) 0.067 Uiso 1 1 d U . .
Cu43 Cu 0.1160(8) 0.6520(6) 0.0471(8) 0.037 Uiso 1 1 d U . .
Cu44 Cu 0.1874(8) 0.6467(6) 0.1218(8) 0.036 Uiso 1 1 d U . .
Cu45 Cu 0.3374(8) 0.7154(6) 0.0769(7) 0.026 Uiso 1 1 d U . .
Cu46 Cu 0.1867(8) 0.7152(6) -0.0754(7) 0.049 Uiso 1 1 d U . .
Cu47 Cu 0.2306(9) 0.9606(7) 0.0744(8) 0.052 Uiso 1 1 d U . .
Cu48 Cu 0.1529(8) 0.6350(5) 0.1954(7) 0.029 Uiso 1 1 d U . .
Cu49 Cu 0.1172(8) 0.7005(5) 0.2309(7) 0.033 Uiso 1 1 d U . .
Cu50 Cu 0.0242(8) 0.6385(5) 0.0644(7) 0.035 Uiso 1 1 d U . .
Cu51 Cu -0.0206(8) 0.7009(5) 0.1029(7) 0.043 Uiso 1 1 d U . .
Cu52 Cu 0.0851(7) 0.6753(5) 0.1383(7) 0.024 Uiso 1 1 d U . .
Cu53 Cu 0.0390(8) 0.6596(6) 0.2155(7) 0.042 Uiso 1 1 d U . .
Cu54 Cu 0.0047(7) 0.6193(5) 0.1435(7) 0.031 Uiso 1 1 d U . .
Cu55 Cu 0.1353(9) 0.9541(7) 0.0570(9) 0.075 Uiso 1 1 d U . .
Cu56 Cu 0.3124(8) 0.6892(6) -0.0358(8) 0.042 Uiso 1 1 d U . .
Cu57 Cu 0.3573(8) 0.6809(6) -0.1169(8) 0.056 Uiso 1 1 d U . .
Cu58 Cu 0.3939(9) 0.6402(7) -0.0465(9) 0.066 Uiso 1 1 d U . .
Cu59 Cu 0.3753(8) 0.6506(6) 0.0339(8) 0.046 Uiso 1 1 d U . .
Cu60 Cu 0.4091(9) 0.7159(7) 0.0038(9) 0.058 Uiso 1 1 d U . .
Cu61 Cu 0.2445(8) 0.6474(6) -0.1006(8) 0.057 Uiso 1 1 d U . .
Cu62 Cu 0.2752(10) 0.7175(7) -0.1262(9) 0.069 Uiso 1 1 d U . .
Cu63 Cu 0.2878(7) 0.9067(5) 0.0991(7) 0.019 Uiso 1 1 d U . .
Cu64 Cu 0.1578(6) 0.9105(5) -0.0303(6) 0.006 Uiso 1 1 d U . .
Cu65 Cu 0.1888(7) 0.8868(5) 0.0591(7) 0.023 Uiso 1 1 d U . .
Cu66 Cu 0.2125(7) 0.9063(5) 0.1493(7) 0.026 Uiso 1 1 d U . .
Cu67 Cu 0.0464(7) 0.7836(5) 0.0089(6) 0.009 Uiso 1 1 d U . .
Cu68 Cu 0.1556(7) 0.7893(5) -0.0742(7) 0.014 Uiso 1 1 d U . .
CuA Cu 0.2424(11) 0.7844(9) 0.0066(11) 0.040 Uiso 0.67 1 d PU . .
CuB Cu 0.2099(13) 0.6825(10) 0.0557(13) 0.065 Uiso 0.67 1 d PU . .
CuC Cu 0.1379(10) 0.7867(7) 0.1005(10) 0.023 Uiso 0.67 1 d PU . .
P1 P 0.5641 0.5928 -0.0195 0.059 Uiso 1 1 d DU . .
P2 P 0.5152 0.7428 -0.0745 0.123 Uiso 1 1 d DU . .
P3 P 0.4482 0.8628 0.0333 0.062 Uiso 1 1 d DU . .
P4 P 0.2685 0.8722 -0.1417 0.052 Uiso 1 1 d DU . .
P5 P -0.1181 0.7076 0.1807 0.032 Uiso 1 1 d DU . .
P6 P 0.2057 1.0134 -0.0678 0.114 Uiso 1 1 d DU . .
P7 P -0.0090 0.8905 -0.1208 0.020 Uiso 1 1 d DU B .
P8 P 0.0348 1.0542 -0.0019 0.110 Uiso 1 1 d DU . .
P9 P -0.0614 0.8576 0.0897 0.020 Uiso 1 1 d DU . .
P10 P 0.1351 0.9944 0.1902 0.092 Uiso 1 1 d DU . .
P11 P 0.1182 0.8356 0.2787 0.033 Uiso 1 1 d DU C .
P12 P 0.3113 0.5542 0.1347 0.062 Uiso 1 1 d DU E .
P13 P 0.2662 0.6748 0.3261 0.033 Uiso 1 1 d DU . .
P15 P 0.0452 0.5971 0.3562 0.099 Uiso 1 1 d DU . .
P14 P 0.5005 0.6876 0.1534 0.063 Uiso 1 1 d DU . .
P16 P 0.3054 0.5507 -0.1028 0.194 Uiso 1 1 d DU . .
P17 P -0.1094 0.6751 -0.0472 0.033 Uiso 1 1 d DU . .
P18 P 0.3745 0.8925 0.2481 0.078 Uiso 1 1 d DU . .
P19 P 0.1177 0.6879 -0.2233 0.078 Uiso 1 1 d DU . .
P20 P 0.0860 0.5294 0.2136 0.065 Uiso 1 1 d DU . .
P21 P 0.0916 0.5542 -0.0356 0.098 Uiso 1 1 d DU . .
C1A C 0.5717 0.5636 -0.0730 0.039 Uiso 1 1 d DU . .
C1B C 0.5306 0.5440 -0.1104 0.033 Uiso 1 1 d DU . .
C1C C 0.6339 0.6203 0.0023 0.030 Uiso 1 1 d DU . .
C1E C 0.5618 0.5507 0.0234 0.058 Uiso 1 1 d DU . .
C1F C 0.5024 0.5409 0.0150 0.054 Uiso 1 1 d DU . .
C1D C 0.6211 0.6423 0.0445 0.004 Uiso 1 1 d DU . .
C2C C 0.5489 0.7371 -0.1304 0.087 Uiso 1 1 d DU A 1
C2A C 0.5593 0.7827 -0.0362 0.118 Uiso 1 1 d DU A 1
C2B C 0.5865 0.7614 0.0077 0.117 Uiso 1 1 d DU A 1
C2F C 0.5207 0.8155 -0.1153 0.075 Uiso 0.28 1 d PDU A 1
C2E C 0.4766 0.7861 -0.1296 0.068 Uiso 1 1 d DU A .
C2D C 0.5020 0.7275 -0.1696 0.113 Uiso 1 1 d DU A 1
C2G C 0.4490 0.7617 -0.1705 0.020 Uiso 0.72 1 d PDU A 3
C3A C 0.5020 0.8849 -0.0390 0.055 Uiso 1 1 d DU . .
C3B C 0.4557 0.8589 -0.0332 0.039 Uiso 1 1 d DU . .
C3D C 0.4508 0.9141 0.0536 0.016 Uiso 1 1 d DU . .
C3C C 0.5225 0.8466 0.1193 0.117 Uiso 1 1 d DU . .
C3E C 0.5143 0.8403 0.0664 0.022 Uiso 1 1 d DU . .
C3F C 0.4099 0.9389 0.0221 0.016 Uiso 1 1 d DU . .
C4B C 0.2107 0.8936 -0.1930 0.019 Uiso 1 1 d DU . .
C4A C 0.3652 0.8337 -0.1568 0.103 Uiso 1 1 d DU . .
C4C C 0.1761 0.8628 -0.2209 0.041 Uiso 1 1 d DU . .
C4D C 0.3172 0.8567 -0.1816 0.043 Uiso 1 1 d DU . .
C4F C 0.3774 0.9080 -0.1384 0.238 Uiso 1 1 d DU . .
C4E C 0.3241 0.9180 -0.1242 0.110 Uiso 1 1 d DU . .
C5B C -0.1392 0.7454 0.1339 0.044 Uiso 1 1 d DU . .
C5F C -0.2261 0.7106 0.1946 0.018 Uiso 1 1 d DU . .
C5E C -0.1839 0.6824 0.1856 0.018 Uiso 1 1 d DU . .
C5C C -0.0942 0.7275 0.2379 0.018 Uiso 1 1 d DU . .
C5A C -0.1511 0.7213 0.0894 0.026 Uiso 1 1 d DU . .
C5D C -0.0675 0.6971 0.2722 0.010 Uiso 1 1 d DU . .
C6B C 0.2221 1.0731 -0.0792 0.175 Uiso 1 1 d DU . .
C6A C 0.1873 1.0879 -0.0452 0.178 Uiso 1 1 d DU . .
C6D C 0.3024 1.0240 -0.0473 0.022 Uiso 1 1 d DU . .
C6C C 0.2786 0.9975 -0.0874 0.102 Uiso 1 1 d DU . .
C6F C 0.1289 0.9773 -0.1466 0.013 Uiso 1 1 d DU . .
C6E C 0.1695 1.0097 -0.1409 0.162 Uiso 1 1 d DU . .
C7B C -0.0032 0.9208 -0.1783 0.040 Uiso 1 1 d DU . .
C7A C 0.0377 0.9519 -0.1635 0.026 Uiso 1 1 d DU . .
C7C C -0.0639 0.9233 -0.0658 0.038 Uiso 1 1 d DU . .
C7D C -0.0814 0.8980 -0.1089 0.023 Uiso 1 1 d DU . .
C7E C -0.0221 0.8418 -0.1554 0.050 Uiso 1 1 d DU . .
C7F C 0.0102 0.8125 -0.1230 0.008 Uiso 0.66 1 d PDU B 1
C7G C -0.0113 0.8117 -0.1169 0.003 Uiso 0.34 1 d PDU B 3
C8E C 0.0359 1.0589 -0.0754 0.091 Uiso 1 1 d DU . .
C8C C 0.0424 1.1096 0.0005 0.123 Uiso 1 1 d DU . .
C8D C -0.0258 1.0399 0.0103 0.069 Uiso 1 1 d DU . .
C8B C 0.1004 1.1206 0.0199 0.144 Uiso 1 1 d DU . .
C8A C -0.0321 1.0147 0.0520 0.046 Uiso 1 1 d DU . .
C8F C -0.0018 1.0343 -0.1101 0.014 Uiso 1 1 d DU . .
C9C C -0.0615 0.8299 0.1849 0.018 Uiso 1 1 d DU . .
C9A C -0.1166 0.8755 0.0400 0.019 Uiso 1 1 d DU . .
C9D C -0.0199 0.9069 0.1170 0.044 Uiso 1 1 d DU . .
C9E C -0.1308 0.8412 0.0075 0.017 Uiso 1 1 d DU . .
C9B C -0.0683 0.9322 0.1182 0.035 Uiso 1 1 d DU . .
C9F C -0.0919 0.8397 0.1358 0.059 Uiso 1 1 d DU . .
C10C C 0.0631 0.9835 0.1808 0.090 Uiso 1 1 d DU . .
C10E C 0.1145 1.0452 0.1533 0.079 Uiso 1 1 d DU . .
C10B C 0.2056 0.9846 0.2697 0.132 Uiso 1 1 d DU . .
C10A C 0.1566 1.0096 0.2540 0.103 Uiso 1 1 d DU . .
C10F C 0.1433 1.0656 0.1970 0.072 Uiso 1 1 d DU . .
C10D C 0.0416 0.9838 0.2268 0.186 Uiso 1 1 d DU . .
C11C C 0.0858 0.8849 0.2625 0.021 Uiso 1 1 d DU . .
C11E C 0.0853 0.8059 0.3127 0.017 Uiso 1 1 d DU . .
C11B C 0.1641 0.9007 0.3155 0.039 Uiso 0.16 1 d PDU C 1
C11D C 0.0382 0.8777 0.2230 0.015 Uiso 0.27 1 d PDU D 1
C11F C 0.0345 0.7943 0.2790 0.032 Uiso 1 1 d DU D .
C11A C 0.1728 0.8586 0.3270 0.044 Uiso 1 1 d DU . .
C11G C 0.2179 0.8294 0.3351 0.018 Uiso 0.84 1 d PDU C 3
C11H C 0.0515 0.8962 0.2983 0.025 Uiso 0.73 1 d PDU D 3
C12A C 0.2640 0.5172 0.1535 0.086 Uiso 1 1 d DU . .
C12C C 0.3976 0.5579 0.2024 0.034 Uiso 0.68 1 d PDU E 1
C12B C 0.3295 0.5414 0.0673 0.012 Uiso 1 1 d DU . .
C12E C 0.2251 0.5110 0.1073 0.014 Uiso 1 1 d DU . .
C12D C 0.3949 0.5308 0.1609 0.096 Uiso 1 1 d DU . .
C12F C 0.2872 0.5565 0.0272 0.073 Uiso 1 1 d DU . .
C12G C 0.3784 0.4901 0.1699 0.029 Uiso 0.32 1 d PDU E 3
C13C C 0.3381 0.6906 0.3277 0.050 Uiso 1 1 d DU . .
C13F C 0.2478 0.6157 0.3649 0.043 Uiso 1 1 d DU . .
C13E C 0.2948 0.6168 0.3389 0.100 Uiso 1 1 d DU . .
C13G C 0.2459 0.6838 0.3854 0.027 Uiso 1 1 d DU . .
C13D C 0.3389 0.7099 0.2805 0.030 Uiso 1 1 d DU . .
C13H C 0.1962 0.7087 0.3750 0.055 Uiso 1 1 d DU . .
C14C C 0.5734 0.7390 0.1230 0.021 Uiso 1 1 d DU . .
C14B C 0.5707 0.7032 0.1524 0.065 Uiso 1 1 d DU . .
C14D C 0.4562 0.7257 0.2145 0.077 Uiso 1 1 d DU . .
C14E C 0.5089 0.6394 0.1951 0.091 Uiso 1 1 d DU . .
C14F C 0.5106 0.6107 0.1558 0.087 Uiso 1 1 d DU . .
C14A C 0.4472 0.6883 0.1874 0.076 Uiso 1 1 d DU . .
C15B C -0.0058 0.5524 0.3370 0.120 Uiso 1 1 d DU . .
C15A C -0.0445 0.5517 0.3715 0.079 Uiso 1 1 d DU . .
C15E C 0.1261 0.5872 0.3775 0.079 Uiso 1 1 d DU . .
C15C C 0.0404 0.6371 0.3889 0.095 Uiso 1 1 d DU . .
C15D C 0.0435 0.6792 0.3770 0.022 Uiso 1 1 d DU . .
C15F C 0.1524 0.5505 0.3648 0.072 Uiso 1 1 d DU . .
C16A C 0.2287 0.5392 -0.1265 0.184 Uiso 1 1 d DU F .
C16D C 0.2317 0.5810 -0.0584 0.182 Uiso 1 1 d DU . .
C16E C 0.3150 0.5239 -0.1605 0.229 Uiso 1 1 d DU F .
C16C C 0.2796 0.5545 -0.0456 0.131 Uiso 1 1 d DU F 1
C16F C 0.3231 0.5501 -0.2007 0.241 Uiso 1 1 d DU . .
C16B C 0.2283 0.5516 -0.1772 0.185 Uiso 1 1 d DU . .
C17B C -0.1814 0.6762 -0.0276 0.044 Uiso 1 1 d DU . .
C17A C -0.1842 0.7161 -0.0482 0.071 Uiso 1 1 d DU . .
C17F C -0.0656 0.7192 -0.1157 0.029 Uiso 1 1 d DU . .
C17D C -0.0868 0.5843 -0.0527 0.055 Uiso 1 1 d DU . .
C17C C -0.1191 0.6209 -0.0609 0.068 Uiso 1 1 d DU . .
C17E C -0.1192 0.7045 -0.1072 0.044 Uiso 1 1 d DU . .
C18A C 0.4445 0.9135 0.1874 0.076 Uiso 1 1 d DU . .
C18B C 0.4338 0.9276 0.2344 0.009 Uiso 1 1 d DU . .
C18D C 0.3822 0.8099 0.2742 0.055 Uiso 1 1 d DU . .
C18F C 0.3314 0.9364 0.3189 0.018 Uiso 1 1 d DU . .
C18E C 0.3663 0.9025 0.3114 0.109 Uiso 1 1 d DU . .
C18C C 0.4079 0.8395 0.2466 0.119 Uiso 1 1 d DU . .
C19B C 0.0727 0.6424 -0.2310 0.037 Uiso 1 1 d DU . .
C19C C 0.0523 0.7191 -0.2044 0.042 Uiso 1 1 d DU . .
C19D C 0.1906 0.7371 -0.2531 0.134 Uiso 1 1 d DU . .
C19A C 0.1466 0.7099 -0.2753 0.118 Uiso 1 1 d DU . .
C19F C 0.0739 0.7422 -0.1603 0.130 Uiso 1 1 d DU . .
C19E C 0.1185 0.6137 -0.2236 0.036 Uiso 1 1 d DU . .
C20B C 0.1573 0.5070 0.1974 0.085 Uiso 1 1 d DU . .
C20F C -0.0132 0.4829 0.1982 0.155 Uiso 1 1 d DU . .
C20D C 0.0163 0.5100 0.2773 0.125 Uiso 1 1 d DU . .
C20C C 0.0758 0.5036 0.2775 0.136 Uiso 1 1 d DU . .
C20E C 0.2016 0.5275 0.2306 0.041 Uiso 1 1 d DU . .
C20A C 0.0352 0.4927 0.1759 0.129 Uiso 1 1 d DU . .
C21B C 0.0311 0.5655 -0.1159 0.064 Uiso 1 1 d DU . .
C21A C 0.0147 0.5540 -0.0697 0.061 Uiso 1 1 d DU . .
C21C C 0.0239 0.5033 -0.0054 0.054 Uiso 1 1 d DU . .
C21D C 0.0514 0.5396 0.0156 0.086 Uiso 1 1 d DU . .
C21F C 0.2037 0.5243 -0.0214 0.052 Uiso 1 1 d DU . .
C21E C 0.1446 0.5158 -0.0383 0.113 Uiso 1 1 d DU . .
Se36 Se 0.7174(7) 0.2133(5) 0.0329(6) 0.021 Uiso 1 1 d U G .
Se37 Se 0.4959(6) 0.1550(5) 0.0102(6) 0.017 Uiso 1 1 d U G .
Se38 Se 0.8351(6) 0.3439(4) 0.1284(5) 0.003 Uiso 1 1 d U G .
Se39 Se 0.7869(6) 0.3083(4) -0.0175(6) 0.013 Uiso 1 1 d U G .
Se40 Se 0.7669(7) 0.2514(5) 0.1762(6) 0.024 Uiso 1 1 d U G .
Se41 Se 0.6680(6) 0.3168(5) 0.0663(6) 0.012 Uiso 1 1 d U G .
Se42 Se 0.6495(5) 0.2665(4) 0.2581(5) 0.010 Uiso 1 1 d U G .
Se43 Se 0.8856(6) 0.2427(4) 0.0912(5) 0.010 Uiso 1 1 d U G .
Se44 Se 0.7356(6) 0.1338(4) -0.1423(5) 0.014 Uiso 1 1 d DU G .
Se45 Se 0.7155(6) 0.3572(5) 0.2128(6) 0.015 Uiso 1 1 d U G .
Se46 Se 0.6063(7) 0.2232(5) 0.1142(6) 0.021 Uiso 1 1 d U G .
Se47 Se 0.5467(7) 0.1229(5) 0.1557(7) 0.038 Uiso 1 1 d U G .
Se48 Se 0.6969(6) 0.1526(4) 0.2215(6) 0.022 Uiso 1 1 d U G .
Se49 Se 0.6332(6) 0.3479(4) -0.0820(6) 0.018 Uiso 1 1 d U G .
Se50 Se 0.7572(6) 0.1026(4) 0.0022(6) 0.020 Uiso 1 1 d U G .
Se51 Se 0.6772(6) 0.2425(4) -0.1175(6) 0.009 Uiso 1 1 d U . .
Se52 Se 0.6863(6) 0.5149(4) 0.0532(6) 0.016 Uiso 1 1 d U G .
Se53 Se 0.8810(5) 0.0971(3) -0.0830(5) 0.008 Uiso 1 1 d U . .
Se54 Se 0.5619(7) 0.2520(5) -0.0347(6) 0.021 Uiso 1 1 d U G .
Se55 Se 0.4897(7) 0.2436(5) 0.1937(6) 0.035 Uiso 1 1 d U G .
Se56 Se 0.6156(7) 0.4188(5) 0.1093(7) 0.037 Uiso 1 1 d U G .
Se57 Se 0.7432(6) 0.4044(4) 0.0160(6) 0.015 Uiso 1 1 d U . .
Se58 Se 0.8319(6) 0.2115(4) -0.0494(5) 0.014 Uiso 1 1 d U . .
Se59 Se 0.5534(6) 0.3309(4) 0.1481(6) 0.022 Uiso 1 1 d U G .
Se60 Se 0.4463(7) 0.2634(6) 0.0496(7) 0.042 Uiso 1 1 d U G .
Se61 Se 0.5100(7) 0.3570(5) 0.0009(6) 0.025 Uiso 1 1 d U G .
Se62 Se 0.4228(8) 0.1408(6) 0.2419(8) 0.057 Uiso 1 1 d U G .
Se63 Se 0.6515(6) 0.1145(5) 0.0775(6) 0.021 Uiso 1 1 d U G .
Se64 Se 0.5717(6) 0.1674(4) 0.2973(6) 0.032 Uiso 1 1 d U G .
Se65 Se 0.3867(7) 0.1671(5) 0.1033(7) 0.043 Uiso 1 1 d U G .
Se66 Se 0.8119(6) 0.1446(4) 0.1405(6) 0.018 Uiso 1 1 d U G .
Se67 Se 0.6089(6) 0.1414(4) -0.0700(6) 0.014 Uiso 1 1 d U G .
Se68 Se 0.9204(5) 0.1320(4) 0.0486(5) 0.012 Uiso 1 1 d U G .
Se69 Se 0.5873(6) 0.4545(4) -0.0359(6) 0.019 Uiso 1 1 d U G .
Se70 Se 0.7770(6) 0.4518(5) 0.1553(6) 0.020 Uiso 1 1 d U G .
Cu0D Cu 0.6611(5) 0.1876(5) 0.2900(6) 0.037 Uiso 1 1 d DU G .
Cu0G Cu 0.9178(7) 0.1545(5) -0.0349(7) 0.032 Uiso 1 1 d DU . .
Cu0F Cu 0.7755(7) 0.1713(5) -0.0072(6) 0.013 Uiso 1 1 d U G .
Cu0H Cu 0.4932(8) 0.1875(6) 0.2414(8) 0.047 Uiso 1 1 d U G .
Cu0B Cu 0.8464(6) 0.1101(5) -0.0128(6) 0.021 Uiso 1 1 d U G .
Cu0A Cu 0.3633(8) 0.1300(6) 0.1702(9) 0.067 Uiso 1 1 d DU . .
Cu1B Cu 0.5924(9) 0.2679(7) 0.1851(8) 0.051 Uiso 1 1 d U G .
Cu1A Cu 0.4794(8) 0.3325(6) 0.0741(8) 0.043 Uiso 1 1 d DU G .
Cu1D Cu 0.5166(7) 0.1175(5) 0.2461(7) 0.050 Uiso 1 1 d DU . .
Cu1F Cu 0.6983(7) 0.2894(6) 0.1974(7) 0.023 Uiso 1 1 d U . .
Cu1E Cu 0.7414(7) 0.2497(5) -0.0458(7) 0.023 Uiso 1 1 d U G .
Cu1G Cu 0.8237(7) 0.1050(5) -0.1541(5) 0.029 Uiso 1 1 d DU . .
Cu1H Cu 0.4597(8) 0.1449(6) 0.1647(7) 0.041 Uiso 1 1 d U G .
Cu2F Cu 0.5722(7) 0.1873(5) -0.0154(7) 0.019 Uiso 1 1 d U G .
Cu2C Cu 0.6244(10) 0.2490(7) 0.0319(10) 0.066 Uiso 1 1 d U G .
Cu2A Cu 0.6283(8) 0.3290(5) 0.2289(7) 0.028 Uiso 1 1 d DU . .
Cu2B Cu 0.5167(9) 0.2706(6) 0.1148(8) 0.050 Uiso 1 1 d U G .
Cu2D Cu 0.9020(6) 0.1733(5) 0.1139(6) 0.032 Uiso 1 1 d DU G .
Cu2E Cu 0.6933(7) 0.3368(5) -0.0115(7) 0.028 Uiso 1 1 d U G .
Cu2H Cu 0.5799(9) 0.2226(7) 0.2487(9) 0.057 Uiso 1 1 d U . .
Cu3F Cu 0.7414(7) 0.1861(5) 0.1637(7) 0.027 Uiso 1 1 d U . .
Cu3C Cu 0.7036(10) 0.2522(7) 0.1089(9) 0.067 Uiso 1 1 d U G .
Cu3B Cu 0.6432(8) 0.3519(6) 0.1458(8) 0.039 Uiso 1 1 d U G .
Cu3A Cu 0.6747(8) 0.4784(6) 0.1294(7) 0.034 Uiso 1 1 d DU G .
Cu3D Cu 0.4167(7) 0.1963(6) 0.0310(7) 0.044 Uiso 1 1 d DU . .
Cu3E Cu 0.7718(8) 0.3376(6) 0.0555(8) 0.037 Uiso 1 1 d U G .
Cu3H Cu 0.4457(8) 0.2197(6) 0.1190(8) 0.033 Uiso 1 1 d U G .
Cu4A Cu 0.7996(6) 0.3810(5) 0.1924(6) 0.013 Uiso 1 1 d DU G .
Cu4D Cu 0.7143(7) 0.3109(5) -0.0893(6) 0.020 Uiso 1 1 d DU . .
Cu4F Cu 0.5870(7) 0.3300(6) -0.0191(7) 0.035 Uiso 1 1 d U G .
Cu4E Cu 0.5743(8) 0.4046(6) 0.0209(8) 0.046 Uiso 1 1 d U G .
Cu4H Cu 0.4749(8) 0.1520(6) 0.0869(7) 0.033 Uiso 1 1 d U G .
Cu4B Cu 0.8219(8) 0.1517(5) -0.0855(7) 0.038 Uiso 1 1 d U . .
Cu5D Cu 0.8666(6) 0.3078(4) 0.0588(6) 0.017 Uiso 1 1 d DU G .
Cu5A Cu 0.7646(7) 0.5127(5) 0.1155(7) 0.044 Uiso 1 1 d DU . .
Cu5B Cu 0.7386(8) 0.1459(6) 0.0761(8) 0.039 Uiso 1 1 d U G .
Cu5C Cu 0.6364(7) 0.2806(5) -0.0599(7) 0.021 Uiso 1 1 d U . .
Cu5F Cu 0.6535(8) 0.2043(6) -0.0504(8) 0.029 Uiso 1 1 d U G .
Cu5E Cu 0.6538(7) 0.4032(5) -0.0274(7) 0.022 Uiso 1 1 d U G .
Cu5H Cu 0.6011(7) 0.1513(5) 0.2219(7) 0.030 Uiso 1 1 d U G .
Cu6B Cu 0.6362(8) 0.1587(6) 0.1481(8) 0.051 Uiso 1 1 d U G .
Cu6C Cu 0.8128(7) 0.2769(5) 0.1185(6) 0.014 Uiso 1 1 d U . .
Cu6F Cu 0.6743(8) 0.2165(6) 0.2095(7) 0.042 Uiso 1 1 d U G .
Cu6D Cu 0.6847(6) 0.4739(5) -0.0159(6) 0.015 Uiso 1 1 d DU . .
Cu6E Cu 0.7055(8) 0.4088(6) 0.1545(7) 0.031 Uiso 1 1 d U . .
Cu6H Cu 0.8323(7) 0.1322(5) 0.0653(7) 0.025 Uiso 1 1 d U . .
Cu7A Cu 0.4008(8) 0.1997(6) 0.1884(8) 0.058 Uiso 1 1 d DU G .
Cu7B Cu 0.5660(8) 0.1471(6) 0.0758(8) 0.064 Uiso 1 1 d U . .
Cu7C Cu 0.7438(7) 0.3289(5) 0.1408(7) 0.023 Uiso 1 1 d U G .
Cu7D Cu 0.6507(7) 0.1725(5) -0.1329(6) 0.022 Uiso 1 1 d DU G .
Cu7F Cu 0.5201(9) 0.2176(7) 0.0497(9) 0.053 Uiso 1 1 d U G .
Cu7E Cu 0.7807(7) 0.3983(5) 0.1023(7) 0.020 Uiso 1 1 d U G .
Cu7H Cu 0.7041(7) 0.1301(5) -0.0708(7) 0.015 Uiso 1 1 d U . .
Cu8A Cu 0.5790(9) 0.1126(5) -0.0002(9) 0.052 Uiso 1 1 d DU G .
Cu8C Cu 0.8068(8) 0.2046(6) 0.1005(8) 0.041 Uiso 1 1 d U G .
Cu8B Cu 0.6679(8) 0.1405(5) 0.0041(8) 0.036 Uiso 1 1 d U G .
Cu8F Cu 0.5406(7) 0.1959(5) 0.1591(7) 0.016 Uiso 1 1 d U G .
Cu8D Cu 0.7803(7) 0.0838(4) -0.0814(7) 0.024 Uiso 1 1 d DU G .
Cu8E Cu 0.7319(7) 0.4550(5) 0.0684(7) 0.019 Uiso 1 1 d U G .
Cu8H Cu 0.7439(7) 0.1945(5) -0.1010(7) 0.017 Uiso 1 1 d U G .
Cu9D Cu 0.5583(6) 0.3924(5) -0.0690(6) 0.035 Uiso 1 1 d DU . .
Cu9C Cu 0.5226(8) 0.2877(6) 0.0206(8) 0.038 Uiso 1 1 d U . .
Cu9A Cu 0.7218(7) 0.1153(5) 0.1550(7) 0.042 Uiso 1 1 d DU G .
Cu9B Cu 0.8111(8) 0.2484(5) 0.0281(8) 0.032 Uiso 1 1 d U G .
Cu9F Cu 0.6754(7) 0.3877(5) 0.0644(7) 0.017 Uiso 1 1 d U G .
Cu9E Cu 0.6281(8) 0.4601(6) 0.0459(8) 0.036 Uiso 1 1 d U G .
Cu9H Cu 0.8727(6) 0.1910(4) 0.0277(6) 0.013 Uiso 1 1 d U G .
Cu9G Cu 0.5743(8) 0.3426(6) 0.0701(7) 0.040 Uiso 1 1 d U G .
CuD Cu 0.6093(11) 0.2904(8) 0.1106(10) 0.036 Uiso 0.67 1 d PU . .
CuE Cu 0.7236(9) 0.2761(6) 0.0282(9) 0.008 Uiso 0.67 1 d PU . .
CuF Cu 0.6554(11) 0.1868(9) 0.0744(11) 0.039 Uiso 0.67 1 d PU G .
P0D P 0.7296 0.1874 0.3484 0.096 Uiso 1 1 d DU . .
P0G P 0.9737 0.1942 -0.0587 0.045 Uiso 1 1 d DU . .
P1A P 0.4141 0.3688 0.0910 0.066 Uiso 1 1 d DU . .
P1D P 0.5249 0.0592 0.2719 0.029 Uiso 1 1 d DU G .
P1G P 0.8156 0.1017 -0.2315 0.053 Uiso 1 1 d DU . .
P0A P 0.3029 0.0860 0.1439 0.077 Uiso 1 1 d DU G 2
P2A P 0.5973 0.3707 0.2752 0.044 Uiso 1 1 d DU . .
P2D P 0.9592 0.1665 0.1801 0.064 Uiso 1 1 d DU . .
P3D P 0.3576 0.1925 -0.0349 0.039 Uiso 1 1 d DU G .
P3A P 0.6502 0.5199 0.1803 0.028 Uiso 1 1 d DU . .
P4A P 0.8674 0.3882 0.2501 0.053 Uiso 1 1 d DU . .
P4D P 0.7491 0.3344 -0.1468 0.013 Uiso 1 1 d DU . .
P5D P 0.9279 0.3472 0.0421 0.015 Uiso 1 1 d DU . .
P5A P 0.8270 0.5578 0.1327 0.083 Uiso 1 1 d DU H 2
P6D P 0.7335 0.4870 -0.0687 0.049 Uiso 1 1 d DU H .
P7D P 0.5974 0.1727 -0.2024 0.035 Uiso 1 1 d DU . .
P7A P 0.3403 0.2408 0.2028 0.109 Uiso 1 1 d DU . .
P8A P 0.5511 0.0527 -0.0116 0.045 Uiso 1 1 d DU . .
P8D P 0.7632 0.0227 -0.0857 0.049 Uiso 1 1 d DU . .
P9A P 0.7435 0.0561 0.1729 0.034 Uiso 1 1 d DU . .
P9D P 0.4924 0.3909 -0.1304 0.044 Uiso 1 1 d DU H .
C0GB C 1.0411 0.1793 -0.0711 0.042 Uiso 1 1 d DU . .
C0DC C 0.7586 0.1947 0.2943 0.105 Uiso 1 1 d DU G .
C0DD C 0.7977 0.2279 0.3033 0.059 Uiso 1 1 d DU . .
C0GF C 1.0259 0.2254 0.0289 0.077 Uiso 1 1 d DU . .
C0DB C 0.7042 0.2468 0.4181 0.128 Uiso 1 1 d DU . .
C0DA C 0.7420 0.2130 0.4180 0.099 Uiso 1 1 d DU G .
C0GA C 1.0307 0.1405 -0.0505 0.151 Uiso 1 1 d DU . 2
C0GD C 0.9178 0.1301 -0.1090 0.140 Uiso 1 1 d DU . .
C0GC C 0.9373 0.1700 -0.1187 0.102 Uiso 1 1 d DU . .
C0DE C 0.7310 0.1330 0.3744 0.104 Uiso 1 1 d DU G .
C0DF C 0.7751 0.1215 0.3481 0.089 Uiso 1 1 d DU . .
C0GE C 0.9777 0.2310 -0.0105 0.066 Uiso 1 1 d DU . .
C1AA C 0.4053 0.3773 0.1964 0.177 Uiso 1 1 d DU G 2
C1GB C 0.8765 0.0798 -0.2532 0.074 Uiso 1 1 d DU . .
C1GC C 0.9187 0.0593 -0.2174 0.108 Uiso 1 1 d DU . .
C1AD C 0.3928 0.3526 0.1525 0.076 Uiso 1 1 d DU G .
C1GD C 0.7548 0.1731 -0.2082 1.764 Uiso 1 1 d DU . .
C1GE C 0.7585 0.0669 -0.2575 0.070 Uiso 1 1 d DU . .
C1AB C 0.3500 0.3578 0.0433 0.071 Uiso 1 1 d DU G .
C1AC C 0.3775 0.3537 0.0008 0.130 Uiso 1 1 d DU . .
C1GF C 0.7107 0.0689 -0.2325 0.079 Uiso 1 1 d DU . .
C1GA C 0.7751 0.1535 -0.2487 1.760 Uiso 1 1 d DU . .
C1DD C 0.5214 0.0898 0.3510 0.117 Uiso 1 1 d DU G .
C1DC C 0.4844 0.0570 0.3316 0.041 Uiso 1 1 d DU . .
C1AE C 0.4402 0.4218 0.1209 0.097 Uiso 1 1 d DU G .
C1DE C 0.4995 0.0173 0.2276 0.089 Uiso 1 1 d DU . .
C1DA C 0.5966 0.0421 0.2694 0.068 Uiso 1 1 d DU . .
C1AF C 0.4703 0.4375 0.0843 0.073 Uiso 1 1 d DU . .
C1DB C 0.6424 0.0613 0.3026 0.090 Uiso 1 1 d DU G .
C0AA C 0.3389 0.0345 0.1293 0.075 Uiso 1 1 d DU G 2
C0AB C 0.3745 0.0342 0.0923 0.077 Uiso 1 1 d DU G 2
C0AF C 0.2943 0.1101 0.0558 0.083 Uiso 1 1 d DU G 2
C0AE C 0.2526 0.1063 0.0876 0.081 Uiso 1 1 d DU G 2
C1DF C 0.5025 0.0293 0.1776 0.116 Uiso 1 1 d DU G .
C0AD C 0.2026 0.0789 0.1724 0.161 Uiso 1 1 d DU . .
C0AC C 0.2593 0.0629 0.1814 0.059 Uiso 1 1 d DU . .
C2DA C 0.9059 0.0853 0.1824 0.160 Uiso 1 1 d DU . .
C2AA C 0.4955 0.3409 0.2763 0.064 Uiso 1 1 d DU . .
C2AC C 0.5516 0.3395 0.3061 0.064 Uiso 1 1 d DU . .
C2DB C 0.9575 0.1076 0.1986 0.086 Uiso 1 1 d DU G .
C2AB C 0.5602 0.4119 0.2408 0.033 Uiso 1 1 d DU . .
C2DD C 0.8920 0.2128 0.2211 0.046 Uiso 1 1 d DU . .
C2DF C 1.0665 0.1857 0.1546 0.103 Uiso 1 1 d DU . .
C2AD C 0.5228 0.4388 0.2603 0.041 Uiso 1 1 d DU . .
C2DC C 0.9312 0.1802 0.2350 0.081 Uiso 1 1 d DU G .
C2AF C 0.7080 0.3541 0.3187 0.067 Uiso 1 1 d DU . .
C2AE C 0.6670 0.3786 0.3372 0.055 Uiso 1 1 d DU . .
C2DE C 1.0348 0.1795 0.1937 0.068 Uiso 1 1 d DU G .
C3AA C 0.5884 0.5183 0.1998 0.056 Uiso 1 1 d DU G .
C3AB C 0.5398 0.5025 0.1664 0.074 Uiso 1 1 d DU . .
C3AD C 0.7035 0.4893 0.2680 0.056 Uiso 1 1 d DU . .
C3DC C 0.2899 0.1937 -0.0159 0.054 Uiso 1 1 d DU . .
C3AC C 0.7050 0.5278 0.2437 0.050 Uiso 1 1 d DU G .
C3DE C 0.3594 0.2261 -0.0805 0.011 Uiso 1 1 d DU . .
C3DF C 0.4157 0.2286 -0.0915 0.005 Uiso 1 1 d DU G .
C3DD C 0.2687 0.2344 -0.0221 0.097 Uiso 1 1 d DU G .
C3DB C 0.3598 0.1124 -0.0250 0.039 Uiso 0.53 1 d PDU G 2
C3DA C 0.3610 0.1433 -0.0617 0.046 Uiso 1 1 d DU . .
C3AF C 0.6722 0.6042 0.1810 0.097 Uiso 1 1 d DU . .
C3AE C 0.6409 0.5707 0.1566 0.021 Uiso 1 1 d DU G .
C3DG C 0.4205 0.1470 -0.0631 0.009 Uiso 0.47 1 d PDU G 4
C4DD C 0.7937 0.3707 -0.1321 0.022 Uiso 1 1 d DU . .
C4AB C 0.9296 0.4341 0.1967 0.028 Uiso 1 1 d DU . .
C4DC C 0.6596 0.3321 -0.2127 0.062 Uiso 1 1 d DU . .
C4DE C 0.8134 0.2708 -0.1486 0.025 Uiso 1 1 d DU . .
C4AC C 0.9155 0.4350 0.2459 0.064 Uiso 1 1 d DU G .
C4DA C 0.6972 0.3638 -0.1909 0.013 Uiso 1 1 d DU . .
C4AD C 0.8818 0.3068 0.2716 0.003 Uiso 1 1 d DU . .
C4AE C 0.8416 0.3946 0.3119 0.083 Uiso 1 1 d DU G .
C4AF C 0.8030 0.4277 0.3113 0.026 Uiso 1 1 d DU . .
C4AA C 0.9082 0.3402 0.2514 0.067 Uiso 1 1 d DU G .
C4DB C 0.8090 0.3861 -0.1772 0.082 Uiso 1 1 d DU . .
C4DF C 0.7621 0.2877 -0.1766 0.072 Uiso 1 1 d DU . .
C5DB C 0.8917 0.3921 0.0145 0.020 Uiso 1 1 d DU G .
C5DF C 0.9302 0.3154 -0.0430 0.077 Uiso 1 1 d DU . .
C5DC C 0.9330 0.4239 0.0184 0.024 Uiso 1 1 d DU . .
C5DE C 0.9699 0.3372 -0.0065 0.001 Uiso 1 1 d DU G .
C5AC C 0.8929 0.5382 0.1349 0.053 Uiso 1 1 d DU H 2
C5DG C 0.9852 0.3567 0.0988 0.026 Uiso 1 1 d DU G .
C5AB C 0.7842 0.6115 0.0805 0.024 Uiso 1 1 d DU H 2
C5AA C 0.8200 0.5818 0.0640 0.071 Uiso 1 1 d DU H 2
C5AF C 0.8489 0.5473 0.2287 0.063 Uiso 1 1 d DU H .
C5AE C 0.8443 0.5765 0.1890 0.096 Uiso 1 1 d DU . .
C5DH C 1.0088 0.3169 0.1077 0.009 Uiso 1 1 d DU . .
C5AD C 0.8725 0.5155 0.0902 0.022 Uiso 1 1 d DU H 2
C6DE C 0.8002 0.4770 -0.0519 0.045 Uiso 1 1 d DU . .
C6DD C 0.6570 0.4577 -0.1455 0.032 Uiso 1 1 d DU H .
C6DC C 0.7167 0.4543 -0.1271 0.054 Uiso 1 1 d DU . .
C6DF C 0.8326 0.4921 -0.0875 0.000 Uiso 1 1 d DU H .
C6DB C 0.7488 0.5630 -0.0551 0.060 Uiso 1 1 d DU H .
C6DA C 0.7041 0.5358 -0.0762 0.079 Uiso 1 1 d DU . .
C7AB C 0.3611 0.2872 0.2488 0.087 Uiso 1 1 d DU G 2
C7DA C 0.6385 0.2052 -0.2406 0.101 Uiso 1 1 d DU G .
C7AC C 0.2605 0.1991 0.1992 0.014 Uiso 1 1 d DU G 2
C7DC C 0.5285 0.1999 -0.2196 0.101 Uiso 1 1 d DU G .
C7DD C 0.5143 0.2226 -0.1787 0.033 Uiso 1 1 d DU . .
C7AE C 0.2762 0.2355 0.2269 0.096 Uiso 1 1 d DU G 2
C7DB C 0.6857 0.2155 -0.2018 0.144 Uiso 1 1 d DU . .
C7AF C 0.3266 0.3100 0.2095 0.066 Uiso 1 1 d DU G 2
C7AD C 0.3571 0.2958 0.1470 0.089 Uiso 1 1 d DU G 2
C7AA C 0.3202 0.2612 0.1388 0.074 Uiso 1 1 d DU G 2
C7DF C 0.5857 0.0962 -0.2121 0.021 Uiso 1 1 d DU . .
C7DE C 0.5847 0.1308 -0.2443 0.028 Uiso 1 1 d DU G .
C8AB C 0.5135 0.0193 0.0662 0.118 Uiso 1 1 d DU . .
C8DD C 0.7915 -0.0453 -0.0292 0.030 Uiso 1 1 d DU . .
C8AD C 0.4771 0.0741 -0.0929 0.029 Uiso 1 1 d DU . .
C8DC C 0.6455 0.0407 -0.1241 0.043 Uiso 1 1 d DU . .
C8DB C 0.7889 -0.0019 -0.0278 0.058 Uiso 1 1 d DU G .
C8AE C 0.5238 0.0464 -0.0855 0.023 Uiso 1 1 d DU G .
C8AC C 0.4909 0.0276 0.0146 0.092 Uiso 1 1 d DU G .
C8DA C 0.6878 0.0096 -0.1146 0.073 Uiso 1 1 d DU G .
C8AF C 0.6494 -0.0006 -0.0279 0.178 Uiso 1 1 d DU . .
C8AA C 0.5951 -0.0018 -0.0127 0.130 Uiso 1 1 d DU G .
C8DE C 0.8035 -0.0011 -0.1343 0.059 Uiso 1 1 d DU G .
C8DF C 0.8624 -0.0116 -0.1296 0.074 Uiso 1 1 d DU . .
C9DA C 0.4297 0.3920 -0.1062 0.065 Uiso 1 1 d DU . .
C9DC C 0.5107 0.4200 -0.1873 0.067 Uiso 1 1 d DU . .
C9DD C 0.4634 0.3430 -0.1538 0.055 Uiso 1 1 d DU . .
C9DE C 0.4907 0.3126 -0.1199 0.022 Uiso 0.55 1 d PDU H 2
C9DB C 0.4216 0.4282 -0.0794 0.023 Uiso 1 1 d DU H .
C9DF C 0.5198 0.4602 -0.1682 0.042 Uiso 1 1 d DU H .
C9AB C 0.6306 0.0263 0.2080 0.154 Uiso 1 1 d DU . .
C9AA C 0.6717 0.0269 0.1758 0.037 Uiso 1 1 d DU G .
C9AD C 0.7787 0.0220 0.1047 0.105 Uiso 1 1 d DU . .
C9AC C 0.8003 0.0534 0.1395 0.077 Uiso 1 1 d DU G .
C9AF C 0.8402 0.0740 0.2451 0.048 Uiso 1 1 d DU . .
C9AE C 0.7819 0.0633 0.2446 0.056 Uiso 1 1 d DU G .
C9DG C 0.5044 0.3129 -0.1608 0.022 Uiso 0.45 1 d PDU H 4
O1 O 0.6871 0.1411 0.5663 0.402 Uiso 1 1 d D . .
C1OB C 0.6337 0.0972 0.5996 0.074 Uiso 1 1 d DU . .
C1OD C 0.7637 0.0934 0.6053 0.017 Uiso 1 1 d DU . .
C1OA C 0.6250 0.1337 0.5700 0.067 Uiso 1 1 d DU . .
C1OC C 0.7106 0.1122 0.6088 0.027 Uiso 1 1 d DU . .
O2 O 0.1965 0.3840 0.0684 0.176 Uiso 1 1 d D . .
C2OA C 0.1351 0.3725 0.0700 0.095 Uiso 1 1 d DU . .
C2OD C 0.2136 0.3652 0.1554 0.102 Uiso 1 1 d DU . .
C2OC C 0.2331 0.3913 0.1199 0.100 Uiso 1 1 d DU . .
C2OB C 0.1221 0.4065 0.0990 0.107 Uiso 1 1 d DU . .

loop_
_atom_type_symbol
_atom_type_description
_atom_type_scat_dispersion_real
_atom_type_scat_dispersion_imag
_atom_type_scat_source
C C 0.0033 0.0016 'International Tables Vol C Tables 4.2.6.8 and 6.1.1.4'
H H 0.0000 0.0000 'International Tables Vol C Tables 4.2.6.8 and 6.1.1.4'
P P 0.1023 0.0942 'International Tables Vol C Tables 4.2.6.8 and 6.1.1.4'
Cu Cu 0.3201 1.2651 'International Tables Vol C Tables 4.2.6.8 and 6.1.1.4'
Se Se -0.0929 2.2259 'International Tables Vol C Tables 4.2.6.8 and 6.1.1.4'
O O 0.0106 0.0060 'International Tables Vol C Tables 4.2.6.8 and 6.1.1.4'

loop_
_geom_angle_atom_site_label_1
_geom_angle_atom_site_label_2
_geom_angle_atom_site_label_3
_geom_angle
_geom_angle_site_symmetry_1
_geom_angle_site_symmetry_3
Cu26 Se1 Cu32 77.0(9) . .
Cu26 Se1 Cu24 78.6(9) . .
Cu32 Se1 Cu24 115.2(9) . .
Cu26 Se1 Cu31 72.9(9) . .
Cu32 Se1 Cu31 114.5(9) . .
Cu24 Se1 Cu31 113.6(8) . .
Cu37 Se2 Cu63 63.1(8) . .
Cu37 Se2 Cu33 67.2(8) . .
Cu63 Se2 Cu33 73.2(8) . .
Cu37 Se2 Cu32 73.3(9) . .
Cu63 Se2 Cu32 130.2(9) . .
Cu33 Se2 Cu32 68.6(8) . .
Cu37 Se2 Cu3 64.4(8) . .
Cu63 Se2 Cu3 113.2(9) . .
Cu33 Se2 Cu3 118.4(9) . .
Cu32 Se2 Cu3 62.9(7) . .
Cu37 Se2 Cu18 110.9(9) . .
Cu63 Se2 Cu18 60.1(7) . .
Cu33 Se2 Cu18 61.5(7) . .
Cu32 Se2 Cu18 121.2(8) . .
Cu3 Se2 Cu18 173.3(10) . .
Cu47 Se3 Cu64 100.8(8) . .
Cu47 Se3 Cu65 70.9(8) . .
Cu64 Se3 Cu65 67.2(7) . .
Cu47 Se3 Cu63 58.4(8) . .
Cu64 Se3 Cu63 131.2(8) . .
Cu65 Se3 Cu63 64.3(7) . .
Cu47 Se3 Cu38 138.6(9) . .
Cu64 Se3 Cu38 58.4(7) . .
Cu65 Se3 Cu38 68.0(7) . .
Cu63 Se3 Cu38 106.1(8) . .
Cu47 Se3 Cu6 60.5(8) . .
Cu64 Se3 Cu6 60.4(7) . .
Cu65 Se3 Cu6 95.2(7) . .
Cu63 Se3 Cu6 118.9(8) . .
Cu38 Se3 Cu6 118.3(9) . .
Cu47 Se3 Cu37 110.6(10) . .
Cu64 Se3 Cu37 106.8(8) . .
Cu65 Se3 Cu37 64.3(7) . .
Cu63 Se3 Cu37 55.3(7) . .
Cu38 Se3 Cu37 54.3(7) . .
Cu6 Se3 Cu37 159.4(8) . .
Cu38 Se4 Cu40 93.3(9) . .
Cu38 Se4 CuA 63.5(9) . .
Cu40 Se4 CuA 56.6(9) . .
Cu38 Se4 Cu37 60.7(8) . .
Cu40 Se4 Cu37 121.9(10) . .
CuA Se4 Cu37 65.3(9) . .
Cu38 Se4 Cu39 123.0(10) . .
Cu40 Se4 Cu39 62.0(9) . .
CuA Se4 Cu39 60.1(9) . .
Cu37 Se4 Cu39 88.6(9) . .
Cu38 Se4 Cu4 60.2(8) . .
Cu40 Se4 Cu4 60.8(8) . .
CuA Se4 Cu4 87.5(9) . .
Cu37 Se4 Cu4 121.0(9) . .
Cu39 Se4 Cu4 122.8(9) . .
Cu38 Se4 Cu3 120.0(9) . .
Cu40 Se4 Cu3 122.0(10) . .
CuA Se4 Cu3 95.4(9) . .
Cu37 Se4 Cu3 59.4(8) . .
Cu39 Se4 Cu3 60.1(8) . .
Cu4 Se4 Cu3 176.7(9) . .
Cu27 Se5 Cu49 64.0(8) . .
Cu27 Se5 Cu24 73.9(8) . .
Cu49 Se5 Cu24 129.3(10) . .
Cu27 Se5 Cu36 70.0(8) . .
Cu49 Se5 Cu36 73.5(8) . .
Cu24 Se5 Cu36 66.3(7) . .
Cu27 Se5 Cu13 113.1(8) . .
Cu49 Se5 Cu13 60.7(7) . .
Cu24 Se5 Cu13 117.9(8) . .
Cu36 Se5 Cu13 60.7(7) . .
Cu27 Se5 Cu11 60.9(7) . .
Cu49 Se5 Cu11 114.1(8) . .
Cu24 Se5 Cu11 62.4(6) . .
Cu36 Se5 Cu11 115.8(8) . .
Cu13 Se5 Cu11 174.0(9) . .
Cu44 Se6 Cu31 72.3(8) . .
Cu44 Se6 Cu48 62.5(8) . .
Cu31 Se6 Cu48 128.0(9) . .
Cu44 Se6 Cu36 65.0(8) . .
Cu31 Se6 Cu36 65.4(7) . .
Cu48 Se6 Cu36 72.9(8) . .
Cu44 Se6 Cu13 112.9(8) . .
Cu31 Se6 Cu13 118.1(9) . .
Cu48 Se6 Cu13 63.4(7) . .
Cu36 Se6 Cu13 63.6(7) . .
Cu44 Se6 Cu12 64.9(8) . .
Cu31 Se6 Cu12 62.4(7) . .
Cu48 Se6 Cu12 114.4(9) . .
Cu36 Se6 Cu12 115.4(9) . .
Cu13 Se6 Cu12 177.7(9) . .
CuA Se7 CuB 125.9(13) . .
CuA Se7 Cu56 119.6(11) . .
CuB Se7 Cu56 114.5(12) . .
CuA Se7 Cu25 65.8(10) . .
CuB Se7 Cu25 69.3(10) . .
Cu56 Se7 Cu25 145.7(11) . .
CuA Se7 Cu45 102.0(11) . .
CuB Se7 Cu45 87.3(11) . .
Cu56 Se7 Cu45 80.9(8) . .
Cu25 Se7 Cu45 132.9(10) . .
CuA Se7 Cu26 72.0(10) . .
CuB Se7 Cu26 62.5(11) . .
Cu56 Se7 Cu26 148.8(11) . .
Cu25 Se7 Cu26 64.8(9) . .
Cu45 Se7 Cu26 68.1(8) . .
CuA Se7 Cu39 61.0(10) . .
CuB Se7 Cu39 145.3(13) . .
Cu56 Se7 Cu39 71.1(8) . .
Cu25 Se7 Cu39 126.7(10) . .
Cu45 Se7 Cu39 59.1(8) . .
Cu26 Se7 Cu39 94.6(9) . .
CuA Se7 Cu42 145.6(12) . .
CuB Se7 Cu42 58.9(11) . .
Cu56 Se7 Cu42 67.2(8) . .
Cu25 Se7 Cu42 90.2(9) . .
Cu45 Se7 Cu42 112.4(9) . .
Cu26 Se7 Cu42 121.2(10) . .
Cu39 Se7 Cu42 138.3(9) . .
CuA Se7 Cu41 156.8(12) . .
CuB Se7 Cu41 47.7(10) . .
Cu56 Se7 Cu41 72.5(8) . .
Cu25 Se7 Cu41 116.6(9) . .
Cu45 Se7 Cu41 58.4(7) . .
Cu26 Se7 Cu41 88.0(9) . .
Cu39 Se7 Cu41 110.7(9) . .
Cu42 Se7 Cu41 55.6(8) . .
CuA Se7 Cu46 89.4(11) . .
CuB Se7 Cu46 100.8(12) . .
Cu56 Se7 Cu46 77.7(8) . .
Cu25 Se7 Cu46 68.3(8) . .
Cu45 Se7 Cu46 158.6(9) . .
Cu26 Se7 Cu46 133.1(10) . .
Cu39 Se7 Cu46 113.6(9) . .
Cu42 Se7 Cu46 57.9(8) . .
Cu41 Se7 Cu46 113.3(9) . .
CuA Se7 Cu40 54.8(10) . .
CuB Se7 Cu40 158.3(13) . .
Cu56 Se7 Cu40 68.9(8) . .
Cu25 Se7 Cu40 95.8(9) . .
Cu45 Se7 Cu40 114.3(9) . .
Cu26 Se7 Cu40 126.5(10) . .
Cu39 Se7 Cu40 56.3(8) . .
Cu42 Se7 Cu40 107.3(9) . .
Cu41 Se7 Cu40 141.4(9) . .
Cu46 Se7 Cu40 58.2(8) . .
CuC Se8 CuA 125.5(11) . .
CuC Se8 Cu65 115.6(10) . .
CuA Se8 Cu65 118.9(11) . .
CuC Se8 Cu34 99.7(10) . .
CuA Se8 Cu34 92.6(10) . .
Cu65 Se8 Cu34 77.5(8) . .
CuC Se8 Cu37 148.2(12) . .
CuA Se8 Cu37 63.1(9) . .
Cu65 Se8 Cu37 65.1(7) . .
Cu34 Se8 Cu37 110.9(9) . .
CuC Se8 Cu33 91.1(10) . .
CuA Se8 Cu33 101.5(10) . .
Cu65 Se8 Cu33 75.1(8) . .
Cu34 Se8 Cu33 152.6(8) . .
Cu37 Se8 Cu33 57.6(7) . .
CuC Se8 Cu25 72.5(9) . .
CuA Se8 Cu25 59.5(9) . .
Cu65 Se8 Cu25 153.1(10) . .
Cu34 Se8 Cu25 75.8(8) . .
Cu37 Se8 Cu25 122.5(9) . .
Cu33 Se8 Cu25 131.6(9) . .
CuC Se8 Cu38 157.7(11) . .
CuA Se8 Cu38 58.7(9) . .
Cu65 Se8 Cu38 65.6(7) . .
Cu34 Se8 Cu38 58.2(7) . .
Cu37 Se8 Cu38 53.9(7) . .
Cu33 Se8 Cu38 110.0(8) . .
Cu25 Se8 Cu38 97.0(9) . .
CuC Se8 Cu26 68.7(9) . .
CuA Se8 Cu26 65.5(10) . .
Cu65 Se8 Cu26 147.2(10) . .
Cu34 Se8 Cu26 135.2(9) . .
Cu37 Se8 Cu26 94.0(9) . .
Cu33 Se8 Cu26 72.2(8) . .
Cu25 Se8 Cu26 59.4(8) . .
Cu38 Se8 Cu26 123.5(9) . .
CuC Se8 Cu30 55.6(9) . .
CuA Se8 Cu30 149.0(11) . .
Cu65 Se8 Cu30 70.5(7) . .
Cu34 Se8 Cu30 59.2(7) . .
Cu37 Se8 Cu30 135.6(9) . .
Cu33 Se8 Cu30 109.5(8) . .
Cu25 Se8 Cu30 98.2(8) . .
Cu38 Se8 Cu30 108.5(8) . .
Cu26 Se8 Cu30 124.2(9) . .
CuC Se8 Cu29 55.2(8) . .
CuA Se8 Cu29 157.5(11) . .
Cu65 Se8 Cu29 65.5(7) . .
Cu34 Se8 Cu29 109.7(8) . .
Cu37 Se8 Cu29 104.4(9) . .
Cu33 Se8 Cu29 57.0(7) . .
Cu25 Se8 Cu29 127.7(9) . .
Cu38 Se8 Cu29 131.1(8) . .
Cu26 Se8 Cu29 98.6(9) . .
Cu30 Se8 Cu29 53.0(7) . .
Cu35 Se9 Cu50 76.1(8) . .
Cu35 Se9 Cu43 69.8(8) . .
Cu50 Se9 Cu43 64.1(8) . .
Cu35 Se9 Cu23 66.5(8) . .
Cu50 Se9 Cu23 128.1(9) . .
Cu43 Se9 Cu23 69.8(7) . .
Cu35 Se9 Cu21 118.5(9) . .
Cu50 Se9 Cu21 109.4(9) . .
Cu43 Se9 Cu21 60.8(7) . .
Cu23 Se9 Cu21 63.7(6) . .
Cu35 Se9 Cu17 61.2(7) . .
Cu50 Se9 Cu17 59.9(7) . .
Cu43 Se9 Cu17 111.3(8) . .
Cu23 Se9 Cu17 121.9(8) . .
Cu21 Se9 Cu17 169.4(9) . .
Cu38 Se10 Cu68 74.5(8) . .
Cu38 Se10 Cu34 65.4(8) . .
Cu68 Se10 Cu34 65.9(7) . .
Cu38 Se10 Cu7 112.4(9) . .
Cu68 Se10 Cu7 118.1(8) . .
Cu34 Se10 Cu7 63.8(7) . .
Cu38 Se10 Cu64 61.8(8) . .
Cu68 Se10 Cu64 129.2(9) . .
Cu34 Se10 Cu64 73.1(7) . .
Cu7 Se10 Cu64 63.0(6) . .
Cu38 Se10 Cu4 61.8(8) . .
Cu68 Se10 Cu4 63.0(7) . .
Cu34 Se10 Cu4 113.1(8) . .
Cu7 Se10 Cu4 173.9(9) . .
Cu64 Se10 Cu4 111.4(8) . .
CuB Se11 Cu41 50.9(10) . .
CuB Se11 Cu44 59.7(11) . .
Cu41 Se11 Cu44 85.6(9) . .
CuB Se11 Cu43 63.3(10) . .
Cu41 Se11 Cu43 114.1(9) . .
Cu44 Se11 Cu43 61.4(8) . .
CuB Se11 Cu42 60.5(11) . .
Cu41 Se11 Cu42 61.8(8) . .
Cu44 Se11 Cu42 119.8(10) . .
Cu43 Se11 Cu42 86.4(9) . .
CuB Se11 Cu21 98.0(11) . .
Cu41 Se11 Cu21 124.1(10) . .
Cu44 Se11 Cu21 120.6(9) . .
Cu43 Se11 Cu21 59.5(7) . .
Cu42 Se11 Cu21 62.3(8) . .
CuB Se11 Cu12 84.6(10) . .
Cu41 Se11 Cu12 58.1(8) . .
Cu44 Se11 Cu12 60.3(7) . .
Cu43 Se11 Cu12 121.6(9) . .
Cu42 Se11 Cu12 119.8(9) . .
Cu21 Se11 Cu12 177.3(9) . .
Cu29 Se12 Cu11 64.3(8) . .
Cu29 Se12 Cu33 68.7(8) . .
Cu11 Se12 Cu33 116.1(9) . .
Cu29 Se12 Cu24 75.4(8) . .
Cu11 Se12 Cu24 63.6(6) . .
Cu33 Se12 Cu24 64.6(7) . .
Cu29 Se12 Cu66 59.8(8) . .
Cu11 Se12 Cu66 114.1(8) . .
Cu33 Se12 Cu66 72.0(8) . .
Cu24 Se12 Cu66 126.1(9) . .
Cu29 Se12 Cu18 110.7(9) . .
Cu11 Se12 Cu18 174.0(10) . .
Cu33 Se12 Cu18 63.0(7) . .
Cu24 Se12 Cu18 119.2(8) . .
Cu66 Se12 Cu18 60.0(6) . .
Cu39 Se13 Cu32 70.9(8) . .
Cu39 Se13 Cu14 110.2(10) . .
Cu32 Se13 Cu14 115.4(9) . .
Cu39 Se13 Cu3 64.5(8) . .
Cu32 Se13 Cu3 62.2(7) . .
Cu14 Se13 Cu3 174.4(10) . .
Cu39 Se13 Cu60 62.4(9) . .
Cu32 Se13 Cu60 126.1(9) . .
Cu14 Se13 Cu60 62.5(8) . .
Cu3 Se13 Cu60 114.4(10) . .
Cu39 Se13 Cu45 63.9(8) . .
Cu32 Se13 Cu45 63.3(7) . .
Cu14 Se13 Cu45 61.6(7) . .
Cu3 Se13 Cu45 113.4(8) . .
Cu60 Se13 Cu45 72.9(8) . .
CuB Se14 CuC 122.3(12) . .
CuB Se14 Cu52 118.3(11) . .
CuC Se14 Cu52 118.6(9) . .
CuB Se14 Cu36 89.8(10) . .
CuC Se14 Cu36 94.7(9) . .
Cu52 Se14 Cu36 76.3(7) . .
CuB Se14 Cu43 60.7(10) . .
CuC Se14 Cu43 151.1(10) . .
Cu52 Se14 Cu43 71.2(7) . .
Cu36 Se14 Cu43 114.2(9) . .
CuB Se14 Cu26 59.5(10) . .
CuC Se14 Cu26 68.0(9) . .
Cu52 Se14 Cu26 147.1(10) . .
Cu36 Se14 Cu26 71.0(8) . .
Cu43 Se14 Cu26 120.0(9) . .
CuB Se14 Cu25 65.2(10) . .
CuC Se14 Cu25 71.4(9) . .
Cu52 Se14 Cu25 148.9(9) . .
Cu36 Se14 Cu25 134.3(9) . .
Cu43 Se14 Cu25 87.3(8) . .
Cu26 Se14 Cu25 63.4(8) . .
CuB Se14 Cu44 55.4(10) . .
CuC Se14 Cu44 151.0(10) . .
Cu52 Se14 Cu44 67.0(7) . .
Cu36 Se14 Cu44 57.8(7) . .
Cu43 Se14 Cu44 57.1(7) . .
Cu26 Se14 Cu44 92.4(8) . .
Cu25 Se14 Cu44 119.9(8) . .
CuB Se14 Cu28 158.6(12) . .
CuC Se14 Cu28 56.8(8) . .
Cu52 Se14 Cu28 70.6(7) . .
Cu36 Se14 Cu28 111.6(8) . .
Cu43 Se14 Cu28 109.0(8) . .
Cu26 Se14 Cu28 124.7(9) . .
Cu25 Se14 Cu28 96.9(8) . .
Cu44 Se14 Cu28 137.5(8) . .
Cu60 Se15 Cu1 118.3(12) . .
Cu60 Se15 Cu59 65.1(9) . .
Cu1 Se15 Cu59 115.7(11) . .
Cu60 Se15 Cu58 74.8(10) . .
Cu1 Se15 Cu58 62.1(9) . .
Cu59 Se15 Cu58 57.9(8) . .
Cu60 Se15 Cu14 63.4(9) . .
Cu1 Se15 Cu14 174.9(12) . .
Cu59 Se15 Cu14 60.1(8) . .
Cu58 Se15 Cu14 115.0(10) . .
Cu60 Se15 Cu2 61.0(9) . .
Cu1 Se15 Cu2 59.9(9) . .
Cu59 Se15 Cu2 104.9(10) . .
Cu58 Se15 Cu2 60.3(8) . .
Cu14 Se15 Cu2 123.0(10) . .
Cu64 Se16 Cu22 66.5(7) . .
Cu64 Se16 Cu8 115.7(9) . .
Cu22 Se16 Cu8 101.8(9) . .
Cu64 Se16 Cu7 63.9(7) . .
Cu22 Se16 Cu7 60.5(7) . .
Cu8 Se16 Cu7 161.6(10) . .
Cu64 Se16 Cu6 61.6(7) . .
Cu22 Se16 Cu6 101.5(8) . .
Cu8 Se16 Cu6 59.8(8) . .
Cu7 Se16 Cu6 125.2(8) . .
Cu64 Se16 Cu55 73.9(8) . .
Cu22 Se16 Cu55 54.3(8) . .
Cu8 Se16 Cu55 53.8(8) . .
Cu7 Se16 Cu55 111.7(9) . .
Cu6 Se16 Cu55 57.4(7) . .
Cu59 Se17 Cu41 65.5(8) . .
Cu59 Se17 Cu31 127.1(10) . .
Cu41 Se17 Cu31 68.4(8) . .
Cu59 Se17 Cu45 72.2(9) . .
Cu41 Se17 Cu45 65.8(9) . .
Cu31 Se17 Cu45 66.1(7) . .
Cu59 Se17 Cu12 113.3(9) . .
Cu41 Se17 Cu12 61.3(8) . .
Cu31 Se17 Cu12 61.8(7) . .
Cu45 Se17 Cu12 115.3(9) . .
Cu59 Se17 Cu14 62.4(7) . .
Cu41 Se17 Cu14 114.0(9) . .
Cu31 Se17 Cu14 118.5(9) . .
Cu45 Se17 Cu14 62.0(7) . .
Cu12 Se17 Cu14 175.1(10) . .
Cu61 Se18 Cu62 68.6(10) . .
Cu61 Se18 Cu16 64.1(10) . .
Cu62 Se18 Cu16 106.0(12) . .
Cu61 Se18 Cu57 81.3(10) . .
Cu62 Se18 Cu57 57.9(9) . .
Cu16 Se18 Cu57 61.6(9) . .
Cu61 Se18 Cu19 58.4(8) . .
Cu62 Se18 Cu19 65.6(10) . .
Cu16 Se18 Cu19 120.8(11) . .
Cu57 Se18 Cu19 119.4(11) . .
Cu53 Se19 Cu51 98.3(9) . .
Cu53 Se19 Cu27 114.3(9) . .
Cu51 Se19 Cu27 114.4(9) . .
Cu53 Se19 Cu52 67.5(8) . .
Cu51 Se19 Cu52 69.3(7) . .
Cu27 Se19 Cu52 73.4(7) . .
Cu53 Se19 Cu49 58.4(7) . .
Cu51 Se19 Cu49 134.6(9) . .
Cu27 Se19 Cu49 58.1(7) . .
Cu52 Se19 Cu49 65.8(7) . .
Cu53 Se19 Cu28 138.1(9) . .
Cu51 Se19 Cu28 60.9(7) . .
Cu27 Se19 Cu28 56.7(7) . .
Cu52 Se19 Cu28 71.0(7) . .
Cu49 Se19 Cu28 108.6(8) . .
Cu46 Se20 Cu40 67.7(9) . .
Cu46 Se20 Cu62 74.0(9) . .
Cu40 Se20 Cu62 61.9(9) . .
Cu46 Se20 Cu68 68.4(8) . .
Cu40 Se20 Cu68 72.8(8) . .
Cu62 Se20 Cu68 129.2(11) . .
Cu46 Se20 Cu4 114.7(10) . .
Cu40 Se20 Cu4 60.2(8) . .
Cu62 Se20 Cu4 109.4(9) . .
Cu68 Se20 Cu4 61.0(7) . .
Cu46 Se20 Cu19 59.9(8) . .
Cu40 Se20 Cu19 111.4(10) . .
Cu62 Se20 Cu19 63.5(8) . .
Cu68 Se20 Cu19 119.1(9) . .
Cu4 Se20 Cu19 171.5(10) . .
Cu57 Se21 Cu60 99.9(10) . .
Cu57 Se21 Cu56 69.7(8) . .
Cu60 Se21 Cu56 65.3(9) . .
Cu57 Se21 Cu62 58.5(9) . .
Cu60 Se21 Cu62 131.6(11) . .
Cu56 Se21 Cu62 66.6(9) . .
Cu57 Se21 Cu40 113.1(10) . .
Cu60 Se21 Cu40 109.1(10) . .
Cu56 Se21 Cu40 70.5(8) . .
Cu62 Se21 Cu40 57.1(8) . .
Cu57 Se21 Cu2 62.8(8) . .
Cu60 Se21 Cu2 61.9(9) . .
Cu56 Se21 Cu2 97.2(9) . .
Cu62 Se21 Cu2 121.1(10) . .
Cu40 Se21 Cu2 167.5(10) . .
Cu57 Se21 Cu39 138.7(10) . .
Cu60 Se21 Cu39 57.8(8) . .
Cu56 Se21 Cu39 69.3(8) . .
Cu62 Se21 Cu39 108.0(9) . .
Cu40 Se21 Cu39 56.0(8) . .
Cu2 Se21 Cu39 118.2(10) . .
Cu19 Se22 Cu42 112.8(10) . .
Cu19 Se22 Cu23 118.4(10) . .
Cu42 Se22 Cu23 73.9(8) . .
Cu19 Se22 Cu61 61.6(8) . .
Cu42 Se22 Cu61 62.4(8) . .
Cu23 Se22 Cu61 128.1(10) . .
Cu19 Se22 Cu46 65.3(9) . .
Cu42 Se22 Cu46 65.1(9) . .
Cu23 Se22 Cu46 64.3(7) . .
Cu61 Se22 Cu46 72.6(8) . .
Cu19 Se22 Cu21 176.0(10) . .
Cu42 Se22 Cu21 64.7(8) . .
Cu23 Se22 Cu21 64.4(7) . .
Cu61 Se22 Cu21 114.5(10) . .
Cu46 Se22 Cu21 115.0(9) . .
Cu52 Se23 Cu48 65.3(8) . .
Cu52 Se23 Cu54 72.6(7) . .
Cu48 Se23 Cu54 103.7(8) . .
Cu52 Se23 Cu50 67.3(8) . .
Cu48 Se23 Cu50 132.6(9) . .
Cu54 Se23 Cu50 60.5(7) . .
Cu52 Se23 Cu20 93.3(8) . .
Cu48 Se23 Cu20 62.2(7) . .
Cu54 Se23 Cu20 60.3(7) . .
Cu50 Se23 Cu20 120.8(8) . .
Cu52 Se23 Cu44 69.2(7) . .
Cu48 Se23 Cu44 57.4(7) . .
Cu54 Se23 Cu44 141.7(9) . .
Cu50 Se23 Cu44 105.5(8) . .
Cu20 Se23 Cu44 119.0(9) . .
Cu52 Se23 Cu43 68.6(7) . .
Cu48 Se23 Cu43 106.4(8) . .
Cu54 Se23 Cu43 113.0(8) . .
Cu50 Se23 Cu43 54.9(7) . .
Cu20 Se23 Cu43 161.9(8) . .
Cu44 Se23 Cu43 54.1(7) . .
Cu28 Se24 Cu9 64.7(7) . .
Cu28 Se24 Cu51 64.9(8) . .
Cu9 Se24 Cu51 114.0(9) . .
Cu28 Se24 Cu35 70.5(8) . .
Cu9 Se24 Cu35 119.0(9) . .
Cu51 Se24 Cu35 79.0(8) . .
Cu28 Se24 Cu67 71.3(7) . .
Cu9 Se24 Cu67 64.4(7) . .
Cu51 Se24 Cu67 129.6(9) . .
Cu35 Se24 Cu67 63.5(7) . .
Cu28 Se24 Cu17 111.2(9) . .
Cu9 Se24 Cu17 174.3(9) . .
Cu51 Se24 Cu17 60.3(7) . .
Cu35 Se24 Cu17 61.4(7) . .
Cu67 Se24 Cu17 118.9(8) . .
Cu15 Se25 Cu53 64.7(8) . .
Cu15 Se25 Cu54 114.7(9) . .
Cu53 Se25 Cu54 62.3(7) . .
Cu15 Se25 Cu5 122.9(10) . .
Cu53 Se25 Cu5 65.6(8) . .
Cu54 Se25 Cu5 61.0(7) . .
Cu15 Se25 Cu20 61.8(8) . .
Cu53 Se25 Cu20 59.7(7) . .
Cu54 Se25 Cu20 59.9(7) . .
Cu5 Se25 Cu20 112.2(8) . .
Cu66 Se26 Cu63 66.5(8) . .
Cu66 Se26 Cu47 76.8(9) . .
Cu63 Se26 Cu47 59.8(8) . .
Cu66 Se26 Cu18 63.4(7) . .
Cu63 Se26 Cu18 63.0(7) . .
Cu47 Se26 Cu18 119.3(10) . .
Cu66 Se26 Cu10 65.8(8) . .
Cu63 Se26 Cu10 107.9(9) . .
Cu47 Se26 Cu10 59.1(8) . .
Cu18 Se26 Cu10 127.2(9) . .
Cu25 Se27 Cu23 72.2(8) . .
Cu25 Se27 Cu67 81.9(9) . .
Cu23 Se27 Cu67 118.2(9) . .
Cu25 Se27 Cu68 77.5(8) . .
Cu23 Se27 Cu68 114.3(8) . .
Cu67 Se27 Cu68 113.1(8) . .
Cu25 Se27 Cu35 73.9(8) . .
Cu23 Se27 Cu35 59.9(7) . .
Cu67 Se27 Cu35 59.3(7) . .
Cu68 Se27 Cu35 151.2(9) . .
CuC Se28 Cu30 60.8(9) . .
CuC Se28 Cu27 64.2(9) . .
Cu30 Se28 Cu27 124.6(9) . .
CuC Se28 Cu29 59.9(8) . .
Cu30 Se28 Cu29 63.2(8) . .
Cu27 Se28 Cu29 94.4(9) . .
CuC Se28 Cu28 61.7(8) . .
Cu30 Se28 Cu28 87.5(9) . .
Cu27 Se28 Cu28 60.9(8) . .
Cu29 Se28 Cu28 121.6(9) . .
CuC Se28 Cu9 94.1(9) . .
Cu30 Se28 Cu9 59.3(7) . .
Cu27 Se28 Cu9 120.6(9) . .
Cu29 Se28 Cu9 122.4(9) . .
Cu28 Se28 Cu9 60.3(7) . .
CuC Se28 Cu11 88.9(9) . .
Cu30 Se28 Cu11 123.2(8) . .
Cu27 Se28 Cu11 59.9(7) . .
Cu29 Se28 Cu11 60.0(7) . .
Cu28 Se28 Cu11 120.6(9) . .
Cu9 Se28 Cu11 176.9(8) . .
Cu22 Se29 Cu30 64.9(8) . .
Cu22 Se29 Cu67 125.7(9) . .
Cu30 Se29 Cu67 69.8(8) . .
Cu22 Se29 Cu7 61.7(7) . .
Cu30 Se29 Cu7 114.1(8) . .
Cu67 Se29 Cu7 116.3(8) . .
Cu22 Se29 Cu34 70.5(7) . .
Cu30 Se29 Cu34 65.9(7) . .
Cu67 Se29 Cu34 64.6(6) . .
Cu7 Se29 Cu34 62.1(6) . .
Cu22 Se29 Cu9 113.3(8) . .
Cu30 Se29 Cu9 58.7(7) . .
Cu67 Se29 Cu9 61.4(6) . .
Cu7 Se29 Cu9 172.8(8) . .
Cu34 Se29 Cu9 111.8(7) . .
Cu58 Se30 Cu56 71.3(9) . .
Cu58 Se30 Cu59 62.1(8) . .
Cu56 Se30 Cu59 67.0(9) . .
Cu58 Se30 Cu61 103.9(11) . .
Cu56 Se30 Cu61 66.9(9) . .
Cu59 Se30 Cu61 133.9(11) . .
Cu58 Se30 Cu16 64.1(9) . .
Cu56 Se30 Cu16 95.0(10) . .
Cu59 Se30 Cu16 126.2(9) . .
Cu61 Se30 Cu16 59.9(9) . .
Cu58 Se30 Cu42 138.5(11) . .
Cu56 Se30 Cu42 67.4(8) . .
Cu59 Se30 Cu42 103.4(10) . .
Cu61 Se30 Cu42 56.3(8) . .
Cu16 Se30 Cu42 115.8(10) . .
Cu55 Se31 Cu66 97.8(9) . .
Cu55 Se31 Cu22 59.8(9) . .
Cu66 Se31 Cu22 131.0(9) . .
Cu55 Se31 Cu65 70.2(8) . .
Cu66 Se31 Cu65 65.1(7) . .
Cu22 Se31 Cu65 66.3(7) . .
Cu55 Se31 Cu29 139.5(10) . .
Cu66 Se31 Cu29 58.7(7) . .
Cu22 Se31 Cu29 108.7(9) . .
Cu65 Se31 Cu29 70.0(8) . .
Cu55 Se31 Cu30 114.7(11) . .
Cu66 Se31 Cu30 111.2(9) . .
Cu22 Se31 Cu30 56.9(7) . .
Cu65 Se31 Cu30 71.7(7) . .
Cu29 Se31 Cu30 57.5(7) . .
Cu55 Se31 Cu10 59.0(9) . .
Cu66 Se31 Cu10 60.1(7) . .
Cu22 Se31 Cu10 118.8(8) . .
Cu65 Se31 Cu10 94.2(7) . .
Cu29 Se31 Cu10 117.7(9) . .
Cu30 Se31 Cu10 165.9(8) . .
Cu51 Se32 Cu54 81.3(8) . .
Cu51 Se32 Cu17 63.9(7) . .
Cu54 Se32 Cu17 120.5(8) . .
Cu51 Se32 Cu5 65.1(7) . .
Cu54 Se32 Cu5 61.7(7) . .
Cu17 Se32 Cu5 127.5(9) . .
Cu51 Se32 Cu50 69.3(7) . .
Cu54 Se32 Cu50 61.2(7) . .
Cu17 Se32 Cu50 61.7(7) . .
Cu5 Se32 Cu50 109.9(8) . .
Cu8 Se33 Cu47 114.2(11) . .
Cu8 Se33 Cu10 111.6(10) . .
Cu47 Se33 Cu10 62.3(8) . .
Cu8 Se33 Cu55 60.9(9) . .
Cu47 Se33 Cu55 60.2(9) . .
Cu10 Se33 Cu55 63.2(9) . .
Cu8 Se33 Cu6 65.0(9) . .
Cu47 Se33 Cu6 64.3(9) . .
Cu10 Se33 Cu6 117.2(9) . .
Cu55 Se33 Cu6 63.0(8) . .
Cu1 Se34 Cu57 117.9(13) . .
Cu1 Se34 Cu58 64.5(10) . .
Cu57 Se34 Cu58 61.6(9) . .
Cu1 Se34 Cu2 65.9(11) . .
Cu57 Se34 Cu2 65.8(10) . .
Cu58 Se34 Cu2 66.0(10) . .
Cu1 Se34 Cu16 113.8(12) . .
Cu57 Se34 Cu16 57.6(8) . .
Cu58 Se34 Cu16 58.6(9) . .
Cu2 Se34 Cu16 113.7(11) . .
Cu49 Se35 Cu48 69.0(8) . .
Cu49 Se35 Cu15 112.4(9) . .
Cu48 Se35 Cu15 121.3(9) . .
Cu49 Se35 Cu53 58.3(7) . .
Cu48 Se35 Cu53 79.1(8) . .
Cu15 Se35 Cu53 59.6(7) . .
Cu49 Se35 Cu20 105.8(9) . .
Cu48 Se35 Cu20 63.1(7) . .
Cu15 Se35 Cu20 60.5(7) . .
Cu53 Se35 Cu20 59.7(7) . .
Cu49 Se35 Cu13 60.1(7) . .
Cu48 Se35 Cu13 61.5(7) . .
Cu15 Se35 Cu13 171.3(9) . .
Cu53 Se35 Cu13 115.1(8) . .
Cu20 Se35 Cu13 124.0(8) . .
P1 Cu1 Se34 139.8(14) . .
P1 Cu1 Se15 107.5(12) . .
Se34 Cu1 Se15 112.1(11) . .
P1 Cu1 Cu58 142.8(13) . .
Se34 Cu1 Cu58 59.7(9) . .
Se15 Cu1 Cu58 60.9(9) . .
P1 Cu1 Cu2 150.1(13) . .
Se34 Cu1 Cu2 59.0(9) . .
Se15 Cu1 Cu2 66.4(9) . .
Cu58 Cu1 Cu2 62.1(8) . .
P2 Cu2 Se34 128.1(12) . .
P2 Cu2 Cu1 114.3(11) . .
Se34 Cu2 Cu1 55.2(10) . .
P2 Cu2 Cu60 107.5(11) . .
Se34 Cu2 Cu60 124.4(11) . .
Cu1 Cu2 Cu60 103.0(12) . .
P2 Cu2 Cu57 136.2(13) . .
Se34 Cu2 Cu57 55.5(8) . .
Cu1 Cu2 Cu57 101.1(10) . .
Cu60 Cu2 Cu57 87.8(10) . .
P2 Cu2 Se21 103.7(10) . .
Se34 Cu2 Se21 107.9(10) . .
Cu1 Cu2 Se21 140.7(10) . .
Cu60 Cu2 Se21 54.2(8) . .
Cu57 Cu2 Se21 52.4(7) . .
P2 Cu2 Cu58 168.1(14) . .
Se34 Cu2 Cu58 57.0(8) . .
Cu1 Cu2 Cu58 58.0(9) . .
Cu60 Cu2 Cu58 68.1(9) . .
Cu57 Cu2 Cu58 55.6(8) . .
Se21 Cu2 Cu58 82.8(8) . .
P2 Cu2 Se15 112.9(11) . .
Se34 Cu2 Se15 98.8(11) . .
Cu1 Cu2 Se15 53.7(9) . .
Cu60 Cu2 Se15 51.2(8) . .
Cu57 Cu2 Se15 108.6(9) . .
Se21 Cu2 Se15 103.1(10) . .
Cu58 Cu2 Se15 55.5(8) . .
P3 Cu3 Se2 109.4(9) . .
P3 Cu3 Se13 108.9(8) . .
Se2 Cu3 Se13 105.1(9) . .
P3 Cu3 Cu32 151.1(11) . .
Se2 Cu3 Cu32 58.1(7) . .
Se13 Cu3 Cu32 57.3(7) . .
P3 Cu3 Cu37 129.8(10) . .
Se2 Cu3 Cu37 55.8(8) . .
Se13 Cu3 Cu37 121.2(9) . .
Cu32 Cu3 Cu37 67.9(7) . .
P3 Cu3 Cu39 131.1(10) . .
Se2 Cu3 Cu39 119.2(9) . .
Se13 Cu3 Cu39 54.6(7) . .
Cu32 Cu3 Cu39 65.1(8) . .
Cu37 Cu3 Cu39 85.1(9) . .
P3 Cu3 Se4 109.7(9) . .
Se2 Cu3 Se4 112.5(9) . .
Se13 Cu3 Se4 111.0(9) . .
Cu32 Cu3 Se4 99.1(8) . .
Cu37 Cu3 Se4 56.8(8) . .
Cu39 Cu3 Se4 56.7(8) . .
P4 Cu4 Cu38 112.6(10) . .
P4 Cu4 Se10 107.9(8) . .
Cu38 Cu4 Se10 55.1(7) . .
P4 Cu4 Cu40 130.1(10) . .
Cu38 Cu4 Cu40 89.2(10) . .
Se10 Cu4 Cu40 121.0(9) . .
P4 Cu4 Se4 96.7(8) . .
Cu38 Cu4 Se4 57.1(7) . .
Se10 Cu4 Se4 112.2(9) . .
Cu40 Cu4 Se4 57.3(8) . .
P4 Cu4 Cu68 160.5(11) . .
Cu38 Cu4 Cu68 68.4(8) . .
Se10 Cu4 Cu68 55.6(6) . .
Cu40 Cu4 Cu68 68.6(8) . .
Se4 Cu4 Cu68 99.5(8) . .
P4 Cu4 Se20 126.2(10) . .
Cu38 Cu4 Se20 121.2(9) . .
Se10 Cu4 Se20 100.9(8) . .
Cu40 Cu4 Se20 55.8(8) . .
Se4 Cu4 Se20 113.1(9) . .
Cu68 Cu4 Se20 55.8(6) . .
P5 Cu5 Se32 116.8(9) . .
P5 Cu5 Se25 127.6(9) . .
Se32 Cu5 Se25 105.8(8) . .
P5 Cu5 Cu54 173.4(11) . .
Se32 Cu5 Cu54 57.7(6) . .
Se25 Cu5 Cu54 59.0(7) . .
P5 Cu5 Cu51 99.0(8) . .
Se32 Cu5 Cu51 55.5(7) . .
Se25 Cu5 Cu51 131.0(8) . .
Cu54 Cu5 Cu51 74.9(7) . .
P5 Cu5 Cu53 124.5(9) . .
Se32 Cu5 Cu53 111.6(8) . .
Se25 Cu5 Cu53 56.4(7) . .
Cu54 Cu5 Cu53 58.5(7) . .
Cu51 Cu5 Cu53 86.8(8) . .
P6 Cu6 Se33 117.1(9) . .
P6 Cu6 Cu8 110.6(10) . .
Se33 Cu6 Cu8 52.6(8) . .
P6 Cu6 Cu47 134.7(10) . .
Se33 Cu6 Cu47 54.5(8) . .
Cu8 Cu6 Cu47 96.8(9) . .
P6 Cu6 Cu64 113.0(9) . .
Se33 Cu6 Cu64 129.8(9) . .
Cu8 Cu6 Cu64 106.9(10) . .
Cu47 Cu6 Cu64 91.2(9) . .
P6 Cu6 Cu55 165.6(11) . .
Se33 Cu6 Cu55 57.2(8) . .
Cu8 Cu6 Cu55 55.1(8) . .
Cu47 Cu6 Cu55 55.2(8) . .
Cu64 Cu6 Cu55 73.5(8) . .
P6 Cu6 Se16 109.2(9) . .
Se33 Cu6 Se16 104.9(8) . .
Cu8 Cu6 Se16 57.4(8) . .
Cu47 Cu6 Se16 116.0(9) . .
Cu64 Cu6 Se16 54.3(7) . .
Cu55 Cu6 Se16 63.3(8) . .
P6 Cu6 Se3 110.4(8) . .
Se33 Cu6 Se3 108.1(9) . .
Cu8 Cu6 Se3 139.0(9) . .
Cu47 Cu6 Se3 53.6(7) . .
Cu64 Cu6 Se3 54.1(6) . .
Cu55 Cu6 Se3 83.9(8) . .
Se16 Cu6 Se3 106.6(8) . .
P7 Cu7 Se10 115.5(8) . .
P7 Cu7 Cu22 135.5(9) . .
Se10 Cu7 Cu22 108.9(8) . .
P7 Cu7 Se29 101.7(7) . .
Se10 Cu7 Se29 115.5(8) . .
Cu22 Cu7 Se29 55.9(6) . .
P7 Cu7 Se16 106.6(7) . .
Se10 Cu7 Se16 109.3(7) . .
Cu22 Cu7 Se16 57.2(7) . .
Se29 Cu7 Se16 107.4(8) . .
P7 Cu7 Cu64 147.1(9) . .
Se10 Cu7 Cu64 59.0(6) . .
Cu22 Cu7 Cu64 61.9(6) . .
Se29 Cu7 Cu64 109.6(8) . .
Se16 Cu7 Cu64 55.0(6) . .
P7 Cu7 Cu34 139.0(8) . .
Se10 Cu7 Cu34 57.7(6) . .
Cu22 Cu7 Cu34 67.2(7) . .
Se29 Cu7 Cu34 59.5(6) . .
Se16 Cu7 Cu34 113.6(8) . .
Cu64 Cu7 Cu34 69.0(6) . .
Se33 Cu8 P8 129.1(13) . .
Se33 Cu8 Cu55 63.5(9) . .
P8 Cu8 Cu55 151.3(13) . .
Se33 Cu8 Se16 118.5(10) . .
P8 Cu8 Se16 111.6(10) . .
Cu55 Cu8 Se16 68.3(10) . .
Se33 Cu8 Cu6 62.4(8) . .
P8 Cu8 Cu6 144.4(12) . .
Cu55 Cu8 Cu6 62.9(8) . .
Se16 Cu8 Cu6 62.8(8) . .
P9 Cu9 Se24 125.5(8) . .
P9 Cu9 Cu30 112.6(9) . .
Se24 Cu9 Cu30 120.6(9) . .
P9 Cu9 Cu28 144.2(10) . .
Se24 Cu9 Cu28 56.0(7) . .
Cu30 Cu9 Cu28 84.5(8) . .
P9 Cu9 Se28 104.4(8) . .
Se24 Cu9 Se28 113.5(9) . .
Cu30 Cu9 Se28 56.6(7) . .
Cu28 Cu9 Se28 57.7(7) . .
P9 Cu9 Cu67 149.3(10) . .
Se24 Cu9 Cu67 59.1(6) . .
Cu30 Cu9 Cu67 65.1(7) . .
Cu28 Cu9 Cu67 66.1(7) . .
Se28 Cu9 Cu67 98.9(7) . .
P9 Cu9 Se29 97.6(7) . .
Se24 Cu9 Se29 103.8(8) . .
Cu30 Cu9 Se29 54.1(7) . .
Cu28 Cu9 Se29 117.4(8) . .
Se28 Cu9 Se29 110.5(8) . .
Cu67 Cu9 Se29 55.1(6) . .
P10 Cu10 Se33 121.8(10) . .
P10 Cu10 Cu47 177.2(12) . .
Se33 Cu10 Cu47 57.1(8) . .
P10 Cu10 Se26 124.0(10) . .
Se33 Cu10 Se26 103.6(8) . .
Cu47 Cu10 Se26 58.5(8) . .
P10 Cu10 Cu55 120.2(10) . .
Se33 Cu10 Cu55 58.7(8) . .
Cu47 Cu10 Cu55 57.1(8) . .
Se26 Cu10 Cu55 110.4(9) . .
P10 Cu10 Cu66 109.4(9) . .
Se33 Cu10 Cu66 126.2(9) . .
Cu47 Cu10 Cu66 71.1(8) . .
Se26 Cu10 Cu66 53.8(7) . .
Cu55 Cu10 Cu66 82.7(9) . .
P10 Cu10 Se31 95.2(7) . .
Se33 Cu10 Se31 105.6(9) . .
Cu47 Cu10 Se31 83.0(9) . .
Se26 Cu10 Se31 102.9(9) . .
Cu55 Cu10 Se31 46.9(8) . .
Cu66 Cu10 Se31 51.2(6) . .
P11 Cu11 Se12 114.5(8) . .
P11 Cu11 Cu27 120.5(8) . .
Se12 Cu11 Cu27 123.9(9) . .
P11 Cu11 Cu29 134.3(9) . .
Se12 Cu11 Cu29 55.6(7) . .
Cu27 Cu11 Cu29 90.9(9) . .
P11 Cu11 Se28 110.5(8) . .
Se12 Cu11 Se28 113.1(8) . .
Cu27 Cu11 Se28 57.0(7) . .
Cu29 Cu11 Se28 57.5(7) . .
P11 Cu11 Cu24 149.4(10) . .
Se12 Cu11 Cu24 59.3(6) . .
Cu27 Cu11 Cu24 67.7(7) . .
Cu29 Cu11 Cu24 70.1(7) . .
Se28 Cu11 Cu24 98.6(7) . .
P11 Cu11 Se5 103.5(8) . .
Se12 Cu11 Se5 103.5(8) . .
Cu27 Cu11 Se5 54.2(7) . .
Cu29 Cu11 Se5 122.2(8) . .
Se28 Cu11 Se5 111.2(8) . .
Cu24 Cu11 Se5 55.1(6) . .
P12 Cu12 Cu41 124.8(10) . .
P12 Cu12 Se6 119.6(10) . .
Cu41 Cu12 Se6 115.4(9) . .
P12 Cu12 Se17 104.8(8) . .
Cu41 Cu12 Se17 55.6(7) . .
Se6 Cu12 Se17 104.4(9) . .
P12 Cu12 Cu31 152.9(11) . .
Cu41 Cu12 Cu31 64.2(8) . .
Se6 Cu12 Cu31 56.4(7) . .
Se17 Cu12 Cu31 56.7(7) . .
P12 Cu12 Cu44 137.4(10) . .
Cu41 Cu12 Cu44 80.8(8) . .
Se6 Cu12 Cu44 53.9(7) . .
Se17 Cu12 Cu44 117.7(9) . .
Cu31 Cu12 Cu44 65.3(7) . .
P12 Cu12 Se11 108.5(9) . .
Cu41 Cu12 Se11 54.9(8) . .
Se6 Cu12 Se11 108.9(8) . .
Se17 Cu12 Se11 110.3(9) . .
Cu31 Cu12 Se11 97.2(8) . .
Cu44 Cu12 Se11 55.2(7) . .
P13 Cu13 Se6 113.3(8) . .
P13 Cu13 Cu49 135.2(9) . .
Se6 Cu13 Cu49 111.5(8) . .
P13 Cu13 Cu48 144.1(9) . .
Se6 Cu13 Cu48 57.1(7) . .
Cu49 Cu13 Cu48 64.9(7) . .
P13 Cu13 Cu36 140.5(9) . .
Se6 Cu13 Cu36 57.2(7) . .
Cu49 Cu13 Cu36 69.7(7) . .
Cu48 Cu13 Cu36 67.8(7) . .
P13 Cu13 Se5 107.0(8) . .
Se6 Cu13 Se5 113.7(8) . .
Cu49 Cu13 Se5 54.8(6) . .
Cu48 Cu13 Se5 108.2(8) . .
Cu36 Cu13 Se5 58.0(7) . .
P13 Cu13 Se35 106.5(8) . .
Se6 Cu13 Se35 108.4(8) . .
Cu49 Cu13 Se35 56.0(7) . .
Cu48 Cu13 Se35 55.7(6) . .
Cu36 Cu13 Se35 112.8(8) . .
Se5 Cu13 Se35 107.6(8) . .
P14 Cu14 Se13 113.4(9) . .
P14 Cu14 Cu59 137.4(11) . .
Se13 Cu14 Cu59 109.1(9) . .
P14 Cu14 Se17 103.1(8) . .
Se13 Cu14 Se17 115.2(9) . .
Cu59 Cu14 Se17 54.8(7) . .
P14 Cu14 Cu45 135.9(10) . .
Se13 Cu14 Cu45 60.0(7) . .
Cu59 Cu14 Cu45 66.7(8) . .
Se17 Cu14 Cu45 56.4(7) . .
P14 Cu14 Se15 108.1(9) . .
Se13 Cu14 Se15 108.2(9) . .
Cu59 Cu14 Se15 58.7(8) . .
Se17 Cu14 Se15 108.5(9) . .
Cu45 Cu14 Se15 115.3(9) . .
P14 Cu14 Cu60 147.9(10) . .
Se13 Cu14 Cu60 59.5(8) . .
Cu59 Cu14 Cu60 61.3(8) . .
Se17 Cu14 Cu60 108.0(9) . .
Cu45 Cu14 Cu60 71.1(8) . .
Se15 Cu14 Cu60 54.1(8) . .
P15 Cu15 Se25 136.0(10) . .
P15 Cu15 Se35 107.5(9) . .
Se25 Cu15 Se35 116.0(9) . .
P15 Cu15 Cu53 156.9(11) . .
Se25 Cu15 Cu53 61.2(8) . .
Se35 Cu15 Cu53 61.3(7) . .
P15 Cu15 Cu20 134.7(10) . .
Se25 Cu15 Cu20 67.6(8) . .
Se35 Cu15 Cu20 61.5(7) . .
Cu53 Cu15 Cu20 60.5(7) . .
P16 Cu16 Se18 129.8(12) . .
P16 Cu16 Cu57 166.1(14) . .
Se18 Cu16 Cu57 59.5(8) . .
P16 Cu16 Cu61 100.8(9) . .
Se18 Cu16 Cu61 55.0(9) . .
Cu57 Cu16 Cu61 76.0(9) . .
P16 Cu16 Cu58 110.3(12) . .
Se18 Cu16 Cu58 113.9(11) . .
Cu57 Cu16 Cu58 57.0(9) . .
Cu61 Cu16 Cu58 93.1(11) . .
P16 Cu16 Se30 81.1(8) . .
Se18 Cu16 Se30 109.1(11) . .
Cu57 Cu16 Se30 86.0(10) . .
Cu61 Cu16 Se30 57.6(8) . .
Cu58 Cu16 Se30 51.5(8) . .
P16 Cu16 Se34 127.5(11) . .
Se18 Cu16 Se34 98.3(9) . .
Cu57 Cu16 Se34 51.6(7) . .
Cu61 Cu16 Se34 126.7(10) . .
Cu58 Cu16 Se34 53.0(8) . .
Se30 Cu16 Se34 104.5(10) . .
P17 Cu17 Se32 115.9(9) . .
P17 Cu17 Cu50 137.7(10) . .
Se32 Cu17 Cu50 60.1(7) . .
P17 Cu17 Cu51 151.7(9) . .
Se32 Cu17 Cu51 56.1(7) . .
Cu50 Cu17 Cu51 65.8(7) . .
P17 Cu17 Cu35 124.0(9) . .
Se32 Cu17 Cu35 118.8(9) . .
Cu50 Cu17 Cu35 67.7(7) . .
Cu51 Cu17 Cu35 75.3(8) . .
P17 Cu17 Se24 112.9(9) . .
Se32 Cu17 Se24 110.5(8) . .
Cu50 Cu17 Se24 106.6(8) . .
Cu51 Cu17 Se24 57.2(7) . .
Cu35 Cu17 Se24 56.8(7) . .
P17 Cu17 Se9 100.2(7) . .
Se32 Cu17 Se9 108.4(8) . .
Cu50 Cu17 Se9 52.2(6) . .
Cu51 Cu17 Se9 108.1(8) . .
Cu35 Cu17 Se9 51.7(7) . .
Se24 Cu17 Se9 108.1(8) . .
P18 Cu18 Se26 113.8(9) . .
P18 Cu18 Cu66 149.7(9) . .
Se26 Cu18 Cu66 55.4(7) . .
P18 Cu18 Cu63 141.1(9) . .
Se26 Cu18 Cu63 56.4(7) . .
Cu66 Cu18 Cu63 61.1(7) . .
P18 Cu18 Se12 110.6(8) . .
Se26 Cu18 Se12 111.2(8) . .
Cu66 Cu18 Se12 59.5(6) . .
Cu63 Cu18 Se12 107.6(8) . .
P18 Cu18 Cu33 132.4(10) . .
Se26 Cu18 Cu33 113.3(9) . .
Cu66 Cu18 Cu33 69.0(7) . .
Cu63 Cu18 Cu33 66.6(7) . .
Se12 Cu18 Cu33 56.3(7) . .
P18 Cu18 Se2 106.1(7) . .
Se26 Cu18 Se2 106.4(8) . .
Cu66 Cu18 Se2 104.2(8) . .
Cu63 Cu18 Se2 53.7(6) . .
Se12 Cu18 Se2 108.5(9) . .
Cu33 Cu18 Se2 53.4(7) . .
P19 Cu19 Se22 116.6(10) . .
P19 Cu19 Cu61 154.8(14) . .
Se22 Cu19 Cu61 61.2(8) . .
P19 Cu19 Cu46 132.5(12) . .
Se22 Cu19 Cu46 59.8(8) . .
Cu61 Cu19 Cu46 70.3(9) . .
P19 Cu19 Se18 113.5(11) . .
Se22 Cu19 Se18 113.1(11) . .
Cu61 Cu19 Se18 54.5(8) . .
Cu46 Cu19 Se18 109.6(10) . .
P19 Cu19 Cu62 132.7(12) . .
Se22 Cu19 Cu62 109.4(10) . .
Cu61 Cu19 Cu62 61.7(8) . .
Cu46 Cu19 Cu62 64.4(9) . .
Se18 Cu19 Cu62 53.2(8) . .
P19 Cu19 Se20 100.8(10) . .
Se22 Cu19 Se20 110.0(11) . .
Cu61 Cu19 Se20 103.3(10) . .
Cu46 Cu19 Se20 51.4(8) . .
Se18 Cu19 Se20 100.8(9) . .
Cu62 Cu19 Se20 51.2(8) . .
P20 Cu20 Cu53 166.2(10) . .
P20 Cu20 Cu15 111.4(9) . .
Cu53 Cu20 Cu15 58.7(7) . .
P20 Cu20 Cu54 117.9(9) . .
Cu53 Cu20 Cu54 59.0(7) . .
Cu15 Cu20 Cu54 100.8(8) . .
P20 Cu20 Se35 125.7(10) . .
Cu53 Cu20 Se35 59.5(7) . .
Cu15 Cu20 Se35 58.0(7) . .
Cu54 Cu20 Se35 116.4(8) . .
P20 Cu20 Cu48 118.4(9) . .
Cu53 Cu20 Cu48 75.4(8) . .
Cu15 Cu20 Cu48 111.5(9) . .
Cu54 Cu20 Cu48 94.6(8) . .
Se35 Cu20 Cu48 55.4(7) . .
P20 Cu20 Se23 101.8(8) . .
Cu53 Cu20 Se23 87.4(8) . .
Cu15 Cu20 Se23 146.2(9) . .
Cu54 Cu20 Se23 55.9(6) . .
Se35 Cu20 Se23 107.2(8) . .
Cu48 Cu20 Se23 54.2(7) . .
P20 Cu20 Se25 111.3(8) . .
Cu53 Cu20 Se25 55.2(6) . .
Cu15 Cu20 Se25 50.6(7) . .
Cu54 Cu20 Se25 55.5(6) . .
Se35 Cu20 Se25 99.5(8) . .
Cu48 Cu20 Se25 130.0(8) . .
Se23 Cu20 Se25 111.3(9) . .
P21 Cu21 Cu43 121.5(9) . .
P21 Cu21 Se22 120.3(9) . .
Cu43 Cu21 Se22 116.4(9) . .
P21 Cu21 Se11 109.0(9) . .
Cu43 Cu21 Se11 58.5(7) . .
Se22 Cu21 Se11 112.4(8) . .
P21 Cu21 Se9 99.0(7) . .
Cu43 Cu21 Se9 55.6(7) . .
Se22 Cu21 Se9 101.6(8) . .
Se11 Cu21 Se9 113.7(8) . .
P21 Cu21 Cu42 142.6(9) . .
Cu43 Cu21 Cu42 83.2(9) . .
Se22 Cu21 Cu42 55.1(7) . .
Se11 Cu21 Cu42 57.5(8) . .
Se9 Cu21 Cu42 118.5(9) . .
P21 Cu21 Cu23 146.8(9) . .
Cu43 Cu21 Cu23 64.3(7) . .
Se22 Cu21 Cu23 56.3(6) . .
Se11 Cu21 Cu23 101.2(8) . .
Se9 Cu21 Cu23 55.3(6) . .
Cu42 Cu21 Cu23 66.8(7) . .
Se29 Cu22 Cu55 169.1(11) . .
Se29 Cu22 Se16 117.8(10) . .
Cu55 Cu22 Se16 69.8(9) . .
Se29 Cu22 Cu7 62.4(7) . .
Cu55 Cu22 Cu7 127.9(10) . .
Se16 Cu22 Cu7 62.3(7) . .
Se29 Cu22 Cu30 57.6(7) . .
Cu55 Cu22 Cu30 116.2(11) . .
Se16 Cu22 Cu30 170.0(11) . .
Cu7 Cu22 Cu30 108.9(10) . .
Se29 Cu22 Se31 118.6(9) . .
Cu55 Cu22 Se31 52.4(8) . .
Se16 Cu22 Se31 121.6(9) . .
Cu7 Cu22 Se31 167.7(10) . .
Cu30 Cu22 Se31 65.8(8) . .
Se29 Cu22 Cu64 114.4(9) . .
Cu55 Cu22 Cu64 76.1(8) . .
Se16 Cu22 Cu64 56.1(6) . .
Cu7 Cu22 Cu64 61.1(7) . .
Cu30 Cu22 Cu64 116.2(9) . .
Se31 Cu22 Cu64 110.3(8) . .
Se29 Cu22 Cu65 118.6(9) . .
Cu55 Cu22 Cu65 63.3(8) . .
Se16 Cu22 Cu65 106.2(8) . .
Cu7 Cu22 Cu65 111.3(8) . .
Cu30 Cu22 Cu65 71.6(8) . .
Se31 Cu22 Cu65 56.9(6) . .
Cu64 Cu22 Cu65 59.5(6) . .
Se29 Cu22 Cu34 58.0(6) . .
Cu55 Cu22 Cu34 128.5(10) . .
Se16 Cu22 Cu34 110.5(8) . .
Cu7 Cu22 Cu34 58.3(7) . .
Cu30 Cu22 Cu34 59.5(7) . .
Se31 Cu22 Cu34 110.9(9) . .
Cu64 Cu22 Cu34 65.5(7) . .
Cu65 Cu22 Cu34 67.9(7) . .
Se27 Cu23 Se9 116.2(8) . .
Se27 Cu23 Se22 123.7(9) . .
Se9 Cu23 Se22 108.8(9) . .
Se27 Cu23 Cu35 70.1(7) . .
Se9 Cu23 Cu35 54.7(7) . .
Se22 Cu23 Cu35 163.6(10) . .
Se27 Cu23 Cu46 76.2(8) . .
Se9 Cu23 Cu46 167.0(10) . .
Se22 Cu23 Cu46 58.7(7) . .
Cu35 Cu23 Cu46 137.6(10) . .
Se27 Cu23 Cu21 176.8(9) . .
Se9 Cu23 Cu21 61.0(6) . .
Se22 Cu23 Cu21 59.4(7) . .
Cu35 Cu23 Cu21 106.7(9) . .
Cu46 Cu23 Cu21 106.7(8) . .
Se27 Cu23 Cu25 53.4(7) . .
Se9 Cu23 Cu25 122.1(9) . .
Se22 Cu23 Cu25 122.9(8) . .
Cu35 Cu23 Cu25 71.6(8) . .
Cu46 Cu23 Cu25 67.8(8) . .
Cu21 Cu23 Cu25 126.2(9) . .
Se27 Cu23 Cu43 121.9(9) . .
Se9 Cu23 Cu43 54.2(7) . .
Se22 Cu23 Cu43 111.1(9) . .
Cu35 Cu23 Cu43 60.2(7) . .
Cu46 Cu23 Cu43 124.1(9) . .
Cu21 Cu23 Cu43 55.5(7) . .
Cu25 Cu23 Cu43 82.6(8) . .
Se27 Cu23 Cu42 125.7(9) . .
Se9 Cu23 Cu42 114.0(9) . .
Se22 Cu23 Cu42 52.2(7) . .
Cu35 Cu23 Cu42 129.7(10) . .
Cu46 Cu23 Cu42 56.4(7) . .
Cu21 Cu23 Cu42 56.3(7) . .
Cu25 Cu23 Cu42 83.0(8) . .
Cu43 Cu23 Cu42 74.3(8) . .
Se1 Cu24 Se5 117.5(9) . .
Se1 Cu24 Se12 118.7(8) . .
Se5 Cu24 Se12 107.8(8) . .
Se1 Cu24 Cu11 174.0(10) . .
Se5 Cu24 Cu11 62.6(7) . .
Se12 Cu24 Cu11 57.0(6) . .
Se1 Cu24 Cu33 74.6(7) . .
Se5 Cu24 Cu33 164.4(10) . .
Se12 Cu24 Cu33 56.6(7) . .
Cu11 Cu24 Cu33 104.3(8) . .
Se1 Cu24 Cu36 73.8(7) . .
Se5 Cu24 Cu36 58.7(7) . .
Se12 Cu24 Cu36 165.9(9) . .
Cu11 Cu24 Cu36 109.9(8) . .
Cu33 Cu24 Cu36 136.9(9) . .
Se1 Cu24 Cu27 130.5(9) . .
Se5 Cu24 Cu27 51.9(6) . .
Se12 Cu24 Cu27 109.4(8) . .
Cu11 Cu24 Cu27 54.7(6) . .
Cu33 Cu24 Cu27 129.1(9) . .
Cu36 Cu24 Cu27 60.2(7) . .
Se1 Cu24 Cu26 49.0(7) . .
Se5 Cu24 Cu26 123.0(9) . .
Se12 Cu24 Cu26 127.3(9) . .
Cu11 Cu24 Cu26 136.5(9) . .
Cu33 Cu24 Cu26 72.0(8) . .
Cu36 Cu24 Cu26 65.1(7) . .
Cu27 Cu24 Cu26 93.0(8) . .
Se1 Cu24 CuC 107.5(9) . .
Se5 Cu24 CuC 104.4(9) . .
Se12 Cu24 CuC 98.2(8) . .
Cu11 Cu24 CuC 77.9(8) . .
Cu33 Cu24 CuC 79.4(8) . .
Cu36 Cu24 CuC 82.9(8) . .
Cu27 Cu24 CuC 52.6(7) . .
Cu26 Cu24 CuC 58.7(8) . .
Se1 Cu24 Cu29 127.7(9) . .
Se5 Cu24 Cu29 113.8(8) . .
Se12 Cu24 Cu29 49.6(6) . .
Cu11 Cu24 Cu29 53.9(7) . .
Cu33 Cu24 Cu29 57.2(7) . .
Cu36 Cu24 Cu29 129.5(9) . .
Cu27 Cu24 Cu29 76.7(7) . .
Cu26 Cu24 Cu29 94.2(8) . .
CuC Cu24 Cu29 48.6(7) . .
Se27 Cu25 Se7 128.1(11) . .
Se27 Cu25 CuA 115.5(12) . .
Se7 Cu25 CuA 50.0(9) . .
Se27 Cu25 Se14 121.3(10) . .
Se7 Cu25 Se14 99.7(10) . .
CuA Cu25 Se14 121.6(12) . .
Se27 Cu25 Cu23 54.4(7) . .
Se7 Cu25 Cu23 96.0(9) . .
CuA Cu25 Cu23 131.7(11) . .
Se14 Cu25 Cu23 93.7(9) . .
Se27 Cu25 CuB 132.6(13) . .
Se7 Cu25 CuB 50.4(9) . .
CuA Cu25 CuB 95.5(12) . .
Se14 Cu25 CuB 54.7(9) . .
Cu23 Cu25 CuB 78.2(10) . .
Se27 Cu25 Cu26 171.9(12) . .
Se7 Cu25 Cu26 58.2(8) . .
CuA Cu25 Cu26 63.6(10) . .
Se14 Cu25 Cu26 58.3(8) . .
Cu23 Cu25 Cu26 132.8(11) . .
CuB Cu25 Cu26 54.8(10) . .
Se27 Cu25 Se8 112.2(10) . .
Se7 Cu25 Se8 94.8(9) . .
CuA Cu25 Se8 52.7(8) . .
Se14 Cu25 Se8 92.5(9) . .
Cu23 Cu25 Se8 166.4(11) . .
CuB Cu25 Se8 115.2(12) . .
Cu26 Cu25 Se8 60.4(8) . .
Se27 Cu25 Cu68 52.8(7) . .
Se7 Cu25 Cu68 90.5(8) . .
CuA Cu25 Cu68 62.8(9) . .
Se14 Cu25 Cu68 169.2(10) . .
Cu23 Cu25 Cu68 88.9(9) . .
CuB Cu25 Cu68 136.1(12) . .
Cu26 Cu25 Cu68 126.0(10) . .
Se8 Cu25 Cu68 82.8(8) . .
Se27 Cu25 Cu46 69.7(8) . .
Se7 Cu25 Cu46 58.7(7) . .
CuA Cu25 Cu46 76.9(9) . .
Se14 Cu25 Cu46 134.7(10) . .
Cu23 Cu25 Cu46 54.9(7) . .
CuB Cu25 Cu46 84.8(11) . .
Cu26 Cu25 Cu46 116.9(10) . .
Se8 Cu25 Cu46 125.9(10) . .
Cu68 Cu25 Cu46 54.5(7) . .
Se27 Cu25 CuC 113.1(10) . .
Se7 Cu25 CuC 117.1(11) . .
CuA Cu25 CuC 94.1(10) . .
Se14 Cu25 CuC 52.3(7) . .
Cu23 Cu25 CuC 134.2(10) . .
CuB Cu25 CuC 98.5(12) . .
Cu26 Cu25 CuC 59.6(9) . .
Se8 Cu25 CuC 44.9(7) . .
Cu68 Cu25 CuC 119.5(9) . .
Cu46 Cu25 CuC 170.7(11) . .
Se1 Cu26 CuB 120.5(14) . .
Se1 Cu26 Se7 125.2(12) . .
CuB Cu26 Se7 52.5(10) . .
Se1 Cu26 Se14 122.0(12) . .
CuB Cu26 Se14 57.2(10) . .
Se7 Cu26 Se14 98.8(10) . .
Se1 Cu26 Cu25 176.9(13) . .
CuB Cu26 Cu25 62.5(11) . .
Se7 Cu26 Cu25 57.0(8) . .
Se14 Cu26 Cu25 58.3(8) . .
Se1 Cu26 Cu31 56.3(8) . .
CuB Cu26 Cu31 64.3(10) . .
Se7 Cu26 Cu31 92.7(9) . .
Se14 Cu26 Cu31 89.8(9) . .
Cu25 Cu26 Cu31 126.6(12) . .
Se1 Cu26 Se8 116.8(11) . .
CuB Cu26 Se8 122.7(13) . .
Se7 Cu26 Se8 93.9(10) . .
Se14 Cu26 Se8 92.4(9) . .
Cu25 Cu26 Se8 60.2(8) . .
Cu31 Cu26 Se8 172.6(12) . .
Se1 Cu26 CuA 123.9(12) . .
CuB Cu26 CuA 95.1(13) . .
Se7 Cu26 CuA 47.1(8) . .
Se14 Cu26 CuA 113.4(12) . .
Cu25 Cu26 CuA 55.3(9) . .
Cu31 Cu26 CuA 134.5(12) . .
Se8 Cu26 CuA 50.4(8) . .
Se1 Cu26 Cu32 52.9(7) . .
CuB Cu26 Cu32 129.0(12) . .
Se7 Cu26 Cu32 88.4(9) . .
Se14 Cu26 Cu32 172.8(12) . .
Cu25 Cu26 Cu32 126.4(11) . .
Cu31 Cu26 Cu32 90.5(9) . .
Se8 Cu26 Cu32 86.5(8) . .
CuA Cu26 Cu32 71.1(9) . .
Se1 Cu26 CuC 113.2(12) . .
CuB Cu26 CuC 107.3(12) . .
Se7 Cu26 CuC 120.4(12) . .
Se14 Cu26 CuC 53.9(7) . .
Cu25 Cu26 CuC 64.2(9) . .
Cu31 Cu26 CuC 131.8(12) . .
Se8 Cu26 CuC 46.1(7) . .
CuA Cu26 CuC 92.1(11) . .
Cu32 Cu26 CuC 121.7(10) . .
Se1 Cu26 Cu45 69.4(9) . .
CuB Cu26 Cu45 76.0(10) . .
Se7 Cu26 Cu45 55.9(7) . .
Se14 Cu26 Cu45 131.4(11) . .
Cu25 Cu26 Cu45 112.8(11) . .
Cu31 Cu26 Cu45 55.7(7) . .
Se8 Cu26 Cu45 126.4(10) . .
CuA Cu26 Cu45 80.8(10) . .
Cu32 Cu26 Cu45 53.7(7) . .
CuC Cu26 Cu45 172.5(12) . .
Se1 Cu26 Cu24 52.4(7) . .
CuB Cu26 Cu24 132.6(13) . .
Se7 Cu26 Cu24 174.8(12) . .
Se14 Cu26 Cu24 86.1(9) . .
Cu25 Cu26 Cu24 125.2(10) . .
Cu31 Cu26 Cu24 89.1(9) . .
Se8 Cu26 Cu24 84.0(8) . .
CuA Cu26 Cu24 129.1(11) . .
Cu32 Cu26 Cu24 86.7(9) . .
CuC Cu26 Cu24 61.1(8) . .
Cu45 Cu26 Cu24 121.8(11) . .
Se5 Cu27 Se28 128.0(10) . .
Se5 Cu27 Cu49 58.3(8) . .
Se28 Cu27 Cu49 149.0(10) . .
Se5 Cu27 Cu28 170.6(11) . .
Se28 Cu27 Cu28 60.3(8) . .
Cu49 Cu27 Cu28 117.6(10) . .
Se5 Cu27 Cu11 64.9(8) . .
Se28 Cu27 Cu11 63.1(7) . .
Cu49 Cu27 Cu11 112.7(10) . .
Cu28 Cu27 Cu11 123.2(11) . .
Se5 Cu27 Se19 116.0(10) . .
Se28 Cu27 Se19 96.0(8) . .
Cu49 Cu27 Se19 61.0(7) . .
Cu28 Cu27 Se19 64.0(8) . .
Cu11 Cu27 Se19 127.4(9) . .
Se5 Cu27 CuC 119.7(10) . .
Se28 Cu27 CuC 57.1(8) . .
Cu49 Cu27 CuC 152.2(11) . .
Cu28 Cu27 CuC 59.2(9) . .
Cu11 Cu27 CuC 86.8(9) . .
Se19 Cu27 CuC 123.3(11) . .
Se5 Cu27 Cu36 57.9(7) . .
Se28 Cu27 Cu36 144.2(10) . .
Cu49 Cu27 Cu36 66.8(8) . .
Cu28 Cu27 Cu36 112.9(10) . .
Cu11 Cu27 Cu36 109.6(9) . .
Se19 Cu27 Cu36 112.8(9) . .
CuC Cu27 Cu36 88.4(9) . .
Se5 Cu27 Cu24 54.2(6) . .
Se28 Cu27 Cu24 95.9(8) . .
Cu49 Cu27 Cu24 107.2(9) . .
Cu28 Cu27 Cu24 124.3(10) . .
Cu11 Cu27 Cu24 57.6(6) . .
Se19 Cu27 Cu24 168.0(10) . .
CuC Cu27 Cu24 65.6(8) . .
Cu36 Cu27 Cu24 57.0(7) . .
Se24 Cu28 Se28 120.9(10) . .
Se24 Cu28 Cu27 167.4(11) . .
Se28 Cu28 Cu27 58.8(8) . .
Se24 Cu28 CuC 129.7(12) . .
Se28 Cu28 CuC 57.6(8) . .
Cu27 Cu28 CuC 62.0(9) . .
Se24 Cu28 Cu9 59.3(7) . .
Se28 Cu28 Cu9 62.0(7) . .
Cu27 Cu28 Cu9 120.3(10) . .
CuC Cu28 Cu9 92.6(10) . .
Se24 Cu28 Cu51 60.2(7) . .
Se28 Cu28 Cu51 136.5(10) . .
Cu27 Cu28 Cu51 110.5(10) . .
CuC Cu28 Cu51 160.4(11) . .
Cu9 Cu28 Cu51 106.3(9) . .
Se24 Cu28 Se19 109.0(9) . .
Se28 Cu28 Se19 92.1(8) . .
Cu27 Cu28 Se19 59.2(7) . .
CuC Cu28 Se19 121.2(11) . .
Cu9 Cu28 Se19 117.5(9) . .
Cu51 Cu28 Se19 54.2(7) . .
Se24 Cu28 Se14 121.2(9) . .
Se28 Cu28 Se14 108.4(9) . .
Cu27 Cu28 Se14 67.7(7) . .
CuC Cu28 Se14 56.8(8) . .
Cu9 Cu28 Se14 142.3(10) . .
Cu51 Cu28 Se14 103.8(8) . .
Se19 Cu28 Se14 98.5(8) . .
Se24 Cu28 Cu35 57.3(7) . .
Se28 Cu28 Cu35 149.6(10) . .
Cu27 Cu28 Cu35 130.4(10) . .
CuC Cu28 Cu35 98.7(10) . .
Cu9 Cu28 Cu35 104.8(9) . .
Cu51 Cu28 Cu35 71.9(8) . .
Se19 Cu28 Cu35 117.7(9) . .
Se14 Cu28 Cu35 63.9(7) . .
Se24 Cu28 Cu67 56.9(7) . .
Se28 Cu28 Cu67 96.5(8) . .
Cu27 Cu28 Cu67 134.9(9) . .
CuC Cu28 Cu67 72.9(9) . .
Cu9 Cu28 Cu67 58.2(7) . .
Cu51 Cu28 Cu67 112.6(9) . .
Se19 Cu28 Cu67 165.9(9) . .
Se14 Cu28 Cu67 89.4(7) . .
Cu35 Cu28 Cu67 55.7(7) . .
Se12 Cu29 Cu66 64.5(8) . .
Se12 Cu29 CuC 120.6(12) . .
Cu66 Cu29 CuC 150.4(12) . .
Se12 Cu29 Se28 122.6(11) . .
Cu66 Cu29 Se28 147.1(10) . .
CuC Cu29 Se28 58.7(8) . .
Se12 Cu29 Cu11 60.1(8) . .
Cu66 Cu29 Cu11 114.5(11) . .
CuC Cu29 Cu11 89.6(10) . .
Se28 Cu29 Cu11 62.5(7) . .
Se12 Cu29 Cu30 178.9(12) . .
Cu66 Cu29 Cu30 116.4(11) . .
CuC Cu29 Cu30 58.3(9) . .
Se28 Cu29 Cu30 57.1(8) . .
Cu11 Cu29 Cu30 119.6(10) . .
Se12 Cu29 Se31 116.3(10) . .
Cu66 Cu29 Se31 57.0(7) . .
CuC Cu29 Se31 122.6(12) . .
Se28 Cu29 Se31 96.8(9) . .
Cu11 Cu29 Se31 126.6(10) . .
Cu30 Cu29 Se31 64.8(8) . .
Se12 Cu29 Cu33 57.7(7) . .
Cu66 Cu29 Cu33 69.5(8) . .
CuC Cu29 Cu33 88.5(10) . .
Se28 Cu29 Cu33 143.2(10) . .
Cu11 Cu29 Cu33 104.8(10) . .
Cu30 Cu29 Cu33 121.7(10) . .
Se31 Cu29 Cu33 116.2(10) . .
Se12 Cu29 Se8 116.3(9) . .
Cu66 Cu29 Se8 101.9(9) . .
CuC Cu29 Se8 48.7(8) . .
Se28 Cu29 Se8 101.8(9) . .
Cu11 Cu29 Se8 132.1(9) . .
Cu30 Cu29 Se8 63.0(8) . .
Se31 Cu29 Se8 98.8(9) . .
Cu33 Cu29 Se8 59.4(7) . .
Se12 Cu29 Cu65 111.9(9) . .
Cu66 Cu29 Cu65 58.5(7) . .
CuC Cu29 Cu65 95.9(10) . .
Se28 Cu29 Cu65 125.5(10) . .
Cu11 Cu29 Cu65 171.9(11) . .
Cu30 Cu29 Cu65 68.5(8) . .
Se31 Cu29 Cu65 54.5(6) . .
Cu33 Cu29 Cu65 69.5(7) . .
Se8 Cu29 Cu65 50.7(6) . .
Se12 Cu29 Cu24 55.0(7) . .
Cu66 Cu29 Cu24 112.8(9) . .
CuC Cu29 Cu24 65.6(9) . .
Se28 Cu29 Cu24 92.9(8) . .
Cu11 Cu29 Cu24 56.1(7) . .
Cu30 Cu29 Cu24 123.8(10) . .
Se31 Cu29 Cu24 169.8(10) . .
Cu33 Cu29 Cu24 55.6(7) . .
Se8 Cu29 Cu24 82.2(7) . .
Cu65 Cu29 Cu24 121.2(8) . .
Se29 Cu30 Se28 131.1(10) . .
Se29 Cu30 CuC 131.6(12) . .
Se28 Cu30 CuC 59.6(9) . .
Se29 Cu30 Cu9 67.2(8) . .
Se28 Cu30 Cu9 64.1(8) . .
CuC Cu30 Cu9 96.3(10) . .
Se29 Cu30 Cu22 57.5(7) . .
Se28 Cu30 Cu22 145.2(11) . .
CuC Cu30 Cu22 146.8(11) . .
Cu9 Cu30 Cu22 114.3(10) . .
Se29 Cu30 Cu29 166.8(11) . .
Se28 Cu30 Cu29 59.7(8) . .
CuC Cu30 Cu29 58.3(9) . .
Cu9 Cu30 Cu29 123.6(11) . .
Cu22 Cu30 Cu29 109.3(10) . .
Se29 Cu30 Cu34 60.6(7) . .
Se28 Cu30 Cu34 148.4(11) . .
CuC Cu30 Cu34 90.5(10) . .
Cu9 Cu30 Cu34 114.2(10) . .
Cu22 Cu30 Cu34 66.0(8) . .
Cu29 Cu30 Cu34 115.2(10) . .
Se29 Cu30 Se31 110.6(9) . .
Se28 Cu30 Se31 93.8(9) . .
CuC Cu30 Se31 115.6(11) . .
Cu9 Cu30 Se31 124.9(9) . .
Cu22 Cu30 Se31 57.3(7) . .
Cu29 Cu30 Se31 57.7(7) . .
Cu34 Cu30 Se31 109.4(9) . .
Se29 Cu30 Cu67 56.8(7) . .
Se28 Cu30 Cu67 100.4(9) . .
CuC Cu30 Cu67 75.4(9) . .
Cu9 Cu30 Cu67 60.0(7) . .
Cu22 Cu30 Cu67 108.1(10) . .
Cu29 Cu30 Cu67 133.7(10) . .
Cu34 Cu30 Cu67 59.1(7) . .
Se31 Cu30 Cu67 165.4(10) . .
Se29 Cu30 Se8 114.3(9) . .
Se28 Cu30 Se8 104.3(9) . .
CuC Cu30 Se8 49.1(8) . .
Cu9 Cu30 Se8 137.6(10) . .
Cu22 Cu30 Se8 97.8(8) . .
Cu29 Cu30 Se8 64.0(7) . .
Cu34 Cu30 Se8 53.9(6) . .
Se31 Cu30 Se8 95.3(8) . .
Cu67 Cu30 Se8 84.8(7) . .
Se6 Cu31 Se1 118.8(9) . .
Se6 Cu31 Se17 112.3(9) . .
Se1 Cu31 Se17 115.8(9) . .
Se6 Cu31 Cu12 61.1(7) . .
Se1 Cu31 Cu12 175.6(10) . .
Se17 Cu31 Cu12 61.5(7) . .
Se6 Cu31 Cu36 57.5(7) . .
Se1 Cu31 Cu36 74.4(7) . .
Se17 Cu31 Cu36 169.2(10) . .
Cu12 Cu31 Cu36 108.1(9) . .
Se6 Cu31 Cu45 168.5(10) . .
Se1 Cu31 Cu45 72.1(7) . .
Se17 Cu31 Cu45 56.9(7) . .
Cu12 Cu31 Cu45 107.7(9) . .
Cu36 Cu31 Cu45 132.8(9) . .
Se6 Cu31 Cu41 113.1(9) . .
Se1 Cu31 Cu41 124.9(10) . .
Se17 Cu31 Cu41 54.6(7) . .
Cu12 Cu31 Cu41 57.0(8) . .
Cu36 Cu31 Cu41 123.6(9) . .
Cu45 Cu31 Cu41 58.3(8) . .
Se6 Cu31 Cu26 124.3(9) . .
Se1 Cu31 Cu26 50.8(7) . .
Se17 Cu31 Cu26 120.4(10) . .
Cu12 Cu31 Cu26 133.3(10) . .
Cu36 Cu31 Cu26 68.3(8) . .
Cu45 Cu31 Cu26 64.8(8) . .
Cu41 Cu31 Cu26 85.4(9) . .
Se6 Cu31 Cu44 52.6(7) . .
Se1 Cu31 Cu44 125.6(9) . .
Se17 Cu31 Cu44 115.5(9) . .
Cu12 Cu31 Cu44 58.2(7) . .
Cu36 Cu31 Cu44 56.3(7) . .
Cu45 Cu31 Cu44 125.7(10) . .
Cu41 Cu31 Cu44 74.5(8) . .
Cu26 Cu31 Cu44 87.7(8) . .
Se6 Cu31 CuB 103.6(10) . .
Se1 Cu31 CuB 104.7(10) . .
Se17 Cu31 CuB 98.1(10) . .
Cu12 Cu31 CuB 79.4(10) . .
Cu36 Cu31 CuB 81.8(9) . .
Cu45 Cu31 CuB 75.7(10) . .
Cu41 Cu31 CuB 43.8(9) . .
Cu26 Cu31 CuB 53.9(10) . .
Cu44 Cu31 CuB 51.0(9) . .
Se1 Cu32 Se13 121.0(9) . .
Se1 Cu32 Se2 116.7(9) . .
Se13 Cu32 Se2 108.6(8) . .
Se1 Cu32 Cu3 175.2(10) . .
Se13 Cu32 Cu3 60.5(7) . .
Se2 Cu32 Cu3 59.1(7) . .
Se1 Cu32 Cu45 74.2(7) . .
Se13 Cu32 Cu45 60.5(7) . .
Se2 Cu32 Cu45 168.4(9) . .
Cu3 Cu32 Cu45 109.9(9) . .
Se1 Cu32 Cu33 73.4(7) . .
Se13 Cu32 Cu33 163.3(9) . .
Se2 Cu32 Cu33 54.9(7) . .
Cu3 Cu32 Cu33 104.4(9) . .
Cu45 Cu32 Cu33 135.7(9) . .
Se1 Cu32 Cu39 126.6(9) . .
Se13 Cu32 Cu39 53.1(7) . .
Se2 Cu32 Cu39 113.7(9) . .
Cu3 Cu32 Cu39 58.2(7) . .
Cu45 Cu32 Cu39 57.5(7) . .
Cu33 Cu32 Cu39 127.2(9) . .
Se1 Cu32 Cu26 50.1(7) . .
Se13 Cu32 Cu26 123.1(9) . .
Se2 Cu32 Cu26 125.2(9) . .
Cu3 Cu32 Cu26 133.7(10) . .
Cu45 Cu32 Cu26 64.2(8) . .
Cu33 Cu32 Cu26 71.9(8) . .
Cu39 Cu32 Cu26 86.7(9) . .
Se1 Cu32 Cu37 123.8(9) . .
Se13 Cu32 Cu37 113.3(9) . .
Se2 Cu32 Cu37 52.0(7) . .
Cu3 Cu32 Cu37 56.2(7) . .
Cu45 Cu32 Cu37 126.5(9) . .
Cu33 Cu32 Cu37 56.1(7) . .
Cu39 Cu32 Cu37 76.6(8) . .
Cu26 Cu32 Cu37 89.2(8) . .
Se2 Cu33 Se12 124.0(10) . .
Se2 Cu33 Cu18 65.0(7) . .
Se12 Cu33 Cu18 60.7(7) . .
Se2 Cu33 Cu37 55.7(8) . .
Se12 Cu33 Cu37 152.8(11) . .
Cu18 Cu33 Cu37 105.2(10) . .
Se2 Cu33 Cu24 140.0(10) . .
Se12 Cu33 Cu24 58.8(7) . .
Cu18 Cu33 Cu24 112.2(9) . .
Cu37 Cu33 Cu24 142.3(11) . .
Se2 Cu33 Cu29 150.9(11) . .
Se12 Cu33 Cu29 53.6(7) . .
Cu18 Cu33 Cu29 98.5(9) . .
Cu37 Cu33 Cu29 111.7(10) . .
Cu24 Cu33 Cu29 67.3(7) . .
Se2 Cu33 Cu32 56.5(7) . .
Se12 Cu33 Cu32 141.1(10) . .
Cu18 Cu33 Cu32 114.0(9) . .
Cu37 Cu33 Cu32 64.7(8) . .
Cu24 Cu33 Cu32 95.6(8) . .
Cu29 Cu33 Cu32 147.3(10) . .
Se2 Cu33 Se8 115.0(9) . .
Se12 Cu33 Se8 116.4(9) . .
Cu18 Cu33 Se8 144.0(10) . .
Cu37 Cu33 Se8 59.8(7) . .
Cu24 Cu33 Se8 90.3(8) . .
Cu29 Cu33 Se8 63.6(7) . .
Cu32 Cu33 Se8 90.1(8) . .
Se2 Cu33 Cu63 53.2(7) . .
Se12 Cu33 Cu63 102.5(9) . .
Cu18 Cu33 Cu63 55.7(7) . .
Cu37 Cu33 Cu63 53.6(7) . .
Cu24 Cu33 Cu63 160.5(10) . .
Cu29 Cu33 Cu63 97.8(8) . .
Cu32 Cu33 Cu63 103.4(8) . .
Se8 Cu33 Cu63 94.1(7) . .
Se2 Cu33 Cu66 101.8(9) . .
Se12 Cu33 Cu66 55.5(7) . .
Cu18 Cu33 Cu66 54.3(7) . .
Cu37 Cu33 Cu66 97.3(9) . .
Cu24 Cu33 Cu66 107.4(8) . .
Cu29 Cu33 Cu66 51.0(6) . .
Cu32 Cu33 Cu66 156.8(9) . .
Se8 Cu33 Cu66 93.0(7) . .
Cu63 Cu33 Cu66 53.5(6) . .
Se10 Cu34 Se8 121.0(8) . .
Se10 Cu34 Se29 115.1(9) . .
Se8 Cu34 Se29 120.2(9) . .
Se10 Cu34 Cu38 55.1(7) . .
Se8 Cu34 Cu38 66.6(7) . .
Se29 Cu34 Cu38 151.3(9) . .
Se10 Cu34 Cu7 58.5(6) . .
Se8 Cu34 Cu7 149.1(9) . .
Se29 Cu34 Cu7 58.3(6) . .
Cu38 Cu34 Cu7 100.7(8) . .
Se10 Cu34 Cu68 55.8(6) . .
Se8 Cu34 Cu68 95.0(8) . .
Se29 Cu34 Cu68 134.5(9) . .
Cu38 Cu34 Cu68 66.3(7) . .
Cu7 Cu34 Cu68 105.6(8) . .
Se10 Cu34 Cu30 154.2(9) . .
Se8 Cu34 Cu30 66.9(7) . .
Se29 Cu34 Cu30 53.6(7) . .
Cu38 Cu34 Cu30 121.5(10) . .
Cu7 Cu34 Cu30 101.4(8) . .
Cu68 Cu34 Cu30 149.8(10) . .
Se10 Cu34 Cu67 135.2(9) . .
Se8 Cu34 Cu67 93.6(8) . .
Se29 Cu34 Cu67 56.0(6) . .
Cu38 Cu34 Cu67 151.8(10) . .
Cu7 Cu34 Cu67 106.0(8) . .
Cu68 Cu34 Cu67 97.2(8) . .
Cu30 Cu34 Cu67 62.0(7) . .
Se10 Cu34 Cu22 99.8(8) . .
Se8 Cu34 Cu22 98.8(8) . .
Se29 Cu34 Cu22 51.5(6) . .
Cu38 Cu34 Cu22 101.1(8) . .
Cu7 Cu34 Cu22 54.5(6) . .
Cu68 Cu34 Cu22 155.6(9) . .
Cu30 Cu34 Cu22 54.5(7) . .
Cu67 Cu34 Cu22 101.8(7) . .
Se10 Cu34 Cu64 54.2(6) . .
Se8 Cu34 Cu64 97.7(7) . .
Se29 Cu34 Cu64 98.8(7) . .
Cu38 Cu34 Cu64 52.8(6) . .
Cu7 Cu34 Cu64 55.4(6) . .
Cu68 Cu34 Cu64 104.4(7) . .
Cu30 Cu34 Cu64 101.9(8) . .
Cu67 Cu34 Cu64 154.5(8) . .
Cu22 Cu34 Cu64 54.0(6) . .
Se9 Cu35 Se24 128.3(10) . .
Se9 Cu35 Cu17 67.1(8) . .
Se24 Cu35 Cu17 61.8(7) . .
Se9 Cu35 Cu67 149.1(11) . .
Se24 Cu35 Cu67 58.4(7) . .
Cu17 Cu35 Cu67 114.8(9) . .
Se9 Cu35 Cu23 58.8(7) . .
Se24 Cu35 Cu23 150.3(11) . .
Cu17 Cu35 Cu23 120.4(10) . .
Cu67 Cu35 Cu23 100.5(9) . .
Se9 Cu35 Cu43 56.1(7) . .
Se24 Cu35 Cu43 147.1(11) . .
Cu17 Cu35 Cu43 106.1(10) . .
Cu67 Cu35 Cu43 138.5(10) . .
Cu23 Cu35 Cu43 62.6(7) . .
Se9 Cu35 Cu28 147.8(11) . .
Se24 Cu35 Cu28 52.3(7) . .
Cu17 Cu35 Cu28 98.7(9) . .
Cu67 Cu35 Cu28 62.8(7) . .
Cu23 Cu35 Cu28 140.8(10) . .
Cu43 Cu35 Cu28 105.0(10) . .
Se9 Cu35 Se27 102.1(9) . .
Se24 Cu35 Se27 103.8(8) . .
Cu17 Cu35 Se27 129.4(10) . .
Cu67 Cu35 Se27 51.3(6) . .
Cu23 Cu35 Se27 49.9(6) . .
Cu43 Cu35 Se27 106.5(8) . .
Cu28 Cu35 Se27 108.8(9) . .
Se9 Cu35 Cu50 52.0(7) . .
Se24 Cu35 Cu50 101.1(8) . .
Cu17 Cu35 Cu50 55.4(7) . .
Cu67 Cu35 Cu50 156.4(10) . .
Cu23 Cu35 Cu50 102.7(9) . .
Cu43 Cu35 Cu50 53.3(7) . .
Cu28 Cu35 Cu50 95.9(8) . .
Se27 Cu35 Cu50 152.3(10) . .
Se6 Cu36 Se5 118.7(10) . .
Se6 Cu36 Cu44 55.8(7) . .
Se5 Cu36 Cu44 154.2(10) . .
Se6 Cu36 Se14 119.4(9) . .
Se5 Cu36 Se14 117.5(9) . .
Cu44 Cu36 Se14 63.8(7) . .
Se6 Cu36 Cu13 59.1(7) . .
Se5 Cu36 Cu13 61.3(7) . .
Cu44 Cu36 Cu13 102.6(9) . .
Se14 Cu36 Cu13 146.5(9) . .
Se6 Cu36 Cu31 57.1(7) . .
Se5 Cu36 Cu31 136.1(9) . .
Cu44 Cu36 Cu31 65.6(7) . .
Se14 Cu36 Cu31 94.7(8) . .
Cu13 Cu36 Cu31 107.5(9) . .
Se6 Cu36 Cu24 138.9(9) . .
Se5 Cu36 Cu24 55.0(6) . .
Cu44 Cu36 Cu24 147.8(10) . .
Se14 Cu36 Cu24 92.2(8) . .
Cu13 Cu36 Cu24 108.8(9) . .
Cu31 Cu36 Cu24 97.7(8) . .
Se6 Cu36 Cu27 151.6(10) . .
Se5 Cu36 Cu27 52.0(7) . .
Cu44 Cu36 Cu27 118.6(9) . .
Se14 Cu36 Cu27 66.0(7) . .
Cu13 Cu36 Cu27 100.1(8) . .
Cu31 Cu36 Cu27 150.4(10) . .
Cu24 Cu36 Cu27 62.8(7) . .
Se6 Cu36 Cu48 53.4(6) . .
Se5 Cu36 Cu48 101.8(8) . .
Cu44 Cu36 Cu48 53.6(7) . .
Se14 Cu36 Cu48 95.0(8) . .
Cu13 Cu36 Cu48 55.9(7) . .
Cu31 Cu36 Cu48 104.3(8) . .
Cu24 Cu36 Cu48 156.2(9) . .
Cu27 Cu36 Cu48 99.7(8) . .
Se6 Cu36 Cu49 100.7(8) . .
Se5 Cu36 Cu49 50.8(6) . .
Cu44 Cu36 Cu49 103.7(8) . .
Se14 Cu36 Cu49 97.7(8) . .
Cu13 Cu36 Cu49 54.0(7) . .
Cu31 Cu36 Cu49 157.7(10) . .
Cu24 Cu36 Cu49 100.3(8) . .
Cu27 Cu36 Cu49 51.7(6) . .
Cu48 Cu36 Cu49 56.2(6) . .
Se2 Cu37 Cu63 58.9(8) . .
Se2 Cu37 Cu38 172.3(13) . .
Cu63 Cu37 Cu38 114.5(11) . .
Se2 Cu37 Se4 123.5(11) . .
Cu63 Cu37 Se4 140.9(11) . .
Cu38 Cu37 Se4 58.3(8) . .
Se2 Cu37 Cu3 59.8(8) . .
Cu63 Cu37 Cu3 106.5(11) . .
Cu38 Cu37 Cu3 121.8(11) . .
Se4 Cu37 Cu3 63.8(8) . .
Se2 Cu37 Cu33 57.1(8) . .
Cu63 Cu37 Cu33 67.6(9) . .
Cu38 Cu37 Cu33 125.8(11) . .
Se4 Cu37 Cu33 150.4(12) . .
Cu3 Cu37 Cu33 106.7(11) . .
Se2 Cu37 CuA 128.0(12) . .
Cu63 Cu37 CuA 158.3(12) . .
Cu38 Cu37 CuA 59.6(10) . .
Se4 Cu37 CuA 56.8(9) . .
Cu3 Cu37 CuA 93.0(11) . .
Cu33 Cu37 CuA 98.1(11) . .
Se2 Cu37 Se8 119.1(10) . .
Cu63 Cu37 Se8 105.1(9) . .
Cu38 Cu37 Se8 65.3(8) . .
Se4 Cu37 Se8 104.7(10) . .
Cu3 Cu37 Se8 138.5(11) . .
Cu33 Cu37 Se8 62.6(8) . .
CuA Cu37 Se8 53.2(8) . .
Se2 Cu37 Se3 111.3(10) . .
Cu63 Cu37 Se3 57.7(7) . .
Cu38 Cu37 Se3 61.0(8) . .
Se4 Cu37 Se3 92.6(9) . .
Cu3 Cu37 Se3 119.2(10) . .
Cu33 Cu37 Se3 115.2(10) . .
CuA Cu37 Se3 120.6(11) . .
Se8 Cu37 Se3 100.2(9) . .
Se2 Cu37 Cu65 111.1(11) . .
Cu63 Cu37 Cu65 60.2(8) . .
Cu38 Cu37 Cu65 65.7(9) . .
Se4 Cu37 Cu65 123.6(11) . .
Cu3 Cu37 Cu65 166.3(12) . .
Cu33 Cu37 Cu65 72.5(8) . .
CuA Cu37 Cu65 100.7(10) . .
Se8 Cu37 Cu65 53.9(6) . .
Se3 Cu37 Cu65 52.2(6) . .
Se2 Cu37 Cu32 54.6(7) . .
Cu63 Cu37 Cu32 109.6(10) . .
Cu38 Cu37 Cu32 133.0(12) . .
Se4 Cu37 Cu32 95.8(9) . .
Cu3 Cu37 Cu32 55.8(7) . .
Cu33 Cu37 Cu32 59.2(7) . .
CuA Cu37 Cu32 73.4(9) . .
Se8 Cu37 Cu32 88.6(8) . .
Se3 Cu37 Cu32 165.9(11) . .
Cu65 Cu37 Cu32 129.3(10) . .
Se10 Cu38 Se4 125.8(11) . .
Se10 Cu38 Cu64 62.4(8) . .
Se4 Cu38 Cu64 144.5(11) . .
Se10 Cu38 Cu37 173.1(12) . .
Se4 Cu38 Cu37 61.0(8) . .
Cu64 Cu38 Cu37 113.1(11) . .
Se10 Cu38 Cu4 63.1(8) . .
Se4 Cu38 Cu4 62.7(8) . .
Cu64 Cu38 Cu4 112.9(10) . .
Cu37 Cu38 Cu4 123.6(11) . .
Se10 Cu38 CuA 117.7(11) . .
Se4 Cu38 CuA 59.0(9) . .
Cu64 Cu38 CuA 154.2(12) . .
Cu37 Cu38 CuA 63.8(10) . .
Cu4 Cu38 CuA 86.5(10) . .
Se10 Cu38 Cu34 59.5(7) . .
Se4 Cu38 Cu34 144.5(11) . .
Cu64 Cu38 Cu34 71.0(8) . .
Cu37 Cu38 Cu34 114.7(10) . .
Cu4 Cu38 Cu34 109.7(10) . .
CuA Cu38 Cu34 86.8(10) . .
Se10 Cu38 Se3 113.4(10) . .
Se4 Cu38 Se3 96.4(9) . .
Cu64 Cu38 Se3 55.1(7) . .
Cu37 Cu38 Se3 64.6(8) . .
Cu4 Cu38 Se3 124.0(10) . .
CuA Cu38 Se3 128.4(11) . .
Cu34 Cu38 Se3 113.8(9) . .
Se10 Cu38 Se8 114.2(9) . .
Se4 Cu38 Se8 103.3(9) . .
Cu64 Cu38 Se8 102.2(9) . .
Cu37 Cu38 Se8 60.8(8) . .
Cu4 Cu38 Se8 134.4(10) . .
CuA Cu38 Se8 52.9(8) . .
Cu34 Cu38 Se8 55.2(7) . .
Se3 Cu38 Se8 99.6(8) . .
Se10 Cu38 Cu68 53.6(7) . .
Se4 Cu38 Cu68 95.6(9) . .
Cu64 Cu38 Cu68 111.3(9) . .
Cu37 Cu38 Cu68 127.7(11) . .
Cu4 Cu38 Cu68 57.0(7) . .
CuA Cu38 Cu68 64.2(9) . .
Cu34 Cu38 Cu68 57.5(7) . .
Se3 Cu38 Cu68 166.3(10) . .
Se8 Cu38 Cu68 84.1(8) . .
Se10 Cu38 Cu65 111.2(9) . .
Se4 Cu38 Cu65 122.7(10) . .
Cu64 Cu38 Cu65 59.4(7) . .
Cu37 Cu38 Cu65 62.1(8) . .
Cu4 Cu38 Cu65 172.3(11) . .
CuA Cu38 Cu65 101.0(10) . .
Cu34 Cu38 Cu65 69.4(7) . .
Se3 Cu38 Cu65 52.1(6) . .
Se8 Cu38 Cu65 51.9(6) . .
Cu68 Cu38 Cu65 124.9(9) . .
Se13 Cu39 CuA 133.9(13) . .
Se13 Cu39 Se4 123.7(11) . .
CuA Cu39 Se4 59.2(9) . .
Se13 Cu39 Cu60 62.6(9) . .
CuA Cu39 Cu60 151.0(13) . .
Se4 Cu39 Cu60 138.7(11) . .
Se13 Cu39 Cu40 171.0(12) . .
CuA Cu39 Cu40 55.1(10) . .
Se4 Cu39 Cu40 58.0(8) . .
Cu60 Cu39 Cu40 109.9(12) . .
Se13 Cu39 Cu45 61.7(8) . .
CuA Cu39 Cu45 94.4(11) . .
Se4 Cu39 Cu45 149.1(11) . .
Cu60 Cu39 Cu45 72.1(9) . .
Cu40 Cu39 Cu45 122.1(11) . .
Se13 Cu39 Cu3 60.9(8) . .
CuA Cu39 Cu3 96.8(11) . .
Se4 Cu39 Cu3 63.2(8) . .
Cu60 Cu39 Cu3 111.7(11) . .
Cu40 Cu39 Cu3 121.2(12) . .
Cu45 Cu39 Cu3 109.1(11) . .
Se13 Cu39 Se7 121.1(11) . .
CuA Cu39 Se7 50.1(9) . .
Se4 Cu39 Se7 105.2(10) . .
Cu60 Cu39 Se7 101.8(10) . .
Cu40 Cu39 Se7 63.9(8) . .
Cu45 Cu39 Se7 59.5(7) . .
Cu3 Cu39 Se7 139.1(10) . .
Se13 Cu39 Se21 111.2(10) . .
CuA Cu39 Se21 114.9(12) . .
Se4 Cu39 Se21 90.9(9) . .
Cu60 Cu39 Se21 54.7(8) . .
Cu40 Cu39 Se21 59.9(8) . .
Cu45 Cu39 Se21 116.4(10) . .
Cu3 Cu39 Se21 120.5(10) . .
Se7 Cu39 Se21 97.5(9) . .
Se13 Cu39 Cu32 56.0(7) . .
CuA Cu39 Cu32 77.9(10) . .
Se4 Cu39 Cu32 97.9(9) . .
Cu60 Cu39 Cu32 113.2(11) . .
Cu40 Cu39 Cu32 132.9(10) . .
Cu45 Cu39 Cu32 58.2(8) . .
Cu3 Cu39 Cu32 56.7(7) . .
Se7 Cu39 Cu32 89.3(8) . .
Se21 Cu39 Cu32 167.1(11) . .
Se13 Cu39 Cu56 111.8(10) . .
CuA Cu39 Cu56 94.9(10) . .
Se4 Cu39 Cu56 121.8(10) . .
Cu60 Cu39 Cu56 56.9(8) . .
Cu40 Cu39 Cu56 64.5(9) . .
Cu45 Cu39 Cu56 72.3(8) . .
Cu3 Cu39 Cu56 168.0(10) . .
Se7 Cu39 Cu56 52.2(7) . .
Se21 Cu39 Cu56 51.3(7) . .
Cu32 Cu39 Cu56 128.8(10) . .
CuA Cu40 Se20 119.7(12) . .
CuA Cu40 Se4 61.9(10) . .
Se20 Cu40 Se4 125.8(12) . .
CuA Cu40 Cu62 151.6(14) . .
Se20 Cu40 Cu62 59.0(9) . .
Se4 Cu40 Cu62 144.7(12) . .
CuA Cu40 Cu4 91.1(12) . .
Se20 Cu40 Cu4 64.0(9) . .
Se4 Cu40 Cu4 61.9(9) . .
Cu62 Cu40 Cu4 110.1(12) . .
CuA Cu40 Cu39 61.0(10) . .
Se20 Cu40 Cu39 174.1(13) . .
Se4 Cu40 Cu39 60.0(8) . .
Cu62 Cu40 Cu39 117.2(12) . .
Cu4 Cu40 Cu39 121.9(12) . .
CuA Cu40 Se21 124.9(13) . .
Se20 Cu40 Se21 114.5(10) . .
Se4 Cu40 Se21 94.5(9) . .
Cu62 Cu40 Se21 59.3(8) . .
Cu4 Cu40 Se21 122.5(10) . .
Cu39 Cu40 Se21 64.0(8) . .
CuA Cu40 Cu46 88.1(11) . .
Se20 Cu40 Cu46 55.3(8) . .
Se4 Cu40 Cu46 146.7(11) . .
Cu62 Cu40 Cu46 67.9(9) . .
Cu4 Cu40 Cu46 107.9(10) . .
Cu39 Cu40 Cu46 119.6(12) . .
Se21 Cu40 Cu46 115.6(10) . .
CuA Cu40 Se7 50.0(9) . .
Se20 Cu40 Se7 115.6(10) . .
Se4 Cu40 Se7 103.6(10) . .
Cu62 Cu40 Se7 103.0(11) . .
Cu4 Cu40 Se7 137.1(10) . .
Cu39 Cu40 Se7 59.8(8) . .
Se21 Cu40 Se7 97.6(9) . .
Cu46 Cu40 Se7 60.7(8) . .
CuA Cu40 Cu68 66.4(10) . .
Se20 Cu40 Cu68 53.9(7) . .
Se4 Cu40 Cu68 94.4(9) . .
Cu62 Cu40 Cu68 109.3(11) . .
Cu4 Cu40 Cu68 56.3(7) . .
Cu39 Cu40 Cu68 127.4(10) . .
Se21 Cu40 Cu68 168.2(11) . .
Cu46 Cu40 Cu68 58.1(7) . .
Se7 Cu40 Cu68 87.7(8) . .
CuA Cu40 Cu56 98.7(12) . .
Se20 Cu40 Cu56 109.3(10) . .
Se4 Cu40 Cu56 124.4(11) . .
Cu62 Cu40 Cu56 60.1(9) . .
Cu4 Cu40 Cu56 170.1(11) . .
Cu39 Cu40 Cu56 65.1(9) . .
Se21 Cu40 Cu56 52.3(7) . .
Cu46 Cu40 Cu56 71.1(8) . .
Se7 Cu40 Cu56 51.6(7) . .
Cu68 Cu40 Cu56 126.7(10) . .
CuB Cu41 Se17 128.0(15) . .
CuB Cu41 Se11 63.8(12) . .
Se17 Cu41 Se11 129.7(12) . .
CuB Cu41 Cu12 97.3(13) . .
Se17 Cu41 Cu12 63.1(9) . .
Se11 Cu41 Cu12 66.9(9) . .
CuB Cu41 Cu42 64.1(13) . .
Se17 Cu41 Cu42 165.3(11) . .
Se11 Cu41 Cu42 60.9(9) . .
Cu12 Cu41 Cu42 127.6(12) . .
CuB Cu41 Cu59 150.6(16) . .
Se17 Cu41 Cu59 57.1(8) . .
Se11 Cu41 Cu59 139.9(12) . .
Cu12 Cu41 Cu59 108.2(11) . .
Cu42 Cu41 Cu59 108.2(11) . .
CuB Cu41 Cu45 91.5(13) . .
Se17 Cu41 Cu45 58.4(8) . .
Se11 Cu41 Cu45 153.8(11) . .
Cu12 Cu41 Cu45 110.8(11) . .
Cu42 Cu41 Cu45 117.7(12) . .
Cu59 Cu41 Cu45 66.3(8) . .
CuB Cu41 Cu31 71.5(13) . .
Se17 Cu41 Cu31 57.0(7) . .
Se11 Cu41 Cu31 101.4(9) . .
Cu12 Cu41 Cu31 58.8(8) . .
Cu42 Cu41 Cu31 135.5(11) . .
Cu59 Cu41 Cu31 109.4(10) . .
Cu45 Cu41 Cu31 60.0(8) . .
CuB Cu41 Se7 54.3(11) . .
Se17 Cu41 Se7 116.5(11) . .
Se11 Cu41 Se7 108.0(10) . .
Cu12 Cu41 Se7 145.8(10) . .
Cu42 Cu41 Se7 61.5(8) . .
Cu59 Cu41 Se7 96.6(10) . .
Cu45 Cu41 Se7 58.1(7) . .
Cu31 Cu41 Se7 91.3(9) . .
Se22 Cu42 CuB 132.9(13) . .
Se22 Cu42 Se11 120.2(10) . .
CuB Cu42 Se11 57.2(10) . .
Se22 Cu42 Cu61 60.1(8) . .
CuB Cu42 Cu61 155.5(14) . .
Se11 Cu42 Cu61 140.7(12) . .
Se22 Cu42 Cu41 176.5(13) . .
CuB Cu42 Cu41 48.7(10) . .
Se11 Cu42 Cu41 57.3(9) . .
Cu61 Cu42 Cu41 119.9(11) . .
Se22 Cu42 Cu46 59.3(8) . .
CuB Cu42 Cu46 98.5(13) . .
Se11 Cu42 Cu46 148.4(11) . .
Cu61 Cu42 Cu46 69.5(9) . .
Cu41 Cu42 Cu46 124.2(12) . .
Se22 Cu42 Cu21 60.3(8) . .
CuB Cu42 Cu21 94.5(11) . .
Se11 Cu42 Cu21 60.2(8) . .
Cu61 Cu42 Cu21 109.3(11) . .
Cu41 Cu42 Cu21 117.4(11) . .
Cu46 Cu42 Cu21 107.2(10) . .
Se22 Cu42 Se7 120.7(11) . .
CuB Cu42 Se7 51.8(10) . .
Se11 Cu42 Se7 106.3(10) . .
Cu61 Cu42 Se7 104.3(10) . .
Cu41 Cu42 Se7 62.8(8) . .
Cu46 Cu42 Se7 61.8(8) . .
Cu21 Cu42 Se7 137.6(10) . .
Se22 Cu42 Se30 112.1(11) . .
CuB Cu42 Se30 115.0(12) . .
Se11 Cu42 Se30 95.2(10) . .
Cu61 Cu42 Se30 56.8(8) . .
Cu41 Cu42 Se30 66.6(8) . .
Cu46 Cu42 Se30 114.6(10) . .
Cu21 Cu42 Se30 122.8(10) . .
Se7 Cu42 Se30 97.1(8) . .
Se22 Cu42 Cu56 112.4(10) . .
CuB Cu42 Cu56 96.8(11) . .
Se11 Cu42 Cu56 125.3(11) . .
Cu61 Cu42 Cu56 59.8(8) . .
Cu41 Cu42 Cu56 69.4(8) . .
Cu46 Cu42 Cu56 73.1(8) . .
Cu21 Cu42 Cu56 168.5(12) . .
Se7 Cu42 Cu56 53.1(7) . .
Se30 Cu42 Cu56 49.6(6) . .
Se22 Cu42 Cu23 53.9(7) . .
CuB Cu42 Cu23 79.0(10) . .
Se11 Cu42 Cu23 96.3(8) . .
Cu61 Cu42 Cu23 108.7(10) . .
Cu41 Cu42 Cu23 127.7(11) . .
Cu46 Cu42 Cu23 56.3(7) . .
Cu21 Cu42 Cu23 56.9(7) . .
Se7 Cu42 Cu23 88.3(9) . .
Se30 Cu42 Cu23 165.3(11) . .
Cu56 Cu42 Cu23 127.6(10) . .
Se9 Cu43 Se11 125.2(10) . .
Se9 Cu43 Cu50 56.9(7) . .
Se11 Cu43 Cu50 136.0(10) . .
Se9 Cu43 Cu21 63.7(8) . .
Se11 Cu43 Cu21 62.0(8) . .
Cu50 Cu43 Cu21 106.3(9) . .
Se9 Cu43 Cu44 167.0(11) . .
Se11 Cu43 Cu44 58.8(7) . .
Cu50 Cu43 Cu44 111.0(10) . .
Cu21 Cu43 Cu44 120.4(10) . .
Se9 Cu43 CuB 136.4(13) . .
Se11 Cu43 CuB 56.3(9) . .
Cu50 Cu43 CuB 158.6(13) . .
Cu21 Cu43 CuB 95.1(11) . .
Cu44 Cu43 CuB 56.6(10) . .
Se9 Cu43 Se14 120.9(9) . .
Se11 Cu43 Se14 107.9(9) . .
Cu50 Cu43 Se14 102.2(9) . .
Cu21 Cu43 Se14 146.0(10) . .
Cu44 Cu43 Se14 63.6(7) . .
CuB Cu43 Se14 57.3(10) . .
Se9 Cu43 Cu35 54.1(7) . .
Se11 Cu43 Cu35 155.6(10) . .
Cu50 Cu43 Cu35 66.9(8) . .
Cu21 Cu43 Cu35 108.1(10) . .
Cu44 Cu43 Cu35 128.6(10) . .
CuB Cu43 Cu35 105.8(11) . .
Se14 Cu43 Cu35 66.9(8) . .
Se9 Cu43 Cu23 55.9(7) . .
Se11 Cu43 Cu23 100.8(9) . .
Cu50 Cu43 Cu23 109.0(9) . .
Cu21 Cu43 Cu23 60.2(7) . .
Cu44 Cu43 Cu23 137.1(10) . .
CuB Cu43 Cu23 80.5(10) . .
Se14 Cu43 Cu23 93.2(8) . .
Cu35 Cu43 Cu23 57.2(7) . .
Se9 Cu43 Se23 107.4(8) . .
Se11 Cu43 Se23 89.9(8) . .
Cu50 Cu43 Se23 55.3(7) . .
Cu21 Cu43 Se23 115.7(9) . .
Cu44 Cu43 Se23 59.5(7) . .
CuB Cu43 Se23 116.1(11) . .
Se14 Cu43 Se23 95.6(8) . .
Cu35 Cu43 Se23 114.0(8) . .
Cu23 Cu43 Se23 163.4(9) . .
Se9 Cu43 Cu52 109.4(8) . .
Se11 Cu43 Cu52 119.7(10) . .
Cu50 Cu43 Cu52 58.3(7) . .
Cu21 Cu43 Cu52 161.0(9) . .
Cu44 Cu43 Cu52 62.5(7) . .
CuB Cu43 Cu52 100.9(11) . .
Se14 Cu43 Cu52 53.0(6) . .
Cu35 Cu43 Cu52 77.4(8) . .
Cu23 Cu43 Cu52 132.5(9) . .
Se23 Cu43 Cu52 47.4(6) . .
Se6 Cu44 CuB 120.3(12) . .
Se6 Cu44 Cu48 60.3(8) . .
CuB Cu44 Cu48 158.1(13) . .
Se6 Cu44 Se11 125.6(10) . .
CuB Cu44 Se11 58.5(11) . .
Cu48 Cu44 Se11 141.5(11) . .
Se6 Cu44 Cu43 174.5(11) . .
CuB Cu44 Cu43 62.3(10) . .
Cu48 Cu44 Cu43 115.3(10) . .
Se11 Cu44 Cu43 59.8(8) . .
Se6 Cu44 Cu36 59.2(7) . .
CuB Cu44 Cu36 91.5(12) . .
Cu48 Cu44 Cu36 69.8(8) . .
Se11 Cu44 Cu36 148.6(10) . .
Cu43 Cu44 Cu36 116.9(10) . .
Se6 Cu44 Cu12 61.2(8) . .
CuB Cu44 Cu12 86.3(10) . .
Cu48 Cu44 Cu12 109.8(10) . .
Se11 Cu44 Cu12 64.6(8) . .
Cu43 Cu44 Cu12 124.3(10) . .
Cu36 Cu44 Cu12 108.1(10) . .
Se6 Cu44 Se23 111.0(9) . .
CuB Cu44 Se23 128.6(12) . .
Cu48 Cu44 Se23 55.0(7) . .
Se11 Cu44 Se23 94.5(8) . .
Cu43 Cu44 Se23 66.3(7) . .
Cu36 Cu44 Se23 113.1(9) . .
Cu12 Cu44 Se23 123.1(9) . .
Se6 Cu44 Se14 117.4(9) . .
CuB Cu44 Se14 57.4(9) . .
Cu48 Cu44 Se14 101.8(9) . .
Se11 Cu44 Se14 105.3(9) . .
Cu43 Cu44 Se14 59.2(7) . .
Cu36 Cu44 Se14 58.4(7) . .
Cu12 Cu44 Se14 138.3(9) . .
Se23 Cu44 Se14 97.1(8) . .
Se6 Cu44 Cu31 55.1(7) . .
CuB Cu44 Cu31 65.2(10) . .
Cu48 Cu44 Cu31 110.7(10) . .
Se11 Cu44 Cu31 97.4(8) . .
Cu43 Cu44 Cu31 127.1(10) . .
Cu36 Cu44 Cu31 58.1(7) . .
Cu12 Cu44 Cu31 56.4(7) . .
Se23 Cu44 Cu31 165.6(10) . .
Se14 Cu44 Cu31 87.6(7) . .
Se6 Cu44 Cu52 108.4(9) . .
CuB Cu44 Cu52 107.3(11) . .
Cu48 Cu44 Cu52 56.6(7) . .
Se11 Cu44 Cu52 124.2(10) . .
Cu43 Cu44 Cu52 66.2(7) . .
Cu36 Cu44 Cu52 70.2(7) . .
Cu12 Cu44 Cu52 166.2(10) . .
Se23 Cu44 Cu52 49.7(6) . .
Se14 Cu44 Cu52 53.2(6) . .
Cu31 Cu44 Cu52 126.9(9) . .
Se17 Cu45 Se13 118.6(9) . .
Se17 Cu45 Cu14 61.6(7) . .
Se13 Cu45 Cu14 58.4(7) . .
Se17 Cu45 Cu39 152.1(11) . .
Se13 Cu45 Cu39 54.4(7) . .
Cu14 Cu45 Cu39 100.3(9) . .
Se17 Cu45 Se7 119.3(9) . .
Se13 Cu45 Se7 115.7(9) . .
Cu14 Cu45 Se7 143.3(10) . .
Cu39 Cu45 Se7 61.5(8) . .
Se17 Cu45 Cu32 138.5(10) . .
Se13 Cu45 Cu32 56.2(6) . .
Cu14 Cu45 Cu32 106.7(9) . .
Cu39 Cu45 Cu32 64.3(8) . .
Se7 Cu45 Cu32 94.0(8) . .
Se17 Cu45 Cu41 55.8(8) . .
Se13 Cu45 Cu41 154.8(10) . .
Cu14 Cu45 Cu41 106.0(10) . .
Cu39 Cu45 Cu41 117.1(11) . .
Se7 Cu45 Cu41 63.5(8) . .
Cu32 Cu45 Cu41 146.3(10) . .
Se17 Cu45 Cu31 56.9(7) . .
Se13 Cu45 Cu31 139.6(10) . .
Cu14 Cu45 Cu31 110.5(9) . .
Cu39 Cu45 Cu31 148.3(10) . .
Se7 Cu45 Cu31 95.5(8) . .
Cu32 Cu45 Cu31 98.8(8) . .
Cu41 Cu45 Cu31 61.7(8) . .
Se17 Cu45 Cu59 52.7(7) . .
Se13 Cu45 Cu59 100.1(8) . .
Cu14 Cu45 Cu59 56.3(7) . .
Cu39 Cu45 Cu59 99.9(9) . .
Se7 Cu45 Cu59 93.5(8) . .
Cu32 Cu45 Cu59 156.1(10) . .
Cu41 Cu45 Cu59 56.0(7) . .
Cu31 Cu45 Cu59 103.1(9) . .
Se17 Cu45 Cu26 115.1(9) . .
Se13 Cu45 Cu26 116.9(9) . .
Cu14 Cu45 Cu26 160.7(11) . .
Cu39 Cu45 Cu26 88.9(9) . .
Se7 Cu45 Cu26 56.0(8) . .
Cu32 Cu45 Cu26 62.1(7) . .
Cu41 Cu45 Cu26 84.3(8) . .
Cu31 Cu45 Cu26 59.5(7) . .
Cu59 Cu45 Cu26 139.1(10) . .
Se20 Cu46 Se22 122.0(10) . .
Se20 Cu46 Cu19 68.6(9) . .
Se22 Cu46 Cu19 54.9(8) . .
Se20 Cu46 Cu23 136.4(10) . .
Se22 Cu46 Cu23 57.1(7) . .
Cu19 Cu46 Cu23 103.8(10) . .
Se20 Cu46 Cu42 153.9(11) . .
Se22 Cu46 Cu42 55.6(8) . .
Cu19 Cu46 Cu42 97.9(11) . .
Cu23 Cu46 Cu42 67.3(8) . .
Se20 Cu46 Cu40 57.0(8) . .
Se22 Cu46 Cu40 152.8(11) . .
Cu19 Cu46 Cu40 110.1(10) . .
Cu23 Cu46 Cu40 145.7(11) . .
Cu42 Cu46 Cu40 111.8(10) . .
Se20 Cu46 Cu68 56.9(7) . .
Se22 Cu46 Cu68 140.5(10) . .
Cu19 Cu46 Cu68 116.9(10) . .
Cu23 Cu46 Cu68 95.4(8) . .
Cu42 Cu46 Cu68 144.3(11) . .
Cu40 Cu46 Cu68 64.9(8) . .
Se20 Cu46 Se7 117.8(10) . .
Se22 Cu46 Se7 115.6(10) . .
Cu19 Cu46 Se7 144.2(10) . .
Cu23 Cu46 Se7 93.6(8) . .
Cu42 Cu46 Se7 60.3(8) . .
Cu40 Cu46 Se7 61.1(8) . .
Cu68 Cu46 Se7 91.7(8) . .
Se20 Cu46 Cu62 53.8(8) . .
Se22 Cu46 Cu62 102.5(9) . .
Cu19 Cu46 Cu62 60.4(8) . .
Cu23 Cu46 Cu62 159.4(11) . .
Cu42 Cu46 Cu62 100.2(10) . .
Cu40 Cu46 Cu62 53.1(8) . .
Cu68 Cu46 Cu62 103.5(9) . .
Se7 Cu46 Cu62 93.8(8) . .
Se20 Cu46 Cu61 102.7(9) . .
Se22 Cu46 Cu61 53.2(7) . .
Cu19 Cu46 Cu61 52.5(8) . .
Cu23 Cu46 Cu61 105.0(9) . .
Cu42 Cu46 Cu61 53.4(8) . .
Cu40 Cu46 Cu61 99.6(9) . .
Cu68 Cu46 Cu61 158.6(10) . .
Se7 Cu46 Cu61 93.1(8) . .
Cu62 Cu46 Cu61 55.4(7) . .
Se20 Cu46 Cu25 117.7(10) . .
Se22 Cu46 Cu25 111.5(9) . .
Cu19 Cu46 Cu25 159.3(11) . .
Cu23 Cu46 Cu25 57.3(7) . .
Cu42 Cu46 Cu25 83.0(9) . .
Cu40 Cu46 Cu25 88.4(9) . .
Cu68 Cu46 Cu25 61.7(7) . .
Se7 Cu46 Cu25 53.0(7) . .
Cu62 Cu46 Cu25 140.0(10) . .
Cu61 Cu46 Cu25 135.6(10) . .
Se33 Cu47 Se3 127.1(12) . .
Se33 Cu47 Cu55 62.2(9) . .
Se3 Cu47 Cu55 95.6(11) . .
Se33 Cu47 Cu63 168.6(13) . .
Se3 Cu47 Cu63 64.3(8) . .
Cu55 Cu47 Cu63 121.3(12) . .
Se33 Cu47 Se26 109.4(11) . .
Se3 Cu47 Se26 122.9(11) . .
Cu55 Cu47 Se26 119.4(11) . .
Cu63 Cu47 Se26 59.2(8) . .
Se33 Cu47 Cu10 60.7(9) . .
Se3 Cu47 Cu10 152.5(12) . .
Cu55 Cu47 Cu10 63.4(10) . .
Cu63 Cu47 Cu10 110.1(11) . .
Se26 Cu47 Cu10 62.4(8) . .
Se33 Cu47 Cu6 61.2(9) . .
Se3 Cu47 Cu6 65.9(8) . .
Cu55 Cu47 Cu6 62.5(9) . .
Cu63 Cu47 Cu6 130.2(11) . .
Se26 Cu47 Cu6 169.1(12) . .
Cu10 Cu47 Cu6 113.3(11) . .
Se33 Cu47 Cu65 124.6(10) . .
Se3 Cu47 Cu65 55.7(7) . .
Cu55 Cu47 Cu65 62.6(9) . .
Cu63 Cu47 Cu65 60.8(8) . .
Se26 Cu47 Cu65 100.3(10) . .
Cu10 Cu47 Cu65 97.4(10) . .
Cu6 Cu47 Cu65 90.0(9) . .
Se33 Cu47 Cu66 116.7(9) . .
Se3 Cu47 Cu66 103.0(9) . .
Cu55 Cu47 Cu66 78.9(9) . .
Cu63 Cu47 Cu66 56.6(7) . .
Se26 Cu47 Cu66 50.3(7) . .
Cu10 Cu47 Cu66 57.7(8) . .
Cu6 Cu47 Cu66 137.4(10) . .
Cu65 Cu47 Cu66 54.6(7) . .
Se23 Cu48 Se6 119.7(9) . .
Se23 Cu48 Se35 122.0(9) . .
Se6 Cu48 Se35 117.1(10) . .
Se23 Cu48 Cu44 67.6(8) . .
Se6 Cu48 Cu44 57.2(7) . .
Se35 Cu48 Cu44 165.7(11) . .
Se23 Cu48 Cu52 56.6(7) . .
Se6 Cu48 Cu52 117.3(9) . .
Se35 Cu48 Cu52 105.4(9) . .
Cu44 Cu48 Cu52 70.1(8) . .
Se23 Cu48 Cu13 167.8(10) . .
Se6 Cu48 Cu13 59.5(7) . .
Se35 Cu48 Cu13 62.8(7) . .
Cu44 Cu48 Cu13 105.6(9) . .
Cu52 Cu48 Cu13 112.0(9) . .
Se23 Cu48 Cu20 63.6(8) . .
Se6 Cu48 Cu20 150.6(10) . .
Se35 Cu48 Cu20 61.5(7) . .
Cu44 Cu48 Cu20 130.6(11) . .
Cu52 Cu48 Cu20 89.5(8) . .
Cu13 Cu48 Cu20 123.8(10) . .
Se23 Cu48 Cu49 115.5(9) . .
Se6 Cu48 Cu49 106.3(9) . .
Se35 Cu48 Cu49 55.2(7) . .
Cu44 Cu48 Cu49 112.1(9) . .
Cu52 Cu48 Cu49 63.3(7) . .
Cu13 Cu48 Cu49 56.5(7) . .
Cu20 Cu48 Cu49 96.1(8) . .
Se23 Cu48 Cu36 112.6(9) . .
Se6 Cu48 Cu36 53.7(6) . .
Se35 Cu48 Cu36 109.1(9) . .
Cu44 Cu48 Cu36 56.6(7) . .
Cu52 Cu48 Cu36 70.4(7) . .
Cu13 Cu48 Cu36 56.3(7) . .
Cu20 Cu48 Cu36 155.3(9) . .
Cu49 Cu48 Cu36 62.6(7) . .
Se5 Cu49 Se35 123.9(10) . .
Se5 Cu49 Cu53 171.8(11) . .
Se35 Cu49 Cu53 63.8(8) . .
Se5 Cu49 Cu27 57.7(7) . .
Se35 Cu49 Cu27 167.8(11) . .
Cu53 Cu49 Cu27 115.6(11) . .
Se5 Cu49 Cu13 64.5(7) . .
Se35 Cu49 Cu13 63.9(7) . .
Cu53 Cu49 Cu13 123.7(10) . .
Cu27 Cu49 Cu13 111.0(9) . .
Se5 Cu49 Se19 115.3(9) . .
Se35 Cu49 Se19 120.6(9) . .
Cu53 Cu49 Se19 56.8(7) . .
Cu27 Cu49 Se19 60.9(8) . .
Cu13 Cu49 Se19 163.2(10) . .
Se5 Cu49 Cu48 110.7(9) . .
Se35 Cu49 Cu48 55.8(7) . .
Cu53 Cu49 Cu48 75.6(8) . .
Cu27 Cu49 Cu48 112.1(9) . .
Cu13 Cu49 Cu48 58.6(7) . .
Se19 Cu49 Cu48 109.1(9) . .
Se5 Cu49 Cu52 115.3(9) . .
Se35 Cu49 Cu52 99.5(8) . .
Cu53 Cu49 Cu52 63.4(7) . .
Cu27 Cu49 Cu52 70.8(8) . .
Cu13 Cu49 Cu52 107.0(8) . .
Se19 Cu49 Cu52 57.1(6) . .
Cu48 Cu49 Cu52 55.5(7) . .
Se5 Cu49 Cu36 55.8(7) . .
Se35 Cu49 Cu36 108.4(9) . .
Cu53 Cu49 Cu36 126.8(10) . .
Cu27 Cu49 Cu36 61.5(7) . .
Cu13 Cu49 Cu36 56.3(7) . .
Se19 Cu49 Cu36 108.7(9) . .
Cu48 Cu49 Cu36 61.2(7) . .
Cu52 Cu49 Cu36 67.0(7) . .
Se9 Cu50 Cu54 172.1(11) . .
Se9 Cu50 Cu43 59.1(8) . .
Cu54 Cu50 Cu43 125.0(10) . .
Se9 Cu50 Se32 121.1(10) . .
Cu54 Cu50 Se32 57.0(7) . .
Cu43 Cu50 Se32 165.5(10) . .
Se9 Cu50 Se23 122.4(9) . .
Cu54 Cu50 Se23 58.3(7) . .
Cu43 Cu50 Se23 69.8(8) . .
Se32 Cu50 Se23 115.2(9) . .
Se9 Cu50 Cu17 67.9(8) . .
Cu54 Cu50 Cu17 113.0(9) . .
Cu43 Cu50 Cu17 113.7(10) . .
Se32 Cu50 Cu17 58.1(7) . .
Se23 Cu50 Cu17 166.1(10) . .
Se9 Cu50 Cu52 121.3(9) . .
Cu54 Cu50 Cu52 66.0(7) . .
Cu43 Cu50 Cu52 69.6(8) . .
Se32 Cu50 Cu52 101.8(8) . .
Se23 Cu50 Cu52 53.5(7) . .
Cu17 Cu50 Cu52 114.0(9) . .
Se9 Cu50 Cu51 113.8(9) . .
Cu54 Cu50 Cu51 71.7(7) . .
Cu43 Cu50 Cu51 113.0(9) . .
Se32 Cu50 Cu51 52.8(6) . .
Se23 Cu50 Cu51 109.0(9) . .
Cu17 Cu50 Cu51 57.1(7) . .
Cu52 Cu50 Cu51 62.0(7) . .
Se9 Cu50 Cu35 51.9(7) . .
Cu54 Cu50 Cu35 135.6(9) . .
Cu43 Cu50 Cu35 59.8(7) . .
Se32 Cu50 Cu35 107.9(9) . .
Se23 Cu50 Cu35 120.2(9) . .
Cu17 Cu50 Cu35 56.9(7) . .
Cu52 Cu50 Cu35 79.2(8) . .
Cu51 Cu50 Cu35 67.8(7) . .
Se32 Cu51 Se19 126.7(10) . .
Se32 Cu51 Se24 119.2(10) . .
Se19 Cu51 Se24 113.9(9) . .
Se32 Cu51 Cu17 60.0(7) . .
Se19 Cu51 Cu17 166.2(10) . .
Se24 Cu51 Cu17 62.5(7) . .
Se32 Cu51 Cu28 159.8(10) . .
Se19 Cu51 Cu28 64.9(8) . .
Se24 Cu51 Cu28 54.9(7) . .
Cu17 Cu51 Cu28 105.2(9) . .
Se32 Cu51 Cu5 59.4(7) . .
Se19 Cu51 Cu5 72.0(8) . .
Se24 Cu51 Cu5 150.7(9) . .
Cu17 Cu51 Cu5 118.2(9) . .
Cu28 Cu51 Cu5 136.6(10) . .
Se32 Cu51 Cu50 57.9(6) . .
Se19 Cu51 Cu50 114.1(9) . .
Se24 Cu51 Cu50 104.1(8) . .
Cu17 Cu51 Cu50 57.1(7) . .
Cu28 Cu51 Cu50 103.1(8) . .
Cu5 Cu51 Cu50 98.6(8) . .
Se32 Cu51 Cu52 102.4(8) . .
Se19 Cu51 Cu52 58.0(7) . .
Se24 Cu51 Cu52 114.3(8) . .
Cu17 Cu51 Cu52 110.1(8) . .
Cu28 Cu51 Cu52 68.3(7) . .
Cu5 Cu51 Cu52 93.4(8) . .
Cu50 Cu51 Cu52 57.8(6) . .
Se23 Cu52 Se14 113.0(9) . .
Se23 Cu52 Se19 138.9(9) . .
Se14 Cu52 Se19 108.0(8) . .
Se23 Cu52 Cu48 58.1(7) . .
Se14 Cu52 Cu48 104.7(8) . .
Se19 Cu52 Cu48 114.4(9) . .
Se23 Cu52 Cu50 59.2(7) . .
Se14 Cu52 Cu50 99.2(8) . .
Se19 Cu52 Cu50 111.3(8) . .
Cu48 Cu52 Cu50 117.3(9) . .
Se23 Cu52 Cu53 89.2(8) . .
Se14 Cu52 Cu53 152.8(9) . .
Se19 Cu52 Cu53 52.9(6) . .
Cu48 Cu52 Cu53 72.9(8) . .
Cu50 Cu52 Cu53 105.9(8) . .
Se23 Cu52 Cu49 114.9(9) . .
Se14 Cu52 Cu49 102.6(8) . .
Se19 Cu52 Cu49 57.1(6) . .
Cu48 Cu52 Cu49 61.2(7) . .
Cu50 Cu52 Cu49 157.7(9) . .
Cu53 Cu52 Cu49 51.8(7) . .
Se23 Cu52 Cu51 112.5(9) . .
Se14 Cu52 Cu51 103.3(8) . .
Se19 Cu52 Cu51 52.7(6) . .
Cu48 Cu52 Cu51 151.8(9) . .
Cu50 Cu52 Cu51 60.3(7) . .
Cu53 Cu52 Cu51 80.8(7) . .
Cu49 Cu52 Cu51 109.5(8) . .
Se23 Cu52 Cu54 55.2(6) . .
Se14 Cu52 Cu54 152.7(9) . .
Se19 Cu52 Cu54 86.2(7) . .
Cu48 Cu52 Cu54 89.4(8) . .
Cu50 Cu52 Cu54 53.6(6) . .
Cu53 Cu52 Cu54 53.6(6) . .
Cu49 Cu52 Cu54 104.6(8) . .
Cu51 Cu52 Cu54 66.4(7) . .
Se23 Cu52 Cu44 61.1(7) . .
Se14 Cu52 Cu44 59.8(6) . .
Se19 Cu52 Cu44 152.0(9) . .
Cu48 Cu52 Cu44 53.3(7) . .
Cu50 Cu52 Cu44 96.0(8) . .
Cu53 Cu52 Cu44 126.1(9) . .
Cu49 Cu52 Cu44 98.9(8) . .
Cu51 Cu52 Cu44 150.0(9) . .
Cu54 Cu52 Cu44 116.2(8) . .
Se23 Cu52 Cu43 63.9(7) . .
Se14 Cu52 Cu43 55.8(6) . .
Se19 Cu52 Cu43 146.0(9) . .
Cu48 Cu52 Cu43 99.2(8) . .
Cu50 Cu52 Cu43 52.0(6) . .
Cu53 Cu52 Cu43 151.0(9) . .
Cu49 Cu52 Cu43 148.3(9) . .
Cu51 Cu52 Cu43 98.8(8) . .
Cu54 Cu52 Cu43 99.5(7) . .
Cu44 Cu52 Cu43 51.3(6) . .
Se19 Cu53 Cu49 64.8(8) . .
Se19 Cu53 Se25 129.3(10) . .
Cu49 Cu53 Se25 165.1(12) . .
Se19 Cu53 Cu15 152.7(11) . .
Cu49 Cu53 Cu15 111.4(10) . .
Se25 Cu53 Cu15 54.0(7) . .
Se19 Cu53 Cu54 98.2(9) . .
Cu49 Cu53 Cu54 128.9(10) . .
Se25 Cu53 Cu54 59.2(7) . .
Cu15 Cu53 Cu54 103.6(9) . .
Se19 Cu53 Se35 122.5(9) . .
Cu49 Cu53 Se35 57.8(7) . .
Se25 Cu53 Se35 107.7(9) . .
Cu15 Cu53 Se35 59.1(8) . .
Cu54 Cu53 Se35 119.4(9) . .
Se19 Cu53 Cu20 146.3(11) . .
Cu49 Cu53 Cu20 106.3(9) . .
Se25 Cu53 Cu20 65.1(7) . .
Cu15 Cu53 Cu20 60.8(8) . .
Cu54 Cu53 Cu20 60.8(8) . .
Se35 Cu53 Cu20 60.8(7) . .
Se19 Cu53 Cu5 71.5(8) . .
Cu49 Cu53 Cu5 136.2(11) . .
Se25 Cu53 Cu5 58.0(7) . .
Cu15 Cu53 Cu5 106.8(9) . .
Cu54 Cu53 Cu5 57.6(7) . .
Se35 Cu53 Cu5 165.4(10) . .
Cu20 Cu53 Cu5 110.5(9) . .
Se19 Cu53 Cu52 59.5(7) . .
Cu49 Cu53 Cu52 64.9(8) . .
Se25 Cu53 Cu52 124.4(9) . .
Cu15 Cu53 Cu52 145.9(10) . .
Cu54 Cu53 Cu52 65.2(7) . .
Se35 Cu53 Cu52 96.9(8) . .
Cu20 Cu53 Cu52 87.0(8) . .
Cu5 Cu53 Cu52 94.1(9) . .
Se32 Cu54 Se25 108.9(8) . .
Se32 Cu54 Se23 122.8(9) . .
Se25 Cu54 Se23 128.3(10) . .
Se32 Cu54 Cu5 60.6(7) . .
Se25 Cu54 Cu5 60.0(7) . .
Se23 Cu54 Cu5 147.4(10) . .
Se32 Cu54 Cu50 61.7(7) . .
Se25 Cu54 Cu50 169.3(10) . .
Se23 Cu54 Cu50 61.2(7) . .
Cu5 Cu54 Cu50 109.4(9) . .
Se32 Cu54 Cu53 119.1(9) . .
Se25 Cu54 Cu53 58.5(7) . .
Se23 Cu54 Cu53 92.7(8) . .
Cu5 Cu54 Cu53 63.9(7) . .
Cu50 Cu54 Cu53 120.0(9) . .
Se32 Cu54 Cu20 173.2(9) . .
Se25 Cu54 Cu20 64.6(7) . .
Se23 Cu54 Cu20 63.8(7) . .
Cu5 Cu54 Cu20 115.3(9) . .
Cu50 Cu54 Cu20 124.9(9) . .
Cu53 Cu54 Cu20 60.2(7) . .
Se32 Cu54 Cu52 101.0(8) . .
Se25 Cu54 Cu52 119.7(9) . .
Se23 Cu54 Cu52 52.3(6) . .
Cu5 Cu54 Cu52 95.3(8) . .
Cu50 Cu54 Cu52 60.4(7) . .
Cu53 Cu54 Cu52 61.2(7) . .
Cu20 Cu54 Cu52 84.6(7) . .
Se31 Cu55 Cu22 67.8(9) . .
Se31 Cu55 Cu8 144.6(13) . .
Cu22 Cu55 Cu8 107.0(12) . .
Se31 Cu55 Cu47 101.5(12) . .
Cu22 Cu55 Cu47 129.1(13) . .
Cu8 Cu55 Cu47 107.3(12) . .
Se31 Cu55 Se33 132.1(13) . .
Cu22 Cu55 Se33 159.8(14) . .
Cu8 Cu55 Se33 55.6(9) . .
Cu47 Cu55 Se33 57.6(9) . .
Se31 Cu55 Cu10 74.1(10) . .
Cu22 Cu55 Cu10 141.9(13) . .
Cu8 Cu55 Cu10 103.2(12) . .
Cu47 Cu55 Cu10 59.6(9) . .
Se33 Cu55 Cu10 58.0(8) . .
Se31 Cu55 Cu6 152.9(13) . .
Cu22 Cu55 Cu6 104.5(12) . .
Cu8 Cu55 Cu6 62.0(10) . .
Cu47 Cu55 Cu6 62.2(9) . .
Se33 Cu55 Cu6 59.8(8) . .
Cu10 Cu55 Cu6 110.1(11) . .
Se31 Cu55 Cu65 61.3(8) . .
Cu22 Cu55 Cu65 65.6(9) . .
Cu8 Cu55 Cu65 151.0(13) . .
Cu47 Cu55 Cu65 66.1(9) . .
Se33 Cu55 Cu65 123.6(10) . .
Cu10 Cu55 Cu65 97.3(10) . .
Cu6 Cu55 Cu65 91.7(9) . .
Se31 Cu55 Se16 123.1(12) . .
Cu22 Cu55 Se16 55.9(8) . .
Cu8 Cu55 Se16 57.9(9) . .
Cu47 Cu55 Se16 118.9(11) . .
Se33 Cu55 Se16 103.9(10) . .
Cu10 Cu55 Se16 160.6(12) . .
Cu6 Cu55 Se16 59.4(8) . .
Cu65 Cu55 Se16 99.1(10) . .
Se30 Cu56 Se21 136.6(11) . .
Se30 Cu56 Se7 114.5(10) . .
Se21 Cu56 Se7 108.8(9) . .
Se30 Cu56 Cu60 110.2(10) . .
Se21 Cu56 Cu60 56.3(8) . .
Se7 Cu56 Cu60 102.0(9) . .
Se30 Cu56 Cu59 58.0(8) . .
Se21 Cu56 Cu59 113.0(9) . .
Se7 Cu56 Cu59 99.3(10) . .
Cu60 Cu56 Cu59 59.1(8) . .
Se30 Cu56 Cu61 59.2(8) . .
Se21 Cu56 Cu61 112.6(10) . .
Se7 Cu56 Cu61 104.4(9) . .
Cu60 Cu56 Cu61 153.5(11) . .
Cu59 Cu56 Cu61 117.1(10) . .
Se30 Cu56 Cu58 53.1(8) . .
Se21 Cu56 Cu58 86.2(9) . .
Se7 Cu56 Cu58 153.5(11) . .
Cu60 Cu56 Cu58 67.5(8) . .
Cu59 Cu56 Cu58 54.2(8) . .
Cu61 Cu56 Cu58 88.9(9) . .
Se30 Cu56 Cu62 113.6(10) . .
Se21 Cu56 Cu62 57.6(8) . .
Se7 Cu56 Cu62 102.0(9) . .
Cu60 Cu56 Cu62 113.7(10) . .
Cu59 Cu56 Cu62 158.6(11) . .
Cu61 Cu56 Cu62 59.1(8) . .
Cu58 Cu56 Cu62 104.5(10) . .
Se30 Cu56 Cu57 87.3(9) . .
Se21 Cu56 Cu57 52.9(7) . .
Se7 Cu56 Cu57 152.1(11) . .
Cu60 Cu56 Cu57 84.9(9) . .
Cu59 Cu56 Cu57 107.2(9) . .
Cu61 Cu56 Cu57 71.0(8) . .
Cu58 Cu56 Cu57 53.9(8) . .
Cu62 Cu56 Cu57 51.3(8) . .
Se30 Cu56 Cu42 63.0(8) . .
Se21 Cu56 Cu42 150.9(11) . .
Se7 Cu56 Cu42 59.6(7) . .
Cu60 Cu56 Cu42 147.7(11) . .
Cu59 Cu56 Cu42 95.7(9) . .
Cu61 Cu56 Cu42 53.4(7) . .
Cu58 Cu56 Cu42 116.0(10) . .
Cu62 Cu56 Cu42 96.9(9) . .
Cu57 Cu56 Cu42 124.2(10) . .
Se30 Cu56 Cu40 155.1(11) . .
Se21 Cu56 Cu40 57.2(7) . .
Se7 Cu56 Cu40 59.4(7) . .
Cu60 Cu56 Cu40 94.6(9) . .
Cu59 Cu56 Cu40 143.7(10) . .
Cu61 Cu56 Cu40 97.5(9) . .
Cu58 Cu56 Cu40 142.5(10) . .
Cu62 Cu56 Cu40 51.1(8) . .
Cu57 Cu56 Cu40 93.3(9) . .
Cu42 Cu56 Cu40 96.9(9) . .
Se30 Cu56 Cu39 150.1(11) . .
Se21 Cu56 Cu39 59.5(7) . .
Se7 Cu56 Cu39 56.7(7) . .
Cu60 Cu56 Cu39 52.7(7) . .
Cu59 Cu56 Cu39 93.7(9) . .
Cu61 Cu56 Cu39 147.2(10) . .
Cu58 Cu56 Cu39 120.1(9) . .
Cu62 Cu56 Cu39 96.2(9) . .
Cu57 Cu56 Cu39 112.2(9) . .
Cu42 Cu56 Cu39 116.3(9) . .
Cu40 Cu56 Cu39 50.4(7) . .
Se21 Cu57 Se34 123.4(12) . .
Se21 Cu57 Cu62 64.6(9) . .
Se34 Cu57 Cu62 171.0(14) . .
Se21 Cu57 Cu58 94.6(11) . .
Se34 Cu57 Cu58 60.9(9) . .
Cu62 Cu57 Cu58 125.0(12) . .
Se21 Cu57 Se18 123.7(11) . .
Se34 Cu57 Se18 112.5(12) . .
Cu62 Cu57 Se18 59.2(9) . .
Cu58 Cu57 Se18 119.0(11) . .
Se21 Cu57 Cu16 145.0(12) . .
Se34 Cu57 Cu16 70.8(10) . .
Cu62 Cu57 Cu16 105.0(11) . .
Cu58 Cu57 Cu16 62.9(10) . .
Se18 Cu57 Cu16 59.0(9) . .
Se21 Cu57 Cu2 64.8(9) . .
Se34 Cu57 Cu2 58.7(9) . .
Cu62 Cu57 Cu2 129.2(12) . .
Cu58 Cu57 Cu2 63.2(9) . .
Se18 Cu57 Cu2 169.5(12) . .
Cu16 Cu57 Cu2 118.6(11) . .
Se21 Cu57 Cu56 57.4(8) . .
Se34 Cu57 Cu56 122.7(12) . .
Cu62 Cu57 Cu56 64.1(9) . .
Cu58 Cu57 Cu56 62.0(8) . .
Se18 Cu57 Cu56 98.2(9) . .
Cu16 Cu57 Cu56 87.7(9) . .
Cu2 Cu57 Cu56 91.7(10) . .
Se30 Cu58 Cu59 62.0(9) . .
Se30 Cu58 Se34 132.8(13) . .
Cu59 Cu58 Se34 164.9(13) . .
Se30 Cu58 Cu57 96.0(11) . .
Cu59 Cu58 Cu57 124.5(12) . .
Se34 Cu58 Cu57 57.5(9) . .
Se30 Cu58 Se15 121.7(12) . .
Cu59 Cu58 Se15 60.1(8) . .
Se34 Cu58 Se15 105.5(11) . .
Cu57 Cu58 Se15 122.1(12) . .
Se30 Cu58 Cu1 152.9(13) . .
Cu59 Cu58 Cu1 113.0(12) . .
Se34 Cu58 Cu1 55.8(9) . .
Cu57 Cu58 Cu1 106.8(11) . .
Se15 Cu58 Cu1 57.0(9) . .
Se30 Cu58 Cu16 64.4(9) . .
Cu59 Cu58 Cu16 126.4(11) . .
Se34 Cu58 Cu16 68.4(9) . .
Cu57 Cu58 Cu16 60.1(9) . .
Se15 Cu58 Cu16 171.7(12) . .
Cu1 Cu58 Cu16 114.9(12) . .
Se30 Cu58 Cu2 147.0(13) . .
Cu59 Cu58 Cu2 109.4(11) . .
Se34 Cu58 Cu2 57.0(9) . .
Cu57 Cu58 Cu2 61.2(9) . .
Se15 Cu58 Cu2 64.2(9) . .
Cu1 Cu58 Cu2 59.8(9) . .
Cu16 Cu58 Cu2 114.4(11) . .
Se30 Cu58 Cu56 55.6(8) . .
Cu59 Cu58 Cu56 61.7(8) . .
Se34 Cu58 Cu56 121.4(12) . .
Cu57 Cu58 Cu56 64.1(9) . .
Se15 Cu58 Cu56 100.8(10) . .
Cu1 Cu58 Cu56 148.8(12) . .
Cu16 Cu58 Cu56 87.4(9) . .
Cu2 Cu58 Cu56 91.7(10) . .
Se30 Cu58 Cu60 101.8(10) . .
Cu59 Cu58 Cu60 56.6(8) . .
Se34 Cu58 Cu60 111.6(11) . .
Cu57 Cu58 Cu60 83.4(10) . .
Se15 Cu58 Cu60 49.5(8) . .
Cu1 Cu58 Cu60 95.3(10) . .
Cu16 Cu58 Cu60 137.4(11) . .
Cu2 Cu58 Cu60 55.1(8) . .
Cu56 Cu58 Cu60 55.1(7) . .
Se17 Cu59 Se30 122.9(10) . .
Se17 Cu59 Cu58 173.2(13) . .
Se30 Cu59 Cu58 55.9(8) . .
Se17 Cu59 Se15 117.9(11) . .
Se30 Cu59 Se15 117.4(11) . .
Cu58 Cu59 Se15 62.0(9) . .
Se17 Cu59 Cu41 57.3(8) . .
Se30 Cu59 Cu41 71.3(9) . .
Cu58 Cu59 Cu41 124.4(12) . .
Se15 Cu59 Cu41 166.9(12) . .
Se17 Cu59 Cu14 62.8(8) . .
Se30 Cu59 Cu14 168.1(12) . .
Cu58 Cu59 Cu14 119.9(11) . .
Se15 Cu59 Cu14 61.2(8) . .
Cu41 Cu59 Cu14 108.0(11) . .
Se17 Cu59 Cu60 113.8(11) . .
Se30 Cu59 Cu60 108.7(11) . .
Cu58 Cu59 Cu60 72.0(9) . .
Se15 Cu59 Cu60 54.5(8) . .
Cu41 Cu59 Cu60 114.5(11) . .
Cu14 Cu59 Cu60 60.3(8) . .
Se17 Cu59 Cu56 121.5(10) . .
Se30 Cu59 Cu56 55.0(8) . .
Cu58 Cu59 Cu56 64.1(9) . .
Se15 Cu59 Cu56 103.6(10) . .
Cu41 Cu59 Cu56 72.7(9) . .
Cu14 Cu59 Cu56 113.2(10) . .
Cu60 Cu59 Cu56 60.2(8) . .
Se17 Cu59 Cu45 55.1(7) . .
Se30 Cu59 Cu45 116.1(10) . .
Cu58 Cu59 Cu45 131.7(11) . .
Se15 Cu59 Cu45 109.2(10) . .
Cu41 Cu59 Cu45 57.7(8) . .
Cu14 Cu59 Cu45 57.0(7) . .
Cu60 Cu59 Cu45 66.9(8) . .
Cu56 Cu59 Cu45 73.9(8) . .
Se15 Cu60 Se21 127.9(12) . .
Se15 Cu60 Cu39 162.5(13) . .
Se21 Cu60 Cu39 67.5(9) . .
Se15 Cu60 Se13 114.2(12) . .
Se21 Cu60 Se13 115.9(11) . .
Cu39 Cu60 Se13 55.1(8) . .
Se15 Cu60 Cu14 62.5(9) . .
Se21 Cu60 Cu14 166.6(12) . .
Cu39 Cu60 Cu14 101.0(11) . .
Se13 Cu60 Cu14 58.0(8) . .
Se15 Cu60 Cu59 60.4(9) . .
Se21 Cu60 Cu59 116.7(11) . .
Cu39 Cu60 Cu59 106.8(10) . .
Se13 Cu60 Cu59 105.5(10) . .
Cu14 Cu60 Cu59 58.4(8) . .
Se15 Cu60 Cu2 67.7(10) . .
Se21 Cu60 Cu2 63.9(9) . .
Cu39 Cu60 Cu2 129.6(13) . .
Se13 Cu60 Cu2 143.2(11) . .
Cu14 Cu60 Cu2 128.7(12) . .
Cu59 Cu60 Cu2 106.2(10) . .
Se15 Cu60 Cu56 108.7(11) . .
Se21 Cu60 Cu56 58.5(8) . .
Cu39 Cu60 Cu56 70.5(9) . .
Se13 Cu60 Cu56 117.1(10) . .
Cu14 Cu60 Cu56 112.0(10) . .
Cu59 Cu60 Cu56 60.7(8) . .
Cu2 Cu60 Cu56 94.6(10) . .
Se15 Cu60 Cu58 55.7(8) . .
Se21 Cu60 Cu58 81.6(9) . .
Cu39 Cu60 Cu58 127.7(11) . .
Se13 Cu60 Cu58 156.8(11) . .
Cu14 Cu60 Cu58 101.5(10) . .
Cu59 Cu60 Cu58 51.4(8) . .
Cu2 Cu60 Cu58 56.8(8) . .
Cu56 Cu60 Cu58 57.3(8) . .
Se18 Cu61 Se22 121.2(11) . .
Se18 Cu61 Cu19 67.1(10) . .
Se22 Cu61 Cu19 57.2(8) . .
Se18 Cu61 Cu42 165.0(13) . .
Se22 Cu61 Cu42 57.5(8) . .
Cu19 Cu61 Cu42 105.2(11) . .
Se18 Cu61 Se30 119.0(10) . .
Se22 Cu61 Se30 118.9(10) . .
Cu19 Cu61 Se30 170.0(13) . .
Cu42 Cu61 Se30 66.9(9) . .
Se18 Cu61 Cu16 60.9(9) . .
Se22 Cu61 Cu16 150.4(11) . .
Cu19 Cu61 Cu16 125.9(12) . .
Cu42 Cu61 Cu16 128.8(12) . .
Se30 Cu61 Cu16 62.5(9) . .
Se18 Cu61 Cu62 57.1(9) . .
Se22 Cu61 Cu62 108.6(10) . .
Cu19 Cu61 Cu62 64.7(10) . .
Cu42 Cu61 Cu62 108.3(11) . .
Se30 Cu61 Cu62 111.0(9) . .
Cu16 Cu61 Cu62 96.7(9) . .
Se18 Cu61 Cu56 104.6(10) . .
Se22 Cu61 Cu56 116.3(10) . .
Cu19 Cu61 Cu56 118.1(11) . .
Cu42 Cu61 Cu56 66.9(9) . .
Se30 Cu61 Cu56 53.9(7) . .
Cu16 Cu61 Cu56 89.0(9) . .
Cu62 Cu61 Cu56 61.5(8) . .
Se18 Cu61 Cu46 109.1(11) . .
Se22 Cu61 Cu46 54.2(7) . .
Cu19 Cu61 Cu46 57.2(8) . .
Cu42 Cu61 Cu46 57.1(8) . .
Se30 Cu61 Cu46 112.8(10) . .
Cu16 Cu61 Cu46 155.4(10) . .
Cu62 Cu61 Cu46 61.3(8) . .
Cu56 Cu61 Cu46 71.2(8) . .
Cu57 Cu62 Se20 174.4(13) . .
Cu57 Cu62 Se18 63.0(9) . .
Se20 Cu62 Se18 121.3(12) . .
Cu57 Cu62 Cu40 117.9(13) . .
Se20 Cu62 Cu40 59.0(9) . .
Se18 Cu62 Cu40 165.3(14) . .
Cu57 Cu62 Se21 56.9(9) . .
Se20 Cu62 Se21 118.5(11) . .
Se18 Cu62 Se21 119.9(12) . .
Cu40 Cu62 Se21 63.6(9) . .
Cu57 Cu62 Cu61 77.0(9) . .
Se20 Cu62 Cu61 108.4(10) . .
Se18 Cu62 Cu61 54.4(8) . .
Cu40 Cu62 Cu61 111.0(12) . .
Se21 Cu62 Cu61 111.2(11) . .
Cu57 Cu62 Cu56 64.6(9) . .
Se20 Cu62 Cu56 116.4(11) . .
Se18 Cu62 Cu56 100.8(11) . .
Cu40 Cu62 Cu56 68.8(9) . .
Se21 Cu62 Cu56 55.8(8) . .
Cu61 Cu62 Cu56 59.3(8) . .
Cu57 Cu62 Cu19 120.0(12) . .
Se20 Cu62 Cu19 65.4(9) . .
Se18 Cu62 Cu19 61.2(9) . .
Cu40 Cu62 Cu19 110.7(11) . .
Se21 Cu62 Cu19 162.3(13) . .
Cu61 Cu62 Cu19 53.6(8) . .
Cu56 Cu62 Cu19 106.5(10) . .
Cu57 Cu62 Cu46 131.3(12) . .
Se20 Cu62 Cu46 52.2(7) . .
Se18 Cu62 Cu46 108.6(11) . .
Cu40 Cu62 Cu46 59.0(9) . .
Se21 Cu62 Cu46 111.9(11) . .
Cu61 Cu62 Cu46 63.3(8) . .
Cu56 Cu62 Cu46 71.2(8) . .
Cu19 Cu62 Cu46 55.2(8) . .
Se2 Cu63 Se26 121.8(10) . .
Se2 Cu63 Cu47 174.5(10) . .
Se26 Cu63 Cu47 61.0(8) . .
Se2 Cu63 Cu37 58.1(8) . .
Se26 Cu63 Cu37 166.5(10) . .
Cu47 Cu63 Cu37 120.5(11) . .
Se2 Cu63 Se3 119.0(9) . .
Se26 Cu63 Se3 117.9(9) . .
Cu47 Cu63 Se3 57.3(8) . .
Cu37 Cu63 Se3 67.0(8) . .
Se2 Cu63 Cu18 66.2(7) . .
Se26 Cu63 Cu18 60.6(7) . .
Cu47 Cu63 Cu18 118.2(10) . .
Cu37 Cu63 Cu18 111.9(10) . .
Se3 Cu63 Cu18 168.3(9) . .
Se2 Cu63 Cu66 112.7(9) . .
Se26 Cu63 Cu66 55.9(7) . .
Cu47 Cu63 Cu66 72.7(8) . .
Cu37 Cu63 Cu66 110.8(9) . .
Se3 Cu63 Cu66 109.7(8) . .
Cu18 Cu63 Cu66 59.2(7) . .
Se2 Cu63 Cu65 115.1(9) . .
Se26 Cu63 Cu65 105.6(8) . .
Cu47 Cu63 Cu65 66.9(8) . .
Cu37 Cu63 Cu65 65.8(8) . .
Se3 Cu63 Cu65 56.1(6) . .
Cu18 Cu63 Cu65 112.4(8) . .
Cu66 Cu63 Cu65 60.5(7) . .
Se2 Cu63 Cu33 53.7(7) . .
Se26 Cu63 Cu33 109.3(8) . .
Cu47 Cu63 Cu33 131.0(9) . .
Cu37 Cu63 Cu33 58.8(8) . .
Se3 Cu63 Cu33 115.6(8) . .
Cu18 Cu63 Cu33 57.7(7) . .
Cu66 Cu63 Cu33 65.0(7) . .
Cu65 Cu63 Cu33 71.3(7) . .
Se16 Cu64 Se3 127.1(9) . .
Se16 Cu64 Cu38 163.4(10) . .
Se3 Cu64 Cu38 66.5(8) . .
Se16 Cu64 Se10 114.1(9) . .
Se3 Cu64 Se10 117.9(8) . .
Cu38 Cu64 Se10 55.9(7) . .
Se16 Cu64 Cu6 64.1(7) . .
Se3 Cu64 Cu6 65.5(7) . .
Cu38 Cu64 Cu6 131.4(10) . .
Se10 Cu64 Cu6 152.3(9) . .
Se16 Cu64 Cu7 61.1(7) . .
Se3 Cu64 Cu7 166.2(9) . .
Cu38 Cu64 Cu7 103.6(8) . .
Se10 Cu64 Cu7 58.0(6) . .
Cu6 Cu64 Cu7 124.9(9) . .
Se16 Cu64 Cu22 57.4(6) . .
Se3 Cu64 Cu22 115.7(9) . .
Cu38 Cu64 Cu22 109.8(9) . .
Se10 Cu64 Cu22 104.2(8) . .
Cu6 Cu64 Cu22 97.4(8) . .
Cu7 Cu64 Cu22 57.0(6) . .
Se16 Cu64 Cu65 110.1(8) . .
Se3 Cu64 Cu65 57.3(6) . .
Cu38 Cu64 Cu65 67.5(8) . .
Se10 Cu64 Cu65 112.6(8) . .
Cu6 Cu64 Cu65 92.6(8) . .
Cu7 Cu64 Cu65 110.7(8) . .
Cu22 Cu64 Cu65 62.8(7) . .
Se16 Cu64 Cu34 107.4(7) . .
Se3 Cu64 Cu34 110.9(8) . .
Cu38 Cu64 Cu34 56.1(7) . .
Se10 Cu64 Cu34 52.8(6) . .
Cu6 Cu64 Cu34 154.7(8) . .
Cu7 Cu64 Cu34 55.5(6) . .
Cu22 Cu64 Cu34 60.5(6) . .
Cu65 Cu64 Cu34 67.1(7) . .
Se3 Cu65 Se8 116.4(9) . .
Se3 Cu65 Se31 132.4(9) . .
Se8 Cu65 Se31 111.2(9) . .
Se3 Cu65 Cu66 111.1(9) . .
Se8 Cu65 Cu66 107.2(9) . .
Se31 Cu65 Cu66 54.8(6) . .
Se3 Cu65 Cu63 59.6(7) . .
Se8 Cu65 Cu63 106.0(9) . .
Se31 Cu65 Cu63 110.2(9) . .
Cu66 Cu65 Cu63 58.7(7) . .
Se3 Cu65 Cu64 55.6(6) . .
Se8 Cu65 Cu64 105.9(9) . .
Se31 Cu65 Cu64 108.6(8) . .
Cu66 Cu65 Cu64 146.7(9) . .
Cu63 Cu65 Cu64 115.0(8) . .
Se3 Cu65 Cu55 86.0(8) . .
Se8 Cu65 Cu55 150.3(10) . .
Se31 Cu65 Cu55 48.6(7) . .
Cu66 Cu65 Cu55 79.6(9) . .
Cu63 Cu65 Cu55 102.1(9) . .
Cu64 Cu65 Cu55 69.7(8) . .
Se3 Cu65 Cu22 109.3(9) . .
Se8 Cu65 Cu22 100.9(8) . .
Se31 Cu65 Cu22 56.9(6) . .
Cu66 Cu65 Cu22 111.5(8) . .
Cu63 Cu65 Cu22 153.0(9) . .
Cu64 Cu65 Cu22 57.6(6) . .
Cu55 Cu65 Cu22 51.1(7) . .
Se3 Cu65 Cu37 63.5(7) . .
Se8 Cu65 Cu37 61.1(7) . .
Se31 Cu65 Cu37 152.5(11) . .
Cu66 Cu65 Cu37 100.4(9) . .
Cu63 Cu65 Cu37 54.0(7) . .
Cu64 Cu65 Cu37 98.9(8) . .
Cu55 Cu65 Cu37 147.6(10) . .
Cu22 Cu65 Cu37 147.3(10) . .
Se3 Cu65 Cu47 53.4(7) . .
Se8 Cu65 Cu47 158.1(10) . .
Se31 Cu65 Cu47 82.7(8) . .
Cu66 Cu65 Cu47 66.1(8) . .
Cu63 Cu65 Cu47 52.3(7) . .
Cu64 Cu65 Cu47 84.4(8) . .
Cu55 Cu65 Cu47 51.3(7) . .
Cu22 Cu65 Cu47 100.9(8) . .
Cu37 Cu65 Cu47 98.6(9) . .
Se3 Cu65 Cu38 59.9(7) . .
Se8 Cu65 Cu38 62.5(7) . .
Se31 Cu65 Cu38 151.5(10) . .
Cu66 Cu65 Cu38 152.5(9) . .
Cu63 Cu65 Cu38 98.0(8) . .
Cu64 Cu65 Cu38 53.1(7) . .
Cu55 Cu65 Cu38 122.6(10) . .
Cu22 Cu65 Cu38 95.8(8) . .
Cu37 Cu65 Cu38 52.1(7) . .
Cu47 Cu65 Cu38 113.1(9) . .
Se3 Cu65 Cu29 156.2(10) . .
Se8 Cu65 Cu29 63.8(7) . .
Se31 Cu65 Cu29 55.5(6) . .
Cu66 Cu65 Cu29 51.5(7) . .
Cu63 Cu65 Cu29 96.9(8) . .
Cu64 Cu65 Cu29 148.1(9) . .
Cu55 Cu65 Cu29 103.8(9) . .
Cu22 Cu65 Cu29 93.4(8) . .
Cu37 Cu65 Cu29 100.9(9) . .
Cu47 Cu65 Cu29 116.8(9) . .
Cu38 Cu65 Cu29 126.3(8) . .
Se26 Cu66 Se31 125.8(10) . .
Se26 Cu66 Cu29 167.3(10) . .
Se31 Cu66 Cu29 64.3(8) . .
Se26 Cu66 Se12 117.6(9) . .
Se31 Cu66 Se12 115.0(8) . .
Cu29 Cu66 Se12 55.8(7) . .
Se26 Cu66 Cu18 61.3(7) . .
Se31 Cu66 Cu18 170.4(11) . .
Cu29 Cu66 Cu18 107.8(10) . .
Se12 Cu66 Cu18 60.5(7) . .
Se26 Cu66 Cu63 57.6(7) . .
Se31 Cu66 Cu63 117.1(9) . .
Cu29 Cu66 Cu63 112.2(10) . .
Se12 Cu66 Cu63 107.1(8) . .
Cu18 Cu66 Cu63 59.6(7) . .
Se26 Cu66 Cu65 107.1(9) . .
Se31 Cu66 Cu65 60.1(7) . .
Cu29 Cu66 Cu65 70.1(8) . .
Se12 Cu66 Cu65 114.3(9) . .
Cu18 Cu66 Cu65 112.9(8) . .
Cu63 Cu66 Cu65 60.8(7) . .
Se26 Cu66 Cu10 60.4(7) . .
Se31 Cu66 Cu10 68.7(8) . .
Cu29 Cu66 Cu10 131.6(10) . .
Se12 Cu66 Cu10 146.8(10) . .
Cu18 Cu66 Cu10 120.0(9) . .
Cu63 Cu66 Cu10 98.6(8) . .
Cu65 Cu66 Cu10 96.3(9) . .
Se26 Cu66 Cu33 107.9(8) . .
Se31 Cu66 Cu33 113.8(9) . .
Cu29 Cu66 Cu33 59.5(7) . .
Se12 Cu66 Cu33 52.5(6) . .
Cu18 Cu66 Cu33 56.6(7) . .
Cu63 Cu66 Cu33 61.6(7) . .
Cu65 Cu66 Cu33 70.0(7) . .
Cu10 Cu66 Cu33 159.4(9) . .
Se26 Cu66 Cu47 52.9(7) . .
Se31 Cu66 Cu47 81.5(8) . .
Cu29 Cu66 Cu47 128.4(10) . .
Se12 Cu66 Cu47 157.7(9) . .
Cu18 Cu66 Cu47 100.8(8) . .
Cu63 Cu66 Cu47 50.6(7) . .
Cu65 Cu66 Cu47 59.4(7) . .
Cu10 Cu66 Cu47 51.3(7) . .
Cu33 Cu66 Cu47 108.2(8) . .
Se27 Cu67 Se29 118.6(9) . .
Se27 Cu67 Se24 119.3(8) . .
Se29 Cu67 Se24 108.6(8) . .
Se27 Cu67 Cu35 69.4(7) . .
Se29 Cu67 Cu35 165.8(9) . .
Se24 Cu67 Cu35 58.1(7) . .
Se27 Cu67 Cu9 175.6(9) . .
Se29 Cu67 Cu9 63.5(6) . .
Se24 Cu67 Cu9 56.5(6) . .
Cu35 Cu67 Cu9 107.7(9) . .
Se27 Cu67 Cu34 74.6(7) . .
Se29 Cu67 Cu34 59.4(6) . .
Se24 Cu67 Cu34 165.9(9) . .
Cu35 Cu67 Cu34 134.5(9) . .
Cu9 Cu67 Cu34 109.5(8) . .
Se27 Cu67 Cu30 129.5(9) . .
Se29 Cu67 Cu30 53.4(6) . .
Se24 Cu67 Cu30 108.5(8) . .
Cu35 Cu67 Cu30 132.3(9) . .
Cu9 Cu67 Cu30 54.9(7) . .
Cu34 Cu67 Cu30 58.9(7) . .
Se27 Cu67 Cu28 123.5(9) . .
Se29 Cu67 Cu28 115.7(8) . .
Se24 Cu67 Cu28 51.7(6) . .
Cu35 Cu67 Cu28 61.5(7) . .
Cu9 Cu67 Cu28 55.7(7) . .
Cu34 Cu67 Cu28 124.1(8) . .
Cu30 Cu67 Cu28 74.8(7) . .
Se10 Cu68 Se27 118.8(9) . .
Se10 Cu68 Se20 111.5(9) . .
Se27 Cu68 Se20 115.5(9) . .
Se10 Cu68 Cu4 61.4(7) . .
Se27 Cu68 Cu4 178.3(11) . .
Se20 Cu68 Cu4 63.2(7) . .
Se10 Cu68 Cu34 58.3(7) . .
Se27 Cu68 Cu34 75.0(7) . .
Se20 Cu68 Cu34 169.0(10) . .
Cu4 Cu68 Cu34 106.3(9) . .
Se10 Cu68 Cu46 165.8(10) . .
Se27 Cu68 Cu46 73.7(7) . .
Se20 Cu68 Cu46 54.7(7) . .
Cu4 Cu68 Cu46 105.9(8) . .
Cu34 Cu68 Cu46 135.2(9) . .
Se10 Cu68 Cu38 51.9(7) . .
Se27 Cu68 Cu38 126.9(9) . .
Se20 Cu68 Cu38 115.2(8) . .
Cu4 Cu68 Cu38 54.7(7) . .
Cu34 Cu68 Cu38 56.1(7) . .
Cu46 Cu68 Cu38 127.6(9) . .
Se10 Cu68 Cu40 113.6(9) . .
Se27 Cu68 Cu40 125.2(9) . .
Se20 Cu68 Cu40 53.4(7) . .
Cu4 Cu68 Cu40 55.1(7) . .
Cu34 Cu68 Cu40 124.6(9) . .
Cu46 Cu68 Cu40 57.0(7) . .
Cu38 Cu68 Cu40 76.2(8) . .
Se10 Cu68 CuA 105.0(10) . .
Se27 Cu68 CuA 102.7(9) . .
Se20 Cu68 CuA 100.5(9) . .
Cu4 Cu68 CuA 78.8(9) . .
Cu34 Cu68 CuA 79.6(8) . .
Cu46 Cu68 CuA 77.0(9) . .
Cu38 Cu68 CuA 53.1(8) . .
Cu40 Cu68 CuA 47.6(8) . .
Se10 Cu68 Cu25 128.8(9) . .
Se27 Cu68 Cu25 49.7(7) . .
Se20 Cu68 Cu25 117.5(9) . .
Cu4 Cu68 Cu25 131.7(9) . .
Cu34 Cu68 Cu25 71.6(7) . .
Cu46 Cu68 Cu25 63.8(7) . .
Cu38 Cu68 Cu25 92.7(8) . .
Cu40 Cu68 Cu25 85.5(8) . .
CuA Cu68 Cu25 53.0(8) . .
Se7 CuA Cu40 75.2(12) . .
Se7 CuA Se8 119.0(14) . .
Cu40 CuA Se8 155.5(16) . .
Se7 CuA Se4 123.6(13) . .
Cu40 CuA Se4 61.4(10) . .
Se8 CuA Se4 115.1(13) . .
Se7 CuA Cu39 68.9(11) . .
Cu40 CuA Cu39 63.9(11) . .
Se8 CuA Cu39 138.1(14) . .
Se4 CuA Cu39 60.7(9) . .
Se7 CuA Cu38 162.0(15) . .
Cu40 CuA Cu38 92.5(13) . .
Se8 CuA Cu38 68.4(10) . .
Se4 CuA Cu38 57.6(9) . .
Cu39 CuA Cu38 117.8(13) . .
Se7 CuA Cu25 64.2(10) . .
Cu40 CuA Cu25 106.3(13) . .
Se8 CuA Cu25 67.8(9) . .
Se4 CuA Cu25 158.2(15) . .
Cu39 CuA Cu25 132.9(15) . .
Cu38 CuA Cu25 108.2(12) . .
Se7 CuA Cu37 141.0(15) . .
Cu40 CuA Cu37 119.3(14) . .
Se8 CuA Cu37 63.7(9) . .
Se4 CuA Cu37 57.9(9) . .
Cu39 CuA Cu37 85.0(11) . .
Cu38 CuA Cu37 56.6(9) . .
Cu25 CuA Cu37 131.4(13) . .
Se7 CuA Cu26 60.9(10) . .
Cu40 CuA Cu26 135.6(15) . .
Se8 CuA Cu26 64.1(9) . .
Se4 CuA Cu26 140.5(13) . .
Cu39 CuA Cu26 92.9(12) . .
Cu38 CuA Cu26 131.7(13) . .
Cu25 CuA Cu26 61.1(10) . .
Cu37 CuA Cu26 93.6(11) . .
Se7 CuA Cu68 99.8(12) . .
Cu40 CuA Cu68 66.0(10) . .
Se8 CuA Cu68 90.9(10) . .
Se4 CuA Cu68 94.0(11) . .
Cu39 CuA Cu68 129.9(13) . .
Cu38 CuA Cu68 62.8(9) . .
Cu25 CuA Cu68 64.2(9) . .
Cu37 CuA Cu68 119.2(13) . .
Cu26 CuA Cu68 125.1(12) . .
Cu41 CuB Se7 78.0(13) . .
Cu41 CuB Se11 65.4(12) . .
Se7 CuB Se11 127.2(17) . .
Cu41 CuB Cu44 95.3(15) . .
Se7 CuB Cu44 162.2(18) . .
Se11 CuB Cu44 61.9(11) . .
Cu41 CuB Cu42 67.2(13) . .
Se7 CuB Cu42 69.2(12) . .
Se11 CuB Cu42 62.2(11) . .
Cu44 CuB Cu42 123.7(16) . .
Cu41 CuB Se14 155.5(19) . .
Se7 CuB Se14 113.3(15) . .
Se11 CuB Se14 115.7(14) . .
Cu44 CuB Se14 67.2(11) . .
Cu42 CuB Se14 136.4(15) . .
Cu41 CuB Cu26 106.7(16) . .
Se7 CuB Cu26 65.1(12) . .
Se11 CuB Cu26 159.6(18) . .
Cu44 CuB Cu26 102.0(16) . .
Cu42 CuB Cu26 134.0(17) . .
Se14 CuB Cu26 63.2(11) . .
Cu41 CuB Cu43 125.8(18) . .
Se7 CuB Cu43 135.9(17) . .
Se11 CuB Cu43 60.4(10) . .
Cu44 CuB Cu43 61.1(10) . .
Cu42 CuB Cu43 85.8(13) . .
Se14 CuB Cu43 62.0(9) . .
Cu26 CuB Cu43 124.9(15) . .
Cu41 CuB Cu25 137.9(18) . .
Se7 CuB Cu25 60.3(10) . .
Se11 CuB Cu25 136.1(16) . .
Cu44 CuB Cu25 126.3(14) . .
Cu42 CuB Cu25 90.7(14) . .
Se14 CuB Cu25 60.1(9) . .
Cu26 CuB Cu25 62.8(11) . .
Cu43 CuB Cu25 85.3(11) . .
Cu41 CuB Cu31 64.7(11) . .
Se7 CuB Cu31 98.6(13) . .
Se11 CuB Cu31 98.5(13) . .
Cu44 CuB Cu31 63.8(10) . .
Cu42 CuB Cu31 131.9(14) . .
Se14 CuB Cu31 91.6(13) . .
Cu26 CuB Cu31 61.8(11) . .
Cu43 CuB Cu31 124.6(15) . .
Cu25 CuB Cu31 124.5(15) . .
Se8 CuC Se28 127.8(12) . .
Se8 CuC Cu30 75.4(10) . .
Se28 CuC Cu30 59.6(8) . .
Se8 CuC Cu29 76.1(10) . .
Se28 CuC Cu29 61.5(8) . .
Cu30 CuC Cu29 63.4(10) . .
Se8 CuC Cu28 144.7(14) . .
Se28 CuC Cu28 60.7(8) . .
Cu30 CuC Cu28 86.4(11) . .
Cu29 CuC Cu28 122.1(12) . .
Se8 CuC Se14 112.0(11) . .
Se28 CuC Se14 119.6(11) . .
Cu30 CuC Se14 142.5(13) . .
Cu29 CuC Se14 153.3(14) . .
Cu28 CuC Se14 66.4(8) . .
Se8 CuC Cu27 156.3(14) . .
Se28 CuC Cu27 58.7(8) . .
Cu30 CuC Cu27 118.0(12) . .
Cu29 CuC Cu27 92.1(11) . .
Cu28 CuC Cu27 58.8(9) . .
Se14 CuC Cu27 70.3(8) . .
Se8 CuC Cu26 65.2(9) . .
Se28 CuC Cu26 153.9(14) . .
Cu30 CuC Cu26 140.4(13) . .
Cu29 CuC Cu26 108.1(11) . .
Cu28 CuC Cu26 124.6(11) . .
Se14 CuC Cu26 58.1(8) . .
Cu27 CuC Cu26 100.3(11) . .
Se8 CuC Cu24 94.5(10) . .
Se28 CuC Cu24 94.4(10) . .
Cu30 CuC Cu24 129.1(11) . .
Cu29 CuC Cu24 65.8(9) . .
Cu28 CuC Cu24 120.2(12) . .
Se14 CuC Cu24 87.9(9) . .
Cu27 CuC Cu24 61.8(8) . .
Cu26 CuC Cu24 60.2(8) . .
Se8 CuC Cu25 62.6(9) . .
Se28 CuC Cu25 147.8(12) . .
Cu30 CuC Cu25 102.9(12) . .
Cu29 CuC Cu25 138.7(12) . .
Cu28 CuC Cu25 93.5(10) . .
Se14 CuC Cu25 56.3(7) . .
Cu27 CuC Cu25 126.5(11) . .
Cu26 CuC Cu25 56.2(8) . .
Cu24 CuC Cu25 116.2(10) . .
C1A P1 C1E 97.4 . .
C1A P1 C1C 107.3 . .
C1E P1 C1C 107.1 . .
C1A P1 Cu1 102.0(7) . .
C1E P1 Cu1 124.7(7) . .
C1C P1 Cu1 115.3(7) . .
C2C P2 C2A 104.0 . .
C2C P2 Cu2 113.2(7) . .
C2A P2 Cu2 141.6(7) . .
C2C P2 C2E 72.1 . .
C2A P2 C2E 92.6 . .
Cu2 P2 C2E 107.4(7) . .
C3D P3 C3E 104.9 . .
C3D P3 C3B 111.4 . .
C3E P3 C3B 103.0 . .
C3D P3 Cu3 116.0(5) . .
C3E P3 Cu3 108.6(6) . .
C3B P3 Cu3 111.8(6) . .
C4D P4 C4B 97.3 . .
C4D P4 C4E 83.4 . .
C4B P4 C4E 104.7 . .
C4D P4 Cu4 119.7(5) . .
C4B P4 Cu4 106.8(6) . .
C4E P4 Cu4 137.4(6) . .
C5C P5 C5B 112.7 . .
C5C P5 C5E 105.2 . .
C5B P5 C5E 103.8 . .
C5C P5 Cu5 107.7(5) . .
C5B P5 Cu5 118.1(5) . .
C5E P5 Cu5 108.5(5) . .
C6C P6 C6E 87.7 . .
C6C P6 C6B 90.7 . .
C6E P6 C6B 88.3 . .
C6C P6 Cu6 116.1(5) . .
C6E P6 Cu6 126.5(6) . .
C6B P6 Cu6 134.4(6) . .
C7D P7 C7E 97.3 . .
C7D P7 C7B 106.9 . .
C7E P7 C7B 94.1 . .
C7D P7 Cu7 123.3(5) . .
C7E P7 Cu7 110.5(4) . .
C7B P7 Cu7 118.6(5) . .
C8D P8 C8C 111.7 . .
C8D P8 C8E 113.7 . .
C8C P8 C8E 86.4 . .
C8D P8 Cu8 113.7(6) . .
C8C P8 Cu8 127.2(7) . .
C8E P8 Cu8 98.7(7) . .
C9F P9 C9A 108.6 . .
C9F P9 C9D 105.5 . .
C9A P9 C9D 105.0 . .
C9F P9 Cu9 109.3(5) . .
C9A P9 Cu9 117.9(5) . .
C9D P9 Cu9 109.8(5) . .
C10C P10 C10A 107.6 . .
C10C P10 C10E 87.3 . .
C10A P10 C10E 104.7 . .
C10C P10 Cu10 120.0(6) . .
C10A P10 Cu10 131.1(6) . .
C10E P10 Cu10 88.5(6) . .
C11E P11 C11C 116.2 . .
C11E P11 C11A 101.3 . .
C11C P11 C11A 91.2 . .
C11E P11 Cu11 123.9(5) . .
C11C P11 Cu11 106.7(5) . .
C11A P11 Cu11 112.5(5) . .
C12A P12 C12B 111.7 . .
C12A P12 Cu12 115.7(5) . .
C12B P12 Cu12 103.1(6) . .
C12A P12 C12D 104.9 . .
C12B P12 C12D 83.2 . .
Cu12 P12 C12D 132.2(5) . .
C13C P13 C13G 110.3 . .
C13C P13 C13E 88.8 . .
C13G P13 C13E 97.9 . .
C13C P13 Cu13 118.2(5) . .
C13G P13 Cu13 124.3(5) . .
C13E P13 Cu13 108.4(5) . .
C15C P15 C15B 132.5 . .
C15C P15 C15E 98.2 . .
C15B P15 C15E 119.8 . .
C15C P15 Cu15 107.2(5) . .
C15B P15 Cu15 90.5(5) . .
C15E P15 Cu15 104.9(5) . .
C14A P14 C14B 144.5 . .
C14A P14 C14E 72.7 . .
C14B P14 C14E 104.7 . .
C14A P14 Cu14 85.7(5) . .
C14B P14 Cu14 121.4(5) . .
C14E P14 Cu14 122.9(5) . .
C16C P16 C16E 153.0 . .
C16C P16 C16A 80.8 . .
C16E P16 C16A 83.0 . .
C16C P16 Cu16 105.1(7) . .
C16E P16 Cu16 101.0(7) . .
C16A P16 Cu16 112.3(7) . .
C17C P17 C17E 109.7 . .
C17C P17 C17B 89.4 . .
C17E P17 C17B 105.0 . .
C17C P17 Cu17 107.0(5) . .
C17E P17 Cu17 131.1(5) . .
C17B P17 Cu17 106.7(5) . .
C18E P18 C18B 106.8 . .
C18E P18 C18C 107.8 . .
C18B P18 C18C 102.8 . .
C18E P18 Cu18 125.1(5) . .
C18B P18 Cu18 110.1(5) . .
C18C P18 Cu18 102.0(5) . .
C19A P19 C19B 122.2 . .
C19A P19 C19C 114.5 . .
C19B P19 C19C 88.9 . .
C19A P19 Cu19 113.6(6) . .
C19B P19 Cu19 108.4(7) . .
C19C P19 Cu19 105.8(7) . .
C20A P20 C20B 97.8 . .
C20A P20 C20C 91.6 . .
C20B P20 C20C 106.5 . .
C20A P20 Cu20 123.5(6) . .
C20B P20 Cu20 118.9(5) . .
C20C P20 Cu20 114.1(5) . .
C21E P21 C21D 107.8 . .
C21E P21 C21A 127.0 . .
C21D P21 C21A 77.4 . .
C21E P21 Cu21 114.4(5) . .
C21D P21 Cu21 111.5(5) . .
C21A P21 Cu21 111.6(5) . .
C1B C1A P1 131.7 . .
C1D C1C P1 100.7 . .
C1F C1E P1 102.5 . .
C2D C2C P2 103.5 . .
C2B C2A P2 103.8 . .
C2G C2E C2F 143.4 . .
C2G C2E P2 104.2 . .
C2F C2E P2 93.6 . .
C3A C3B P3 106.2 . .
C3F C3D P3 112.2 . .
C3C C3E P3 112.6 . .
C4C C4B P4 113.2 . .
C4A C4D P4 114.7 . .
C4F C4E P4 110.0 . .
C5A C5B P5 101.4 . .
C5F C5E P5 111.4 . .
C5D C5C P5 111.0 . .
C6A C6B P6 94.7 . .
C6D C6C P6 83.2 . .
C6F C6E P6 108.2 . .
C7A C7B P7 107.5 . .
C7C C7D P7 94.5 . .
C7G C7E C7F 22.9 . .
C7G C7E P7 103.7 . .
C7F C7E P7 104.5 . .
C8F C8E P8 119.3 . .
C8B C8C C0GA 98.7 . 1_465
C8B C8C P8 110.2 . .
C0GA C8C P8 124.6 1_465 .
C8A C8D P8 124.0 . .
C9E C9A P9 105.1 . .
C9B C9D P9 97.9 . .
C9C C9F P9 124.2 . .
C10D C10C P10 112.0 . .
C10F C10E P10 86.8 . .
C10B C10A P10 101.5 . .
C10E C10F C0AD 96.0 . 1_565
C11H C11C C11D 94.5 . .
C11H C11C P11 109.9 . .
C11D C11C P11 106.2 . .
C11F C11E P11 103.8 . .
C11G C11A C11B 139.5 . .
C11G C11A P11 104.4 . .
C11B C11A P11 100.9 . .
C12E C12A P12 100.7 . .
C12F C12B P12 112.5 . .
C12G C12D C12C 115.2 . .
C12G C12D P12 97.2 . .
C12C C12D P12 86.6 . .
C13D C13C P13 106.1 . .
C13F C13E P13 80.7 . .
C13H C13G P13 105.6 . .
C14C C14B P14 112.9 . .
C14F C14E P14 96.9 . .
C14D C14A P14 103.5 . .
C15A C15B P15 106.7 . .
C15F C15E P15 121.8 . .
C15D C15C P15 131.3 . .
C16B C16A P16 96.1 . .
C16F C16E P16 114.3 . .
C16D C16C P16 102.8 . .
C17A C17B P17 83.5 . .
C17D C17C P17 138.5 . .
C17F C17E P17 110.1 . .
C18A C18B P18 103.7 . .
C18F C18E P18 116.6 . .
C18D C18C P18 112.8 . .
C19E C19B P19 96.2 . .
C19F C19C P19 107.9 . .
C19D C19A P19 106.0 . .
C20E C20B P20 104.6 . .
C20D C20C P20 102.4 . .
C20F C20A P20 113.9 . .
C21B C21A P21 91.7 . .
C21C C21D P21 100.1 . .
C21F C21E P21 120.5 . .
CuE Se36 CuF 119.2(12) . .
CuE Se36 Cu0F 120.0(10) . .
CuF Se36 Cu0F 120.7(11) . .
CuE Se36 Cu5F 95.9(10) . .
CuF Se36 Cu5F 93.4(10) . .
Cu0F Se36 Cu5F 80.0(8) . .
CuE Se36 Cu3C 64.0(9) . .
CuF Se36 Cu3C 65.1(10) . .
Cu0F Se36 Cu3C 149.1(10) . .
Cu5F Se36 Cu3C 130.9(9) . .
CuE Se36 Cu2C 66.7(9) . .
CuF Se36 Cu2C 61.0(10) . .
Cu0F Se36 Cu2C 149.7(10) . .
Cu5F Se36 Cu2C 69.8(8) . .
Cu3C Se36 Cu2C 61.2(9) . .
CuE Se36 Cu5B 153.5(11) . .
CuF Se36 Cu5B 60.6(9) . .
Cu0F Se36 Cu5B 67.2(7) . .
Cu5F Se36 Cu5B 110.6(9) . .
Cu3C Se36 Cu5B 96.6(9) . .
Cu2C Se36 Cu5B 121.4(9) . .
CuE Se36 Cu9B 58.1(8) . .
CuF Se36 Cu9B 152.7(11) . .
Cu0F Se36 Cu9B 69.3(7) . .
Cu5F Se36 Cu9B 113.8(9) . .
Cu3C Se36 Cu9B 93.4(8) . .
Cu2C Se36 Cu9B 124.8(9) . .
Cu5B Se36 Cu9B 108.8(8) . .
CuE Se36 Cu8C 95.5(10) . .
CuF Se36 Cu8C 98.0(10) . .
Cu0F Se36 Cu8C 77.4(7) . .
Cu5F Se36 Cu8C 157.4(9) . .
Cu3C Se36 Cu8C 71.7(8) . .
Cu2C Se36 Cu8C 132.8(10) . .
Cu5B Se36 Cu8C 59.9(7) . .
Cu9B Se36 Cu8C 57.5(7) . .
CuE Se36 Cu1E 57.5(8) . .
CuF Se36 Cu1E 150.9(11) . .
Cu0F Se36 Cu1E 69.9(7) . .
Cu5F Se36 Cu1E 60.2(7) . .
Cu3C Se36 Cu1E 121.5(9) . .
Cu2C Se36 Cu1E 95.9(9) . .
Cu5B Se36 Cu1E 137.1(9) . .
Cu9B Se36 Cu1E 54.6(7) . .
Cu8C Se36 Cu1E 111.1(8) . .
CuE Se36 Cu8B 153.0(11) . .
CuF Se36 Cu8B 60.0(9) . .
Cu0F Se36 Cu8B 67.2(7) . .
Cu5F Se36 Cu8B 58.4(7) . .
Cu3C Se36 Cu8B 124.9(9) . .
Cu2C Se36 Cu8B 94.2(8) . .
Cu5B Se36 Cu8B 52.8(7) . .
Cu9B Se36 Cu8B 136.5(8) . .
Cu8C Se36 Cu8B 111.5(8) . .
Cu1E Se36 Cu8B 108.7(8) . .
Cu7B Se37 Cu4H 60.8(8) . .
Cu7B Se37 Cu2F 77.2(8) . .
Cu4H Se37 Cu2F 128.4(10) . .
Cu7B Se37 Cu7F 69.6(9) . .
Cu4H Se37 Cu7F 72.0(9) . .
Cu2F Se37 Cu7F 66.0(8) . .
Cu7B Se37 Cu3D 112.0(9) . .
Cu4H Se37 Cu3D 60.0(7) . .
Cu2F Se37 Cu3D 119.2(9) . .
Cu7F Se37 Cu3D 63.0(8) . .
Cu7B Se37 Cu8A 61.7(8) . .
Cu4H Se37 Cu8A 113.7(9) . .
Cu2F Se37 Cu8A 62.5(7) . .
Cu7F Se37 Cu8A 114.3(9) . .
Cu3D Se37 Cu8A 173.5(10) . .
Cu7E Se38 Cu3E 62.9(7) . .
Cu7E Se38 Cu6C 128.8(8) . .
Cu3E Se38 Cu6C 72.8(8) . .
Cu7E Se38 Cu7C 73.3(7) . .
Cu3E Se38 Cu7C 67.2(7) . .
Cu6C Se38 Cu7C 66.7(7) . .
Cu7E Se38 Cu4A 64.0(6) . .
Cu3E Se38 Cu4A 114.2(8) . .
Cu6C Se38 Cu4A 118.3(8) . .
Cu7C Se38 Cu4A 62.5(6) . .
Cu7E Se38 Cu5D 112.5(8) . .
Cu3E Se38 Cu5D 62.3(7) . .
Cu6C Se38 Cu5D 62.5(6) . .
Cu7C Se38 Cu5D 115.8(8) . .
Cu4A Se38 Cu5D 176.3(8) . .
Cu1E Se39 Cu3E 120.5(9) . .
Cu1E Se39 Cu9B 61.3(7) . .
Cu3E Se39 Cu9B 87.8(8) . .
Cu1E Se39 Cu4D 61.3(7) . .
Cu3E Se39 Cu4D 119.4(8) . .
Cu9B Se39 Cu4D 122.5(8) . .
Cu1E Se39 CuE 59.2(8) . .
Cu3E Se39 CuE 61.3(8) . .
Cu9B Se39 CuE 57.7(7) . .
Cu4D Se39 CuE 90.4(8) . .
Cu1E Se39 Cu2E 87.9(7) . .
Cu3E Se39 Cu2E 59.5(7) . .
Cu9B Se39 Cu2E 115.2(8) . .
Cu4D Se39 Cu2E 60.2(6) . .
CuE Se39 Cu2E 57.5(7) . .
Cu1E Se39 Cu5D 120.4(8) . .
Cu3E Se39 Cu5D 60.8(7) . .
Cu9B Se39 Cu5D 59.3(7) . .
Cu4D Se39 Cu5D 178.1(8) . .
CuE Se39 Cu5D 91.3(8) . .
Cu2E Se39 Cu5D 120.2(8) . .
Cu3C Se40 Cu1F 77.1(9) . .
Cu3C Se40 Cu6C 76.0(9) . .
Cu1F Se40 Cu6C 116.7(9) . .
Cu3C Se40 Cu3F 75.9(9) . .
Cu1F Se40 Cu3F 112.8(9) . .
Cu6C Se40 Cu3F 114.2(9) . .
CuD Se41 CuE 120.2(11) . .
CuD Se41 Cu9F 117.8(10) . .
CuE Se41 Cu9F 121.9(9) . .
CuD Se41 Cu2E 152.3(11) . .
CuE Se41 Cu2E 59.8(7) . .
Cu9F Se41 Cu2E 71.0(7) . .
CuD Se41 Cu9G 54.8(9) . .
CuE Se41 Cu9G 148.6(10) . .
Cu9F Se41 Cu9G 74.0(7) . .
Cu2E Se41 Cu9G 109.1(8) . .
CuD Se41 Cu7C 93.5(10) . .
CuE Se41 Cu7C 93.8(8) . .
Cu9F Se41 Cu7C 79.1(7) . .
Cu2E Se41 Cu7C 114.2(8) . .
Cu9G Se41 Cu7C 116.7(8) . .
CuD Se41 Cu3C 66.6(9) . .
CuE Se41 Cu3C 61.9(8) . .
Cu9F Se41 Cu3C 147.1(10) . .
Cu2E Se41 Cu3C 121.6(9) . .
Cu9G Se41 Cu3C 121.3(9) . .
Cu7C Se41 Cu3C 68.0(8) . .
CuD Se41 Cu2C 66.2(10) . .
CuE Se41 Cu2C 63.3(8) . .
Cu9F Se41 Cu2C 152.4(10) . .
Cu2E Se41 Cu2C 94.0(9) . .
Cu9G Se41 Cu2C 90.3(8) . .
Cu7C Se41 Cu2C 128.5(9) . .
Cu3C Se41 Cu2C 60.4(9) . .
CuD Se41 Cu3B 57.1(9) . .
CuE Se41 Cu3B 151.7(10) . .
Cu9F Se41 Cu3B 66.7(7) . .
Cu2E Se41 Cu3B 137.7(9) . .
Cu9G Se41 Cu3B 57.0(7) . .
Cu7C Se41 Cu3B 59.9(7) . .
Cu3C Se41 Cu3B 96.0(9) . .
Cu2C Se41 Cu3B 123.2(9) . .
CuD Se41 Cu3E 150.9(11) . .
CuE Se41 Cu3E 57.5(7) . .
Cu9F Se41 Cu3E 70.3(7) . .
Cu2E Se41 Cu3E 55.7(7) . .
Cu9G Se41 Cu3E 144.1(9) . .
Cu7C Se41 Cu3E 59.4(7) . .
Cu3C Se41 Cu3E 91.6(8) . .
Cu2C Se41 Cu3E 120.8(9) . .
Cu3B Se41 Cu3E 109.7(8) . .
Cu2H Se42 Cu1B 64.9(9) . .
Cu2H Se42 Cu2A 116.9(9) . .
Cu1B Se42 Cu2A 66.2(8) . .
Cu2H Se42 Cu6F 74.0(8) . .
Cu1B Se42 Cu6F 70.9(8) . .
Cu2A Se42 Cu6F 122.3(9) . .
Cu2H Se42 Cu1F 127.3(10) . .
Cu1B Se42 Cu1F 70.1(8) . .
Cu2A Se42 Cu1F 63.7(7) . .
Cu6F Se42 Cu1F 66.5(8) . .
Cu2H Se42 Cu0D 55.8(7) . .
Cu1B Se42 Cu0D 108.5(8) . .
Cu2A Se42 Cu0D 172.7(8) . .
Cu6F Se42 Cu0D 57.9(6) . .
Cu1F Se42 Cu0D 120.0(7) . .
Cu9B Se43 Cu6C 70.4(7) . .
Cu9B Se43 Cu8C 65.3(8) . .
Cu6C Se43 Cu8C 63.6(7) . .
Cu9B Se43 Cu5D 64.1(7) . .
Cu6C Se43 Cu5D 64.2(6) . .
Cu8C Se43 Cu5D 115.8(8) . .
Cu9B Se43 Cu2D 110.3(8) . .
Cu6C Se43 Cu2D 118.9(7) . .
Cu8C Se43 Cu2D 63.1(7) . .
Cu5D Se43 Cu2D 172.9(9) . .
Cu9B Se43 Cu9H 62.1(7) . .
Cu6C Se43 Cu9H 124.9(8) . .
Cu8C Se43 Cu9H 72.1(7) . .
Cu5D Se43 Cu9H 113.1(8) . .
Cu2D Se43 Cu9H 59.8(6) . .
Cu7H Se44 Cu8H 68.3(7) . .
Cu7H Se44 Cu1G 123.2(8) . .
Cu8H Se44 Cu1G 114.6(8) . .
Cu7H Se44 Cu4B 80.9(8) . .
Cu8H Se44 Cu4B 59.0(7) . .
Cu1G Se44 Cu4B 60.7(7) . .
Cu7H Se44 Cu8D 62.9(6) . .
Cu8H Se44 Cu8D 105.8(8) . .
Cu1G Se44 Cu8D 62.2(6) . .
Cu4B Se44 Cu8D 61.0(6) . .
Cu7H Se44 Cu7D 61.0(7) . .
Cu8H Se44 Cu7D 59.4(6) . .
Cu1G Se44 Cu7D 172.0(8) . .
Cu4B Se44 Cu7D 115.7(8) . .
Cu8D Se44 Cu7D 123.4(7) . .
Cu3B Se45 Cu1F 72.3(8) . .
Cu3B Se45 Cu6E 62.6(8) . .
Cu1F Se45 Cu6E 127.0(10) . .
Cu3B Se45 Cu4A 113.5(9) . .
Cu1F Se45 Cu4A 114.9(8) . .
Cu6E Se45 Cu4A 64.6(7) . .
Cu3B Se45 Cu7C 66.4(8) . .
Cu1F Se45 Cu7C 62.4(7) . .
Cu6E Se45 Cu7C 74.6(8) . .
Cu4A Se45 Cu7C 63.0(7) . .
Cu3B Se45 Cu2A 63.8(8) . .
Cu1F Se45 Cu2A 61.5(7) . .
Cu6E Se45 Cu2A 115.3(9) . .
Cu4A Se45 Cu2A 175.7(9) . .
Cu7C Se45 Cu2A 112.7(8) . .
CuF Se46 CuD 121.3(13) . .
CuF Se46 Cu8F 122.6(11) . .
CuD Se46 Cu8F 115.9(10) . .
CuF Se46 Cu6B 62.2(10) . .
CuD Se46 Cu6B 154.3(12) . .
Cu8F Se46 Cu6B 68.7(7) . .
CuF Se46 Cu7F 93.7(11) . .
CuD Se46 Cu7F 94.2(10) . .
Cu8F Se46 Cu7F 77.7(8) . .
Cu6B Se46 Cu7F 111.3(10) . .
CuF Se46 Cu1B 153.7(12) . .
CuD Se46 Cu1B 56.8(9) . .
Cu8F Se46 Cu1B 68.2(7) . .
Cu6B Se46 Cu1B 107.7(10) . .
Cu7F Se46 Cu1B 112.5(9) . .
CuF Se46 Cu2C 62.1(11) . .
CuD Se46 Cu2C 67.0(10) . .
Cu8F Se46 Cu2C 147.1(10) . .
Cu6B Se46 Cu2C 124.2(10) . .
Cu7F Se46 Cu2C 69.4(9) . .
Cu1B Se46 Cu2C 123.8(10) . .
CuF Se46 Cu3C 65.5(10) . .
CuD Se46 Cu3C 65.4(9) . .
Cu8F Se46 Cu3C 152.0(10) . .
Cu6B Se46 Cu3C 98.4(9) . .
Cu7F Se46 Cu3C 130.1(10) . .
Cu1B Se46 Cu3C 94.1(9) . .
Cu2C Se46 Cu3C 60.7(8) . .
CuF Se46 Cu2B 149.7(12) . .
CuD Se46 Cu2B 56.2(9) . .
Cu8F Se46 Cu2B 66.7(7) . .
Cu6B Se46 Cu2B 135.3(9) . .
Cu7F Se46 Cu2B 58.5(8) . .
Cu1B Se46 Cu2B 54.9(7) . .
Cu2C Se46 Cu2B 94.4(9) . .
Cu3C Se46 Cu2B 121.6(9) . .
Cu5H Se47 Cu1H 101.0(10) . .
Cu5H Se47 Cu8F 65.1(8) . .
Cu1H Se47 Cu8F 67.2(8) . .
Cu5H Se47 Cu7B 113.8(10) . .
Cu1H Se47 Cu7B 108.6(9) . .
Cu8F Se47 Cu7B 74.3(8) . .
Cu5H Se47 Cu6B 58.9(8) . .
Cu1H Se47 Cu6B 132.9(10) . .
Cu8F Se47 Cu6B 65.7(7) . .
Cu7B Se47 Cu6B 57.5(8) . .
Cu5H Se47 Cu4H 131.7(10) . .
Cu1H Se47 Cu4H 55.6(7) . .
Cu8F Se47 Cu4H 66.7(7) . .
Cu7B Se47 Cu4H 54.6(7) . .
Cu6B Se47 Cu4H 103.9(9) . .
Cu5H Se47 Cu1D 60.3(7) . .
Cu1H Se47 Cu1D 61.0(7) . .
Cu8F Se47 Cu1D 90.2(8) . .
Cu7B Se47 Cu1D 164.1(9) . .
Cu6B Se47 Cu1D 119.1(9) . .
Cu4H Se47 Cu1D 116.6(8) . .
Cu6F Se48 Cu6B 71.4(8) . .
Cu6F Se48 Cu5H 78.4(8) . .
Cu6B Se48 Cu5H 61.6(7) . .
Cu6F Se48 Cu3F 64.7(7) . .
Cu6B Se48 Cu3F 70.1(8) . .
Cu5H Se48 Cu3F 126.3(9) . .
Cu6F Se48 Cu9A 118.8(9) . .
Cu6B Se48 Cu9A 65.1(8) . .
Cu5H Se48 Cu9A 112.8(9) . .
Cu3F Se48 Cu9A 61.3(7) . .
Cu6F Se48 Cu0D 63.3(7) . .
Cu6B Se48 Cu0D 111.7(8) . .
Cu5H Se48 Cu0D 61.4(6) . .
Cu3F Se48 Cu0D 123.3(8) . .
Cu9A Se48 Cu0D 173.8(8) . .
Cu2E Se49 Cu4F 68.5(7) . .
Cu2E Se49 Cu5C 68.1(8) . .
Cu4F Se49 Cu5C 63.3(7) . .
Cu2E Se49 Cu4D 64.3(7) . .
Cu4F Se49 Cu4D 116.9(9) . .
Cu5C Se49 Cu4D 61.7(7) . .
Cu2E Se49 Cu5E 63.4(7) . .
Cu4F Se49 Cu5E 78.6(8) . .
Cu5C Se49 Cu5E 126.4(9) . .
Cu4D Se49 Cu5E 112.3(8) . .
Cu2E Se49 Cu9D 111.1(8) . .
Cu4F Se49 Cu9D 64.5(7) . .
Cu5C Se49 Cu9D 123.1(8) . .
Cu4D Se49 Cu9D 172.5(9) . .
Cu5E Se49 Cu9D 60.3(6) . .
Cu0B Se50 Cu7H 100.9(8) . .
Cu0B Se50 Cu0F 70.7(7) . .
Cu7H Se50 Cu0F 67.2(7) . .
Cu0B Se50 Cu6H 59.1(7) . .
Cu7H Se50 Cu6H 130.9(8) . .
Cu0F Se50 Cu6H 63.9(7) . .
Cu0B Se50 Cu8B 142.4(8) . .
Cu7H Se50 Cu8B 59.1(7) . .
Cu0F Se50 Cu8B 72.0(7) . .
Cu6H Se50 Cu8B 107.8(8) . .
Cu0B Se50 Cu8D 59.5(6) . .
Cu7H Se50 Cu8D 60.3(7) . .
Cu0F Se50 Cu8D 93.7(7) . .
Cu6H Se50 Cu8D 118.5(7) . .
Cu8B Se50 Cu8D 118.5(8) . .
Cu0B Se50 Cu5B 112.5(8) . .
Cu7H Se50 Cu5B 107.6(8) . .
Cu0F Se50 Cu5B 66.8(7) . .
Cu6H Se50 Cu5B 55.9(7) . .
Cu8B Se50 Cu5B 55.2(7) . .
Cu8D Se50 Cu5B 160.4(8) . .
Cu8H Se51 Cu1E 63.6(7) . .
Cu8H Se51 Cu5C 127.8(9) . .
Cu1E Se51 Cu5C 70.7(7) . .
Cu8H Se51 Cu5F 74.3(7) . .
Cu1E Se51 Cu5F 67.3(7) . .
Cu5C Se51 Cu5F 65.6(7) . .
Cu8H Se51 Cu7D 60.6(6) . .
Cu1E Se51 Cu7D 111.4(8) . .
Cu5C Se51 Cu7D 120.0(8) . .
Cu5F Se51 Cu7D 62.1(7) . .
Cu8H Se51 Cu4D 112.3(8) . .
Cu1E Se51 Cu4D 59.5(6) . .
Cu5C Se51 Cu4D 58.6(6) . .
Cu5F Se51 Cu4D 111.6(8) . .
Cu7D Se51 Cu4D 171.0(8) . .
Cu8E Se52 Cu9E 65.5(7) . .
Cu8E Se52 Cu5A 62.2(7) . .
Cu9E Se52 Cu5A 116.4(9) . .
Cu8E Se52 Cu6D 64.6(7) . .
Cu9E Se52 Cu6D 62.8(7) . .
Cu5A Se52 Cu6D 118.3(8) . .
Cu8E Se52 Cu3A 62.7(7) . .
Cu9E Se52 Cu3A 61.3(7) . .
Cu5A Se52 Cu3A 64.0(7) . .
Cu6D Se52 Cu3A 114.2(7) . .
C0GD Se53 Cu1G 80.6(7) . .
C0GD Se53 Cu0B 123.2(8) . .
Cu1G Se53 Cu0B 117.4(8) . .
C0GD Se53 Cu4B 80.8(6) . .
Cu1G Se53 Cu4B 65.9(7) . .
Cu0B Se53 Cu4B 63.5(7) . .
C0GD Se53 Cu0G 62.2(5) . .
Cu1G Se53 Cu0G 120.2(8) . .
Cu0B Se53 Cu0G 62.6(6) . .
Cu4B Se53 Cu0G 63.4(7) . .
C0GD Se53 Cu8D 137.1(7) . .
Cu1G Se53 Cu8D 64.9(6) . .
Cu0B Se53 Cu8D 60.4(6) . .
Cu4B Se53 Cu8D 62.6(6) . .
Cu0G Se53 Cu8D 113.5(7) . .
Cu2C Se54 Cu2F 73.9(9) . .
Cu2C Se54 Cu5C 78.7(9) . .
Cu2F Se54 Cu5C 114.9(9) . .
Cu2C Se54 Cu9C 76.8(10) . .
Cu2F Se54 Cu9C 113.1(10) . .
Cu5C Se54 Cu9C 116.0(9) . .
Cu2C Se54 Cu4F 78.9(9) . .
Cu2F Se54 Cu4F 152.7(10) . .
Cu5C Se54 Cu4F 58.0(7) . .
Cu9C Se54 Cu4F 59.7(7) . .
Cu3H Se55 Cu0H 101.1(10) . .
Cu3H Se55 Cu8F 65.5(8) . .
Cu0H Se55 Cu8F 72.8(8) . .
Cu3H Se55 Cu2H 130.9(10) . .
Cu0H Se55 Cu2H 59.2(8) . .
Cu8F Se55 Cu2H 65.7(8) . .
Cu3H Se55 Cu2B 60.4(8) . .
Cu0H Se55 Cu2B 142.6(10) . .
Cu8F Se55 Cu2B 69.9(8) . .
Cu2H Se55 Cu2B 106.4(9) . .
Cu3H Se55 Cu7A 60.3(8) . .
Cu0H Se55 Cu7A 60.6(8) . .
Cu8F Se55 Cu7A 94.9(8) . .
Cu2H Se55 Cu7A 119.7(9) . .
Cu2B Se55 Cu7A 119.6(10) . .
Cu3H Se55 Cu1B 108.4(9) . .
Cu0H Se55 Cu1B 111.4(9) . .
Cu8F Se55 Cu1B 66.4(7) . .
Cu2H Se55 Cu1B 54.5(8) . .
Cu2B Se55 Cu1B 55.0(7) . .
Cu7A Se55 Cu1B 161.3(9) . .
Cu9E Se56 Cu9F 71.4(8) . .
Cu9E Se56 Cu6E 104.6(9) . .
Cu9F Se56 Cu6E 66.7(8) . .
Cu9E Se56 Cu3A 61.9(8) . .
Cu9F Se56 Cu3A 95.1(8) . .
Cu6E Se56 Cu3A 63.1(8) . .
Cu9E Se56 Cu3B 141.8(10) . .
Cu9F Se56 Cu3B 70.4(8) . .
Cu6E Se56 Cu3B 60.0(8) . .
Cu3A Se56 Cu3B 122.4(10) . .
Cu9E Se56 Cu4E 57.2(8) . .
Cu9F Se56 Cu4E 64.7(7) . .
Cu6E Se56 Cu4E 131.4(9) . .
Cu3A Se56 Cu4E 119.1(9) . .
Cu3B Se56 Cu4E 104.5(9) . .
Cu5E Se57 Cu8E 97.6(7) . .
Cu5E Se57 Cu9F 66.4(7) . .
Cu8E Se57 Cu9F 68.9(7) . .
Cu5E Se57 Cu7E 132.2(8) . .
Cu8E Se57 Cu7E 60.0(7) . .
Cu9F Se57 Cu7E 66.2(7) . .
Cu5E Se57 Cu3E 111.7(8) . .
Cu8E Se57 Cu3E 116.1(9) . .
Cu9F Se57 Cu3E 73.3(7) . .
Cu7E Se57 Cu3E 58.2(7) . .
Cu5E Se57 Cu2E 59.1(7) . .
Cu8E Se57 Cu2E 136.5(8) . .
Cu9F Se57 Cu2E 68.1(7) . .
Cu7E Se57 Cu2E 106.6(8) . .
Cu3E Se57 Cu2E 55.5(7) . .
Cu4B Se58 Cu9H 97.9(8) . .
Cu4B Se58 Cu0F 71.5(7) . .
Cu9H Se58 Cu0F 64.0(6) . .
Cu4B Se58 Cu8H 60.8(7) . .
Cu9H Se58 Cu8H 131.7(8) . .
Cu0F Se58 Cu8H 68.1(7) . .
Cu4B Se58 Cu1E 116.3(9) . .
Cu9H Se58 Cu1E 110.1(8) . .
Cu0F Se58 Cu1E 71.9(6) . .
Cu8H Se58 Cu1E 57.8(6) . .
Cu4B Se58 Cu9B 140.6(9) . .
Cu9H Se58 Cu9B 59.5(6) . .
Cu0F Se58 Cu9B 69.5(7) . .
Cu8H Se58 Cu9B 108.3(7) . .
Cu1E Se58 Cu9B 55.4(6) . .
CuD Se59 Cu3B 61.9(9) . .
CuD Se59 Cu9G 55.8(9) . .
Cu3B Se59 Cu9G 63.7(8) . .
CuD Se59 Cu2B 61.5(9) . .
Cu3B Se59 Cu2B 123.4(10) . .
Cu9G Se59 Cu2B 85.1(9) . .
CuD Se59 Cu1B 57.6(9) . .
Cu3B Se59 Cu1B 88.8(9) . .
Cu9G Se59 Cu1B 113.3(9) . .
Cu2B Se59 Cu1B 60.5(8) . .
CuD Se59 Cu1A 92.3(9) . .
Cu3B Se59 Cu1A 121.4(9) . .
Cu9G Se59 Cu1A 58.6(7) . .
Cu2B Se59 Cu1A 61.6(8) . .
Cu1B Se59 Cu1A 122.0(9) . .
CuD Se59 Cu2A 89.7(9) . .
Cu3B Se59 Cu2A 61.0(8) . .
Cu9G Se59 Cu2A 123.9(9) . .
Cu2B Se59 Cu2A 118.2(9) . .
Cu1B Se59 Cu2A 57.9(7) . .
Cu1A Se59 Cu2A 177.4(9) . .
Cu2B Se60 Cu9C 72.5(9) . .
Cu2B Se60 Cu7F 66.7(9) . .
Cu9C Se60 Cu7F 64.7(9) . .
Cu2B Se60 Cu3D 115.2(10) . .
Cu9C Se60 Cu3D 119.3(10) . .
Cu7F Se60 Cu3D 65.5(8) . .
Cu2B Se60 Cu3H 62.9(9) . .
Cu9C Se60 Cu3H 127.9(10) . .
Cu7F Se60 Cu3H 73.7(9) . .
Cu3D Se60 Cu3H 63.5(8) . .
Cu2B Se60 Cu1A 61.8(9) . .
Cu9C Se60 Cu1A 61.7(8) . .
Cu7F Se60 Cu1A 113.4(10) . .
Cu3D Se60 Cu1A 176.7(11) . .
Cu3H Se60 Cu1A 113.3(10) . .
Cu4E Se61 Cu4F 76.8(8) . .
Cu4E Se61 Cu9G 66.7(9) . .
Cu4F Se61 Cu9G 69.4(8) . .
Cu4E Se61 Cu9C 125.8(10) . .
Cu4F Se61 Cu9C 65.5(8) . .
Cu9G Se61 Cu9C 64.3(8) . .
Cu4E Se61 Cu1A 110.1(10) . .
Cu4F Se61 Cu1A 117.9(9) . .
Cu9G Se61 Cu1A 59.8(8) . .
Cu9C Se61 Cu1A 61.8(7) . .
Cu4E Se61 Cu9D 59.2(7) . .
Cu4F Se61 Cu9D 60.7(7) . .
Cu9G Se61 Cu9D 111.7(8) . .
Cu9C Se61 Cu9D 122.2(9) . .
Cu1A Se61 Cu9D 169.2(9) . .
Cu0A Se62 Cu0H 117.2(12) . .
Cu0A Se62 Cu1D 116.2(11) . .
Cu0H Se62 Cu1D 61.7(8) . .
Cu0A Se62 Cu1H 61.7(9) . .
Cu0H Se62 Cu1H 64.7(8) . .
Cu1D Se62 Cu1H 64.2(8) . .
Cu0A Se62 Cu7A 64.5(9) . .
Cu0H Se62 Cu7A 62.2(9) . .
Cu1D Se62 Cu7A 113.0(10) . .
Cu1H Se62 Cu7A 60.7(8) . .
Cu8B Se63 Cu7B 95.8(9) . .
Cu8B Se63 Cu5B 61.2(8) . .
Cu7B Se63 Cu5B 125.7(10) . .
Cu8B Se63 CuF 65.0(9) . .
Cu7B Se63 CuF 64.7(9) . .
Cu5B Se63 CuF 61.0(9) . .
Cu8B Se63 Cu9A 123.5(9) . .
Cu7B Se63 Cu9A 118.6(9) . .
Cu5B Se63 Cu9A 62.3(7) . .
CuF Se63 Cu9A 89.7(9) . .
Cu8B Se63 Cu8A 57.8(8) . .
Cu7B Se63 Cu8A 61.0(8) . .
Cu5B Se63 Cu8A 119.0(9) . .
CuF Se63 Cu8A 91.2(10) . .
Cu9A Se63 Cu8A 178.7(9) . .
Cu8B Se63 Cu6B 121.9(9) . .
Cu7B Se63 Cu6B 59.0(8) . .
Cu5B Se63 Cu6B 90.6(8) . .
CuF Se63 Cu6B 56.9(9) . .
Cu9A Se63 Cu6B 60.2(7) . .
Cu8A Se63 Cu6B 119.5(9) . .
Cu2H Se64 Cu0D 62.2(8) . .
Cu2H Se64 Cu0H 61.9(8) . .
Cu0D Se64 Cu0H 121.6(9) . .
Cu2H Se64 Cu5H 66.7(8) . .
Cu0D Se64 Cu5H 63.5(7) . .
Cu0H Se64 Cu5H 80.0(8) . .
Cu2H Se64 Cu1D 108.1(9) . .
Cu0D Se64 Cu1D 125.1(8) . .
Cu0H Se64 Cu1D 61.1(7) . .
Cu5H Se64 Cu1D 63.7(7) . .
Cu3H Se65 Cu4H 68.5(8) . .
Cu3H Se65 Cu1H 75.0(9) . .
Cu4H Se65 Cu1H 57.9(8) . .
Cu3H Se65 Cu0A 119.5(11) . .
Cu4H Se65 Cu0A 113.4(10) . .
Cu1H Se65 Cu0A 61.8(8) . .
Cu3H Se65 Cu3D 64.7(8) . .
Cu4H Se65 Cu3D 60.5(8) . .
Cu1H Se65 Cu3D 114.8(9) . .
Cu0A Se65 Cu3D 171.7(11) . .
Cu3H Se65 Cu7A 61.1(8) . .
Cu4H Se65 Cu7A 107.4(10) . .
Cu1H Se65 Cu7A 61.0(8) . .
Cu0A Se65 Cu7A 61.4(8) . .
Cu3D Se65 Cu7A 124.6(10) . .
Cu6H Se66 Cu5B 63.8(8) . .
Cu6H Se66 Cu8C 73.7(8) . .
Cu5B Se66 Cu8C 68.9(8) . .
Cu6H Se66 Cu3F 130.1(9) . .
Cu5B Se66 Cu3F 72.6(8) . .
Cu8C Se66 Cu3F 68.8(8) . .
Cu6H Se66 Cu9A 115.0(9) . .
Cu5B Se66 Cu9A 63.3(7) . .
Cu8C Se66 Cu9A 116.9(8) . .
Cu3F Se66 Cu9A 59.5(6) . .
Cu6H Se66 Cu2D 58.2(6) . .
Cu5B Se66 Cu2D 110.4(8) . .
Cu8C Se66 Cu2D 60.9(7) . .
Cu3F Se66 Cu2D 122.6(8) . .
Cu9A Se66 Cu2D 173.0(9) . .
Cu8B Se67 Cu7H 63.1(7) . .
Cu8B Se67 Cu8A 60.1(8) . .
Cu7H Se67 Cu8A 112.9(9) . .
Cu8B Se67 Cu5F 67.8(8) . .
Cu7H Se67 Cu5F 74.8(7) . .
Cu8A Se67 Cu5F 111.5(9) . .
Cu8B Se67 Cu7D 112.1(8) . .
Cu7H Se67 Cu7D 61.0(7) . .
Cu8A Se67 Cu7D 172.2(10) . .
Cu5F Se67 Cu7D 63.0(7) . .
Cu8B Se67 Cu2F 72.1(8) . .
Cu7H Se67 Cu2F 125.5(9) . .
Cu8A Se67 Cu2F 63.6(7) . .
Cu5F Se67 Cu2F 60.2(7) . .
Cu7D Se67 Cu2F 115.1(8) . .
Cu6H Se68 Cu9H 66.4(6) . .
Cu6H Se68 Cu0B 61.5(7) . .
Cu9H Se68 Cu0B 78.8(7) . .
Cu6H Se68 Cu2D 61.9(7) . .
Cu9H Se68 Cu2D 62.3(6) . .
Cu0B Se68 Cu2D 120.1(7) . .
Cu6H Se68 Cu0G 109.4(8) . .
Cu9H Se68 Cu0G 64.5(6) . .
Cu0B Se68 Cu0G 61.8(6) . .
Cu2D Se68 Cu0G 124.3(8) . .
Cu9E Se69 Cu9D 120.2(9) . .
Cu9E Se69 Cu5E 78.3(8) . .
Cu9D Se69 Cu5E 62.3(7) . .
Cu9E Se69 Cu4E 59.4(8) . .
Cu9D Se69 Cu4E 63.8(7) . .
Cu5E Se69 Cu4E 65.5(7) . .
Cu9E Se69 Cu6D 61.8(7) . .
Cu9D Se69 Cu6D 122.9(8) . .
Cu5E Se69 Cu6D 63.1(6) . .
Cu4E Se69 Cu6D 106.6(8) . .
Cu6E Se70 Cu5A 121.8(9) . .
Cu6E Se70 Cu7E 67.6(8) . .
Cu5A Se70 Cu7E 113.5(9) . .
Cu6E Se70 Cu8E 79.2(8) . .
Cu5A Se70 Cu8E 60.1(7) . .
Cu7E Se70 Cu8E 58.6(7) . .
Cu6E Se70 Cu4A 61.8(7) . .
Cu5A Se70 Cu4A 172.7(9) . .
Cu7E Se70 Cu4A 61.0(7) . .
Cu8E Se70 Cu4A 116.6(8) . .
Cu6E Se70 Cu3A 61.5(7) . .
Cu5A Se70 Cu3A 62.2(7) . .
Cu7E Se70 Cu3A 103.6(8) . .
Cu8E Se70 Cu3A 59.0(6) . .
Cu4A Se70 Cu3A 122.7(8) . .
P0D Cu0D Se64 123.8(8) . .
P0D Cu0D C0DC 46.6(2) . .
Se64 Cu0D C0DC 166.3(9) . .
P0D Cu0D Cu2H 146.8(10) . .
Se64 Cu0D Cu2H 58.9(7) . .
C0DC Cu0D Cu2H 134.8(9) . .
P0D Cu0D Cu5H 148.9(9) . .
Se64 Cu0D Cu5H 59.5(6) . .
C0DC Cu0D Cu5H 122.1(7) . .
Cu2H Cu0D Cu5H 64.0(7) . .
P0D Cu0D Cu6F 118.2(7) . .
Se64 Cu0D Cu6F 117.8(8) . .
C0DC Cu0D Cu6F 73.4(6) . .
Cu2H Cu0D Cu6F 67.4(8) . .
Cu5H Cu0D Cu6F 70.7(7) . .
P0D Cu0D Se48 104.0(6) . .
Se64 Cu0D Se48 112.8(8) . .
C0DC Cu0D Se48 66.6(5) . .
Cu2H Cu0D Se48 103.9(9) . .
Cu5H Cu0D Se48 55.6(6) . .
Cu6F Cu0D Se48 52.6(6) . .
P0D Cu0D Se42 105.5(7) . .
Se64 Cu0D Se42 105.3(7) . .
C0DC Cu0D Se42 87.9(5) . .
Cu2H Cu0D Se42 50.1(7) . .
Cu5H Cu0D Se42 102.5(7) . .
Cu6F Cu0D Se42 51.2(6) . .
Se48 Cu0D Se42 103.6(7) . .
P0G Cu0G C0GD 80.4(5) . .
P0G Cu0G Se68 126.5(9) . .
C0GD Cu0G Se68 139.9(8) . .
P0G Cu0G Se53 122.0(8) . .
C0GD Cu0G Se53 42.0(4) . .
Se68 Cu0G Se53 102.5(7) . .
P0G Cu0G Cu0B 175.1(10) . .
C0GD Cu0G Cu0B 97.2(7) . .
Se68 Cu0G Cu0B 57.8(6) . .
Se53 Cu0G Cu0B 56.2(6) . .
P0G Cu0G Cu4B 116.2(8) . .
C0GD Cu0G Cu4B 67.9(7) . .
Se68 Cu0G Cu4B 112.5(7) . .
Se53 Cu0G Cu4B 56.4(6) . .
Cu0B Cu0G Cu4B 58.9(7) . .
P0G Cu0G Cu9H 107.1(7) . .
C0GD Cu0G Cu9H 152.7(9) . .
Se68 Cu0G Cu9H 55.8(6) . .
Se53 Cu0G Cu9H 126.8(7) . .
Cu0B Cu0G Cu9H 73.1(6) . .
Cu4B Cu0G Cu9H 85.6(7) . .
Se50 Cu0F Se58 138.0(9) . .
Se50 Cu0F Se36 112.4(8) . .
Se58 Cu0F Se36 109.5(8) . .
Se50 Cu0F Cu9H 113.7(8) . .
Se58 Cu0F Cu9H 56.2(6) . .
Se36 Cu0F Cu9H 105.3(8) . .
Se50 Cu0F Cu6H 60.2(7) . .
Se58 Cu0F Cu6H 113.4(8) . .
Se36 Cu0F Cu6H 102.5(8) . .
Cu9H Cu0F Cu6H 59.7(6) . .
Se50 Cu0F Cu7H 56.4(6) . .
Se58 Cu0F Cu7H 109.9(8) . .
Se36 Cu0F Cu7H 104.1(8) . .
Cu9H Cu0F Cu7H 150.4(9) . .
Cu6H Cu0F Cu7H 116.5(8) . .
Se50 Cu0F Cu8H 111.2(8) . .
Se58 Cu0F Cu8H 56.6(6) . .
Se36 Cu0F Cu8H 100.8(8) . .
Cu9H Cu0F Cu8H 112.6(8) . .
Cu6H Cu0F Cu8H 156.7(9) . .
Cu7H Cu0F Cu8H 57.9(6) . .
Se50 Cu0F Cu4B 88.0(7) . .
Se58 Cu0F Cu4B 51.8(6) . .
Se36 Cu0F Cu4B 151.6(9) . .
Cu9H Cu0F Cu4B 82.4(7) . .
Cu6H Cu0F Cu4B 104.8(8) . .
Cu7H Cu0F Cu4B 69.9(7) . .
Cu8H Cu0F Cu4B 51.9(6) . .
Se50 Cu0F Cu0B 53.2(6) . .
Se58 Cu0F Cu0B 88.5(7) . .
Se36 Cu0F Cu0B 154.9(9) . .
Cu9H Cu0F Cu0B 69.7(6) . .
Cu6H Cu0F Cu0B 53.2(6) . .
Cu7H Cu0F Cu0B 84.9(7) . .
Cu8H Cu0F Cu0B 103.8(7) . .
Cu4B Cu0F Cu0B 53.4(6) . .
Se50 Cu0F Cu5B 60.7(6) . .
Se58 Cu0F Cu5B 153.1(9) . .
Se36 Cu0F Cu5B 59.2(7) . .
Cu9H Cu0F Cu5B 101.0(8) . .
Cu6H Cu0F Cu5B 53.3(6) . .
Cu7H Cu0F Cu5B 96.8(8) . .
Cu8H Cu0F Cu5B 144.9(8) . .
Cu4B Cu0F Cu5B 147.4(9) . .
Cu0B Cu0F Cu5B 96.9(7) . .
Se50 Cu0F Cu9B 154.0(9) . .
Se58 Cu0F Cu9B 59.0(6) . .
Se36 Cu0F Cu9B 58.4(6) . .
Cu9H Cu0F Cu9B 54.2(6) . .
Cu6H Cu0F Cu9B 96.4(8) . .
Cu7H Cu0F Cu9B 146.2(8) . .
Cu8H Cu0F Cu9B 94.7(7) . .
Cu4B Cu0F Cu9B 110.6(8) . .
Cu0B Cu0F Cu9B 123.7(8) . .
Cu5B Cu0F Cu9B 96.9(8) . .
Se50 Cu0F Cu8B 56.4(6) . .
Se58 Cu0F Cu8B 150.9(9) . .
Se36 Cu0F Cu8B 62.5(6) . .
Cu9H Cu0F Cu8B 151.0(9) . .
Cu6H Cu0F Cu8B 95.7(7) . .
Cu7H Cu0F Cu8B 51.8(6) . .
Cu8H Cu0F Cu8B 96.0(7) . .
Cu4B Cu0F Cu8B 121.4(9) . .
Cu0B Cu0F Cu8B 109.5(7) . .
Cu5B Cu0F Cu8B 50.0(6) . .
Cu9B Cu0F Cu8B 120.9(8) . .
Se55 Cu0H Se62 127.5(11) . .
Se55 Cu0H Se64 124.1(10) . .
Se62 Cu0H Se64 108.4(10) . .
Se55 Cu0H Cu2H 65.3(9) . .
Se62 Cu0H Cu2H 166.2(12) . .
Se64 Cu0H Cu2H 58.9(8) . .
Se55 Cu0H Cu1D 144.4(11) . .
Se62 Cu0H Cu1D 60.6(8) . .
Se64 Cu0H Cu1D 61.7(7) . .
Cu2H Cu0H Cu1D 106.2(9) . .
Se55 Cu0H Cu7A 65.8(8) . .
Se62 Cu0H Cu7A 61.8(9) . .
Se64 Cu0H Cu7A 169.9(11) . .
Cu2H Cu0H Cu7A 131.1(11) . .
Cu1D Cu0H Cu7A 111.7(10) . .
Se55 Cu0H Cu1H 90.6(9) . .
Se62 Cu0H Cu1H 60.3(8) . .
Se64 Cu0H Cu1H 119.0(9) . .
Cu2H Cu0H Cu1H 119.1(10) . .
Cu1D Cu0H Cu1H 62.4(8) . .
Cu7A Cu0H Cu1H 59.2(8) . .
Se55 Cu0H Cu8F 54.3(7) . .
Se62 Cu0H Cu8F 119.7(10) . .
Se64 Cu0H Cu8F 99.4(8) . .
Cu2H Cu0H Cu8F 61.5(8) . .
Cu1D Cu0H Cu8F 90.8(8) . .
Cu7A Cu0H Cu8F 88.0(9) . .
Cu1H Cu0H Cu8F 59.4(7) . .
Se53 Cu0B Se50 129.6(9) . .
Se53 Cu0B Se68 108.5(7) . .
Se50 Cu0B Se68 121.9(8) . .
Se53 Cu0B Cu6H 165.5(9) . .
Se50 Cu0B Cu6H 64.6(7) . .
Se68 Cu0B Cu6H 57.6(6) . .
Se53 Cu0B Cu8D 64.0(6) . .
Se50 Cu0B Cu8D 65.6(7) . .
Se68 Cu0B Cu8D 172.0(9) . .
Cu6H Cu0B Cu8D 130.1(8) . .
Se53 Cu0B Cu4B 58.8(6) . .
Se50 Cu0B Cu4B 96.7(8) . .
Se68 Cu0B Cu4B 117.1(8) . .
Cu6H Cu0B Cu4B 121.4(9) . .
Cu8D Cu0B Cu4B 62.3(7) . .
Se53 Cu0B Cu0G 61.2(6) . .
Se50 Cu0B Cu0G 148.1(9) . .
Se68 Cu0B Cu0G 60.4(6) . .
Cu6H Cu0B Cu0G 105.3(8) . .
Cu8D Cu0B Cu0G 115.3(8) . .
Cu4B Cu0B Cu0G 61.4(7) . .
Se53 Cu0B Cu0F 122.0(8) . .
Se50 Cu0B Cu0F 56.0(6) . .
Se68 Cu0B Cu0F 97.6(7) . .
Cu6H Cu0B Cu0F 60.6(7) . .
Cu8D Cu0B Cu0F 89.1(7) . .
Cu4B Cu0B Cu0F 63.2(7) . .
Cu0G Cu0B Cu0F 92.3(7) . .
P0A Cu0A Se62 134.9(13) . .
P0A Cu0A Se65 110.4(11) . .
Se62 Cu0A Se65 113.0(10) . .
P0A Cu0A Cu1H 137.6(12) . .
Se62 Cu0A Cu1H 63.3(8) . .
Se65 Cu0A Cu1H 58.2(8) . .
P0A Cu0A Cu7A 156.6(12) . .
Se62 Cu0A Cu7A 61.8(9) . .
Se65 Cu0A Cu7A 62.7(8) . .
Cu1H Cu0A Cu7A 60.3(7) . .
Se42 Cu1B CuD 129.3(12) . .
Se42 Cu1B Cu2H 57.4(8) . .
CuD Cu1B Cu2H 159.5(14) . .
Se42 Cu1B Cu2B 169.2(11) . .
CuD Cu1B Cu2B 60.3(10) . .
Cu2H Cu1B Cu2B 115.7(11) . .
Se42 Cu1B Cu2A 57.8(8) . .
CuD Cu1B Cu2A 93.6(11) . .
Cu2H Cu1B Cu2A 104.5(11) . .
Cu2B Cu1B Cu2A 120.9(12) . .
Se42 Cu1B Se59 121.5(11) . .
CuD Cu1B Se59 57.6(9) . .
Cu2H Cu1B Se59 139.6(11) . .
Cu2B Cu1B Se59 57.1(8) . .
Cu2A Cu1B Se59 64.1(8) . .
Se42 Cu1B Se46 122.5(10) . .
CuD Cu1B Se46 55.5(9) . .
Cu2H Cu1B Se46 104.1(10) . .
Cu2B Cu1B Se46 65.9(8) . .
Cu2A Cu1B Se46 142.0(10) . .
Se59 Cu1B Se46 106.5(10) . .
Se42 Cu1B Cu6F 55.8(7) . .
CuD Cu1B Cu6F 101.2(11) . .
Cu2H Cu1B Cu6F 65.5(9) . .
Cu2B Cu1B Cu6F 131.2(12) . .
Cu2A Cu1B Cu6F 103.8(10) . .
Se59 Cu1B Cu6F 152.5(10) . .
Se46 Cu1B Cu6F 66.9(8) . .
Se42 Cu1B Cu1F 57.2(7) . .
CuD Cu1B Cu1F 72.3(10) . .
Cu2H Cu1B Cu1F 109.4(11) . .
Cu2B Cu1B Cu1F 132.5(11) . .
Cu2A Cu1B Cu1F 57.2(7) . .
Se59 Cu1B Cu1F 96.4(9) . .
Se46 Cu1B Cu1F 89.9(8) . .
Cu6F Cu1B Cu1F 58.0(7) . .
Se42 Cu1B Se55 110.4(10) . .
CuD Cu1B Se55 120.1(12) . .
Cu2H Cu1B Se55 59.6(8) . .
Cu2B Cu1B Se55 59.8(8) . .
Cu2A Cu1B Se55 117.6(10) . .
Se59 Cu1B Se55 90.2(8) . .
Se46 Cu1B Se55 98.4(9) . .
Cu6F Cu1B Se55 116.8(10) . .
Cu1F Cu1B Se55 167.6(11) . .
Se42 Cu1B Cu8F 113.3(10) . .
CuD Cu1B Cu8F 101.7(12) . .
Cu2H Cu1B Cu8F 61.3(8) . .
Cu2B Cu1B Cu8F 65.1(8) . .
Cu2A Cu1B Cu8F 164.3(11) . .
Se59 Cu1B Cu8F 121.5(10) . .
Se46 Cu1B Cu8F 53.1(7) . .
Cu6F Cu1B Cu8F 77.2(8) . .
Cu1F Cu1B Cu8F 131.5(10) . .
Se55 Cu1B Cu8F 50.8(6) . .
P1A Cu1A Cu9G 135.1(11) . .
P1A Cu1A Se61 110.3(9) . .
Cu9G Cu1A Se61 57.3(7) . .
P1A Cu1A Cu2B 127.8(10) . .
Cu9G Cu1A Cu2B 82.0(9) . .
Se61 Cu1A Cu2B 121.7(9) . .
P1A Cu1A Se59 107.0(9) . .
Cu9G Cu1A Se59 57.9(7) . .
Se61 Cu1A Se59 114.3(9) . .
Cu2B Cu1A Se59 56.6(8) . .
P1A Cu1A Cu9C 153.9(12) . .
Cu9G Cu1A Cu9C 62.1(7) . .
Se61 Cu1A Cu9C 58.5(7) . .
Cu2B Cu1A Cu9C 66.3(8) . .
Se59 Cu1A Cu9C 99.1(8) . .
P1A Cu1A Se60 112.0(9) . .
Cu9G Cu1A Se60 112.9(9) . .
Se61 Cu1A Se60 102.7(9) . .
Cu2B Cu1A Se60 54.1(8) . .
Se59 Cu1A Se60 110.7(9) . .
Cu9C Cu1A Se60 55.0(7) . .
P1D Cu1D Se62 110.9(8) . .
P1D Cu1D Cu0H 160.2(10) . .
Se62 Cu1D Cu0H 57.7(7) . .
P1D Cu1D Se64 116.1(9) . .
Se62 Cu1D Se64 102.7(9) . .
Cu0H Cu1D Se64 57.3(7) . .
P1D Cu1D Cu5H 118.6(8) . .
Se62 Cu1D Cu5H 130.5(9) . .
Cu0H Cu1D Cu5H 75.2(8) . .
Se64 Cu1D Cu5H 57.3(7) . .
P1D Cu1D Cu1H 129.5(10) . .
Se62 Cu1D Cu1H 59.2(7) . .
Cu0H Cu1D Cu1H 61.6(8) . .
Se64 Cu1D Cu1H 114.3(8) . .
Cu5H Cu1D Cu1H 86.7(8) . .
P1D Cu1D Se47 110.5(8) . .
Se62 Cu1D Se47 110.3(9) . .
Cu0H Cu1D Se47 89.2(8) . .
Se64 Cu1D Se47 106.0(8) . .
Cu5H Cu1D Se47 50.6(6) . .
Cu1H Cu1D Se47 51.1(6) . .
Se40 Cu1F Se45 118.7(9) . .
Se40 Cu1F Se42 119.5(9) . .
Se45 Cu1F Se42 106.6(9) . .
Se40 Cu1F Cu2A 174.3(11) . .
Se45 Cu1F Cu2A 61.2(7) . .
Se42 Cu1F Cu2A 56.6(7) . .
Se40 Cu1F Cu7C 72.6(7) . .
Se45 Cu1F Cu7C 60.3(7) . .
Se42 Cu1F Cu7C 166.5(10) . .
Cu2A Cu1F Cu7C 110.8(9) . .
Se40 Cu1F Cu6F 71.9(8) . .
Se45 Cu1F Cu6F 161.3(10) . .
Se42 Cu1F Cu6F 55.7(7) . .
Cu2A Cu1F Cu6F 106.6(9) . .
Cu7C Cu1F Cu6F 137.7(10) . .
Se40 Cu1F Cu1B 124.1(10) . .
Se45 Cu1F Cu1B 115.3(9) . .
Se42 Cu1F Cu1B 52.7(7) . .
Cu2A Cu1F Cu1B 57.8(7) . .
Cu7C Cu1F Cu1B 127.4(10) . .
Cu6F Cu1F Cu1B 60.9(8) . .
Se40 Cu1F Cu3B 127.5(10) . .
Se45 Cu1F Cu3B 53.4(7) . .
Se42 Cu1F Cu3B 111.0(8) . .
Cu2A Cu1F Cu3B 57.5(7) . .
Cu7C Cu1F Cu3B 59.4(7) . .
Cu6F Cu1F Cu3B 134.4(9) . .
Cu1B Cu1F Cu3B 76.7(8) . .
Se40 Cu1F Cu3C 50.2(7) . .
Se45 Cu1F Cu3C 124.2(10) . .
Se42 Cu1F Cu3C 126.4(9) . .
Cu2A Cu1F Cu3C 135.1(10) . .
Cu7C Cu1F Cu3C 65.3(8) . .
Cu6F Cu1F Cu3C 74.5(8) . .
Cu1B Cu1F Cu3C 88.0(9) . .
Cu3B Cu1F Cu3C 89.0(9) . .
Se51 Cu1E Se39 125.8(9) . .
Se51 Cu1E CuE 126.0(10) . .
Se39 Cu1E CuE 62.4(8) . .
Se51 Cu1E Cu9B 172.7(10) . .
Se39 Cu1E Cu9B 60.7(7) . .
CuE Cu1E Cu9B 58.6(8) . .
Se51 Cu1E Cu8H 57.7(7) . .
Se39 Cu1E Cu8H 143.2(9) . .
CuE Cu1E Cu8H 151.0(10) . .
Cu9B Cu1E Cu8H 115.4(9) . .
Se51 Cu1E Cu4D 65.2(7) . .
Se39 Cu1E Cu4D 60.9(7) . .
CuE Cu1E Cu4D 92.0(9) . .
Cu9B Cu1E Cu4D 121.6(10) . .
Cu8H Cu1E Cu4D 112.2(9) . .
Se51 Cu1E Se58 111.5(8) . .
Se39 Cu1E Se58 94.5(7) . .
CuE Cu1E Se58 121.4(10) . .
Cu9B Cu1E Se58 63.1(7) . .
Cu8H Cu1E Se58 57.9(6) . .
Cu4D Cu1E Se58 124.4(8) . .
Se51 Cu1E Cu5F 58.4(7) . .
Se39 Cu1E Cu5F 147.9(9) . .
CuE Cu1E Cu5F 89.0(9) . .
Cu9B Cu1E Cu5F 118.3(9) . .
Cu8H Cu1E Cu5F 68.6(7) . .
Cu4D Cu1E Cu5F 109.1(9) . .
Se58 Cu1E Cu5F 114.0(8) . .
Se51 Cu1E Se36 116.2(8) . .
Se39 Cu1E Se36 106.1(9) . .
CuE Cu1E Se36 49.8(7) . .
Cu9B Cu1E Se36 61.4(7) . .
Cu8H Cu1E Se36 101.5(8) . .
Cu4D Cu1E Se36 136.1(9) . .
Se58 Cu1E Se36 97.0(7) . .
Cu5F Cu1E Se36 57.9(7) . .
Se51 Cu1E Cu5C 56.3(6) . .
Se39 Cu1E Cu5C 95.8(8) . .
CuE Cu1E Cu5C 70.2(8) . .
Cu9B Cu1E Cu5C 128.8(9) . .
Cu8H Cu1E Cu5C 109.6(9) . .
Cu4D Cu1E Cu5C 55.9(6) . .
Se58 Cu1E Cu5C 167.4(10) . .
Cu5F Cu1E Cu5C 58.5(7) . .
Se36 Cu1E Cu5C 87.2(7) . .
P1G Cu1G Se53 145.1(9) . .
P1G Cu1G Se44 103.8(7) . .
Se53 Cu1G Se44 110.9(8) . .
P1G Cu1G Cu4B 143.1(9) . .
Se53 Cu1G Cu4B 59.3(6) . .
Se44 Cu1G Cu4B 60.2(7) . .
P1G Cu1G Cu8D 144.3(9) . .
Se53 Cu1G Cu8D 63.0(6) . .
Se44 Cu1G Cu8D 60.0(6) . .
Cu4B Cu1G Cu8D 60.1(6) . .
Cu4H Cu1H Se47 67.4(8) . .
Cu4H Cu1H Se65 60.7(8) . .
Se47 Cu1H Se65 127.9(11) . .
Cu4H Cu1H Cu0A 114.2(11) . .
Se47 Cu1H Cu0A 149.3(12) . .
Se65 Cu1H Cu0A 60.0(9) . .
Cu4H Cu1H Se62 168.0(11) . .
Se47 Cu1H Se62 124.4(10) . .
Se65 Cu1H Se62 107.3(10) . .
Cu0A Cu1H Se62 55.0(8) . .
Cu4H Cu1H Cu7A 111.9(10) . .
Se47 Cu1H Cu7A 148.2(11) . .
Se65 Cu1H Cu7A 63.8(8) . .
Cu0A Cu1H Cu7A 61.8(8) . .
Se62 Cu1H Cu7A 59.7(8) . .
Cu4H Cu1H Cu0H 130.1(11) . .
Se47 Cu1H Cu0H 96.3(9) . .
Se65 Cu1H Cu0H 120.3(10) . .
Cu0A Cu1H Cu0H 103.1(10) . .
Se62 Cu1H Cu0H 55.0(8) . .
Cu7A Cu1H Cu0H 58.7(8) . .
Cu4H Cu1H Cu1D 135.3(10) . .
Se47 Cu1H Cu1D 67.8(8) . .
Se65 Cu1H Cu1D 163.4(10) . .
Cu0A Cu1H Cu1D 104.0(10) . .
Se62 Cu1H Cu1D 56.6(7) . .
Cu7A Cu1H Cu1D 106.1(9) . .
Cu0H Cu1H Cu1D 56.0(7) . .
Cu4H Cu1H Cu8F 67.7(8) . .
Se47 Cu1H Cu8F 59.3(7) . .
Se65 Cu1H Cu8F 102.9(9) . .
Cu0A Cu1H Cu8F 151.2(11) . .
Se62 Cu1H Cu8F 118.7(10) . .
Cu7A Cu1H Cu8F 90.3(9) . .
Cu0H Cu1H Cu8F 63.7(7) . .
Cu1D Cu1H Cu8F 89.8(8) . .
Cu4H Cu1H Cu3H 60.3(8) . .
Se47 Cu1H Cu3H 106.0(9) . .
Se65 Cu1H Cu3H 51.3(7) . .
Cu0A Cu1H Cu3H 100.0(9) . .
Se62 Cu1H Cu3H 113.9(10) . .
Cu7A Cu1H Cu3H 55.1(7) . .
Cu0H Cu1H Cu3H 82.2(8) . .
Cu1D Cu1H Cu3H 135.4(10) . .
Cu8F Cu1H Cu3H 54.6(6) . .
Se54 Cu2F Se37 117.2(9) . .
Se54 Cu2F Cu5F 75.0(8) . .
Se37 Cu2F Cu5F 165.7(10) . .
Se54 Cu2F Se67 120.3(9) . .
Se37 Cu2F Se67 106.9(8) . .
Cu5F Cu2F Se67 58.9(7) . .
Se54 Cu2F Cu8A 175.4(12) . .
Se37 Cu2F Cu8A 61.9(7) . .
Cu5F Cu2F Cu8A 105.4(9) . .
Se67 Cu2F Cu8A 57.2(7) . .
Se54 Cu2F Cu7F 74.7(8) . .
Se37 Cu2F Cu7F 57.5(7) . .
Cu5F Cu2F Cu7F 136.3(10) . .
Se67 Cu2F Cu7F 163.6(10) . .
Cu8A Cu2F Cu7F 107.3(10) . .
Se54 Cu2F Cu2C 51.7(8) . .
Se37 Cu2F Cu2C 122.9(10) . .
Cu5F Cu2F Cu2C 70.1(8) . .
Se67 Cu2F Cu2C 127.1(9) . .
Cu8A Cu2F Cu2C 132.8(11) . .
Cu7F Cu2F Cu2C 66.5(8) . .
Se54 Cu2F Cu8B 130.4(9) . .
Se37 Cu2F Cu8B 110.9(8) . .
Cu5F Cu2F Cu8B 59.7(7) . .
Se67 Cu2F Cu8B 51.3(6) . .
Cu8A Cu2F Cu8B 51.9(7) . .
Cu7F Cu2F Cu8B 125.8(10) . .
Cu2C Cu2F Cu8B 92.2(8) . .
Se54 Cu2F Cu7B 129.7(10) . .
Se37 Cu2F Cu7B 49.9(6) . .
Cu5F Cu2F Cu7B 129.4(9) . .
Se67 Cu2F Cu7B 109.2(9) . .
Cu8A Cu2F Cu7B 53.7(8) . .
Cu7F Cu2F Cu7B 57.7(8) . .
Cu2C Cu2F Cu7B 91.8(9) . .
Cu8B Cu2F Cu7B 75.0(7) . .
Se54 Cu2C CuF 123.7(13) . .
Se54 Cu2C Se46 124.4(11) . .
CuF Cu2C Se46 50.8(9) . .
Se54 Cu2C Se36 120.9(12) . .
CuF Cu2C Se36 53.2(9) . .
Se46 Cu2C Se36 97.3(10) . .
Se54 Cu2C Cu3C 174.1(13) . .
CuF Cu2C Cu3C 61.7(10) . .
Se46 Cu2C Cu3C 60.4(8) . .
Se36 Cu2C Cu3C 59.3(8) . .
Se54 Cu2C CuE 117.6(12) . .
CuF Cu2C CuE 96.4(11) . .
Se46 Cu2C CuE 117.9(12) . .
Se36 Cu2C CuE 48.6(7) . .
Cu3C Cu2C CuE 57.5(9) . .
Se54 Cu2C Se41 116.3(11) . .
CuF Cu2C Se41 120.0(13) . .
Se46 Cu2C Se41 95.5(10) . .
Se36 Cu2C Se41 96.1(9) . .
Cu3C Cu2C Se41 58.4(8) . .
CuE Cu2C Se41 52.5(7) . .
Se54 Cu2C Cu2F 54.4(8) . .
CuF Cu2C Cu2F 69.3(10) . .
Se46 Cu2C Cu2F 91.6(9) . .
Se36 Cu2C Cu2F 88.9(9) . .
Cu3C Cu2C Cu2F 130.8(11) . .
CuE Cu2C Cu2F 128.3(11) . .
Se41 Cu2C Cu2F 170.7(13) . .
Se54 Cu2C CuD 119.3(12) . .
CuF Cu2C CuD 97.4(13) . .
Se46 Cu2C CuD 51.4(8) . .
Se36 Cu2C CuD 119.4(12) . .
Cu3C Cu2C CuD 60.1(10) . .
CuE Cu2C CuD 96.7(11) . .
Se41 Cu2C CuD 49.9(8) . .
Cu2F Cu2C CuD 133.3(11) . .
Se54 Cu2C Cu9C 53.6(8) . .
CuF Cu2C Cu9C 130.2(12) . .
Se46 Cu2C Cu9C 87.9(9) . .
Se36 Cu2C Cu9C 174.2(13) . .
Cu3C Cu2C Cu9C 125.9(12) . .
CuE Cu2C Cu9C 130.5(11) . .
Se41 Cu2C Cu9C 85.8(9) . .
Cu2F Cu2C Cu9C 88.5(9) . .
CuD Cu2C Cu9C 65.9(9) . .
Se54 Cu2C Cu5C 52.3(8) . .
CuF Cu2C Cu5C 132.9(13) . .
Se46 Cu2C Cu5C 175.6(11) . .
Se36 Cu2C Cu5C 87.1(9) . .
Cu3C Cu2C Cu5C 122.7(10) . .
CuE Cu2C Cu5C 65.3(8) . .
Se41 Cu2C Cu5C 84.1(8) . .
Cu2F Cu2C Cu5C 88.3(10) . .
CuD Cu2C Cu5C 126.4(11) . .
Cu9C Cu2C Cu5C 87.7(9) . .
Se54 Cu2C Cu7F 70.0(9) . .
CuF Cu2C Cu7F 78.9(10) . .
Se46 Cu2C Cu7F 54.5(8) . .
Se36 Cu2C Cu7F 129.3(11) . .
Cu3C Cu2C Cu7F 114.8(11) . .
CuE Cu2C Cu7F 172.3(13) . .
Se41 Cu2C Cu7F 124.7(10) . .
Cu2F Cu2C Cu7F 55.8(7) . .
CuD Cu2C Cu7F 78.1(9) . .
Cu9C Cu2C Cu7F 52.5(7) . .
Cu5C Cu2C Cu7F 122.3(11) . .
P2A Cu2A Se42 118.5(9) . .
P2A Cu2A Se45 105.8(8) . .
Se42 Cu2A Se45 106.0(8) . .
P2A Cu2A Cu1F 157.0(11) . .
Se42 Cu2A Cu1F 59.7(7) . .
Se45 Cu2A Cu1F 57.3(7) . .
P2A Cu2A Cu1B 135.4(10) . .
Se42 Cu2A Cu1B 56.0(7) . .
Se45 Cu2A Cu1B 118.4(8) . .
Cu1F Cu2A Cu1B 65.0(7) . .
P2A Cu2A Cu3B 118.4(9) . .
Se42 Cu2A Cu3B 123.1(9) . .
Se45 Cu2A Cu3B 55.8(7) . .
Cu1F Cu2A Cu3B 67.3(8) . .
Cu1B Cu2A Cu3B 84.4(9) . .
P2A Cu2A Se59 103.3(8) . .
Se42 Cu2A Se59 113.8(9) . .
Se45 Cu2A Se59 109.1(9) . .
Cu1F Cu2A Se59 97.5(8) . .
Cu1B Cu2A Se59 58.0(7) . .
Cu3B Cu2A Se59 53.4(7) . .
Se60 Cu2B Se59 125.9(11) . .
Se60 Cu2B CuD 125.3(12) . .
Se59 Cu2B CuD 58.5(9) . .
Se60 Cu2B Cu1B 171.8(13) . .
Se59 Cu2B Cu1B 62.4(8) . .
CuD Cu2B Cu1B 57.3(9) . .
Se60 Cu2B Cu3H 61.7(8) . .
Se59 Cu2B Cu3H 144.1(11) . .
CuD Cu2B Cu3H 152.0(12) . .
Cu1B Cu2B Cu3H 112.1(11) . .
Se60 Cu2B Cu1A 64.1(9) . .
Se59 Cu2B Cu1A 61.8(8) . .
CuD Cu2B Cu1A 90.8(10) . .
Cu1B Cu2B Cu1A 124.1(12) . .
Cu3H Cu2B Cu1A 114.2(10) . .
Se60 Cu2B Cu7F 58.6(9) . .
Se59 Cu2B Cu7F 145.7(11) . .
CuD Cu2B Cu7F 90.4(11) . .
Cu1B Cu2B Cu7F 115.1(11) . .
Cu3H Cu2B Cu7F 70.1(9) . .
Cu1A Cu2B Cu7F 109.0(11) . .
Se60 Cu2B Se55 111.6(10) . .
Se59 Cu2B Se55 96.4(10) . .
CuD Cu2B Se55 122.4(12) . .
Cu1B Cu2B Se55 65.1(8) . .
Cu3H Cu2B Se55 54.4(7) . .
Cu1A Cu2B Se55 124.1(10) . .
Cu7F Cu2B Se55 113.7(10) . .
Se60 Cu2B Cu9C 54.5(8) . .
Se59 Cu2B Cu9C 96.3(9) . .
CuD Cu2B Cu9C 70.9(10) . .
Cu1B Cu2B Cu9C 128.0(10) . .
Cu3H Cu2B Cu9C 111.0(10) . .
Cu1A Cu2B Cu9C 57.1(8) . .
Cu7F Cu2B Cu9C 56.8(8) . .
Se55 Cu2B Cu9C 165.3(11) . .
Se60 Cu2B Se46 115.2(10) . .
Se59 Cu2B Se46 105.3(9) . .
CuD Cu2B Se46 52.5(8) . .
Cu1B Cu2B Se46 59.2(8) . .
Cu3H Cu2B Se46 99.5(9) . .
Cu1A Cu2B Se46 136.5(10) . .
Cu7F Cu2B Se46 56.8(8) . .
Se55 Cu2B Se46 97.5(9) . .
Cu9C Cu2B Se46 86.2(8) . .
Se60 Cu2B Cu8F 108.6(10) . .
Se59 Cu2B Cu8F 124.8(10) . .
CuD Cu2B Cu8F 98.6(10) . .
Cu1B Cu2B Cu8F 63.3(8) . .
Cu3H Cu2B Cu8F 56.4(7) . .
Cu1A Cu2B Cu8F 170.5(10) . .
Cu7F Cu2B Cu8F 69.6(8) . .
Se55 Cu2B Cu8F 51.4(6) . .
Cu9C Cu2B Cu8F 124.7(10) . .
Se46 Cu2B Cu8F 51.2(6) . .
P2D Cu2D Se68 114.2(8) . .
P2D Cu2D Cu6H 135.4(9) . .
Se68 Cu2D Cu6H 56.8(6) . .
P2D Cu2D Se43 112.4(8) . .
Se68 Cu2D Se43 114.1(7) . .
Cu6H Cu2D Se43 110.1(8) . .
P2D Cu2D Cu9H 155.4(8) . .
Se68 Cu2D Cu9H 57.5(6) . .
Cu6H Cu2D Cu9H 62.8(7) . .
Se43 Cu2D Cu9H 60.5(6) . .
P2D Cu2D Cu8C 128.4(9) . .
Se68 Cu2D Cu8C 115.4(8) . .
Cu6H Cu2D Cu8C 67.7(7) . .
Se43 Cu2D Cu8C 57.1(7) . .
Cu9H Cu2D Cu8C 69.9(7) . .
P2D Cu2D Se66 99.7(7) . .
Se68 Cu2D Se66 106.3(8) . .
Cu6H Cu2D Se66 53.4(6) . .
Se43 Cu2D Se66 108.7(8) . .
Cu9H Cu2D Se66 104.8(7) . .
Cu8C Cu2D Se66 53.0(6) . .
Se49 Cu2E CuE 130.1(10) . .
Se49 Cu2E Cu3E 165.2(10) . .
CuE Cu2E Cu3E 61.1(8) . .
Se49 Cu2E Se41 125.6(9) . .
CuE Cu2E Se41 57.4(7) . .
Cu3E Cu2E Se41 67.4(7) . .
Se49 Cu2E Cu5E 61.2(7) . .
CuE Cu2E Cu5E 161.9(11) . .
Cu3E Cu2E Cu5E 111.1(9) . .
Se41 Cu2E Cu5E 104.9(8) . .
Se49 Cu2E Cu4D 60.4(7) . .
CuE Cu2E Cu4D 90.2(9) . .
Cu3E Cu2E Cu4D 114.5(9) . .
Se41 Cu2E Cu4D 143.2(9) . .
Cu5E Cu2E Cu4D 107.7(8) . .
Se49 Cu2E Se39 117.5(9) . .
CuE Cu2E Se39 59.5(7) . .
Cu3E Cu2E Se39 56.8(7) . .
Se41 Cu2E Se39 109.5(8) . .
Cu5E Cu2E Se39 132.1(8) . .
Cu4D Cu2E Se39 57.9(6) . .
Se49 Cu2E Cu4F 57.1(7) . .
CuE Cu2E Cu4F 100.6(9) . .
Cu3E Cu2E Cu4F 135.2(9) . .
Se41 Cu2E Cu4F 68.6(7) . .
Cu5E Cu2E Cu4F 73.1(7) . .
Cu4D Cu2E Cu4F 105.3(8) . .
Se39 Cu2E Cu4F 151.1(9) . .
Se49 Cu2E Cu5C 57.8(7) . .
CuE Cu2E Cu5C 72.6(8) . .
Cu3E Cu2E Cu5C 133.3(10) . .
Se41 Cu2E Cu5C 93.3(8) . .
Cu5E Cu2E Cu5C 115.0(9) . .
Cu4D Cu2E Cu5C 57.5(7) . .
Se39 Cu2E Cu5C 95.4(8) . .
Cu4F Cu2E Cu5C 56.8(6) . .
Se49 Cu2E Se57 107.5(8) . .
CuE Cu2E Se57 121.6(9) . .
Cu3E Cu2E Se57 60.5(7) . .
Se41 Cu2E Se57 99.3(8) . .
Cu5E Cu2E Se57 53.5(6) . .
Cu4D Cu2E Se57 113.7(8) . .
Se39 Cu2E Se57 88.4(7) . .
Cu4F Cu2E Se57 120.5(8) . .
Cu5C Cu2E Se57 164.8(9) . .
Se49 Cu2E Cu9F 112.5(8) . .
CuE Cu2E Cu9F 104.8(9) . .
Cu3E Cu2E Cu9F 68.1(7) . .
Se41 Cu2E Cu9F 53.8(6) . .
Cu5E Cu2E Cu9F 57.7(7) . .
Cu4D Cu2E Cu9F 163.1(9) . .
Se39 Cu2E Cu9F 123.5(8) . .
Cu4F Cu2E Cu9F 79.8(7) . .
Cu5C Cu2E Cu9F 134.1(8) . .
Se57 Cu2E Cu9F 51.8(5) . .
Se42 Cu2H Se64 127.4(12) . .
Se42 Cu2H Cu1B 57.7(8) . .
Se64 Cu2H Cu1B 166.5(13) . .
Se42 Cu2H Cu0H 167.7(12) . .
Se64 Cu2H Cu0H 59.1(8) . .
Cu1B Cu2H Cu0H 118.8(12) . .
Se42 Cu2H Cu0D 74.2(8) . .
Se64 Cu2H Cu0D 58.9(7) . .
Cu1B Cu2H Cu0D 117.2(11) . .
Cu0H Cu2H Cu0D 115.8(11) . .
Se42 Cu2H Se55 116.3(10) . .
Se64 Cu2H Se55 114.5(10) . .
Cu1B Cu2H Se55 66.0(8) . .
Cu0H Cu2H Se55 55.5(8) . .
Cu0D Cu2H Se55 165.9(12) . .
Se42 Cu2H Cu5H 117.4(10) . .
Se64 Cu2H Cu5H 57.9(7) . .
Cu1B Cu2H Cu5H 108.7(11) . .
Cu0H Cu2H Cu5H 74.9(9) . .
Cu0D Cu2H Cu5H 59.5(7) . .
Se55 Cu2H Cu5H 106.4(10) . .
Se42 Cu2H Cu8F 118.1(10) . .
Se64 Cu2H Cu8F 102.5(10) . .
Cu1B Cu2H Cu8F 66.4(9) . .
Cu0H Cu2H Cu8F 65.9(8) . .
Cu0D Cu2H Cu8F 113.8(10) . .
Se55 Cu2H Cu8F 53.6(7) . .
Cu5H Cu2H Cu8F 58.3(7) . .
Se42 Cu2H Cu6F 54.3(7) . .
Se64 Cu2H Cu6F 109.8(10) . .
Cu1B Cu2H Cu6F 61.5(8) . .
Cu0H Cu2H Cu6F 136.4(11) . .
Cu0D Cu2H Cu6F 58.1(7) . .
Se55 Cu2H Cu6F 118.9(10) . .
Cu5H Cu2H Cu6F 65.7(8) . .
Cu8F Cu2H Cu6F 77.7(8) . .
Se40 Cu3F Se48 119.8(9) . .
Se40 Cu3F Se66 114.3(8) . .
Se48 Cu3F Se66 110.1(9) . .
Se40 Cu3F Cu9A 175.1(11) . .
Se48 Cu3F Cu9A 59.8(7) . .
Se66 Cu3F Cu9A 62.6(7) . .
Se40 Cu3F Cu6F 73.2(8) . .
Se48 Cu3F Cu6F 54.8(7) . .
Se66 Cu3F Cu6F 163.1(10) . .
Cu9A Cu3F Cu6F 108.7(9) . .
Se40 Cu3F Cu8C 72.2(7) . .
Se48 Cu3F Cu8C 163.9(10) . .
Se66 Cu3F Cu8C 53.9(6) . .
Cu9A Cu3F Cu8C 107.2(9) . .
Cu6F Cu3F Cu8C 141.1(10) . .
Se40 Cu3F Cu6B 125.3(9) . .
Se48 Cu3F Cu6B 53.5(7) . .
Se66 Cu3F Cu6B 117.9(9) . .
Cu9A Cu3F Cu6B 58.9(7) . .
Cu6F Cu3F Cu6B 61.5(7) . .
Cu8C Cu3F Cu6B 130.4(10) . .
Se40 Cu3F Cu3C 50.4(8) . .
Se48 Cu3F Cu3C 127.4(9) . .
Se66 Cu3F Cu3C 120.5(9) . .
Cu9A Cu3F Cu3C 134.2(10) . .
Cu6F Cu3F Cu3C 76.2(8) . .
Cu8C Cu3F Cu3C 68.1(8) . .
Cu6B Cu3F Cu3C 88.7(8) . .
Se40 Cu3F Cu5B 124.2(9) . .
Se48 Cu3F Cu5B 114.7(9) . .
Se66 Cu3F Cu5B 51.9(6) . .
Cu9A Cu3F Cu5B 57.5(7) . .
Cu6F Cu3F Cu5B 137.9(9) . .
Cu8C Cu3F Cu5B 57.1(7) . .
Cu6B Cu3F Cu5B 79.8(8) . .
Cu3C Cu3F Cu5B 87.7(9) . .
Se40 Cu3C CuE 122.7(11) . .
Se40 Cu3C Se41 122.1(11) . .
CuE Cu3C Se41 54.5(7) . .
Se40 Cu3C Se36 121.0(11) . .
CuE Cu3C Se36 49.7(8) . .
Se41 Cu3C Se36 98.1(10) . .
Se40 Cu3C Se46 117.1(11) . .
CuE Cu3C Se46 120.1(12) . .
Se41 Cu3C Se46 96.4(9) . .
Se36 Cu3C Se46 96.5(9) . .
Se40 Cu3C CuF 120.2(12) . .
CuE Cu3C CuF 95.3(12) . .
Se41 Cu3C CuF 117.5(12) . .
Se36 Cu3C CuF 51.7(9) . .
Se46 Cu3C CuF 49.0(8) . .
Se40 Cu3C Cu2C 175.6(12) . .
CuE Cu3C Cu2C 61.2(9) . .
Se41 Cu3C Cu2C 61.2(8) . .
Se36 Cu3C Cu2C 59.5(8) . .
Se46 Cu3C Cu2C 58.9(8) . .
CuF Cu3C Cu2C 56.3(10) . .
Se40 Cu3C CuD 118.1(12) . .
CuE Cu3C CuD 100.0(11) . .
Se41 Cu3C CuD 51.0(8) . .
Se36 Cu3C CuD 120.8(12) . .
Se46 Cu3C CuD 51.3(8) . .
CuF Cu3C CuD 94.8(12) . .
Cu2C Cu3C CuD 61.2(10) . .
Se40 Cu3C Cu6C 53.4(7) . .
CuE Cu3C Cu6C 69.3(8) . .
Se41 Cu3C Cu6C 91.6(8) . .
Se36 Cu3C Cu6C 87.9(8) . .
Se46 Cu3C Cu6C 170.2(12) . .
CuF Cu3C Cu6C 131.0(11) . .
Cu2C Cu3C Cu6C 130.5(11) . .
CuD Cu3C Cu6C 132.9(11) . .
Se40 Cu3C Cu3F 53.8(8) . .
CuE Cu3C Cu3F 130.5(11) . .
Se41 Cu3C Cu3F 174.3(12) . .
Se36 Cu3C Cu3F 87.6(9) . .
Se46 Cu3C Cu3F 83.1(8) . .
CuF Cu3C Cu3F 66.4(9) . .
Cu2C Cu3C Cu3F 122.7(11) . .
CuD Cu3C Cu3F 125.9(11) . .
Cu6C Cu3C Cu3F 88.3(8) . .
Se40 Cu3C Cu1F 52.7(8) . .
CuE Cu3C Cu1F 133.8(11) . .
Se41 Cu3C Cu1F 87.6(9) . .
Se36 Cu3C Cu1F 173.5(12) . .
Se46 Cu3C Cu1F 85.9(8) . .
CuF Cu3C Cu1F 128.0(11) . .
Cu2C Cu3C Cu1F 126.6(11) . .
CuD Cu3C Cu1F 65.4(9) . .
Cu6C Cu3C Cu1F 88.8(9) . .
Cu3F Cu3C Cu1F 86.7(9) . .
Se40 Cu3C Cu7C 66.4(8) . .
CuE Cu3C Cu7C 82.7(9) . .
Se41 Cu3C Cu7C 55.8(7) . .
Se36 Cu3C Cu7C 129.2(10) . .
Se46 Cu3C Cu7C 126.3(10) . .
CuF Cu3C Cu7C 172.7(12) . .
Cu2C Cu3C Cu7C 117.0(10) . .
CuD Cu3C Cu7C 78.7(9) . .
Cu6C Cu3C Cu7C 54.9(6) . .
Cu3F Cu3C Cu7C 120.1(10) . .
Cu1F Cu3C Cu7C 52.1(7) . .
Se59 Cu3B Se45 125.8(11) . .
Se59 Cu3B CuD 58.9(9) . .
Se45 Cu3B CuD 123.4(12) . .
Se59 Cu3B Cu6E 144.7(11) . .
Se45 Cu3B Cu6E 59.5(8) . .
CuD Cu3B Cu6E 153.3(12) . .
Se59 Cu3B Cu9G 58.8(8) . .
Se45 Cu3B Cu9G 173.5(11) . .
CuD Cu3B Cu9G 53.5(9) . .
Cu6E Cu3B Cu9G 120.2(11) . .
Se59 Cu3B Se56 95.8(9) . .
Se45 Cu3B Se56 111.2(10) . .
CuD Cu3B Se56 124.8(12) . .
Cu6E Cu3B Se56 56.5(7) . .
Cu9G Cu3B Se56 71.4(8) . .
Se59 Cu3B Cu2A 65.5(8) . .
Se45 Cu3B Cu2A 60.5(8) . .
CuD Cu3B Cu2A 90.6(10) . .
Cu6E Cu3B Cu2A 110.1(11) . .
Cu9G Cu3B Cu2A 123.5(10) . .
Se56 Cu3B Cu2A 124.8(10) . .
Se59 Cu3B Cu7C 144.8(11) . .
Se45 Cu3B Cu7C 58.7(7) . .
CuD Cu3B Cu7C 88.8(10) . .
Cu6E Cu3B Cu7C 70.3(8) . .
Cu9G Cu3B Cu7C 114.8(10) . .
Se56 Cu3B Cu7C 115.6(9) . .
Cu2A Cu3B Cu7C 104.7(9) . .
Se59 Cu3B Se41 104.3(9) . .
Se45 Cu3B Se41 116.1(9) . .
CuD Cu3B Se41 52.3(8) . .
Cu6E Cu3B Se41 101.5(9) . .
Cu9G Cu3B Se41 57.4(7) . .
Se56 Cu3B Se41 98.6(9) . .
Cu2A Cu3B Se41 135.4(10) . .
Cu7C Cu3B Se41 57.6(7) . .
Se59 Cu3B Cu1F 97.2(9) . .
Se45 Cu3B Cu1F 54.3(7) . .
CuD Cu3B Cu1F 69.2(9) . .
Cu6E Cu3B Cu1F 108.4(10) . .
Cu9G Cu3B Cu1F 122.5(10) . .
Se56 Cu3B Cu1F 164.8(11) . .
Cu2A Cu3B Cu1F 55.1(7) . .
Cu7C Cu3B Cu1F 54.9(7) . .
Se41 Cu3B Cu1F 85.8(8) . .
Se59 Cu3B Cu9F 124.2(10) . .
Se45 Cu3B Cu9F 109.2(9) . .
CuD Cu3B Cu9F 100.0(11) . .
Cu6E Cu3B Cu9F 58.4(7) . .
Cu9G Cu3B Cu9F 67.4(8) . .
Se56 Cu3B Cu9F 51.8(6) . .
Cu2A Cu3B Cu9F 168.4(11) . .
Cu7C Cu3B Cu9F 71.2(7) . .
Se41 Cu3B Cu9F 52.0(6) . .
Cu1F Cu3B Cu9F 124.5(9) . .
P3A Cu3A Cu9E 130.1(10) . .
P3A Cu3A Se56 117.0(8) . .
Cu9E Cu3A Se56 55.7(7) . .
P3A Cu3A Se52 108.8(8) . .
Cu9E Cu3A Se52 55.5(7) . .
Se56 Cu3A Se52 111.1(9) . .
P3A Cu3A Cu8E 154.7(10) . .
Cu9E Cu3A Cu8E 60.4(7) . .
Se56 Cu3A Cu8E 88.0(7) . .
Se52 Cu3A Cu8E 54.8(6) . .
P3A Cu3A Cu6E 121.9(9) . .
Cu9E Cu3A Cu6E 95.1(9) . .
Se56 Cu3A Cu6E 55.9(7) . .
Se52 Cu3A Cu6E 128.0(8) . .
Cu8E Cu3A Cu6E 73.7(7) . .
P3A Cu3A Cu5A 98.9(8) . .
Cu9E Cu3A Cu5A 103.4(9) . .
Se56 Cu3A Cu5A 144.0(9) . .
Se52 Cu3A Cu5A 54.6(7) . .
Cu8E Cu3A Cu5A 56.3(7) . .
Cu6E Cu3A Cu5A 103.9(9) . .
P3A Cu3A Se70 114.1(8) . .
Cu9E Cu3A Se70 115.0(8) . .
Se56 Cu3A Se70 105.6(8) . .
Se52 Cu3A Se70 98.6(7) . .
Cu8E Cu3A Se70 57.2(6) . .
Cu6E Cu3A Se70 52.2(7) . .
Cu5A Cu3A Se70 53.1(7) . .
P3D Cu3D Se60 112.0(10) . .
P3D Cu3D Cu4H 138.1(11) . .
Se60 Cu3D Cu4H 109.0(9) . .
P3D Cu3D Se65 114.9(9) . .
Se60 Cu3D Se65 108.9(10) . .
Cu4H Cu3D Se65 57.1(7) . .
P3D Cu3D Se37 101.4(8) . .
Se60 Cu3D Se37 110.8(9) . .
Cu4H Cu3D Se37 54.8(7) . .
Se65 Cu3D Se37 108.6(9) . .
P3D Cu3D Cu3H 151.1(10) . .
Se60 Cu3D Cu3H 58.7(8) . .
Cu4H Cu3D Cu3H 63.1(8) . .
Se65 Cu3D Cu3H 54.0(7) . .
Se37 Cu3D Cu3H 107.5(8) . .
P3D Cu3D Cu7F 132.7(10) . .
Se60 Cu3D Cu7F 56.7(8) . .
Cu4H Cu3D Cu7F 66.8(8) . .
Se65 Cu3D Cu7F 111.8(9) . .
Se37 Cu3D Cu7F 56.0(7) . .
Cu3H Cu3D Cu7F 68.4(8) . .
Se38 Cu3E Se39 127.4(10) . .
Se38 Cu3E Cu2E 168.9(11) . .
Se39 Cu3E Cu2E 63.7(8) . .
Se38 Cu3E Cu7E 58.2(7) . .
Se39 Cu3E Cu7E 144.0(11) . .
Cu2E Cu3E Cu7E 113.9(10) . .
Se38 Cu3E CuE 123.8(11) . .
Se39 Cu3E CuE 61.1(8) . .
Cu2E Cu3E CuE 58.8(8) . .
Cu7E Cu3E CuE 151.8(11) . .
Se38 Cu3E Cu5D 62.7(7) . .
Se39 Cu3E Cu5D 64.7(7) . .
Cu2E Cu3E Cu5D 128.4(10) . .
Cu7E Cu3E Cu5D 109.1(9) . .
CuE Cu3E Cu5D 93.4(9) . .
Se38 Cu3E Se57 112.4(9) . .
Se39 Cu3E Se57 94.2(9) . .
Cu2E Cu3E Se57 64.0(7) . .
Cu7E Cu3E Se57 58.1(7) . .
CuE Cu3E Se57 122.8(10) . .
Cu5D Cu3E Se57 123.2(9) . .
Se38 Cu3E Cu7C 57.3(7) . .
Se39 Cu3E Cu7C 148.2(10) . .
Cu2E Cu3E Cu7C 113.4(9) . .
Cu7E Cu3E Cu7C 67.6(8) . .
CuE Cu3E Cu7C 89.7(9) . .
Cu5D Cu3E Cu7C 108.4(9) . .
Se57 Cu3E Cu7C 113.3(9) . .
Se38 Cu3E Se41 114.6(9) . .
Se39 Cu3E Se41 106.7(9) . .
Cu2E Cu3E Se41 56.9(6) . .
Cu7E Cu3E Se41 98.9(8) . .
CuE Cu3E Se41 53.4(7) . .
Cu5D Cu3E Se41 140.4(9) . .
Se57 Cu3E Se41 95.1(8) . .
Cu7C Cu3E Se41 57.3(6) . .
Se38 Cu3E Cu6C 53.7(6) . .
Se39 Cu3E Cu6C 98.1(8) . .
Cu2E Cu3E Cu6C 128.7(10) . .
Cu7E Cu3E Cu6C 107.6(9) . .
CuE Cu3E Cu6C 70.3(8) . .
Cu5D Cu3E Cu6C 56.9(6) . .
Se57 Cu3E Cu6C 165.6(10) . .
Cu7C Cu3E Cu6C 57.6(7) . .
Se41 Cu3E Cu6C 88.6(7) . .
Se65 Cu3H Se55 128.4(11) . .
Se65 Cu3H Se60 114.6(11) . .
Se55 Cu3H Se60 115.7(10) . .
Se65 Cu3H Cu2B 164.2(12) . .
Se55 Cu3H Cu2B 65.2(8) . .
Se60 Cu3H Cu2B 55.4(8) . .
Se65 Cu3H Cu7A 65.3(8) . .
Se55 Cu3H Cu7A 66.1(9) . .
Se60 Cu3H Cu7A 148.2(10) . .
Cu2B Cu3H Cu7A 130.1(11) . .
Se65 Cu3H Cu8F 109.6(10) . .
Se55 Cu3H Cu8F 58.1(7) . .
Se60 Cu3H Cu8F 114.0(9) . .
Cu2B Cu3H Cu8F 69.1(8) . .
Cu7A Cu3H Cu8F 94.1(9) . .
Se65 Cu3H Cu3D 61.3(8) . .
Se55 Cu3H Cu3D 167.8(11) . .
Se60 Cu3H Cu3D 57.7(8) . .
Cu2B Cu3H Cu3D 104.2(10) . .
Cu7A Cu3H Cu3D 125.3(11) . .
Cu8F Cu3H Cu3D 113.5(9) . .
Se65 Cu3H Cu4H 56.8(7) . .
Se55 Cu3H Cu4H 120.4(10) . .
Se60 Cu3H Cu4H 102.7(9) . .
Cu2B Cu3H Cu4H 111.0(9) . .
Cu7A Cu3H Cu4H 102.4(9) . .
Cu8F Cu3H Cu4H 65.3(7) . .
Cu3D Cu3H Cu4H 56.2(7) . .
Se65 Cu3H Cu1H 53.7(7) . .
Se55 Cu3H Cu1H 84.9(8) . .
Se60 Cu3H Cu1H 152.0(10) . .
Cu2B Cu3H Cu1H 128.3(10) . .
Cu7A Cu3H Cu1H 56.0(7) . .
Cu8F Cu3H Cu1H 59.2(7) . .
Cu3D Cu3H Cu1H 98.3(9) . .
Cu4H Cu3H Cu1H 49.4(7) . .
Se65 Cu3H Cu7F 107.9(10) . .
Se55 Cu3H Cu7F 111.4(9) . .
Se60 Cu3H Cu7F 52.3(7) . .
Cu2B Cu3H Cu7F 56.6(8) . .
Cu7A Cu3H Cu7F 159.4(10) . .
Cu8F Cu3H Cu7F 69.2(7) . .
Cu3D Cu3H Cu7F 56.5(7) . .
Cu4H Cu3H Cu7F 60.2(7) . .
Cu1H Cu3H Cu7F 103.9(8) . .
P4A Cu4A Se45 117.0(8) . .
P4A Cu4A Se38 106.1(7) . .
Se45 Cu4A Se38 115.9(8) . .
P4A Cu4A Cu7C 142.1(9) . .
Se45 Cu4A Cu7C 59.6(7) . .
Se38 Cu4A Cu7C 57.1(6) . .
P4A Cu4A Cu6E 143.7(9) . .
Se45 Cu4A Cu6E 57.6(6) . .
Se38 Cu4A Cu6E 107.7(8) . .
Cu7C Cu4A Cu6E 70.4(7) . .
P4A Cu4A Cu7E 134.8(8) . .
Se45 Cu4A Cu7E 107.9(8) . .
Se38 Cu4A Cu7E 55.1(6) . .
Cu7C Cu4A Cu7E 67.4(7) . .
Cu6E Cu4A Cu7E 61.0(7) . .
P4A Cu4A Se70 105.9(7) . .
Se45 Cu4A Se70 105.9(7) . .
Se38 Cu4A Se70 104.9(7) . .
Cu7C Cu4A Se70 111.2(8) . .
Cu6E Cu4A Se70 52.2(6) . .
Cu7E Cu4A Se70 54.1(6) . .
P4D Cu4D Se49 109.0(8) . .
P4D Cu4D Se39 107.6(7) . .
Se49 Cu4D Se39 116.4(8) . .
P4D Cu4D Cu1E 126.2(8) . .
Se49 Cu4D Cu1E 124.1(8) . .
Se39 Cu4D Cu1E 57.8(6) . .
P4D Cu4D Cu5C 150.1(9) . .
Se49 Cu4D Cu5C 58.5(6) . .
Se39 Cu4D Cu5C 102.1(8) . .
Cu1E Cu4D Cu5C 68.5(7) . .
P4D Cu4D Cu2E 135.2(9) . .
Se49 Cu4D Cu2E 55.3(6) . .
Se39 Cu4D Cu2E 61.9(6) . .
Cu1E Cu4D Cu2E 87.0(7) . .
Cu5C Cu4D Cu2E 63.5(7) . .
P4D Cu4D Se51 106.2(7) . .
Se49 Cu4D Se51 104.3(7) . .
Se39 Cu4D Se51 112.8(8) . .
Cu1E Cu4D Se51 55.3(6) . .
Cu5C Cu4D Se51 57.7(6) . .
Cu2E Cu4D Se51 118.1(7) . .
Se61 Cu4F Se49 128.6(10) . .
Se61 Cu4F Cu5C 153.4(10) . .
Se49 Cu4F Cu5C 58.9(7) . .
Se61 Cu4F Cu9C 60.2(7) . .
Se49 Cu4F Cu9C 154.5(10) . .
Cu5C Cu4F Cu9C 102.5(9) . .
Se61 Cu4F Cu9D 69.0(7) . .
Se49 Cu4F Cu9D 60.0(7) . .
Cu5C Cu4F Cu9D 114.9(9) . .
Cu9C Cu4F Cu9D 125.0(9) . .
Se61 Cu4F Cu2E 145.0(10) . .
Se49 Cu4F Cu2E 54.4(6) . .
Cu5C Cu4F Cu2E 61.6(7) . .
Cu9C Cu4F Cu2E 135.6(10) . .
Cu9D Cu4F Cu2E 98.2(8) . .
Se61 Cu4F Cu9G 56.2(7) . .
Se49 Cu4F Cu9G 146.7(10) . .
Cu5C Cu4F Cu9G 135.1(10) . .
Cu9C Cu4F Cu9G 58.7(8) . .
Cu9D Cu4F Cu9G 108.4(9) . .
Cu2E Cu4F Cu9G 101.7(8) . .
Se61 Cu4F Se54 104.9(8) . .
Se49 Cu4F Se54 105.0(8) . .
Cu5C Cu4F Se54 52.0(6) . .
Cu9C Cu4F Se54 51.8(7) . .
Cu9D Cu4F Se54 133.0(9) . .
Cu2E Cu4F Se54 107.1(8) . .
Cu9G Cu4F Se54 104.4(8) . .
Se61 Cu4F Cu4E 51.5(7) . .
Se49 Cu4F Cu4E 99.7(9) . .
Cu5C Cu4F Cu4E 153.7(9) . .
Cu9C Cu4F Cu4E 102.2(8) . .
Cu9D Cu4F Cu4E 55.4(7) . .
Cu2E Cu4F Cu4E 94.0(8) . .
Cu9G Cu4F Cu4E 55.2(7) . .
Se54 Cu4F Cu4E 153.9(9) . .
Se61 Cu4E Cu9E 169.8(11) . .
Se61 Cu4E Se69 121.2(11) . .
Cu9E Cu4E Se69 59.1(8) . .
Se61 Cu4E Cu9D 70.1(8) . .
Cu9E Cu4E Cu9D 114.1(10) . .
Se69 Cu4E Cu9D 57.7(7) . .
Se61 Cu4E Cu9G 57.7(8) . .
Cu9E Cu4E Cu9G 124.8(11) . .
Se69 Cu4E Cu9G 166.7(10) . .
Cu9D Cu4E Cu9G 113.2(10) . .
Se61 Cu4E Se56 120.9(10) . .
Cu9E Cu4E Se56 56.8(8) . .
Se69 Cu4E Se56 115.7(10) . .
Cu9D Cu4E Se56 165.6(10) . .
Cu9G Cu4E Se56 70.6(8) . .
Se61 Cu4E Cu5E 114.9(10) . .
Cu9E Cu4E Cu5E 74.2(8) . .
Se69 Cu4E Cu5E 57.0(7) . .
Cu9D Cu4E Cu5E 57.6(7) . .
Cu9G Cu4E Cu5E 110.4(9) . .
Se56 Cu4E Cu5E 107.9(9) . .
Se61 Cu4E Cu9F 121.3(10) . .
Cu9E Cu4E Cu9F 66.5(8) . .
Se69 Cu4E Cu9F 103.4(9) . .
Cu9D Cu4E Cu9F 113.0(9) . .
Cu9G Cu4E Cu9F 70.1(8) . .
Se56 Cu4E Cu9F 54.2(7) . .
Cu5E Cu4E Cu9F 59.5(7) . .
Se61 Cu4E Cu4F 51.7(7) . .
Cu9E Cu4E Cu4F 138.5(10) . .
Se69 Cu4E Cu4F 109.7(9) . .
Cu9D Cu4E Cu4F 57.3(7) . .
Cu9G Cu4E Cu4F 58.3(7) . .
Se56 Cu4E Cu4F 120.4(10) . .
Cu5E Cu4E Cu4F 67.9(7) . .
Cu9F Cu4E Cu4F 79.8(8) . .
Cu1H Cu4H Se37 175.0(11) . .
Cu1H Cu4H Cu7B 116.7(11) . .
Se37 Cu4H Cu7B 59.4(8) . .
Cu1H Cu4H Se65 61.3(8) . .
Se37 Cu4H Se65 123.0(10) . .
Cu7B Cu4H Se65 170.7(12) . .
Cu1H Cu4H Cu3D 119.8(10) . .
Se37 Cu4H Cu3D 65.2(8) . .
Cu7B Cu4H Cu3D 115.2(11) . .
Se65 Cu4H Cu3D 62.4(8) . .
Cu1H Cu4H Se47 57.0(8) . .
Se37 Cu4H Se47 118.4(9) . .
Cu7B Cu4H Se47 61.5(8) . .
Se65 Cu4H Se47 118.1(10) . .
Cu3D Cu4H Se47 164.6(11) . .
Cu1H Cu4H Cu3H 70.4(8) . .
Se37 Cu4H Cu3H 113.9(10) . .
Cu7B Cu4H Cu3H 116.1(10) . .
Se65 Cu4H Cu3H 54.6(7) . .
Cu3D Cu4H Cu3H 60.8(8) . .
Se47 Cu4H Cu3H 106.1(9) . .
Cu1H Cu4H Cu7F 126.1(11) . .
Se37 Cu4H Cu7F 56.0(7) . .
Cu7B Cu4H Cu7F 63.0(8) . .
Se65 Cu4H Cu7F 110.1(10) . .
Cu3D Cu4H Cu7F 59.4(8) . .
Se47 Cu4H Cu7F 108.9(9) . .
Cu3H Cu4H Cu7F 65.0(8) . .
Cu1H Cu4H Cu8F 62.7(8) . .
Se37 Cu4H Cu8F 117.0(9) . .
Cu7B Cu4H Cu8F 71.9(8) . .
Se65 Cu4H Cu8F 100.1(9) . .
Cu3D Cu4H Cu8F 109.2(9) . .
Se47 Cu4H Cu8F 55.4(6) . .
Cu3H Cu4H Cu8F 55.8(7) . .
Cu7F Cu4H Cu8F 67.8(7) . .
Se58 Cu4B Se53 132.8(10) . .
Se58 Cu4B Cu8H 63.3(7) . .
Se53 Cu4B Cu8H 163.8(11) . .
Se58 Cu4B Cu0B 99.0(9) . .
Se53 Cu4B Cu0B 57.7(6) . .
Cu8H Cu4B Cu0B 124.5(9) . .
Se58 Cu4B Se44 121.0(9) . .
Se53 Cu4B Se44 106.2(9) . .
Cu8H Cu4B Se44 57.8(7) . .
Cu0B Cu4B Se44 116.1(9) . .
Se58 Cu4B Cu1G 153.9(10) . .
Se53 Cu4B Cu1G 54.8(6) . .
Cu8H Cu4B Cu1G 112.1(10) . .
Cu0B Cu4B Cu1G 103.6(9) . .
Se44 Cu4B Cu1G 59.1(7) . .
Se58 Cu4B Cu0G 72.6(8) . .
Se53 Cu4B Cu0G 60.2(7) . .
Cu8H Cu4B Cu0G 135.9(10) . .
Cu0B Cu4B Cu0G 59.7(7) . .
Se44 Cu4B Cu0G 166.3(10) . .
Cu1G Cu4B Cu0G 108.1(9) . .
Se58 Cu4B Cu8D 144.0(10) . .
Se53 Cu4B Cu8D 62.2(6) . .
Cu8H Cu4B Cu8D 104.2(9) . .
Cu0B Cu4B Cu8D 58.6(7) . .
Se44 Cu4B Cu8D 60.1(7) . .
Cu1G Cu4B Cu8D 61.4(7) . .
Cu0G Cu4B Cu8D 110.7(9) . .
Se58 Cu4B Cu0F 56.6(7) . .
Se53 Cu4B Cu0F 121.0(9) . .
Cu8H Cu4B Cu0F 63.6(7) . .
Cu0B Cu4B Cu0F 63.4(7) . .
Se44 Cu4B Cu0F 97.9(8) . .
Cu1G Cu4B Cu0F 147.2(10) . .
Cu0G Cu4B Cu0F 91.5(8) . .
Cu8D Cu4B Cu0F 87.4(8) . .
P5D Cu5D Se43 124.4(7) . .
P5D Cu5D Cu9B 142.7(9) . .
Se43 Cu5D Cu9B 56.2(6) . .
P5D Cu5D Cu3E 115.1(8) . .
Se43 Cu5D Cu3E 119.8(8) . .
Cu9B Cu5D Cu3E 82.4(8) . .
P5D Cu5D Se38 101.1(7) . .
Se43 Cu5D Se38 102.8(7) . .
Cu9B Cu5D Se38 115.4(7) . .
Cu3E Cu5D Se38 55.0(6) . .
P5D Cu5D Cu6C 151.5(9) . .
Se43 Cu5D Cu6C 57.4(6) . .
Cu9B Cu5D Cu6C 64.8(7) . .
Cu3E Cu5D Cu6C 66.5(7) . .
Se38 Cu5D Cu6C 55.0(6) . .
P5D Cu5D Se39 105.7(7) . .
Se43 Cu5D Se39 112.2(8) . .
Cu9B Cu5D Se39 56.3(6) . .
Cu3E Cu5D Se39 54.5(6) . .
Se38 Cu5D Se39 109.4(7) . .
Cu6C Cu5D Se39 97.8(7) . .
P5A Cu5A Se70 119.7(9) . .
P5A Cu5A Se52 126.5(10) . .
Se70 Cu5A Se52 113.5(8) . .
P5A Cu5A Cu8E 148.1(10) . .
Se70 Cu5A Cu8E 62.8(7) . .
Se52 Cu5A Cu8E 58.5(7) . .
P5A Cu5A Cu3A 151.3(10) . .
Se70 Cu5A Cu3A 64.7(7) . .
Se52 Cu5A Cu3A 61.3(7) . .
Cu8E Cu5A Cu3A 60.6(6) . .
Se66 Cu5B Se63 123.4(10) . .
Se66 Cu5B Cu8B 172.5(11) . .
Se63 Cu5B Cu8B 58.0(7) . .
Se66 Cu5B Cu6H 57.8(7) . .
Se63 Cu5B Cu6H 142.0(10) . .
Cu8B Cu5B Cu6H 116.0(10) . .
Se66 Cu5B CuF 123.6(12) . .
Se63 Cu5B CuF 60.7(9) . .
Cu8B Cu5B CuF 63.8(10) . .
Cu6H Cu5B CuF 155.6(12) . .
Se66 Cu5B Cu9A 62.7(7) . .
Se63 Cu5B Cu9A 61.0(7) . .
Cu8B Cu5B Cu9A 119.0(10) . .
Cu6H Cu5B Cu9A 109.8(10) . .
CuF Cu5B Cu9A 88.9(10) . .
Se66 Cu5B Se36 116.3(9) . .
Se63 Cu5B Se36 107.2(9) . .
Cu8B Cu5B Se36 68.1(8) . .
Cu6H Cu5B Se36 103.1(9) . .
CuF Cu5B Se36 53.1(9) . .
Cu9A Cu5B Se36 135.6(9) . .
Se66 Cu5B Cu8C 55.8(7) . .
Se63 Cu5B Cu8C 150.1(10) . .
Cu8B Cu5B Cu8C 127.3(11) . .
Cu6H Cu5B Cu8C 66.4(8) . .
CuF Cu5B Cu8C 93.8(10) . .
Cu9A Cu5B Cu8C 106.5(10) . .
Se36 Cu5B Cu8C 60.9(7) . .
Se66 Cu5B Se50 112.2(9) . .
Se63 Cu5B Se50 92.7(8) . .
Cu8B Cu5B Se50 60.5(7) . .
Cu6H Cu5B Se50 59.5(7) . .
CuF Cu5B Se50 124.1(11) . .
Cu9A Cu5B Se50 122.0(9) . .
Se36 Cu5B Se50 100.2(9) . .
Cu8C Cu5B Se50 115.7(9) . .
Se66 Cu5B Cu0F 109.3(8) . .
Se63 Cu5B Cu0F 125.5(10) . .
Cu8B Cu5B Cu0F 67.8(8) . .
Cu6H Cu5B Cu0F 59.5(7) . .
CuF Cu5B Cu0F 101.9(11) . .
Cu9A Cu5B Cu0F 169.2(10) . .
Se36 Cu5B Cu0F 53.6(6) . .
Cu8C Cu5B Cu0F 72.0(7) . .
Se50 Cu5B Cu0F 52.4(6) . .
Se66 Cu5B Cu3F 55.6(7) . .
Se63 Cu5B Cu3F 94.7(8) . .
Cu8B Cu5B Cu3F 131.7(10) . .
Cu6H Cu5B Cu3F 109.4(9) . .
CuF Cu5B Cu3F 68.2(9) . .
Cu9A Cu5B Cu3F 54.6(7) . .
Se36 Cu5B Cu3F 87.0(8) . .
Cu8C Cu5B Cu3F 59.2(7) . .
Se50 Cu5B Cu3F 167.7(10) . .
Cu0F Cu5B Cu3F 128.5(9) . .
Se54 Cu5C Se49 119.8(9) . .
Se54 Cu5C Se51 115.4(9) . .
Se49 Cu5C Se51 109.9(9) . .
Se54 Cu5C Cu4D 178.2(11) . .
Se49 Cu5C Cu4D 59.8(7) . .
Se51 Cu5C Cu4D 63.6(7) . .
Se54 Cu5C Cu4F 70.0(7) . .
Se49 Cu5C Cu4F 57.8(7) . .
Se51 Cu5C Cu4F 165.6(10) . .
Cu4D Cu5C Cu4F 110.5(9) . .
Se54 Cu5C Cu2E 122.4(9) . .
Se49 Cu5C Cu2E 54.2(7) . .
Se51 Cu5C Cu2E 119.3(8) . .
Cu4D Cu5C Cu2E 59.0(7) . .
Cu4F Cu5C Cu2E 61.6(7) . .
Se54 Cu5C Cu5F 71.0(7) . .
Se49 Cu5C Cu5F 167.3(10) . .
Se51 Cu5C Cu5F 57.5(7) . .
Cu4D Cu5C Cu5F 109.2(8) . .
Cu4F Cu5C Cu5F 134.9(10) . .
Cu2E Cu5C Cu5F 127.7(9) . .
Se54 Cu5C Cu1E 125.3(9) . .
Se49 Cu5C Cu1E 113.1(8) . .
Se51 Cu5C Cu1E 53.0(6) . .
Cu4D Cu5C Cu1E 55.6(6) . .
Cu4F Cu5C Cu1E 136.3(10) . .
Cu2E Cu5C Cu1E 78.7(7) . .
Cu5F Cu5C Cu1E 58.7(7) . .
Se54 Cu5C Cu2C 49.0(7) . .
Se49 Cu5C Cu2C 126.5(10) . .
Se51 Cu5C Cu2C 121.5(9) . .
Cu4D Cu5C Cu2C 132.8(10) . .
Cu4F Cu5C Cu2C 72.5(8) . .
Cu2E Cu5C Cu2C 86.7(9) . .
Cu5F Cu5C Cu2C 65.1(8) . .
Cu1E Cu5C Cu2C 88.7(8) . .
Se67 Cu5F Se51 117.3(10) . .
Se67 Cu5F Cu2F 60.9(7) . .
Se51 Cu5F Cu2F 139.4(10) . .
Se67 Cu5F Cu7D 58.8(7) . .
Se51 Cu5F Cu7D 59.9(7) . .
Cu2F Cu5F Cu7D 112.0(9) . .
Se67 Cu5F Se36 119.1(10) . .
Se51 Cu5F Se36 116.1(9) . .
Cu2F Cu5F Se36 94.3(9) . .
Cu7D Cu5F Se36 141.5(9) . .
Se67 Cu5F Cu5C 142.2(10) . .
Se51 Cu5F Cu5C 56.9(6) . .
Cu2F Cu5F Cu5C 98.4(9) . .
Cu7D Cu5F Cu5C 110.5(9) . .
Se36 Cu5F Cu5C 91.9(8) . .
Se67 Cu5F Cu8B 54.0(7) . .
Se51 Cu5F Cu8B 149.0(10) . .
Cu2F Cu5F Cu8B 67.0(8) . .
Cu7D Cu5F Cu8B 98.9(9) . .
Se36 Cu5F Cu8B 65.2(7) . .
Cu5C Cu5F Cu8B 150.5(10) . .
Se67 Cu5F Cu1E 149.4(10) . .
Se51 Cu5F Cu1E 54.3(6) . .
Cu2F Cu5F Cu1E 147.1(11) . .
Cu7D Cu5F Cu1E 100.2(8) . .
Se36 Cu5F Cu1E 61.9(7) . .
Cu5C Cu5F Cu1E 62.8(7) . .
Cu8B Cu5F Cu1E 115.5(9) . .
Se67 Cu5F Cu8H 98.4(8) . .
Se51 Cu5F Cu8H 50.6(6) . .
Cu2F Cu5F Cu8H 159.0(10) . .
Cu7D Cu5F Cu8H 52.8(6) . .
Se36 Cu5F Cu8H 93.4(8) . .
Cu5C Cu5F Cu8H 100.9(8) . .
Cu8B Cu5F Cu8H 99.0(8) . .
Cu1E Cu5F Cu8H 52.3(6) . .
Se67 Cu5F Cu7H 51.9(6) . .
Se51 Cu5F Cu7H 98.0(8) . .
Cu2F Cu5F Cu7H 106.5(9) . .
Cu7D Cu5F Cu7H 52.7(6) . .
Se36 Cu5F Cu7H 94.0(8) . .
Cu5C Cu5F Cu7H 153.9(9) . .
Cu8B Cu5F Cu7H 52.1(7) . .
Cu1E Cu5F Cu7H 98.0(8) . .
Cu8H Cu5F Cu7H 53.5(6) . .
Se57 Cu5E Se69 127.8(9) . .
Se57 Cu5E Se49 114.5(8) . .
Se69 Cu5E Se49 116.6(9) . .
Se57 Cu5E Cu9D 171.8(10) . .
Se69 Cu5E Cu9D 58.6(7) . .
Se49 Cu5E Cu9D 60.8(7) . .
Se57 Cu5E Cu2E 67.3(7) . .
Se69 Cu5E Cu2E 158.8(9) . .
Se49 Cu5E Cu2E 55.4(7) . .
Cu9D Cu5E Cu2E 105.1(9) . .
Se57 Cu5E Cu6D 71.4(7) . .
Se69 Cu5E Cu6D 59.9(6) . .
Se49 Cu5E Cu6D 147.7(9) . .
Cu9D Cu5E Cu6D 116.3(9) . .
Cu2E Cu5E Cu6D 138.5(9) . .
Se57 Cu5E Cu4E 117.7(9) . .
Se69 Cu5E Cu4E 57.5(7) . .
Se49 Cu5E Cu4E 104.7(8) . .
Cu9D Cu5E Cu4E 59.8(7) . .
Cu2E Cu5E Cu4E 103.5(9) . .
Cu6D Cu5E Cu4E 99.0(8) . .
Se57 Cu5E Cu9F 58.5(6) . .
Se69 Cu5E Cu9F 105.1(8) . .
Se49 Cu5E Cu9F 116.9(9) . .
Cu9D Cu5E Cu9F 116.5(8) . .
Cu2E Cu5E Cu9F 68.4(7) . .
Cu6D Cu5E Cu9F 93.7(8) . .
Cu4E Cu5E Cu9F 61.2(7) . .
Se47 Cu5H Se48 116.1(9) . .
Se47 Cu5H Cu6B 66.2(8) . .
Se48 Cu5H Cu6B 58.3(7) . .
Se47 Cu5H Se64 125.3(9) . .
Se48 Cu5H Se64 117.4(9) . .
Cu6B Cu5H Se64 160.6(11) . .
Se47 Cu5H Cu0D 175.0(11) . .
Se48 Cu5H Cu0D 63.0(6) . .
Cu6B Cu5H Cu0D 110.4(9) . .
Se64 Cu5H Cu0D 56.9(6) . .
Se47 Cu5H Cu1D 69.1(8) . .
Se48 Cu5H Cu1D 150.0(10) . .
Cu6B Cu5H Cu1D 135.3(10) . .
Se64 Cu5H Cu1D 59.0(7) . .
Cu0D Cu5H Cu1D 114.3(9) . .
Se47 Cu5H Cu8F 61.2(7) . .
Se48 Cu5H Cu8F 116.0(9) . .
Cu6B Cu5H Cu8F 66.8(8) . .
Se64 Cu5H Cu8F 103.5(8) . .
Cu0D Cu5H Cu8F 114.4(9) . .
Cu1D Cu5H Cu8F 92.8(7) . .
Se47 Cu5H Cu2H 120.3(9) . .
Se48 Cu5H Cu2H 103.7(9) . .
Cu6B Cu5H Cu2H 105.9(10) . .
Se64 Cu5H Cu2H 55.4(7) . .
Cu0D Cu5H Cu2H 56.4(7) . .
Cu1D Cu5H Cu2H 97.2(8) . .
Cu8F Cu5H Cu2H 62.0(8) . .
Se47 Cu5H Cu6F 120.4(9) . .
Se48 Cu5H Cu6F 49.2(6) . .
Cu6B Cu5H Cu6F 59.3(7) . .
Se64 Cu5H Cu6F 102.9(8) . .
Cu0D Cu5H Cu6F 55.0(6) . .
Cu1D Cu5H Cu6F 156.6(9) . .
Cu8F Cu5H Cu6F 76.4(7) . .
Cu2H Cu5H Cu6F 59.4(7) . .
Se48 Cu6B Cu5H 60.1(7) . .
Se48 Cu6B CuF 127.0(11) . .
Cu5H Cu6B CuF 160.5(13) . .
Se48 Cu6B Cu7B 164.7(12) . .
Cu5H Cu6B Cu7B 112.6(10) . .
CuF Cu6B Cu7B 64.7(10) . .
Se48 Cu6B Se46 121.5(11) . .
Cu5H Cu6B Se46 107.3(9) . .
CuF Cu6B Se46 53.3(9) . .
Cu7B Cu6B Se46 72.9(9) . .
Se48 Cu6B Cu9A 59.4(7) . .
Cu5H Cu6B Cu9A 107.3(10) . .
CuF Cu6B Cu9A 90.4(10) . .
Cu7B Cu6B Cu9A 114.8(11) . .
Se46 Cu6B Cu9A 137.2(10) . .
Se48 Cu6B Se47 108.0(10) . .
Cu5H Cu6B Se47 54.9(7) . .
CuF Cu6B Se47 124.7(12) . .
Cu7B Cu6B Se47 60.2(8) . .
Se46 Cu6B Se47 104.8(9) . .
Cu9A Cu6B Se47 115.5(10) . .
Se48 Cu6B Se63 118.0(9) . .
Cu5H Cu6B Se63 137.0(11) . .
CuF Cu6B Se63 59.4(9) . .
Cu7B Cu6B Se63 56.6(8) . .
Se46 Cu6B Se63 107.6(10) . .
Cu9A Cu6B Se63 58.9(7) . .
Se47 Cu6B Se63 92.1(9) . .
Se48 Cu6B Cu6F 53.2(7) . .
Cu5H Cu6B Cu6F 70.2(8) . .
CuF Cu6B Cu6F 99.1(11) . .
Cu7B Cu6B Cu6F 139.9(11) . .
Se46 Cu6B Cu6F 68.5(8) . .
Cu9A Cu6B Cu6F 100.9(9) . .
Se47 Cu6B Cu6F 120.2(10) . .
Se63 Cu6B Cu6F 147.6(10) . .
Se48 Cu6B Cu3F 56.4(7) . .
Cu5H Cu6B Cu3F 112.5(10) . .
CuF Cu6B Cu3F 70.6(9) . .
Cu7B Cu6B Cu3F 134.4(11) . .
Se46 Cu6B Cu3F 88.0(9) . .
Cu9A Cu6B Cu3F 55.6(7) . .
Se47 Cu6B Cu3F 164.0(11) . .
Se63 Cu6B Cu3F 93.1(8) . .
Cu6F Cu6B Cu3F 55.2(7) . .
Se48 Cu6B Cu8F 111.7(9) . .
Cu5H Cu6B Cu8F 59.8(7) . .
CuF Cu6B Cu8F 102.7(11) . .
Cu7B Cu6B Cu8F 71.0(8) . .
Se46 Cu6B Cu8F 55.0(6) . .
Cu9A Cu6B Cu8F 166.8(11) . .
Se47 Cu6B Cu8F 55.9(6) . .
Se63 Cu6B Cu8F 127.5(10) . .
Cu6F Cu6B Cu8F 78.1(8) . .
Cu3F Cu6B Cu8F 129.6(10) . .
Se40 Cu6C Se38 114.7(9) . .
Se40 Cu6C Se43 122.5(9) . .
Se38 Cu6C Se43 109.7(8) . .
Se40 Cu6C Cu8C 75.7(8) . .
Se38 Cu6C Cu8C 168.1(9) . .
Se43 Cu6C Cu8C 58.4(7) . .
Se40 Cu6C Cu5D 176.6(10) . .
Se38 Cu6C Cu5D 62.5(6) . .
Se43 Cu6C Cu5D 58.4(6) . .
Cu8C Cu6C Cu5D 106.9(8) . .
Se40 Cu6C Cu7C 70.3(7) . .
Se38 Cu6C Cu7C 57.5(6) . .
Se43 Cu6C Cu7C 166.3(9) . .
Cu8C Cu6C Cu7C 134.2(9) . .
Cu5D Cu6C Cu7C 108.5(8) . .
Se40 Cu6C Cu9B 126.5(9) . .
Se38 Cu6C Cu9B 114.9(8) . .
Se43 Cu6C Cu9B 53.6(6) . .
Cu8C Cu6C Cu9B 58.0(7) . .
Cu5D Cu6C Cu9B 56.8(6) . .
Cu7C Cu6C Cu9B 124.6(9) . .
Se40 Cu6C Cu3C 50.5(7) . .
Se38 Cu6C Cu3C 120.3(8) . .
Se43 Cu6C Cu3C 126.4(9) . .
Cu8C Cu6C Cu3C 70.5(8) . .
Cu5D Cu6C Cu3C 132.2(10) . .
Cu7C Cu6C Cu3C 64.3(7) . .
Cu9B Cu6C Cu3C 87.3(8) . .
Se40 Cu6C Cu3E 123.8(9) . .
Se38 Cu6C Cu3E 53.5(6) . .
Se43 Cu6C Cu3E 111.5(8) . .
Cu8C Cu6C Cu3E 126.8(9) . .
Cu5D Cu6C Cu3E 56.6(6) . .
Cu7C Cu6C Cu3E 58.1(7) . .
Cu9B Cu6C Cu3E 74.4(7) . .
Cu3C Cu6C Cu3E 86.0(8) . .
Se48 Cu6F Se42 134.5(10) . .
Se48 Cu6F Cu3F 60.5(7) . .
Se42 Cu6F Cu3F 150.8(10) . .
Se48 Cu6F Cu0D 64.0(7) . .
Se42 Cu6F Cu0D 70.9(7) . .
Cu3F Cu6F Cu0D 120.1(10) . .
Se48 Cu6F Cu1F 152.7(10) . .
Se42 Cu6F Cu1F 57.7(7) . .
Cu3F Cu6F Cu1F 98.2(9) . .
Cu0D Cu6F Cu1F 123.9(10) . .
Se48 Cu6F Cu1B 145.8(11) . .
Se42 Cu6F Cu1B 53.3(7) . .
Cu3F Cu6F Cu1B 133.1(10) . .
Cu0D Cu6F Cu1B 105.5(9) . .
Cu1F Cu6F Cu1B 61.1(8) . .
Se48 Cu6F Cu6B 55.4(7) . .
Se42 Cu6F Cu6B 144.7(10) . .
Cu3F Cu6F Cu6B 63.3(7) . .
Cu0D Cu6F Cu6B 101.5(9) . .
Cu1F Cu6F Cu6B 133.3(10) . .
Cu1B Cu6F Cu6B 99.2(9) . .
Se48 Cu6F Cu2H 102.5(9) . .
Se42 Cu6F Cu2H 51.7(7) . .
Cu3F Cu6F Cu2H 157.4(11) . .
Cu0D Cu6F Cu2H 54.5(7) . .
Cu1F Cu6F Cu2H 102.1(9) . .
Cu1B Cu6F Cu2H 53.0(7) . .
Cu6B Cu6F Cu2H 95.2(9) . .
Se48 Cu6F Cu5H 52.4(6) . .
Se42 Cu6F Cu5H 104.6(8) . .
Cu3F Cu6F Cu5H 103.2(9) . .
Cu0D Cu6F Cu5H 54.3(6) . .
Cu1F Cu6F Cu5H 154.8(9) . .
Cu1B Cu6F Cu5H 94.3(8) . .
Cu6B Cu6F Cu5H 50.5(7) . .
Cu2H Cu6F Cu5H 54.9(7) . .
P6D Cu6D Se52 121.2(8) . .
P6D Cu6D Se69 123.7(8) . .
Se52 Cu6D Se69 102.3(7) . .
P6D Cu6D Cu9E 178.8(10) . .
Se52 Cu6D Cu9E 57.7(7) . .
Se69 Cu6D Cu9E 56.8(7) . .
P6D Cu6D Cu8E 119.0(7) . .
Se52 Cu6D Cu8E 56.7(6) . .
Se69 Cu6D Cu8E 114.1(7) . .
Cu9E Cu6D Cu8E 61.0(7) . .
P6D Cu6D Cu5E 107.9(7) . .
Se52 Cu6D Cu5E 128.4(8) . .
Se69 Cu6D Cu5E 57.0(6) . .
Cu9E Cu6D Cu5E 73.3(7) . .
Cu8E Cu6D Cu5E 87.2(8) . .
Se70 Cu6E Se56 123.9(10) . .
Se70 Cu6E Se45 118.8(10) . .
Se56 Cu6E Se45 116.3(9) . .
Se70 Cu6E Cu3B 166.4(11) . .
Se56 Cu6E Cu3B 63.5(8) . .
Se45 Cu6E Cu3B 58.0(8) . .
Se70 Cu6E Cu3A 66.3(8) . .
Se56 Cu6E Cu3A 61.1(8) . .
Se45 Cu6E Cu3A 149.8(10) . .
Cu3B Cu6E Cu3A 123.9(10) . .
Se70 Cu6E Cu4A 66.0(7) . .
Se56 Cu6E Cu4A 165.3(11) . .
Se45 Cu6E Cu4A 57.8(7) . .
Cu3B Cu6E Cu4A 104.6(9) . .
Cu3A Cu6E Cu4A 131.5(10) . .
Se70 Cu6E Cu7E 57.5(7) . .
Se56 Cu6E Cu7E 114.6(10) . .
Se45 Cu6E Cu7E 106.9(9) . .
Cu3B Cu6E Cu7E 109.6(9) . .
Cu3A Cu6E Cu7E 100.4(9) . .
Cu4A Cu6E Cu7E 59.5(7) . .
Se70 Cu6E Cu9F 105.6(9) . .
Se56 Cu6E Cu9F 56.5(7) . .
Se45 Cu6E Cu9F 115.9(9) . .
Cu3B Cu6E Cu9F 67.9(8) . .
Cu3A Cu6E Cu9F 88.4(8) . .
Cu4A Cu6E Cu9F 112.2(8) . .
Cu7E Cu6E Cu9F 61.3(7) . .
Se70 Cu6E Cu7C 109.2(8) . .
Se56 Cu6E Cu7C 110.9(9) . .
Se45 Cu6E Cu7C 53.7(6) . .
Cu3B Cu6E Cu7C 57.6(7) . .
Cu3A Cu6E Cu7C 156.2(10) . .
Cu4A Cu6E Cu7C 54.5(6) . .
Cu7E Cu6E Cu7C 61.1(7) . .
Cu9F Cu6E Cu7C 69.9(7) . .
Se66 Cu6H Se68 124.2(10) . .
Se66 Cu6H Cu0B 171.3(10) . .
Se68 Cu6H Cu0B 60.9(6) . .
Se66 Cu6H Cu2D 68.4(7) . .
Se68 Cu6H Cu2D 61.4(7) . .
Cu0B Cu6H Cu2D 119.1(8) . .
Se66 Cu6H Cu5B 58.4(7) . .
Se68 Cu6H Cu5B 168.2(10) . .
Cu0B Cu6H Cu5B 118.2(10) . .
Cu2D Cu6H Cu5B 114.2(9) . .
Se66 Cu6H Se50 117.4(8) . .
Se68 Cu6H Se50 117.0(9) . .
Cu0B Cu6H Se50 56.3(6) . .
Cu2D Cu6H Se50 167.1(9) . .
Cu5B Cu6H Se50 64.6(7) . .
Se66 Cu6H Cu9H 113.8(9) . .
Se68 Cu6H Cu9H 57.6(6) . .
Cu0B Cu6H Cu9H 74.7(7) . .
Cu2D Cu6H Cu9H 59.3(7) . .
Cu5B Cu6H Cu9H 110.6(9) . .
Se50 Cu6H Cu9H 108.4(8) . .
Se66 Cu6H Cu0F 116.4(9) . .
Se68 Cu6H Cu0F 103.5(8) . .
Cu0B Cu6H Cu0F 66.2(7) . .
Cu2D Cu6H Cu0F 111.4(8) . .
Cu5B Cu6H Cu0F 67.2(8) . .
Se50 Cu6H Cu0F 55.9(6) . .
Cu9H Cu6H Cu0F 58.1(6) . .
Se66 Cu6H Cu8C 53.6(7) . .
Se68 Cu6H Cu8C 111.1(8) . .
Cu0B Cu6H Cu8C 133.2(9) . .
Cu2D Cu6H Cu8C 58.1(7) . .
Cu5B Cu6H Cu8C 60.1(7) . .
Se50 Cu6H Cu8C 114.8(8) . .
Cu9H Cu6H Cu8C 65.1(7) . .
Cu0F Cu6H Cu8C 72.5(7) . .
P7A Cu7A Cu3H 113.1(10) . .
P7A Cu7A Se62 119.5(10) . .
Cu3H Cu7A Se62 127.3(9) . .
P7A Cu7A Cu0H 125.8(11) . .
Cu3H Cu7A Cu0H 91.3(9) . .
Se62 Cu7A Cu0H 56.0(8) . .
P7A Cu7A Cu1H 171.0(12) . .
Cu3H Cu7A Cu1H 68.9(8) . .
Se62 Cu7A Cu1H 59.6(8) . .
Cu0H Cu7A Cu1H 62.1(8) . .
P7A Cu7A Cu0A 113.8(10) . .
Cu3H Cu7A Cu0A 107.0(11) . .
Se62 Cu7A Cu0A 53.7(8) . .
Cu0H Cu7A Cu0A 102.7(10) . .
Cu1H Cu7A Cu0A 57.8(8) . .
P7A Cu7A Se65 118.2(10) . .
Cu3H Cu7A Se65 53.6(8) . .
Se62 Cu7A Se65 100.7(9) . .
Cu0H Cu7A Se65 115.3(9) . .
Cu1H Cu7A Se65 55.2(7) . .
Cu0A Cu7A Se65 55.9(8) . .
P7A Cu7A Se55 102.8(9) . .
Cu3H Cu7A Se55 53.6(7) . .
Se62 Cu7A Se55 109.6(9) . .
Cu0H Cu7A Se55 53.6(7) . .
Cu1H Cu7A Se55 85.6(8) . .
Cu0A Cu7A Se55 143.4(9) . .
Se65 Cu7A Se55 105.3(9) . .
Se37 Cu7B Cu4H 59.8(8) . .
Se37 Cu7B Se63 127.1(11) . .
Cu4H Cu7B Se63 154.8(12) . .
Se37 Cu7B Cu6B 163.8(12) . .
Cu4H Cu7B Cu6B 115.6(11) . .
Se63 Cu7B Cu6B 64.4(8) . .
Se37 Cu7B Cu8A 64.4(9) . .
Cu4H Cu7B Cu8A 115.1(11) . .
Se63 Cu7B Cu8A 62.9(8) . .
Cu6B Cu7B Cu8A 126.8(11) . .
Se37 Cu7B Se47 121.0(9) . .
Cu4H Cu7B Se47 63.9(8) . .
Se63 Cu7B Se47 98.1(10) . .
Cu6B Cu7B Se47 62.3(8) . .
Cu8A Cu7B Se47 132.8(11) . .
Se37 Cu7B CuF 116.3(11) . .
Cu4H Cu7B CuF 143.9(13) . .
Se63 Cu7B CuF 59.4(9) . .
Cu6B Cu7B CuF 56.9(10) . .
Cu8A Cu7B CuF 89.4(10) . .
Se47 Cu7B CuF 119.0(12) . .
Se37 Cu7B Cu7F 57.5(8) . .
Cu4H Cu7B Cu7F 66.8(9) . .
Se63 Cu7B Cu7F 138.4(10) . .
Cu6B Cu7B Cu7F 106.3(11) . .
Cu8A Cu7B Cu7F 107.4(11) . .
Se47 Cu7B Cu7F 113.4(10) . .
CuF Cu7B Cu7F 81.2(10) . .
Se37 Cu7B Cu2F 53.0(7) . .
Cu4H Cu7B Cu2F 106.8(10) . .
Se63 Cu7B Cu2F 92.7(8) . .
Cu6B Cu7B Cu2F 120.4(9) . .
Cu8A Cu7B Cu2F 56.0(7) . .
Se47 Cu7B Cu2F 168.7(10) . .
CuF Cu7B Cu2F 64.0(9) . .
Cu7F Cu7B Cu2F 55.5(7) . .
Se38 Cu7C Se45 116.9(9) . .
Se38 Cu7C Cu1F 138.6(10) . .
Se45 Cu7C Cu1F 57.3(7) . .
Se38 Cu7C Cu4A 60.4(6) . .
Se45 Cu7C Cu4A 57.4(7) . .
Cu1F Cu7C Cu4A 106.0(9) . .
Se38 Cu7C Se41 118.7(9) . .
Se45 Cu7C Se41 117.3(8) . .
Cu1F Cu7C Se41 94.9(8) . .
Cu4A Cu7C Se41 144.7(9) . .
Se38 Cu7C Cu6C 55.8(6) . .
Se45 Cu7C Cu6C 139.4(9) . .
Cu1F Cu7C Cu6C 100.0(8) . .
Cu4A Cu7C Cu6C 107.6(8) . .
Se41 Cu7C Cu6C 96.0(8) . .
Se38 Cu7C Cu3E 55.5(7) . .
Se45 Cu7C Cu3E 150.3(10) . .
Cu1F Cu7C Cu3E 149.7(10) . .
Cu4A Cu7C Cu3E 103.6(9) . .
Se41 Cu7C Cu3E 63.3(7) . .
Cu6C Cu7C Cu3E 64.3(7) . .
Se38 Cu7C Cu3B 149.9(10) . .
Se45 Cu7C Cu3B 54.9(7) . .
Cu1F Cu7C Cu3B 65.7(7) . .
Cu4A Cu7C Cu3B 100.4(9) . .
Se41 Cu7C Cu3B 62.6(7) . .
Cu6C Cu7C Cu3B 151.4(10) . .
Cu3E Cu7C Cu3B 115.1(9) . .
Se38 Cu7C Cu7E 52.2(6) . .
Se45 Cu7C Cu7E 98.4(8) . .
Cu1F Cu7C Cu7E 155.4(9) . .
Cu4A Cu7C Cu7E 56.7(6) . .
Se41 Cu7C Cu7E 93.5(8) . .
Cu6C Cu7C Cu7E 102.0(7) . .
Cu3E Cu7C Cu7E 53.1(7) . .
Cu3B Cu7C Cu7E 98.3(8) . .
Se38 Cu7C Cu3C 115.3(8) . .
Se45 Cu7C Cu3C 118.6(9) . .
Cu1F Cu7C Cu3C 62.6(8) . .
Cu4A Cu7C Cu3C 159.1(10) . .
Se41 Cu7C Cu3C 56.2(7) . .
Cu6C Cu7C Cu3C 60.8(7) . .
Cu3E Cu7C Cu3C 87.2(9) . .
Cu3B Cu7C Cu3C 90.7(8) . .
Cu7E Cu7C Cu3C 139.4(9) . .
Se38 Cu7C Cu6E 98.9(8) . .
Se45 Cu7C Cu6E 51.7(6) . .
Cu1F Cu7C Cu6E 103.0(8) . .
Cu4A Cu7C Cu6E 55.1(6) . .
Se41 Cu7C Cu6E 93.0(7) . .
Cu6C Cu7C Cu6E 154.4(9) . .
Cu3E Cu7C Cu6E 99.2(8) . .
Cu3B Cu7C Cu6E 52.1(7) . .
Cu7E Cu7C Cu6E 53.5(6) . .
Cu3C Cu7C Cu6E 141.5(9) . .
P7D Cu7D Cu8H 135.8(9) . .
P7D Cu7D Se67 112.8(8) . .
Cu8H Cu7D Se67 111.4(8) . .
P7D Cu7D Cu7H 144.0(9) . .
Cu8H Cu7D Cu7H 64.6(7) . .
Se67 Cu7D Cu7H 58.3(6) . .
P7D Cu7D Se51 104.6(8) . .
Cu8H Cu7D Se51 55.9(6) . .
Se67 Cu7D Se51 115.0(8) . .
Cu7H Cu7D Se51 110.6(8) . .
P7D Cu7D Se44 106.8(7) . .
Cu8H Cu7D Se44 56.9(6) . .
Se67 Cu7D Se44 108.5(8) . .
Cu7H Cu7D Se44 54.6(6) . .
Se51 Cu7D Se44 108.8(8) . .
P7D Cu7D Cu5F 137.3(9) . .
Cu8H Cu7D Cu5F 70.6(7) . .
Se67 Cu7D Cu5F 58.2(7) . .
Cu7H Cu7D Cu5F 71.5(7) . .
Se51 Cu7D Cu5F 58.1(7) . .
Se44 Cu7D Cu5F 115.6(8) . .
Se60 Cu7F Se37 116.7(11) . .
Se60 Cu7F Cu9C 56.5(8) . .
Se37 Cu7F Cu9C 134.6(12) . .
Se60 Cu7F Se46 119.3(11) . .
Se37 Cu7F Se46 119.7(11) . .
Cu9C Cu7F Se46 95.3(10) . .
Se60 Cu7F Cu2B 54.7(8) . .
Se37 Cu7F Cu2B 154.3(12) . .
Cu9C Cu7F Cu2B 64.7(9) . .
Se46 Cu7F Cu2B 64.8(8) . .
Se60 Cu7F Cu3D 57.8(8) . .
Se37 Cu7F Cu3D 61.0(8) . .
Cu9C Cu7F Cu3D 106.1(10) . .
Se46 Cu7F Cu3D 145.6(11) . .
Cu2B Cu7F Cu3D 100.3(10) . .
Se60 Cu7F Cu2F 136.3(12) . .
Se37 Cu7F Cu2F 56.5(7) . .
Cu9C Cu7F Cu2F 95.9(10) . .
Se46 Cu7F Cu2F 94.2(9) . .
Cu2B Cu7F Cu2F 148.2(11) . .
Cu3D Cu7F Cu2F 109.6(10) . .
Se60 Cu7F Cu7B 149.4(11) . .
Se37 Cu7F Cu7B 53.0(8) . .
Cu9C Cu7F Cu7B 153.4(11) . .
Se46 Cu7F Cu7B 67.5(8) . .
Cu2B Cu7F Cu7B 119.8(11) . .
Cu3D Cu7F Cu7B 98.9(10) . .
Cu2F Cu7F Cu7B 66.8(8) . .
Se60 Cu7F Cu4H 99.6(9) . .
Se37 Cu7F Cu4H 52.0(7) . .
Cu9C Cu7F Cu4H 156.1(11) . .
Se46 Cu7F Cu4H 97.7(9) . .
Cu2B Cu7F Cu4H 103.2(10) . .
Cu3D Cu7F Cu4H 53.8(7) . .
Cu2F Cu7F Cu4H 103.1(9) . .
Cu7B Cu7F Cu4H 50.3(7) . .
Se60 Cu7F Cu3H 54.0(7) . .
Se37 Cu7F Cu3H 101.3(9) . .
Cu9C Cu7F Cu3H 104.3(10) . .
Se46 Cu7F Cu3H 94.0(9) . .
Cu2B Cu7F Cu3H 53.3(7) . .
Cu3D Cu7F Cu3H 55.2(7) . .
Cu2F Cu7F Cu3H 157.3(11) . .
Cu7B Cu7F Cu3H 97.2(9) . .
Cu4H Cu7F Cu3H 54.9(7) . .
Se60 Cu7F Cu2C 117.0(11) . .
Se37 Cu7F Cu2C 113.3(10) . .
Cu9C Cu7F Cu2C 61.5(8) . .
Se46 Cu7F Cu2C 56.2(8) . .
Cu2B Cu7F Cu2C 90.5(10) . .
Cu3D Cu7F Cu2C 158.2(12) . .
Cu2F Cu7F Cu2C 57.7(8) . .
Cu7B Cu7F Cu2C 92.0(9) . .
Cu4H Cu7F Cu2C 141.8(11) . .
Cu3H Cu7F Cu2C 142.2(11) . .
Se38 Cu7E Se70 120.2(9) . .
Se38 Cu7E Cu8E 173.1(10) . .
Se70 Cu7E Cu8E 63.3(7) . .
Se38 Cu7E Se57 118.2(8) . .
Se70 Cu7E Se57 120.6(9) . .
Cu8E Cu7E Se57 57.5(7) . .
Se38 Cu7E Cu3E 58.9(7) . .
Se70 Cu7E Cu3E 169.2(10) . .
Cu8E Cu7E Cu3E 119.0(10) . .
Se57 Cu7E Cu3E 63.7(7) . .
Se38 Cu7E Cu4A 60.9(7) . .
Se70 Cu7E Cu4A 65.0(7) . .
Cu8E Cu7E Cu4A 124.8(9) . .
Se57 Cu7E Cu4A 165.9(9) . .
Cu3E Cu7E Cu4A 108.5(9) . .
Se38 Cu7E Cu6E 111.3(9) . .
Se70 Cu7E Cu6E 54.8(7) . .
Cu8E Cu7E Cu6E 75.6(7) . .
Se57 Cu7E Cu6E 111.6(8) . .
Cu3E Cu7E Cu6E 114.7(9) . .
Cu4A Cu7E Cu6E 59.5(7) . .
Se38 Cu7E Cu9F 119.0(9) . .
Se70 Cu7E Cu9F 102.1(8) . .
Cu8E Cu7E Cu9F 64.1(7) . .
Se57 Cu7E Cu9F 56.4(6) . .
Cu3E Cu7E Cu9F 71.5(8) . .
Cu4A Cu7E Cu9F 110.7(8) . .
Cu6E Cu7E Cu9F 59.5(7) . .
Se38 Cu7E Cu7C 54.5(6) . .
Se70 Cu7E Cu7C 110.7(8) . .
Cu8E Cu7E Cu7C 131.1(8) . .
Se57 Cu7E Cu7C 111.1(8) . .
Cu3E Cu7E Cu7C 59.3(7) . .
Cu4A Cu7E Cu7C 55.9(6) . .
Cu6E Cu7E Cu7C 65.4(7) . .
Cu9F Cu7E Cu7C 71.1(7) . .
Se44 Cu7H Se67 119.6(9) . .
Se44 Cu7H Se50 123.2(9) . .
Se67 Cu7H Se50 115.9(9) . .
Se44 Cu7H Cu7D 64.4(7) . .
Se67 Cu7H Cu7D 60.7(7) . .
Se50 Cu7H Cu7D 166.1(10) . .
Se44 Cu7H Cu8B 168.4(10) . .
Se67 Cu7H Cu8B 57.0(7) . .
Se50 Cu7H Cu8B 63.6(7) . .
Cu7D Cu7H Cu8B 107.0(9) . .
Se44 Cu7H Cu8D 63.2(6) . .
Se67 Cu7H Cu8D 149.5(9) . .
Se50 Cu7H Cu8D 63.5(7) . .
Cu7D Cu7H Cu8D 127.0(9) . .
Cu8B Cu7H Cu8D 126.0(10) . .
Se44 Cu7H Cu8H 57.3(6) . .
Se67 Cu7H Cu8H 107.4(8) . .
Se50 Cu7H Cu8H 115.2(8) . .
Cu7D Cu7H Cu8H 57.3(7) . .
Cu8B Cu7H Cu8H 112.0(9) . .
Cu8D Cu7H Cu8H 99.0(7) . .
Se44 Cu7H Cu0F 105.6(8) . .
Se67 Cu7H Cu0F 116.2(8) . .
Se50 Cu7H Cu0F 56.4(6) . .
Cu7D Cu7H Cu0F 111.6(8) . .
Cu8B Cu7H Cu0F 69.6(7) . .
Cu8D Cu7H Cu0F 89.6(7) . .
Cu8H Cu7H Cu0F 62.1(6) . .
Se44 Cu7H Cu5F 110.6(8) . .
Se67 Cu7H Cu5F 53.3(6) . .
Se50 Cu7H Cu5F 110.8(8) . .
Cu7D Cu7H Cu5F 55.8(7) . .
Cu8B Cu7H Cu5F 58.1(7) . .
Cu8D Cu7H Cu5F 157.2(9) . .
Cu8H Cu7H Cu5F 62.3(6) . .
Cu0F Cu7H Cu5F 70.5(7) . .
P8A Cu8A Cu8B 130.8(11) . .
P8A Cu8A Se67 113.5(10) . .
Cu8B Cu8A Se67 57.6(8) . .
P8A Cu8A Cu7B 118.8(10) . .
Cu8B Cu8A Cu7B 91.7(9) . .
Se67 Cu8A Cu7B 127.1(9) . .
P8A Cu8A Se63 107.7(10) . .
Cu8B Cu8A Se63 56.6(8) . .
Se67 Cu8A Se63 114.2(9) . .
Cu7B Cu8A Se63 56.1(8) . .
P8A Cu8A Se37 107.9(9) . .
Cu8B Cu8A Se37 121.2(9) . .
Se67 Cu8A Se37 103.4(9) . .
Cu7B Cu8A Se37 53.8(7) . .
Se63 Cu8A Se37 109.8(9) . .
P8A Cu8A Cu2F 153.9(12) . .
Cu8B Cu8A Cu2F 69.2(8) . .
Se67 Cu8A Cu2F 59.2(7) . .
Cu7B Cu8A Cu2F 70.3(8) . .
Se63 Cu8A Cu2F 97.5(8) . .
Se37 Cu8A Cu2F 55.6(7) . .
Se66 Cu8C Se43 123.9(10) . .
Se66 Cu8C Cu6C 140.3(11) . .
Se43 Cu8C Cu6C 58.0(7) . .
Se66 Cu8C Cu9B 153.8(11) . .
Se43 Cu8C Cu9B 55.9(7) . .
Cu6C Cu8C Cu9B 64.8(8) . .
Se66 Cu8C Cu2D 66.0(7) . .
Se43 Cu8C Cu2D 59.8(7) . .
Cu6C Cu8C Cu2D 111.3(9) . .
Cu9B Cu8C Cu2D 101.1(9) . .
Se66 Cu8C Cu5B 55.3(7) . .
Se43 Cu8C Cu5B 151.8(10) . .
Cu6C Cu8C Cu5B 144.2(10) . .
Cu9B Cu8C Cu5B 111.0(10) . .
Cu2D Cu8C Cu5B 104.5(9) . .
Se66 Cu8C Se36 114.1(9) . .
Se43 Cu8C Se36 116.6(9) . .
Cu6C Cu8C Se36 92.5(8) . .
Cu9B Cu8C Se36 60.8(7) . .
Cu2D Cu8C Se36 141.1(10) . .
Cu5B Cu8C Se36 59.2(7) . .
Se66 Cu8C Cu3F 57.3(7) . .
Se43 Cu8C Cu3F 143.1(10) . .
Cu6C Cu8C Cu3F 96.7(9) . .
Cu9B Cu8C Cu3F 141.7(10) . .
Cu2D Cu8C Cu3F 117.1(10) . .
Cu5B Cu8C Cu3F 63.8(7) . .
Se36 Cu8C Cu3F 88.6(8) . .
Se66 Cu8C Cu6H 52.6(7) . .
Se43 Cu8C Cu6H 101.7(8) . .
Cu6C Cu8C Cu6H 159.2(10) . .
Cu9B Cu8C Cu6H 101.2(9) . .
Cu2D Cu8C Cu6H 54.2(7) . .
Cu5B Cu8C Cu6H 53.5(7) . .
Se36 Cu8C Cu6H 93.4(8) . .
Cu3F Cu8C Cu6H 103.3(9) . .
Se66 Cu8C Cu9H 102.4(8) . .
Se43 Cu8C Cu9H 55.4(6) . .
Cu6C Cu8C Cu9H 106.3(8) . .
Cu9B Cu8C Cu9H 54.1(6) . .
Cu2D Cu8C Cu9H 53.8(6) . .
Cu5B Cu8C Cu9H 96.4(8) . .
Se36 Cu8C Cu9H 90.8(8) . .
Cu3F Cu8C Cu9H 156.9(10) . .
Cu6H Cu8C Cu9H 53.7(6) . .
Se67 Cu8B Se63 127.9(10) . .
Se67 Cu8B Cu8A 62.3(9) . .
Se63 Cu8B Cu8A 65.6(8) . .
Se67 Cu8B Cu5B 171.3(11) . .
Se63 Cu8B Cu5B 60.7(8) . .
Cu8A Cu8B Cu5B 126.3(11) . .
Se67 Cu8B Cu7H 59.9(7) . .
Se63 Cu8B Cu7H 147.7(10) . .
Cu8A Cu8B Cu7H 112.1(11) . .
Cu5B Cu8B Cu7H 113.9(10) . .
Se67 Cu8B Se50 112.9(9) . .
Se63 Cu8B Se50 96.6(9) . .
Cu8A Cu8B Se50 125.9(10) . .
Cu5B Cu8B Se50 64.3(8) . .
Cu7H Cu8B Se50 57.3(7) . .
Se67 Cu8B CuF 122.3(11) . .
Se63 Cu8B CuF 59.9(9) . .
Cu8A Cu8B CuF 92.6(10) . .
Cu5B Cu8B CuF 59.2(9) . .
Cu7H Cu8B CuF 148.5(11) . .
Se50 Cu8B CuF 123.2(11) . .
Se67 Cu8B Cu5F 58.2(7) . .
Se63 Cu8B Cu5F 142.5(10) . .
Cu8A Cu8B Cu5F 106.0(10) . .
Cu5B Cu8B Cu5F 114.8(10) . .
Cu7H Cu8B Cu5F 69.8(8) . .
Se50 Cu8B Cu5F 115.3(8) . .
CuF Cu8B Cu5F 85.2(10) . .
Se67 Cu8B Se36 114.5(9) . .
Se63 Cu8B Se36 102.6(9) . .
Cu8A Cu8B Se36 135.7(9) . .
Cu5B Cu8B Se36 59.1(7) . .
Cu7H Cu8B Se36 99.5(8) . .
Se50 Cu8B Se36 97.0(8) . .
CuF Cu8B Se36 49.5(8) . .
Cu5F Cu8B Se36 56.4(7) . .
Se67 Cu8B Cu2F 56.7(7) . .
Se63 Cu8B Cu2F 96.4(8) . .
Cu8A Cu8B Cu2F 58.9(7) . .
Cu5B Cu8B Cu2F 124.7(10) . .
Cu7H Cu8B Cu2F 109.7(9) . .
Se50 Cu8B Cu2F 166.8(10) . .
CuF Cu8B Cu2F 65.8(9) . .
Cu5F Cu8B Cu2F 53.4(7) . .
Se36 Cu8B Cu2F 82.0(7) . .
Se67 Cu8B Cu0F 109.4(9) . .
Se63 Cu8B Cu0F 122.5(9) . .
Cu8A Cu8B Cu0F 170.6(11) . .
Cu5B Cu8B Cu0F 62.2(7) . .
Cu7H Cu8B Cu0F 58.6(7) . .
Se50 Cu8B Cu0F 51.6(6) . .
CuF Cu8B Cu0F 95.8(9) . .
Cu5F Cu8B Cu0F 70.7(7) . .
Se36 Cu8B Cu0F 50.3(5) . .
Cu2F Cu8B Cu0F 121.4(8) . .
Se55 Cu8F Se46 114.0(8) . .
Se55 Cu8F Se47 137.8(9) . .
Se46 Cu8F Se47 108.2(8) . .
Se55 Cu8F Cu3H 56.4(7) . .
Se46 Cu8F Cu3H 107.4(9) . .
Se47 Cu8F Cu3H 111.1(9) . .
Se55 Cu8F Cu5H 114.1(9) . .
Se46 Cu8F Cu5H 102.8(8) . .
Se47 Cu8F Cu5H 53.7(7) . .
Cu3H Cu8F Cu5H 149.5(9) . .
Se55 Cu8F Cu1H 88.0(8) . .
Se46 Cu8F Cu1H 149.5(10) . .
Se47 Cu8F Cu1H 53.5(7) . .
Cu3H Cu8F Cu1H 66.2(7) . .
Cu5H Cu8F Cu1H 85.5(7) . .
Se55 Cu8F Cu2H 60.7(7) . .
Se46 Cu8F Cu2H 101.3(8) . .
Se47 Cu8F Cu2H 111.1(9) . .
Cu3H Cu8F Cu2H 116.9(9) . .
Cu5H Cu8F Cu2H 59.8(7) . .
Cu1H Cu8F Cu2H 108.1(9) . .
Se55 Cu8F Cu6B 153.4(10) . .
Se46 Cu8F Cu6B 56.4(7) . .
Se47 Cu8F Cu6B 58.3(7) . .
Cu3H Cu8F Cu6B 147.1(10) . .
Cu5H Cu8F Cu6B 53.4(7) . .
Cu1H Cu8F Cu6B 111.8(8) . .
Cu2H Cu8F Cu6B 95.3(8) . .
Se55 Cu8F Cu4H 112.7(8) . .
Se46 Cu8F Cu4H 100.6(8) . .
Se47 Cu8F Cu4H 57.9(7) . .
Cu3H Cu8F Cu4H 58.9(7) . .
Cu5H Cu8F Cu4H 111.4(8) . .
Cu1H Cu8F Cu4H 49.6(7) . .
Cu2H Cu8F Cu4H 157.8(9) . .
Cu6B Cu8F Cu4H 93.9(8) . .
Se55 Cu8F Cu0H 52.9(7) . .
Se46 Cu8F Cu0H 153.6(10) . .
Se47 Cu8F Cu0H 88.1(8) . .
Cu3H Cu8F Cu0H 84.7(8) . .
Cu5H Cu8F Cu0H 69.7(7) . .
Cu1H Cu8F Cu0H 56.9(7) . .
Cu2H Cu8F Cu0H 52.6(7) . .
Cu6B Cu8F Cu0H 123.1(9) . .
Cu4H Cu8F Cu0H 105.7(8) . .
Se55 Cu8F Cu1B 62.8(7) . .
Se46 Cu8F Cu1B 58.7(7) . .
Se47 Cu8F Cu1B 148.8(9) . .
Cu3H Cu8F Cu1B 100.1(8) . .
Cu5H Cu8F Cu1B 99.1(8) . .
Cu1H Cu8F Cu1B 149.9(9) . .
Cu2H Cu8F Cu1B 52.4(7) . .
Cu6B Cu8F Cu1B 94.2(8) . .
Cu4H Cu8F Cu1B 146.8(9) . .
Cu0H Cu8F Cu1B 96.6(8) . .
Se55 Cu8F Cu2B 58.8(7) . .
Se46 Cu8F Cu2B 62.2(7) . .
Se47 Cu8F Cu2B 152.2(10) . .
Cu3H Cu8F Cu2B 54.5(7) . .
Cu5H Cu8F Cu2B 150.6(9) . .
Cu1H Cu8F Cu2B 120.7(8) . .
Cu2H Cu8F Cu2B 96.7(8) . .
Cu6B Cu8F Cu2B 118.5(8) . .
Cu4H Cu8F Cu2B 96.7(8) . .
Cu0H Cu8F Cu2B 111.6(8) . .
Cu1B Cu8F Cu2B 51.6(7) . .
P8D Cu8D Cu0B 120.0(8) . .
P8D Cu8D Cu7H 118.5(8) . .
Cu0B Cu8D Cu7H 94.7(8) . .
P8D Cu8D Se44 124.5(9) . .
Cu0B Cu8D Se44 115.4(7) . .
Cu7H Cu8D Se44 53.9(6) . .
P8D Cu8D Se53 111.1(7) . .
Cu0B Cu8D Se53 55.6(6) . .
Cu7H Cu8D Se53 130.2(8) . .
Se44 Cu8D Se53 100.1(7) . .
P8D Cu8D Cu4B 165.4(9) . .
Cu0B Cu8D Cu4B 59.1(7) . .
Cu7H Cu8D Cu4B 75.5(7) . .
Se44 Cu8D Cu4B 58.9(6) . .
Se53 Cu8D Cu4B 55.3(6) . .
P8D Cu8D Cu1G 109.7(8) . .
Cu0B Cu8D Cu1G 101.9(7) . .
Cu7H Cu8D Cu1G 110.2(8) . .
Se44 Cu8D Cu1G 57.8(6) . .
Se53 Cu8D Cu1G 52.0(5) . .
Cu4B Cu8D Cu1G 58.5(7) . .
P8D Cu8D Se50 102.7(7) . .
Cu0B Cu8D Se50 54.9(6) . .
Cu7H Cu8D Se50 56.3(6) . .
Se44 Cu8D Se50 107.7(7) . .
Se53 Cu8D Se50 110.5(8) . .
Cu4B Cu8D Se50 88.5(7) . .
Cu1G Cu8D Se50 147.1(8) . .
Se57 Cu8E Se52 130.2(10) . .
Se57 Cu8E Cu7E 62.5(7) . .
Se52 Cu8E Cu7E 167.2(10) . .
Se57 Cu8E Cu5A 152.1(9) . .
Se52 Cu8E Cu5A 59.3(7) . .
Cu7E Cu8E Cu5A 110.3(9) . .
Se57 Cu8E Se70 120.4(9) . .
Se52 Cu8E Se70 109.3(9) . .
Cu7E Cu8E Se70 58.1(7) . .
Cu5A Cu8E Se70 57.1(7) . .
Se57 Cu8E Cu6D 71.6(7) . .
Se52 Cu8E Cu6D 58.7(7) . .
Cu7E Cu8E Cu6D 134.1(9) . .
Cu5A Cu8E Cu6D 110.7(9) . .
Se70 Cu8E Cu6D 167.5(10) . .
Se57 Cu8E Cu9E 97.3(8) . .
Se52 Cu8E Cu9E 57.4(7) . .
Cu7E Cu8E Cu9E 124.9(9) . .
Cu5A Cu8E Cu9E 107.4(9) . .
Se70 Cu8E Cu9E 119.9(8) . .
Cu6D Cu8E Cu9E 58.4(6) . .
Se57 Cu8E Cu3A 144.0(9) . .
Se52 Cu8E Cu3A 62.5(7) . .
Cu7E Cu8E Cu3A 106.9(9) . .
Cu5A Cu8E Cu3A 63.1(8) . .
Se70 Cu8E Cu3A 63.8(7) . .
Cu6D Cu8E Cu3A 109.4(8) . .
Cu9E Cu8E Cu3A 58.9(7) . .
Se57 Cu8E Cu9F 57.2(6) . .
Se52 Cu8E Cu9F 120.8(8) . .
Cu7E Cu8E Cu9F 62.8(7) . .
Cu5A Cu8E Cu9F 146.8(10) . .
Se70 Cu8E Cu9F 98.1(8) . .
Cu6D Cu8E Cu9F 91.9(8) . .
Cu9E Cu8E Cu9F 63.4(7) . .
Cu3A Cu8E Cu9F 87.0(7) . .
Se51 Cu8H Se44 121.9(9) . .
Se51 Cu8H Cu4B 172.0(10) . .
Se44 Cu8H Cu4B 63.2(7) . .
Se51 Cu8H Cu7D 63.5(7) . .
Se44 Cu8H Cu7D 63.7(7) . .
Cu4B Cu8H Cu7D 123.7(10) . .
Se51 Cu8H Cu1E 58.7(7) . .
Se44 Cu8H Cu1E 167.2(9) . .
Cu4B Cu8H Cu1E 117.9(10) . .
Cu7D Cu8H Cu1E 109.9(8) . .
Se51 Cu8H Se58 118.2(9) . .
Se44 Cu8H Se58 119.1(8) . .
Cu4B Cu8H Se58 56.0(7) . .
Cu7D Cu8H Se58 165.6(9) . .
Cu1E Cu8H Se58 64.3(7) . .
Se51 Cu8H Cu7H 111.4(8) . .
Se44 Cu8H Cu7H 54.4(6) . .
Cu4B Cu8H Cu7H 76.5(7) . .
Cu7D Cu8H Cu7H 58.1(7) . .
Cu1E Cu8H Cu7H 112.8(8) . .
Se58 Cu8H Cu7H 110.8(8) . .
Se51 Cu8H Cu0F 117.9(8) . .
Se44 Cu8H Cu0F 101.8(7) . .
Cu4B Cu8H Cu0F 64.5(7) . .
Cu7D Cu8H Cu0F 110.6(8) . .
Cu1E Cu8H Cu0F 69.4(7) . .
Se58 Cu8H Cu0F 55.3(6) . .
Cu7H Cu8H Cu0F 60.0(6) . .
Se51 Cu8H Cu5F 55.0(6) . .
Se44 Cu8H Cu5F 109.8(8) . .
Cu4B Cu8H Cu5F 130.8(9) . .
Cu7D Cu8H Cu5F 56.6(6) . .
Cu1E Cu8H Cu5F 59.1(7) . .
Se58 Cu8H Cu5F 111.4(8) . .
Cu7H Cu8H Cu5F 64.2(7) . .
Cu0F Cu8H Cu5F 70.6(7) . .
P9D Cu9D Se69 117.9(9) . .
P9D Cu9D Cu5E 154.9(9) . .
Se69 Cu9D Cu5E 59.0(6) . .
P9D Cu9D Se49 110.2(8) . .
Se69 Cu9D Se49 115.3(8) . .
Cu5E Cu9D Se49 58.9(6) . .
P9D Cu9D Cu4E 140.1(8) . .
Se69 Cu9D Cu4E 58.6(7) . .
Cu5E Cu9D Cu4E 62.5(7) . .
Se49 Cu9D Cu4E 105.4(8) . .
P9D Cu9D Cu4F 120.6(9) . .
Se69 Cu9D Cu4F 119.5(8) . .
Cu5E Cu9D Cu4F 73.9(7) . .
Se49 Cu9D Cu4F 55.5(6) . .
Cu4E Cu9D Cu4F 67.3(7) . .
P9D Cu9D Se61 101.4(7) . .
Se69 Cu9D Se61 104.6(8) . .
Cu5E Cu9D Se61 103.3(8) . .
Se49 Cu9D Se61 105.6(8) . .
Cu4E Cu9D Se61 50.7(6) . .
Cu4F Cu9D Se61 50.3(6) . .
Se54 Cu9C Se60 120.6(11) . .
Se54 Cu9C Se61 114.2(10) . .
Se60 Cu9C Se61 110.3(10) . .
Se54 Cu9C Cu1A 173.8(12) . .
Se60 Cu9C Cu1A 63.3(8) . .
Se61 Cu9C Cu1A 59.6(8) . .
Se54 Cu9C Cu9G 121.7(10) . .
Se60 Cu9C Cu9G 115.3(11) . .
Se61 Cu9C Cu9G 55.8(8) . .
Cu1A Cu9C Cu9G 56.5(8) . .
Se54 Cu9C Cu7F 76.0(9) . .
Se60 Cu9C Cu7F 58.9(8) . .
Se61 Cu9C Cu7F 168.8(11) . .
Cu1A Cu9C Cu7F 110.1(10) . .
Cu9G Cu9C Cu7F 124.1(11) . .
Se54 Cu9C Cu4F 68.5(8) . .
Se60 Cu9C Cu4F 163.8(11) . .
Se61 Cu9C Cu4F 54.3(7) . .
Cu1A Cu9C Cu4F 106.5(10) . .
Cu9G Cu9C Cu4F 62.0(8) . .
Cu7F Cu9C Cu4F 136.8(11) . .
Se54 Cu9C Cu2B 129.5(11) . .
Se60 Cu9C Cu2B 53.0(8) . .
Se61 Cu9C Cu2B 113.5(10) . .
Cu1A Cu9C Cu2B 56.6(8) . .
Cu9G Cu9C Cu2B 74.8(9) . .
Cu7F Cu9C Cu2B 58.5(8) . .
Cu4F Cu9C Cu2B 133.7(10) . .
Se54 Cu9C Cu2C 49.7(8) . .
Se60 Cu9C Cu2C 123.8(11) . .
Se61 Cu9C Cu2C 123.9(10) . .
Cu1A Cu9C Cu2C 133.5(11) . .
Cu9G Cu9C Cu2C 86.3(9) . .
Cu7F Cu9C Cu2C 66.0(9) . .
Cu4F Cu9C Cu2C 72.4(8) . .
Cu2B Cu9C Cu2C 89.7(9) . .
P9A Cu9A Se48 113.9(9) . .
P9A Cu9A Cu3F 150.5(10) . .
Se48 Cu9A Cu3F 58.9(7) . .
P9A Cu9A Se63 107.3(9) . .
Se48 Cu9A Se63 116.0(8) . .
Cu3F Cu9A Se63 100.8(8) . .
P9A Cu9A Se66 102.8(7) . .
Se48 Cu9A Se66 105.7(8) . .
Cu3F Cu9A Se66 57.9(6) . .
Se63 Cu9A Se66 110.4(8) . .
P9A Cu9A Cu5B 121.4(9) . .
Se48 Cu9A Cu5B 123.8(9) . .
Cu3F Cu9A Cu5B 67.9(7) . .
Se63 Cu9A Cu5B 56.7(7) . .
Se66 Cu9A Cu5B 54.0(6) . .
P9A Cu9A Cu6B 137.4(9) . .
Se48 Cu9A Cu6B 55.5(7) . .
Cu3F Cu9A Cu6B 65.5(7) . .
Se63 Cu9A Cu6B 60.9(7) . .
Se66 Cu9A Cu6B 119.7(9) . .
Cu5B Cu9A Cu6B 87.8(8) . .
Se43 Cu9B CuE 129.1(11) . .
Se43 Cu9B Se39 123.9(9) . .
CuE Cu9B Se39 61.7(8) . .
Se43 Cu9B Cu1E 171.4(10) . .
CuE Cu9B Cu1E 59.4(8) . .
Se39 Cu9B Cu1E 58.0(7) . .
Se43 Cu9B Cu9H 62.3(7) . .
CuE Cu9B Cu9H 151.5(11) . .
Se39 Cu9B Cu9H 139.0(10) . .
Cu1E Cu9B Cu9H 110.4(9) . .
Se43 Cu9B Cu5D 59.8(7) . .
CuE Cu9B Cu5D 96.8(9) . .
Se39 Cu9B Cu5D 64.4(7) . .
Cu1E Cu9B Cu5D 122.3(9) . .
Cu9H Cu9B Cu5D 110.0(8) . .
Se43 Cu9B Cu8C 58.9(7) . .
CuE Cu9B Cu8C 93.5(9) . .
Se39 Cu9B Cu8C 151.0(10) . .
Cu1E Cu9B Cu8C 124.3(10) . .
Cu9H Cu9B Cu8C 69.8(7) . .
Cu5D Cu9B Cu8C 107.4(9) . .
Se43 Cu9B Se36 120.4(9) . .
CuE Cu9B Se36 50.8(7) . .
Se39 Cu9B Se36 106.0(8) . .
Cu1E Cu9B Se36 64.0(7) . .
Cu9H Cu9B Se36 100.8(8) . .
Cu5D Cu9B Se36 141.3(9) . .
Cu8C Cu9B Se36 61.6(7) . .
Se43 Cu9B Se58 110.0(8) . .
CuE Cu9B Se58 120.6(11) . .
Se39 Cu9B Se58 91.9(8) . .
Cu1E Cu9B Se58 61.5(7) . .
Cu9H Cu9B Se58 53.8(6) . .
Cu5D Cu9B Se58 119.4(8) . .
Cu8C Cu9B Se58 114.9(8) . .
Se36 Cu9B Se58 97.5(8) . .
Se43 Cu9B Cu6C 56.0(6) . .
CuE Cu9B Cu6C 73.2(9) . .
Se39 Cu9B Cu6C 98.7(8) . .
Cu1E Cu9B Cu6C 132.6(9) . .
Cu9H Cu9B Cu6C 112.5(9) . .
Cu5D Cu9B Cu6C 58.3(7) . .
Cu8C Cu9B Cu6C 57.2(7) . .
Se36 Cu9B Cu6C 88.7(7) . .
Se58 Cu9B Cu6C 165.7(9) . .
Se43 Cu9B Cu0F 109.6(8) . .
CuE Cu9B Cu0F 98.3(9) . .
Se39 Cu9B Cu0F 123.8(9) . .
Cu1E Cu9B Cu0F 66.6(7) . .
Cu9H Cu9B Cu0F 55.1(6) . .
Cu5D Cu9B Cu0F 164.9(9) . .
Cu8C Cu9B Cu0F 71.6(7) . .
Se36 Cu9B Cu0F 52.3(6) . .
Se58 Cu9B Cu0F 51.5(6) . .
Cu6C Cu9B Cu0F 126.8(8) . .
Se56 Cu9F Se57 139.7(10) . .
Se56 Cu9F Se41 112.3(8) . .
Se57 Cu9F Se41 108.0(8) . .
Se56 Cu9F Cu5E 113.9(9) . .
Se57 Cu9F Cu5E 55.1(6) . .
Se41 Cu9F Cu5E 102.8(8) . .
Se56 Cu9F Cu6E 56.8(7) . .
Se57 Cu9F Cu6E 112.3(8) . .
Se41 Cu9F Cu6E 105.3(9) . .
Cu5E Cu9F Cu6E 151.8(10) . .
Se56 Cu9F Cu4E 61.1(7) . .
Se57 Cu9F Cu4E 112.6(9) . .
Se41 Cu9F Cu4E 99.1(8) . .
Cu5E Cu9F Cu4E 59.3(7) . .
Cu6E Cu9F Cu4E 117.9(9) . .
Se56 Cu9F Cu7E 112.9(9) . .
Se57 Cu9F Cu7E 57.4(6) . .
Se41 Cu9F Cu7E 101.5(8) . .
Cu5E Cu9F Cu7E 112.3(8) . .
Cu6E Cu9F Cu7E 59.2(7) . .
Cu4E Cu9F Cu7E 159.1(10) . .
Se56 Cu9F Cu8E 88.0(8) . .
Se57 Cu9F Cu8E 53.9(6) . .
Se41 Cu9F Cu8E 153.3(9) . .
Cu5E Cu9F Cu8E 83.0(7) . .
Cu6E Cu9F Cu8E 70.7(7) . .
Cu4E Cu9F Cu8E 106.0(9) . .
Cu7E Cu9F Cu8E 53.1(6) . .
Se56 Cu9F Cu9E 53.9(7) . .
Se57 Cu9F Cu9E 89.8(8) . .
Se41 Cu9F Cu9E 150.6(9) . .
Cu5E Cu9F Cu9E 68.0(7) . .
Cu6E Cu9F Cu9E 88.3(8) . .
Cu4E Cu9F Cu9E 51.8(7) . .
Cu7E Cu9F Cu9E 107.8(8) . .
Cu8E Cu9F Cu9E 55.7(6) . .
Se56 Cu9F Cu3B 57.8(7) . .
Se57 Cu9F Cu3B 152.1(9) . .
Se41 Cu9F Cu3B 61.3(7) . .
Cu5E Cu9F Cu3B 148.7(9) . .
Cu6E Cu9F Cu3B 53.7(7) . .
Cu4E Cu9F Cu3B 94.9(8) . .
Cu7E Cu9F Cu3B 97.8(8) . .
Cu8E Cu9F Cu3B 123.9(9) . .
Cu9E Cu9F Cu3B 111.7(8) . .
Se56 Cu9F Cu2E 150.7(9) . .
Se57 Cu9F Cu2E 60.1(6) . .
Se41 Cu9F Cu2E 55.3(6) . .
Cu5E Cu9F Cu2E 53.9(6) . .
Cu6E Cu9F Cu2E 147.2(9) . .
Cu4E Cu9F Cu2E 92.9(8) . .
Cu7E Cu9F Cu2E 96.2(7) . .
Cu8E Cu9F Cu2E 113.8(7) . .
Cu9E Cu9F Cu2E 121.8(9) . .
Cu3B Cu9F Cu2E 116.5(8) . .
Se56 Cu9E Se69 127.2(11) . .
Se56 Cu9E Se52 125.4(11) . .
Se69 Cu9E Se52 107.4(10) . .
Se56 Cu9E Cu4E 66.0(9) . .
Se69 Cu9E Cu4E 61.5(8) . .
Se52 Cu9E Cu4E 167.1(11) . .
Se56 Cu9E Cu6D 145.4(11) . .
Se69 Cu9E Cu6D 61.5(7) . .
Se52 Cu9E Cu6D 59.5(7) . .
Cu4E Cu9E Cu6D 107.9(10) . .
Se56 Cu9E Cu3A 62.4(8) . .
Se69 Cu9E Cu3A 169.8(11) . .
Se52 Cu9E Cu3A 63.2(8) . .
Cu4E Cu9E Cu3A 128.4(11) . .
Cu6D Cu9E Cu3A 113.0(9) . .
Se56 Cu9E Cu8E 92.1(9) . .
Se69 Cu9E Cu8E 118.3(9) . .
Se52 Cu9E Cu8E 57.1(7) . .
Cu4E Cu9E Cu8E 120.7(10) . .
Cu6D Cu9E Cu8E 60.7(7) . .
Cu3A Cu9E Cu8E 60.7(7) . .
Se56 Cu9E Cu9F 54.8(7) . .
Se69 Cu9E Cu9F 101.8(9) . .
Se52 Cu9E Cu9F 118.0(9) . .
Cu4E Cu9E Cu9F 61.8(8) . .
Cu6D Cu9E Cu9F 91.7(8) . .
Cu3A Cu9E Cu9F 86.6(9) . .
Cu8E Cu9E Cu9F 60.9(7) . .
Se58 Cu9H Se68 127.1(8) . .
Se58 Cu9H Cu2D 170.4(9) . .
Se68 Cu9H Cu2D 60.2(6) . .
Se58 Cu9H Cu9B 66.7(7) . .
Se68 Cu9H Cu9B 162.6(9) . .
Cu2D Cu9H Cu9B 105.0(8) . .
Se58 Cu9H Se43 115.5(7) . .
Se68 Cu9H Se43 115.9(8) . .
Cu2D Cu9H Se43 59.7(6) . .
Cu9B Cu9H Se43 55.6(6) . .
Se58 Cu9H Cu0F 59.8(6) . .
Se68 Cu9H Cu0F 105.5(7) . .
Cu2D Cu9H Cu0F 113.8(7) . .
Cu9B Cu9H Cu0F 70.7(7) . .
Se43 Cu9H Cu0F 117.2(7) . .
Se58 Cu9H Cu6H 119.1(8) . .
Se68 Cu9H Cu6H 55.9(6) . .
Cu2D Cu9H Cu6H 57.9(7) . .
Cu9B Cu9H Cu6H 109.4(8) . .
Se43 Cu9H Cu6H 105.6(7) . .
Cu0F Cu9H Cu6H 62.2(6) . .
Se58 Cu9H Cu0G 71.2(7) . .
Se68 Cu9H Cu0G 59.7(6) . .
Cu2D Cu9H Cu0G 117.7(8) . .
Cu9B Cu9H Cu0G 136.8(9) . .
Se43 Cu9H Cu0G 145.0(8) . .
Cu0F Cu9H Cu0G 96.2(8) . .
Cu6H Cu9H Cu0G 98.8(7) . .
Se58 Cu9H Cu8C 114.1(8) . .
Se68 Cu9H Cu8C 106.5(7) . .
Cu2D Cu9H Cu8C 56.3(6) . .
Cu9B Cu9H Cu8C 56.1(7) . .
Se43 Cu9H Cu8C 52.5(6) . .
Cu0F Cu9H Cu8C 72.3(6) . .
Cu6H Cu9H Cu8C 61.1(6) . .
Cu0G Cu9H Cu8C 159.7(8) . .
CuD Cu9G Se61 138.2(13) . .
CuD Cu9G Se59 61.3(10) . .
Se61 Cu9G Se59 125.2(10) . .
CuD Cu9G Cu1A 99.0(11) . .
Se61 Cu9G Cu1A 62.9(8) . .
Se59 Cu9G Cu1A 63.4(8) . .
CuD Cu9G Cu3B 61.3(10) . .
Se61 Cu9G Cu3B 160.4(11) . .
Se59 Cu9G Cu3B 57.5(7) . .
Cu1A Cu9G Cu3B 120.1(10) . .
CuD Cu9G Se41 57.2(9) . .
Se61 Cu9G Se41 122.3(9) . .
Se59 Cu9G Se41 109.9(9) . .
Cu1A Cu9G Se41 151.2(11) . .
Cu3B Cu9G Se41 65.6(8) . .
CuD Cu9G Cu4E 156.9(12) . .
Se61 Cu9G Cu4E 55.6(8) . .
Se59 Cu9G Cu4E 131.8(10) . .
Cu1A Cu9G Cu4E 104.1(10) . .
Cu3B Cu9G Cu4E 106.9(10) . .
Se41 Cu9G Cu4E 100.2(9) . .
CuD Cu9G Cu9C 78.3(11) . .
Se61 Cu9G Cu9C 59.9(8) . .
Se59 Cu9G Cu9C 102.2(9) . .
Cu1A Cu9G Cu9C 61.3(8) . .
Cu3B Cu9G Cu9C 139.6(11) . .
Se41 Cu9G Cu9C 95.4(9) . .
Cu4E Cu9G Cu9C 111.6(10) . .
CuD Cu9G Cu4F 104.9(11) . .
Se61 Cu9G Cu4F 54.4(7) . .
Se59 Cu9G Cu4F 160.1(11) . .
Cu1A Cu9G Cu4F 108.2(10) . .
Cu3B Cu9G Cu4F 131.0(10) . .
Se41 Cu9G Cu4F 68.0(7) . .
Cu4E Cu9G Cu4F 66.5(8) . .
Cu9C Cu9G Cu4F 59.3(7) . .
Cu9G CuD Se41 68.0(10) . .
Cu9G CuD Se46 144.8(16) . .
Se41 CuD Se46 116.8(13) . .
Cu9G CuD Cu1B 127.6(15) . .
Se41 CuD Cu1B 149.3(15) . .
Se46 CuD Cu1B 67.7(10) . .
Cu9G CuD Se59 62.9(10) . .
Se41 CuD Se59 120.2(13) . .
Se46 CuD Se59 123.0(13) . .
Cu1B CuD Se59 64.8(10) . .
Cu9G CuD Cu3B 65.2(10) . .
Se41 CuD Cu3B 70.6(10) . .
Se46 CuD Cu3B 149.9(15) . .
Cu1B CuD Cu3B 91.4(13) . .
Se59 CuD Cu3B 59.2(9) . .
Cu9G CuD Cu2B 88.0(12) . .
Se41 CuD Cu2B 148.0(15) . .
Se46 CuD Cu2B 71.3(10) . .
Cu1B CuD Cu2B 62.4(10) . .
Se59 CuD Cu2B 60.0(9) . .
Cu3B CuD Cu2B 119.2(13) . .
Cu9G CuD Cu3C 130.1(14) . .
Se41 CuD Cu3C 62.4(9) . .
Se46 CuD Cu3C 63.3(9) . .
Cu1B CuD Cu3C 98.9(12) . .
Se59 CuD Cu3C 152.1(15) . .
Cu3B CuD Cu3C 101.2(12) . .
Cu2B CuD Cu3C 134.6(14) . .
Cu9G CuD Cu2C 95.7(12) . .
Se41 CuD Cu2C 63.9(9) . .
Se46 CuD Cu2C 61.7(9) . .
Cu1B CuD Cu2C 129.4(14) . .
Se59 CuD Cu2C 149.1(14) . .
Cu3B CuD Cu2C 134.5(13) . .
Cu2B CuD Cu2C 99.7(12) . .
Cu3C CuD Cu2C 58.7(10) . .
Se36 CuE Se41 120.5(11) . .
Se36 CuE Cu9B 71.2(9) . .
Se41 CuE Cu9B 148.4(13) . .
Se36 CuE Cu1E 72.7(9) . .
Se41 CuE Cu1E 147.2(12) . .
Cu9B CuE Cu1E 62.0(9) . .
Se36 CuE Cu2E 149.9(13) . .
Se41 CuE Cu2E 62.8(7) . .
Cu9B CuE Cu2E 123.4(11) . .
Cu1E CuE Cu2E 90.7(10) . .
Se36 CuE Se39 122.4(11) . .
Se41 CuE Se39 117.1(10) . .
Cu9B CuE Se39 60.5(8) . .
Cu1E CuE Se39 58.4(7) . .
Cu2E CuE Se39 63.0(7) . .
Se36 CuE Cu3E 149.8(13) . .
Se41 CuE Cu3E 69.1(8) . .
Cu9B CuE Cu3E 87.2(10) . .
Cu1E CuE Cu3E 116.0(11) . .
Cu2E CuE Cu3E 60.2(8) . .
Se39 CuE Cu3E 57.6(8) . .
Se36 CuE Cu3C 66.4(9) . .
Se41 CuE Cu3C 63.7(9) . .
Cu9B CuE Cu3C 101.7(11) . .
Cu1E CuE Cu3C 139.0(11) . .
Cu2E CuE Cu3C 126.5(11) . .
Se39 CuE Cu3C 148.9(12) . .
Cu3E CuE Cu3C 99.1(11) . .
Se36 CuE Cu2C 64.7(9) . .
Se41 CuE Cu2C 64.2(8) . .
Cu9B CuE Cu2C 135.8(11) . .
Cu1E CuE Cu2C 102.9(11) . .
Cu2E CuE Cu2C 96.2(10) . .
Se39 CuE Cu2C 149.4(12) . .
Cu3E CuE Cu2C 133.2(11) . .
Cu3C CuE Cu2C 61.2(9) . .
Se46 CuF Se36 121.8(15) . .
Se46 CuF Cu6B 64.6(10) . .
Se36 CuF Cu6B 148.9(15) . .
Se46 CuF Se63 121.4(14) . .
Se36 CuF Se63 116.6(13) . .
Cu6B CuF Se63 63.7(10) . .
Se46 CuF Cu5B 148.0(16) . .
Se36 CuF Cu5B 66.4(10) . .
Cu6B CuF Cu5B 93.0(12) . .
Se63 CuF Cu5B 58.3(9) . .
Se46 CuF Cu2C 67.1(11) . .
Se36 CuF Cu2C 65.9(10) . .
Cu6B CuF Cu2C 131.5(15) . .
Se63 CuF Cu2C 149.2(15) . .
Cu5B CuF Cu2C 132.1(14) . .
Se46 CuF Cu8B 153.2(14) . .
Se36 CuF Cu8B 70.5(10) . .
Cu6B CuF Cu8B 118.8(14) . .
Se63 CuF Cu8B 55.1(8) . .
Cu5B CuF Cu8B 57.0(9) . .
Cu2C CuF Cu8B 102.9(13) . .
Se46 CuF Cu7B 74.6(10) . .
Se36 CuF Cu7B 150.4(15) . .
Cu6B CuF Cu7B 58.4(10) . .
Se63 CuF Cu7B 56.0(9) . .
Cu5B CuF Cu7B 114.2(13) . .
Cu2C CuF Cu7B 105.4(12) . .
Cu8B CuF Cu7B 85.1(11) . .
Se46 CuF Cu3C 65.5(10) . .
Se36 CuF Cu3C 63.2(9) . .
Cu6B CuF Cu3C 99.8(13) . .
Se63 CuF Cu3C 148.5(14) . .
Cu5B CuF Cu3C 98.8(11) . .
Cu2C CuF Cu3C 62.0(11) . .
Cu8B CuF Cu3C 133.5(13) . .
Cu7B CuF Cu3C 140.0(14) . .
C0DC P0D C0DE 116.9 . .
C0DC P0D C0DA 135.1 . .
C0DE P0D C0DA 93.3 . .
C0DC P0D Cu0D 74.6(4) . .
C0DE P0D Cu0D 104.0(5) . .
C0DA P0D Cu0D 132.1(4) . .
C0GB P0G C0GE 113.8 . .
C0GB P0G C0GC 90.5 . .
C0GE P0G C0GC 152.0 . .
C0GB P0G Cu0G 123.2(5) . .
C0GE P0G Cu0G 98.9(5) . .
C0GC P0G Cu0G 77.2(5) . .
C1AB P1A C1AD 103.8 . .
C1AB P1A C1AE 128.2 . .
C1AD P1A C1AE 90.2 . .
C1AB P1A Cu1A 106.8(6) . .
C1AD P1A Cu1A 111.2(6) . .
C1AE P1A Cu1A 113.9(6) . .
C1DA P1D C1DE 86.7 . .
C1DA P1D C1DC 127.5 . .
C1DE P1D C1DC 110.0 . .
C1DA P1D Cu1D 108.2(5) . .
C1DE P1D Cu1D 118.5(6) . .
C1DC P1D Cu1D 106.0(5) . .
C1GB P1G C1GE 102.3 . .
C1GB P1G C1GA 130.9 . .
C1GE P1G C1GA 98.8 . .
C1GB P1G Cu1G 114.7(5) . .
C1GE P1G Cu1G 110.3(5) . .
C1GA P1G Cu1G 98.2(4) . .
C0AC P0A C0AE 105.5 . .
C0AC P0A C0AA 93.8 . .
C0AE P0A C0AA 112.2 . .
C0AC P0A Cu0A 123.5(7) . .
C0AE P0A Cu0A 109.2(7) . .
C0AA P0A Cu0A 111.8(6) . .
C2AB P2A C2AC 113.0 . .
C2AB P2A Cu2A 112.6(6) . .
C2AC P2A Cu2A 102.4(5) . .
C2AB P2A C2AE 123.5 . .
C2AC P2A C2AE 98.7 . .
Cu2A P2A C2AE 103.9(5) . .
C2DC P2D C2DE 106.1 . .
C2DC P2D C2DB 90.5 . .
C2DE P2D C2DB 104.0 . .
C2DC P2D Cu2D 114.0(5) . .
C2DE P2D Cu2D 128.5(4) . .
C2DB P2D Cu2D 106.5(5) . .
C3DE P3D C3DC 110.3 . .
C3DE P3D C3DA 107.0 . .
C3DC P3D C3DA 104.5 . .
C3DE P3D Cu3D 119.6(6) . .
C3DC P3D Cu3D 105.1(5) . .
C3DA P3D Cu3D 109.4(6) . .
C3AA P3A C3AE 95.0 . .
C3AA P3A C3AC 102.1 . .
C3AE P3A C3AC 102.0 . .
C3AA P3A Cu3A 124.2(5) . .
C3AE P3A Cu3A 113.8(5) . .
C3AC P3A Cu3A 115.9(5) . .
C4AA P4A C4AE 109.3 . .
C4AA P4A C4AC 111.5 . .
C4AE P4A C4AC 104.8 . .
C4AA P4A Cu4A 104.7(4) . .
C4AE P4A Cu4A 110.4(5) . .
C4AC P4A Cu4A 116.2(4) . .
C4DD P4D C4DF 126.3 . .
C4DD P4D C4DA 96.0 . .
C4DF P4D C4DA 108.2 . .
C4DD P4D Cu4D 115.9(5) . .
C4DF P4D Cu4D 98.4(5) . .
C4DA P4D Cu4D 112.2(4) . .
C5DB P5D C5DE 97.6 . .
C5DB P5D C5DG 115.0 . .
C5DE P5D C5DG 101.9 . .
C5DB P5D Cu5D 107.6(4) . .
C5DE P5D Cu5D 123.3(5) . .
C5DG P5D Cu5D 111.2(5) . .
C5AE P5A C5AC 92.2 . .
C5AE P5A C5AA 133.3 . .
C5AC P5A C5AA 95.8 . .
C5AE P5A Cu5A 121.7(5) . .
C5AC P5A Cu5A 110.8(5) . .
C5AA P5A Cu5A 98.0(5) . .
C6DE P6D C6DA 125.1 . .
C6DE P6D C6DC 99.6 . .
C6DA P6D C6DC 114.0 . .
C6DE P6D Cu6D 114.8(5) . .
C6DA P6D Cu6D 90.4(4) . .
C6DC P6D Cu6D 113.8(5) . .
C7DE P7D C7DC 100.1 . .
C7DE P7D C7DA 97.8 . .
C7DC P7D C7DA 96.4 . .
C7DE P7D Cu7D 125.7(5) . .
C7DC P7D Cu7D 126.8(5) . .
C7DA P7D Cu7D 102.0(5) . .
C7AE P7A C7AA 106.9 . .
C7AE P7A C7AB 88.7 . .
C7AA P7A C7AB 107.6 . .
C7AE P7A Cu7A 133.1(6) . .
C7AA P7A Cu7A 97.5(6) . .
C7AB P7A Cu7A 121.4(6) . .
C8AC P8A C8AE 101.5 . .
C8AC P8A C8AA 92.7 . .
C8AE P8A C8AA 88.2 . .
C8AC P8A Cu8A 126.8(6) . .
C8AE P8A Cu8A 106.4(6) . .
C8AA P8A Cu8A 132.0(6) . .
C8DB P8D C8DA 114.5 . .
C8DB P8D C8DE 106.5 . .
C8DA P8D C8DE 100.4 . .
C8DB P8D Cu8D 111.4(5) . .
C8DA P8D Cu8D 114.5(5) . .
C8DE P8D Cu8D 108.5(5) . .
C9AC P9A C9AA 138.3 . .
C9AC P9A C9AE 104.2 . .
C9AA P9A C9AE 105.4 . .
C9AC P9A Cu9A 96.4(4) . .
C9AA P9A Cu9A 106.8(5) . .
C9AE P9A Cu9A 99.7(6) . .
C9DA P9D C9DD 81.4 . .
C9DA P9D C9DC 128.7 . .
C9DD P9D C9DC 106.6 . .
C9DA P9D Cu9D 105.9(4) . .
C9DD P9D Cu9D 119.5(5) . .
C9DC P9D Cu9D 112.4(4) . .
C0GA C0GB P0G 86.8 . .
C0DD C0DC P0D 107.9 . .
C0DD C0DC Cu0D 134.6(4) . .
P0D C0DC Cu0D 58.8(4) . .
C0DB C0DA P0D 109.8 . .
C0GB C0GA C8C 146.8 . 1_645
C0GC C0GD Se53 154.8(4) . .
C0GC C0GD Cu0G 83.4(4) . .
Se53 C0GD Cu0G 75.8(6) . .
C0GD C0GC P0G 110.1 . .
C0DF C0DE P0D 91.7 . .
C0GF C0GE P0G 112.7 . .
C1GC C1GB P1G 118.2 . .
C1AA C1AD P1A 121.4 . .
C1GF C1GE P1G 113.2 . .
C1AC C1AB P1A 98.1 . .
C1GD C1GA P1G 115.4 . .
C1DD C1DC P1D 85.1 . .
C1AF C1AE P1A 101.4 . .
C1DF C1DE P1D 110.0 . .
C1DB C1DA P1D 117.1 . .
C0AB C0AA P0A 118.8 . .
C0AF C0AE P0A 96.3 . .
C0AC C0AD C10F 130.9 . 1_545
C0AD C0AC P0A 112.4 . .
C2AA C2AC P2A 107.5 . .
C2DA C2DB P2D 118.3 . .
C2AD C2AB P2A 124.3 . .
C2DD C2DC P2D 107.2 . .
C2AF C2AE P2A 97.9 . .
C2DF C2DE P2D 121.6 . .
C3AB C3AA P3A 118.3 . .
C3DD C3DC P3D 107.9 . .
C3AD C3AC P3A 102.4 . .
C3DF C3DE P3D 110.2 . .
C3DB C3DA C3DG 103.1 . .
C3DB C3DA P3D 110.9 . .
C3DG C3DA P3D 93.2 . .
C3AF C3AE P3A 122.5 . .
C4DB C4DD P4D 108.3 . .
C4AB C4AC P4A 106.3 . .
C4DC C4DA P4D 100.3 . .
C4AF C4AE P4A 112.7 . .
C4AD C4AA P4A 113.5 . .
C4DE C4DF P4D 107.2 . .
C5DC C5DB P5D 107.4 . .
C5DF C5DE P5D 102.1 . .
C5AD C5AC P5A 90.0 . .
C5DH C5DG P5D 100.9 . .
C5AB C5AA P5A 86.1 . .
C5AF C5AE P5A 115.0 . .
C6DF C6DE P6D 111.5 . .
C6DD C6DC P6D 107.0 . .
C6DB C6DA P6D 106.0 . .
C7AF C7AB P7A 83.9 . .
C7DB C7DA P7D 98.6 . .
C7DD C7DC P7D 112.6 . .
C7AC C7AE P7A 92.8 . .
C7AD C7AA P7A 95.7 . .
C7DF C7DE P7D 104.3 . .
C8DD C8DB P8D 116.3 . .
C8AD C8AE P8A 100.2 . .
C8AB C8AC P8A 105.9 . .
C8DC C8DA P8D 120.2 . .
C8AF C8AA P8A 117.8 . .
C8DF C8DE P8D 129.8 . .
C9DB C9DA P9D 114.7 . .
C9DF C9DC P9D 102.3 . .
C9DG C9DD C9DE 50.1 . .
C9DG C9DD P9D 115.3 . .
C9DE C9DD P9D 106.8 . .
C9AB C9AA P9A 136.6 . .
C9AD C9AC P9A 99.0 . .
C9AF C9AE P9A 108.1 . .
C1OC O1 C1OA 94.4 . .
C1OA C1OB C1OC 83.8 . .
C1OB C1OA O1 97.4 . .
C1OD C1OC O1 115.4 . .
C1OD C1OC C1OB 137.5 . .
O1 C1OC C1OB 81.2 . .
C2OA O2 C2OC 114.0 . .
C2OB C2OA O2 97.3 . .
C2OD C2OC O2 108.5 . .

loop_
_geom_bond_atom_site_label_1
_geom_bond_atom_site_label_2
_geom_bond_distance
_geom_bond_site_symmetry_2
Se1 Cu26 2.29(3) .
Se1 Cu32 2.38(2) .
Se1 Cu24 2.40(2) .
Se1 Cu31 2.45(2) .
Se2 Cu37 2.39(3) .
Se2 Cu63 2.41(2) .
Se2 Cu33 2.43(2) .
Se2 Cu32 2.47(2) .
Se2 Cu3 2.50(3) .
Se2 Cu18 2.74(2) .
Se3 Cu47 2.41(3) .
Se3 Cu64 2.43(2) .
Se3 Cu65 2.48(2) .
Se3 Cu63 2.58(2) .
Se3 Cu38 2.72(3) .
Se3 Cu6 2.74(3) .
Se3 Cu37 2.81(3) .
Se4 Cu38 2.46(3) .
Se4 Cu40 2.49(3) .
Se4 CuA 2.50(3) .
Se4 Cu37 2.53(3) .
Se4 Cu39 2.54(3) .
Se4 Cu4 2.61(3) .
Se4 Cu3 2.71(3) .
Se5 Cu27 2.37(3) .
Se5 Cu49 2.39(2) .
Se5 Cu24 2.45(2) .
Se5 Cu36 2.55(2) .
Se5 Cu13 2.64(2) .
Se5 Cu11 2.65(2) .
Se6 Cu44 2.38(3) .
Se6 Cu31 2.45(2) .
Se6 Cu48 2.45(2) .
Se6 Cu36 2.46(2) .
Se6 Cu13 2.52(2) .
Se6 Cu12 2.58(3) .
Se7 CuA 2.22(3) .
Se7 CuB 2.31(4) .
Se7 Cu56 2.55(3) .
Se7 Cu25 2.61(3) .
Se7 Cu45 2.64(3) .
Se7 Cu26 2.64(3) .
Se7 Cu39 2.70(3) .
Se7 Cu42 2.75(3) .
Se7 Cu41 2.78(3) .
Se7 Cu46 2.79(3) .
Se7 Cu40 2.80(3) .
Se8 CuC 2.26(3) .
Se8 CuA 2.44(3) .
Se8 Cu65 2.52(2) .
Se8 Cu34 2.54(2) .
Se8 Cu37 2.73(3) .
Se8 Cu33 2.80(3) .
Se8 Cu25 2.84(3) .
Se8 Cu38 2.84(3) .
Se8 Cu26 2.85(3) .
Se8 Cu30 2.89(3) .
Se8 Cu29 2.92(3) .
Se9 Cu35 2.37(3) .
Se9 Cu50 2.37(3) .
Se9 Cu43 2.43(3) .
Se9 Cu23 2.48(2) .
Se9 Cu21 2.64(2) .
Se9 Cu17 2.78(2) .
Se10 Cu38 2.37(3) .
Se10 Cu68 2.43(2) .
Se10 Cu34 2.50(2) .
Se10 Cu7 2.52(2) .
Se10 Cu64 2.54(2) .
Se10 Cu4 2.58(2) .
Se11 CuB 2.43(4) .
Se11 Cu41 2.47(3) .
Se11 Cu44 2.52(3) .
Se11 Cu43 2.55(3) .
Se11 Cu42 2.56(3) .
Se11 Cu21 2.63(3) .
Se11 Cu12 2.77(3) .
Se12 Cu29 2.36(3) .
Se12 Cu11 2.48(2) .
Se12 Cu33 2.48(3) .
Se12 Cu24 2.54(2) .
Se12 Cu66 2.58(2) .
Se12 Cu18 2.60(2) .
Se13 Cu39 2.38(3) .
Se13 Cu32 2.47(2) .
Se13 Cu14 2.54(3) .
Se13 Cu3 2.55(3) .
Se13 Cu60 2.58(3) .
Se13 Cu45 2.58(3) .
Se14 CuB 2.52(4) .
Se14 CuC 2.55(3) .
Se14 Cu52 2.56(2) .
Se14 Cu36 2.62(3) .
Se14 Cu43 2.65(3) .
Se14 Cu26 2.68(3) .
Se14 Cu25 2.68(3) .
Se14 Cu44 2.76(3) .
Se14 Cu28 2.79(2) .
Se15 Cu60 2.41(3) .
Se15 Cu1 2.51(3) .
Se15 Cu59 2.57(3) .
Se15 Cu58 2.61(3) .
Se15 Cu14 2.63(3) .
Se15 Cu2 2.85(3) .
Se16 Cu64 2.41(2) .
Se16 Cu22 2.45(2) .
Se16 Cu8 2.53(3) .
Se16 Cu7 2.58(2) .
Se16 Cu6 2.67(3) .
Se16 Cu55 2.77(3) .
Se17 Cu59 2.40(3) .
Se17 Cu41 2.41(3) .
Se17 Cu31 2.48(2) .
Se17 Cu45 2.48(3) .
Se17 Cu12 2.60(3) .
Se17 Cu14 2.61(3) .
Se18 Cu61 2.41(3) .
Se18 Cu62 2.49(3) .
Se18 Cu16 2.57(3) .
Se18 Cu57 2.58(3) .
Se18 Cu19 2.72(3) .
Se19 Cu53 2.41(3) .
Se19 Cu51 2.44(3) .
Se19 Cu27 2.60(3) .
Se19 Cu52 2.60(2) .
Se19 Cu49 2.60(3) .
Se19 Cu28 2.72(3) .
Se20 Cu46 2.41(3) .
Se20 Cu40 2.46(3) .
Se20 Cu62 2.46(3) .
Se20 Cu68 2.48(3) .
Se20 Cu4 2.67(3) .
Se20 Cu19 2.87(3) .
Se21 Cu57 2.41(3) .
Se21 Cu60 2.48(3) .
Se21 Cu56 2.55(3) .
Se21 Cu62 2.60(3) .
Se21 Cu40 2.71(3) .
Se21 Cu2 2.75(3) .
Se21 Cu39 2.81(3) .
Se22 Cu19 2.41(3) .
Se22 Cu42 2.44(3) .
Se22 Cu23 2.50(2) .
Se22 Cu61 2.51(2) .
Se22 Cu46 2.54(3) .
Se22 Cu21 2.58(2) .
Se23 Cu52 2.40(2) .
Se23 Cu48 2.44(3) .
Se23 Cu54 2.49(2) .
Se23 Cu50 2.56(3) .
Se23 Cu20 2.69(3) .
Se23 Cu44 2.75(3) .
Se23 Cu43 2.92(3) .
Se24 Cu28 2.37(3) .
Se24 Cu9 2.46(2) .
Se24 Cu51 2.52(3) .
Se24 Cu35 2.52(3) .
Se24 Cu67 2.53(2) .
Se24 Cu17 2.66(2) .
Se25 Cu15 2.28(2) .
Se25 Cu53 2.47(3) .
Se25 Cu54 2.49(2) .
Se25 Cu5 2.51(3) .
Se25 Cu20 2.73(2) .
Se26 Cu66 2.38(2) .
Se26 Cu63 2.43(2) .
Se26 Cu47 2.47(3) .
Se26 Cu18 2.54(3) .
Se26 Cu10 2.57(3) .
Se27 Cu25 2.33(3) .
Se27 Cu23 2.35(2) .
Se27 Cu67 2.41(2) .
Se27 Cu68 2.43(2) .
Se27 Cu35 2.89(3) .
Se28 CuC 2.44(3) .
Se28 Cu30 2.44(3) .
Se28 Cu27 2.48(3) .
Se28 Cu29 2.51(3) .
Se28 Cu28 2.52(2) .
Se28 Cu9 2.63(2) .
Se28 Cu11 2.64(2) .
Se29 Cu22 2.38(2) .
Se29 Cu30 2.38(3) .
Se29 Cu67 2.48(2) .
Se29 Cu7 2.55(2) .
Se29 Cu34 2.58(2) .
Se29 Cu9 2.71(2) .
Se30 Cu58 2.35(3) .
Se30 Cu56 2.43(3) .
Se30 Cu59 2.51(3) .
Se30 Cu61 2.58(3) .
Se30 Cu16 2.71(3) .
Se30 Cu42 2.83(3) .
Se31 Cu55 2.20(3) .
Se31 Cu66 2.42(2) .
Se31 Cu22 2.57(3) .
Se31 Cu65 2.57(2) .
Se31 Cu29 2.60(3) .
Se31 Cu30 2.78(3) .
Se31 Cu10 2.89(3) .
Se32 Cu51 2.40(2) .
Se32 Cu54 2.44(2) .
Se32 Cu17 2.51(2) .
Se32 Cu5 2.51(2) .
Se32 Cu50 2.56(2) .
Se33 Cu8 2.28(3) .
Se33 Cu47 2.36(3) .
Se33 Cu10 2.45(3) .
Se33 Cu55 2.47(3) .
Se33 Cu6 2.54(3) .
Se34 Cu1 2.42(3) .
Se34 Cu57 2.44(3) .
Se34 Cu58 2.53(3) .
Se34 Cu2 2.53(3) .
Se34 Cu16 2.95(3) .
Se35 Cu49 2.44(3) .
Se35 Cu48 2.46(3) .
Se35 Cu15 2.53(3) .
Se35 Cu53 2.59(3) .
Se35 Cu20 2.62(3) .
Se35 Cu13 2.64(2) .
Cu1 P1 2.23(2) .
Cu1 Cu58 2.64(3) .
Cu1 Cu2 2.70(3) .
Cu2 P2 2.229(19) .
Cu2 Cu60 2.70(3) .
Cu2 Cu57 2.70(3) .
Cu2 Cu58 2.76(3) .
Cu3 P3 2.236(16) .
Cu3 Cu32 2.59(2) .
Cu3 Cu37 2.61(3) .
Cu3 Cu39 2.63(3) .
Cu4 P4 2.255(17) .
Cu4 Cu38 2.55(3) .
Cu4 Cu40 2.58(3) .
Cu4 Cu68 2.62(2) .
Cu5 P5 2.184(16) .
Cu5 Cu54 2.54(2) .
Cu5 Cu51 2.65(3) .
Cu5 Cu53 2.70(3) .
Cu6 P6 2.263(17) .
Cu6 Cu8 2.59(3) .
Cu6 Cu47 2.61(3) .
Cu6 Cu64 2.61(3) .
Cu6 Cu55 2.61(3) .
Cu7 P7 2.212(15) .
Cu7 Cu22 2.53(3) .
Cu7 Cu64 2.64(2) .
Cu7 Cu34 2.65(2) .
Cu8 P8 2.278(19) .
Cu8 Cu55 2.41(3) .
Cu9 P9 2.262(16) .
Cu9 Cu30 2.51(3) .
Cu9 Cu28 2.59(3) .
Cu9 Cu67 2.66(2) .
Cu10 P10 2.201(17) .
Cu10 Cu47 2.49(3) .
Cu10 Cu55 2.58(3) .
Cu10 Cu66 2.69(3) .
Cu11 P11 2.189(16) .
Cu11 Cu27 2.56(3) .
Cu11 Cu29 2.58(3) .
Cu11 Cu24 2.65(2) .
Cu12 P12 2.209(17) .
Cu12 Cu41 2.56(3) .
Cu12 Cu31 2.61(3) .
Cu12 Cu44 2.66(3) .
Cu13 P13 2.200(16) .
Cu13 Cu49 2.55(3) .
Cu13 Cu48 2.61(3) .
Cu13 Cu36 2.63(3) .
Cu14 P14 2.212(17) .
Cu14 Cu59 2.60(3) .
Cu14 Cu45 2.62(3) .
Cu14 Cu60 2.65(3) .
Cu15 P15 2.197(18) .
Cu15 Cu53 2.55(3) .
Cu15 Cu20 2.60(3) .
Cu16 P16 2.25(2) .
Cu16 Cu57 2.63(3) .
Cu16 Cu61 2.64(3) .
Cu16 Cu58 2.70(4) .
Cu17 P17 2.192(17) .
Cu17 Cu50 2.60(3) .
Cu17 Cu51 2.60(3) .
Cu17 Cu35 2.65(3) .
Cu18 P18 2.217(17) .
Cu18 Cu66 2.59(2) .
Cu18 Cu63 2.60(3) .
Cu18 Cu33 2.66(3) .
Cu19 P19 2.20(2) .
Cu19 Cu61 2.52(3) .
Cu19 Cu46 2.67(3) .
Cu19 Cu62 2.83(3) .
Cu20 P20 2.224(17) .
Cu20 Cu53 2.59(3) .
Cu20 Cu54 2.61(3) .
Cu20 Cu48 2.66(3) .
Cu21 P21 2.253(17) .
Cu21 Cu43 2.57(3) .
Cu21 Cu42 2.69(3) .
Cu21 Cu23 2.71(3) .
Cu22 Cu55 2.40(3) .
Cu22 Cu30 2.56(3) .
Cu22 Cu64 2.66(2) .
Cu22 Cu65 2.81(3) .
Cu22 Cu34 2.87(3) .
Cu23 Cu35 2.66(3) .
Cu23 Cu46 2.68(3) .
Cu23 Cu25 2.76(3) .
Cu23 Cu43 2.81(3) .
Cu23 Cu42 2.97(3) .
Cu24 Cu33 2.68(3) .
Cu24 Cu36 2.74(3) .
Cu24 Cu27 2.90(3) .
Cu24 Cu26 2.97(3) .
Cu24 CuC 3.00(3) .
Cu24 Cu29 3.00(3) .
Cu25 CuA 2.64(4) .
Cu25 CuB 2.81(4) .
Cu25 Cu26 2.82(4) .
Cu25 Cu68 2.98(3) .
Cu25 Cu46 3.03(3) .
Cu25 CuC 3.05(3) .
Cu26 CuB 2.59(4) .
Cu26 Cu31 2.82(3) .
Cu26 CuA 2.88(4) .
Cu26 Cu32 2.90(3) .
Cu26 CuC 2.92(4) .
Cu26 Cu45 2.96(3) .
Cu27 Cu49 2.53(3) .
Cu27 Cu28 2.53(3) .
Cu27 CuC 2.61(3) .
Cu27 Cu36 2.83(3) .
Cu28 CuC 2.54(3) .
Cu28 Cu51 2.63(3) .
Cu28 Cu35 2.83(3) .
Cu28 Cu67 2.86(3) .
Cu29 Cu66 2.47(3) .
Cu29 CuC 2.47(3) .
Cu29 Cu30 2.59(3) .
Cu29 Cu33 2.73(3) .
Cu29 Cu65 2.96(3) .
Cu30 CuC 2.47(3) .
Cu30 Cu34 2.70(3) .
Cu30 Cu67 2.79(3) .
Cu31 Cu36 2.66(2) .
Cu31 Cu45 2.70(3) .
Cu31 Cu41 2.75(3) .
Cu31 Cu44 2.85(3) .
Cu31 CuB 2.88(4) .
Cu32 Cu45 2.65(3) .
Cu32 Cu33 2.76(3) .
Cu32 Cu39 2.81(3) .
Cu32 Cu37 2.91(3) .
Cu33 Cu37 2.67(3) .
Cu33 Cu63 2.88(3) .
Cu33 Cu66 2.97(3) .
Cu34 Cu38 2.63(3) .
Cu34 Cu68 2.68(2) .
Cu34 Cu67 2.71(2) .
Cu34 Cu64 3.00(2) .
Cu35 Cu67 2.66(3) .
Cu35 Cu43 2.75(3) .
Cu35 Cu50 2.92(3) .
Cu36 Cu44 2.60(3) .
Cu36 Cu48 2.92(3) .
Cu36 Cu49 2.96(3) .
Cu37 Cu63 2.51(3) .
Cu37 Cu38 2.53(3) .
Cu37 CuA 2.72(4) .
Cu37 Cu65 2.83(3) .
Cu38 Cu64 2.53(3) .
Cu38 CuA 2.61(4) .
Cu38 Cu68 2.90(3) .
Cu38 Cu65 2.92(3) .
Cu39 CuA 2.53(4) .
Cu39 Cu60 2.57(3) .
Cu39 Cu40 2.59(3) .
Cu39 Cu45 2.63(3) .
Cu39 Cu56 3.05(3) .
Cu40 CuA 2.37(4) .
Cu40 Cu62 2.53(3) .
Cu40 Cu46 2.72(3) .
Cu40 Cu68 2.93(3) .
Cu40 Cu56 3.04(3) .
Cu41 CuB 2.10(4) .
Cu41 Cu42 2.58(3) .
Cu41 Cu59 2.60(3) .
Cu41 Cu45 2.65(3) .
Cu42 CuB 2.52(4) .
Cu42 Cu61 2.56(3) .
Cu42 Cu46 2.68(3) .
Cu42 Cu56 2.94(3) .
Cu43 Cu50 2.55(3) .
Cu43 Cu44 2.59(3) .
Cu43 CuB 2.61(4) .
Cu43 Cu52 3.03(3) .
Cu44 CuB 2.46(4) .
Cu44 Cu48 2.51(3) .
Cu44 Cu52 2.94(3) .
Cu45 Cu59 2.87(3) .
Cu46 Cu68 2.75(3) .
Cu46 Cu62 2.93(3) .
Cu46 Cu61 2.99(3) .
Cu47 Cu55 2.42(3) .
Cu47 Cu63 2.44(3) .
Cu47 Cu65 2.84(3) .
Cu47 Cu66 3.01(3) .
Cu48 Cu52 2.61(3) .
Cu48 Cu49 2.77(3) .
Cu49 Cu53 2.45(3) .
Cu49 Cu52 2.83(3) .
Cu50 Cu54 2.55(3) .
Cu50 Cu52 2.75(3) .
Cu50 Cu51 2.82(3) .
Cu51 Cu52 2.87(3) .
Cu52 Cu53 2.79(3) .
Cu52 Cu54 2.89(3) .
Cu53 Cu54 2.56(3) .
Cu55 Cu65 2.75(3) .
Cu56 Cu60 2.71(3) .
Cu56 Cu59 2.72(3) .
Cu56 Cu61 2.76(3) .
Cu56 Cu58 2.78(3) .
Cu56 Cu62 2.82(3) .
Cu56 Cu57 2.83(3) .
Cu57 Cu62 2.45(3) .
Cu57 Cu58 2.55(3) .
Cu58 Cu59 2.51(3) .
Cu58 Cu60 3.05(3) .
Cu59 Cu60 2.68(3) .
Cu61 Cu62 2.76(3) .
Cu63 Cu66 2.64(2) .
Cu63 Cu65 2.69(3) .
Cu64 Cu65 2.72(3) .
Cu65 Cu66 2.69(3) .
Cu68 CuA 2.94(4) .
P1 C1A 1.9139 .
P1 C1E 1.9586 .
P1 C1C 2.0386 .
P2 C2C 1.9927 .
P2 C2A 2.0212 .
P2 C2E 2.3119 .
P3 C3D 1.9145 .
P3 C3E 1.9626 .
P3 C3B 1.9902 .
P4 C4D 1.9405 .
P4 C4B 2.0511 .
P4 C4E 2.1622 .
P5 C5C 1.8172 .
P5 C5B 1.9228 .
P5 C5E 1.9423 .
P6 C6C 2.1313 .
P6 C6E 2.1707 .
P6 C6B 2.1972 .
P7 C7D 1.9735 .
P7 C7E 2.0027 .
P7 C7B 2.0241 .
P8 C8D 1.7364 .
P8 C8C 1.9761 .
P8 C8E 2.1598 .
P9 C9F 1.7924 .
P9 C9A 1.9420 .
P9 C9D 2.1268 .
P10 C10C 1.8601 .
P10 C10A 1.9213 .
P10 C10E 2.1182 .
P11 C11E 1.7653 .
P11 C11C 1.9582 .
P11 C11A 1.9728 .
P12 C12A 1.9367 .
P12 C12B 2.1518 .
P12 C12D 2.2999 .
P13 C13C 1.9249 .
P13 C13G 1.9257 .
P13 C13E 2.1989 .
P15 C15C 1.7277 .
P15 C15B 2.0691 .
P15 C15E 2.0889 .
P14 C14A 1.8331 .
P14 C14B 1.8931 .
P14 C14E 2.0892 .
P16 C16C 1.9144 .
P16 C16E 1.9908 .
P16 C16A 2.0082 .
P17 C17C 1.9729 .
P17 C17E 2.0167 .
P17 C17B 2.0355 .
P18 C18E 1.9326 .
P18 C18B 2.0634 .
P18 C18C 2.0725 .
P19 C19A 1.9692 .
P19 C19B 1.9759 .
P19 C19C 2.1688 .
P20 C20A 2.0226 .
P20 C20B 2.1263 .
P20 C20C 2.1379 .
P21 C21E 1.9394 .
P21 C21D 2.0366 .
P21 C21A 2.0436 .
C1A C1B 1.5406 .
C1C C1D 1.5448 .
C1E C1F 1.5416 .
C2C C2D 1.5412 .
C2A C2B 1.5406 .
C2F C2E 1.5403 .
C2E C2G 1.5387 .
C3A C3B 1.5398 .
C3D C3F 1.5382 .
C3C C3E 1.5378 .
C4B C4C 1.5441 .
C4A C4D 1.5427 .
C4F C4E 1.5451 .
C5B C5A 1.5409 .
C5F C5E 1.5341 .
C5C C5D 1.5460 .
C6B C6A 1.5433 .
C6D C6C 1.5379 .
C6F C6E 1.5411 .
C7B C7A 1.5315 .
C7C C7D 1.5436 .
C7E C7G 1.5396 .
C7E C7F 1.5420 .
C8E C8F 1.5384 .
C8C C8B 1.5440 .
C8C C0GA 1.8294 1_465
C8D C8A 1.5443 .
C9C C9F 1.5410 .
C9A C9E 1.5440 .
C9D C9B 1.5409 .
C10C C10D 1.5421 .
C10E C10F 1.5353 .
C10B C10A 1.5425 .
C10F C0AD 1.8598 1_565
C11C C11H 1.5398 .
C11C C11D 1.5399 .
C11E C11F 1.5390 .
C11B C11A 1.5410 .
C11A C11G 1.5381 .
C12A C12E 1.5407 .
C12C C12D 1.5408 .
C12B C12F 1.5410 .
C12D C12G 1.5401 .
C13C C13D 1.5417 .
C13F C13E 1.5404 .
C13G C13H 1.5379 .
C14C C14B 1.5412 .
C14D C14A 1.5412 .
C14E C14F 1.5416 .
C15B C15A 1.5407 .
C15E C15F 1.5413 .
C15C C15D 1.5388 .
C16A C16B 1.5418 .
C16D C16C 1.5392 .
C16E C16F 1.5432 .
C17B C17A 1.5336 .
C17F C17E 1.5357 .
C17D C17C 1.5372 .
C18A C18B 1.5338 .
C18D C18C 1.5411 .
C18F C18E 1.5415 .
C19B C19E 1.5398 .
C19C C19F 1.5424 .
C19D C19A 1.5379 .
C20B C20E 1.5373 .
C20F C20A 1.5425 .
C20D C20C 1.5444 .
C21B C21A 1.5400 .
C21C C21D 1.5409 .
C21F C21E 1.5395 .
Se36 CuE 2.24(3) .
Se36 CuF 2.37(3) .
Se36 Cu0F 2.54(2) .
Se36 Cu5F 2.69(3) .
Se36 Cu3C 2.69(3) .
Se36 Cu2C 2.70(3) .
Se36 Cu5B 2.71(3) .
Se36 Cu9B 2.74(3) .
Se36 Cu8C 2.76(3) .
Se36 Cu1E 2.80(2) .
Se36 Cu8B 2.93(3) .
Se37 Cu7B 2.39(3) .
Se37 Cu4H 2.40(3) .
Se37 Cu2F 2.50(2) .
Se37 Cu7F 2.53(3) .
Se37 Cu3D 2.67(3) .
Se37 Cu8A 2.67(3) .
Se38 Cu7E 2.43(2) .
Se38 Cu3E 2.44(3) .
Se38 Cu6C 2.45(2) .
Se38 Cu7C 2.50(2) .
Se38 Cu4A 2.59(2) .
Se38 Cu5D 2.65(2) .
Se39 Cu1E 2.46(2) .
Se39 Cu3E 2.47(3) .
Se39 Cu9B 2.53(2) .
Se39 Cu4D 2.54(2) .
Se39 CuE 2.56(3) .
Se39 Cu2E 2.64(2) .
Se39 Cu5D 2.74(2) .
Se40 Cu3C 2.31(3) .
Se40 Cu1F 2.39(2) .
Se40 Cu6C 2.40(2) .
Se40 Cu3F 2.42(3) .
Se41 CuD 2.36(3) .
Se41 CuE 2.44(3) .
Se41 Cu9F 2.53(2) .
Se41 Cu2E 2.58(2) .
Se41 Cu9G 2.60(2) .
Se41 Cu7C 2.67(2) .
Se41 Cu3C 2.69(3) .
Se41 Cu2C 2.76(3) .
Se41 Cu3B 2.81(3) .
Se41 Cu3E 2.84(3) .
Se42 Cu2H 2.35(3) .
Se42 Cu1B 2.36(3) .
Se42 Cu2A 2.40(2) .
Se42 Cu6F 2.43(2) .
Se42 Cu1F 2.49(2) .
Se42 Cu0D 2.95(2) .
Se43 Cu9B 2.41(2) .
Se43 Cu6C 2.48(2) .
Se43 Cu8C 2.49(2) .
Se43 Cu5D 2.51(2) .
Se43 Cu2D 2.57(2) .
Se43 Cu9H 2.59(2) .
Se44 Cu7H 2.38(2) .
Se44 Cu8H 2.46(2) .
Se44 Cu1G 2.56(2) .
Se44 Cu4B 2.59(3) .
Se44 Cu8D 2.63(2) .
Se44 Cu7D 2.63(2) .
Se45 Cu3B 2.45(3) .
Se45 Cu1F 2.47(2) .
Se45 Cu6E 2.49(3) .
Se45 Cu4A 2.49(2) .
Se45 Cu7C 2.55(3) .
Se45 Cu2A 2.57(2) .
Se46 CuF 2.27(3) .
Se46 CuD 2.39(3) .
Se46 Cu8F 2.51(2) .
Se46 Cu6B 2.56(3) .
Se46 Cu7F 2.64(3) .
Se46 Cu1B 2.69(3) .
Se46 Cu2C 2.69(3) .
Se46 Cu3C 2.74(3) .
Se46 Cu2B 2.85(3) .
Se47 Cu5H 2.39(3) .
Se47 Cu1H 2.43(3) .
Se47 Cu8F 2.60(2) .
Se47 Cu7B 2.62(3) .
Se47 Cu6B 2.67(3) .
Se47 Cu4H 2.67(3) .
Se47 Cu1D 2.89(3) .
Se48 Cu6F 2.35(3) .
Se48 Cu6B 2.42(3) .
Se48 Cu5H 2.46(2) .
Se48 Cu3F 2.51(2) .
Se48 Cu9A 2.53(2) .
Se48 Cu0D 2.66(2) .
Se49 Cu2E 2.37(2) .
Se49 Cu4F 2.45(2) .
Se49 Cu5C 2.47(2) .
Se49 Cu4D 2.51(2) .
Se49 Cu5E 2.52(2) .
Se49 Cu9D 2.57(2) .
Se50 Cu0B 2.43(2) .
Se50 Cu7H 2.51(2) .
Se50 Cu0F 2.51(2) .
Se50 Cu6H 2.63(3) .
Se50 Cu8B 2.67(2) .
Se50 Cu8D 2.70(2) .
Se50 Cu5B 2.76(3) .
Se51 Cu8H 2.40(2) .
Se51 Cu1E 2.43(2) .
Se51 Cu5C 2.53(2) .
Se51 Cu5F 2.55(2) .
Se51 Cu7D 2.60(2) .
Se51 Cu4D 2.68(2) .
Se52 Cu8E 2.43(2) .
Se52 Cu9E 2.44(3) .
Se52 Cu5A 2.45(2) .
Se52 Cu6D 2.48(2) .
Se52 Cu3A 2.64(2) .
Se53 C0GD 1.764(12) .
Se53 Cu1G 2.33(2) .
Se53 Cu0B 2.42(2) .
Se53 Cu4B 2.45(2) .
Se53 Cu0G 2.56(2) .
Se53 Cu8D 2.64(2) .
Se54 Cu2C 2.29(3) .
Se54 Cu2F 2.37(3) .
Se54 Cu5C 2.40(2) .
Se54 Cu9C 2.42(3) .
Se54 Cu4F 2.86(3) .
Se55 Cu3H 2.42(3) .
Se55 Cu0H 2.42(3) .
Se55 Cu8F 2.47(2) .
Se55 Cu2H 2.67(3) .
Se55 Cu2B 2.70(3) .
Se55 Cu7A 2.75(3) .
Se55 Cu1B 2.83(3) .
Se56 Cu9E 2.43(3) .
Se56 Cu9F 2.46(2) .
Se56 Cu6E 2.47(3) .
Se56 Cu3A 2.61(3) .
Se56 Cu3B 2.65(3) .
Se56 Cu4E 2.65(3) .
Se57 Cu5E 2.41(2) .
Se57 Cu8E 2.41(2) .
Se57 Cu9F 2.51(2) .
Se57 Cu7E 2.54(2) .
Se57 Cu3E 2.68(3) .
Se57 Cu2E 2.77(2) .
Se58 Cu4B 2.37(2) .
Se58 Cu9H 2.42(2) .
Se58 Cu0F 2.51(2) .
Se58 Cu8H 2.55(2) .
Se58 Cu1E 2.71(2) .
Se58 Cu9B 2.75(3) .
Se59 CuD 2.43(3) .
Se59 Cu3B 2.44(3) .
Se59 Cu9G 2.47(3) .
Se59 Cu2B 2.47(3) .
Se59 Cu1B 2.60(3) .
Se59 Cu1A 2.60(3) .
Se59 Cu2A 2.76(3) .
Se60 Cu2B 2.39(3) .
Se60 Cu9C 2.43(3) .
Se60 Cu7F 2.50(3) .
Se60 Cu3D 2.53(3) .
Se60 Cu3H 2.56(3) .
Se60 Cu1A 2.65(3) .
Se61 Cu4E 2.36(3) .
Se61 Cu4F 2.37(2) .
Se61 Cu9G 2.42(3) .
Se61 Cu9C 2.53(3) .
Se61 Cu1A 2.56(3) .
Se61 Cu9D 2.87(2) .
Se62 Cu0A 2.39(3) .
Se62 Cu0H 2.46(3) .
Se62 Cu1D 2.53(3) .
Se62 Cu1H 2.61(3) .
Se62 Cu7A 2.61(3) .
Se63 Cu8B 2.44(3) .
Se63 Cu7B 2.48(3) .
Se63 Cu5B 2.51(2) .
Se63 CuF 2.57(3) .
Se63 Cu9A 2.63(3) .
Se63 Cu8A 2.66(3) .
Se63 Cu6B 2.68(3) .
Se64 Cu2H 2.45(3) .
Se64 Cu0D 2.454(19) .
Se64 Cu0H 2.46(3) .
Se64 Cu5H 2.52(2) .
Se64 Cu1D 2.57(3) .
Se65 Cu3H 2.40(3) .
Se65 Cu4H 2.46(3) .
Se65 Cu1H 2.47(3) .
Se65 Cu0A 2.52(3) .
Se65 Cu3D 2.60(3) .
Se65 Cu7A 2.70(3) .
Se66 Cu6H 2.39(2) .
Se66 Cu5B 2.41(3) .
Se66 Cu8C 2.42(3) .
Se66 Cu3F 2.52(2) .
Se66 Cu9A 2.64(2) .
Se66 Cu2D 2.77(2) .
Se67 Cu8B 2.41(3) .
Se67 Cu7H 2.48(2) .
Se67 Cu8A 2.52(3) .
Se67 Cu5F 2.53(3) .
Se67 Cu7D 2.54(2) .
Se67 Cu2F 2.58(2) .
Se68 Cu6H 2.40(2) .
Se68 Cu9H 2.45(2) .
Se68 Cu0B 2.49(2) .
Se68 Cu2D 2.52(2) .
Se68 Cu0G 2.55(2) .
Se69 Cu9E 2.43(3) .
Se69 Cu9D 2.47(2) .
Se69 Cu5E 2.48(2) .
Se69 Cu4E 2.49(3) .
Se69 Cu6D 2.56(2) .
Se70 Cu6E 2.39(3) .
Se70 Cu5A 2.45(3) .
Se70 Cu7E 2.46(2) .
Se70 Cu8E 2.59(2) .
Se70 Cu4A 2.76(2) .
Se70 Cu3A 2.77(3) .
Cu0D P0D 2.217(14) .
Cu0D C0DC 2.498(12) .
Cu0D Cu2H 2.53(3) .
Cu0D Cu5H 2.62(2) .
Cu0D Cu6F 2.64(3) .
Cu0G P0G 2.212(15) .
Cu0G C0GD 2.333(19) .
Cu0G Cu0B 2.59(2) .
Cu0G Cu4B 2.63(3) .
Cu0G Cu9H 2.67(2) .
Cu0F Cu9H 2.61(2) .
Cu0F Cu6H 2.72(3) .
Cu0F Cu7H 2.78(3) .
Cu0F Cu8H 2.83(2) .
Cu0F Cu4B 2.85(3) .
Cu0F Cu0B 2.86(2) .
Cu0F Cu5B 2.91(3) .
Cu0F Cu9B 3.01(3) .
Cu0F Cu8B 3.05(3) .
Cu0H Cu2H 2.53(3) .
Cu0H Cu1D 2.56(3) .
Cu0H Cu7A 2.62(3) .
Cu0H Cu1H 2.71(3) .
Cu0H Cu8F 2.90(3) .
Cu0B Cu6H 2.50(3) .
Cu0B Cu8D 2.55(2) .
Cu0B Cu4B 2.57(3) .
Cu0A P0A 2.237(19) .
Cu0A Cu1H 2.57(3) .
Cu0A Cu7A 2.67(3) .
Cu1B CuD 2.43(4) .
Cu1B Cu2H 2.52(3) .
Cu1B Cu2B 2.56(3) .
Cu1B Cu2A 2.60(3) .
Cu1B Cu6F 2.78(3) .
Cu1B Cu1F 2.78(3) .
Cu1B Cu8F 2.92(3) .
Cu1A P1A 2.242(17) .
Cu1A Cu9G 2.49(3) .
Cu1A Cu2B 2.60(3) .
Cu1A Cu9C 2.62(3) .
Cu1D P1D 2.198(17) .
Cu1D Cu5H 2.69(3) .
Cu1D Cu1H 2.73(3) .
Cu1F Cu2A 2.58(2) .
Cu1F Cu7C 2.61(3) .
Cu1F Cu6F 2.70(3) .
Cu1F Cu3B 2.90(3) .
Cu1F Cu3C 2.93(3) .
Cu1E CuE 2.48(3) .
Cu1E Cu9B 2.54(3) .
Cu1E Cu8H 2.55(3) .
Cu1E Cu4D 2.55(2) .
Cu1E Cu5F 2.76(3) .
Cu1E Cu5C 2.87(3) .
Cu1G P1G 2.236(15) .
Cu1G Cu4B 2.61(3) .
Cu1G Cu8D 2.68(2) .
Cu1H Cu4H 2.39(3) .
Cu1H Cu7A 2.63(3) .
Cu1H Cu8F 2.79(3) .
Cu1H Cu3H 2.97(3) .
Cu2F Cu5F 2.56(3) .
Cu2F Cu8A 2.69(3) .
Cu2F Cu7F 2.74(3) .
Cu2F Cu2C 2.80(3) .
Cu2F Cu8B 2.94(3) .
Cu2F Cu7B 3.05(3) .
Cu2C CuF 2.59(4) .
Cu2C Cu3C 2.74(4) .
Cu2C CuE 2.74(3) .
Cu2C CuD 2.82(4) .
Cu2C Cu9C 2.92(3) .
Cu2C Cu5C 2.97(3) .
Cu2C Cu7F 3.04(3) .
Cu2A P2A 2.247(16) .
Cu2A Cu3B 2.65(3) .
Cu2B CuD 2.51(4) .
Cu2B Cu3H 2.58(3) .
Cu2B Cu7F 2.69(3) .
Cu2B Cu9C 2.85(3) .
Cu2B Cu8F 2.96(3) .
Cu2D P2D 2.220(16) .
Cu2D Cu6H 2.53(3) .
Cu2D Cu9H 2.57(2) .
Cu2D Cu8C 2.65(3) .
Cu2E CuE 2.50(3) .
Cu2E Cu3E 2.54(3) .
Cu2E Cu5E 2.58(2) .
Cu2E Cu4D 2.60(2) .
Cu2E Cu4F 2.71(2) .
Cu2E Cu5C 2.71(3) .
Cu2E Cu9F 2.96(3) .
Cu2H Cu5H 2.73(3) .
Cu2H Cu8F 2.79(3) .
Cu2H Cu6F 2.88(3) .
Cu3F Cu9A 2.57(3) .
Cu3F Cu6F 2.60(3) .
Cu3F Cu8C 2.79(3) .
Cu3F Cu6B 2.83(3) .
Cu3F Cu3C 2.91(3) .
Cu3F Cu5B 2.92(3) .
Cu3C CuE 2.64(3) .
Cu3C CuF 2.74(4) .
Cu3C CuD 2.78(4) .
Cu3C Cu6C 2.90(3) .
Cu3C Cu7C 3.00(3) .
Cu3B CuD 2.50(4) .
Cu3B Cu6E 2.56(3) .
Cu3B Cu9G 2.59(3) .
Cu3B Cu7C 2.74(3) .
Cu3B Cu9F 2.95(3) .
Cu3A P3A 2.262(16) .
Cu3A Cu9E 2.59(3) .
Cu3A Cu8E 2.64(2) .
Cu3A Cu6E 2.66(3) .
Cu3A Cu5A 2.71(3) .
Cu3D P3D 2.225(17) .
Cu3D Cu4H 2.55(3) .
Cu3D Cu3H 2.68(3) .
Cu3D Cu7F 2.72(3) .
Cu3E Cu7E 2.54(3) .
Cu3E CuE 2.56(3) .
Cu3E Cu5D 2.64(3) .
Cu3E Cu7C 2.73(3) .
Cu3E Cu6C 2.90(3) .
Cu3H Cu7A 2.61(3) .
Cu3H Cu8F 2.64(3) .
Cu3H Cu4H 2.73(3) .
Cu3H Cu7F 3.03(3) .
Cu4A P4A 2.205(15) .
Cu4A Cu7C 2.64(3) .
Cu4A Cu6E 2.66(2) .
Cu4A Cu7E 2.66(3) .
Cu4D P4D 2.208(15) .
Cu4D Cu5C 2.56(2) .
Cu4F Cu5C 2.58(3) .
Cu4F Cu9C 2.65(3) .
Cu4F Cu9D 2.68(3) .
Cu4F Cu9G 2.72(3) .
Cu4F Cu4E 2.94(3) .
Cu4E Cu9E 2.44(3) .
Cu4E Cu9D 2.62(3) .
Cu4E Cu9G 2.63(3) .
Cu4E Cu5E 2.69(2) .
Cu4E Cu9F 2.74(3) .
Cu4H Cu7B 2.43(3) .
Cu4H Cu7F 2.90(3) .
Cu4H Cu8F 2.90(3) .
Cu4B Cu8H 2.49(3) .
Cu4B Cu8D 2.65(2) .
Cu5D P5D 2.227(15) .
Cu5D Cu9B 2.61(3) .
Cu5D Cu6C 2.65(2) .
Cu5A P5A 2.257(16) .
Cu5A Cu8E 2.52(3) .
Cu5B Cu8B 2.52(3) .
Cu5B Cu6H 2.53(3) .
Cu5B CuF 2.58(4) .
Cu5B Cu9A 2.66(3) .
Cu5B Cu8C 2.73(3) .
Cu5C Cu5F 2.75(3) .
Cu5F Cu7D 2.65(3) .
Cu5F Cu8B 2.75(3) .
Cu5F Cu8H 2.99(3) .
Cu5F Cu7H 3.04(3) .
Cu5E Cu9D 2.56(2) .
Cu5E Cu6D 2.64(2) .
Cu5E Cu9F 2.70(3) .
Cu5H Cu6B 2.50(3) .
Cu5H Cu8F 2.69(3) .
Cu5H Cu6F 3.05(3) .
Cu6B CuF 2.50(4) .
Cu6B Cu7B 2.55(3) .
Cu6B Cu9A 2.66(3) .
Cu6B Cu6F 2.78(3) .
Cu6B Cu8F 2.86(3) .
Cu6C Cu8C 2.62(3) .
Cu6C Cu7C 2.72(2) .
Cu6C Cu9B 2.82(3) .
Cu6D P6D 2.208(14) .
Cu6D Cu9E 2.56(2) .
Cu6D Cu8E 2.63(2) .
Cu6E Cu7E 2.70(3) .
Cu6E Cu9F 2.71(3) .
Cu6E Cu7C 3.05(3) .
Cu6H Cu9H 2.66(2) .
Cu6H Cu8C 2.89(3) .
Cu7A P7A 2.228(18) .
Cu7B Cu8A 2.61(3) .
Cu7B CuF 2.70(4) .
Cu7B Cu7F 2.81(3) .
Cu7C Cu7E 2.94(3) .
Cu7D P7D 2.231(16) .
Cu7D Cu8H 2.53(2) .
Cu7D Cu7H 2.55(2) .
Cu7F Cu9C 2.64(3) .
Cu7E Cu8E 2.48(3) .
Cu7E Cu9F 2.76(2) .
Cu7H Cu8B 2.56(3) .
Cu7H Cu8D 2.62(2) .
Cu7H Cu8H 2.72(2) .
Cu8A P8A 2.250(18) .
Cu8A Cu8B 2.47(3) .
Cu8C Cu9B 2.65(3) .
Cu8C Cu9H 2.99(3) .
Cu8B CuF 2.69(4) .
Cu8D P8D 2.211(15) .
Cu8E Cu9E 2.63(3) .
Cu8E Cu9F 2.78(3) .
Cu9D P9D 2.231(16) .
Cu9C Cu9G 2.64(3) .
Cu9A P9A 2.210(17) .
Cu9B CuE 2.45(3) .
Cu9B Cu9H 2.58(2) .
Cu9F Cu9E 2.85(3) .
Cu9G CuD 2.29(3) .
P0D C0DC 1.8845 .
P0D C0DE 2.0739 .
P0D C0DA 2.1966 .
P0G C0GB 1.9078 .
P0G C0GE 1.9116 .
P0G C0GC 2.0223 .
P1A C1AB 1.9918 .
P1A C1AD 2.0543 .
P1A C1AE 2.1279 .
P1D C1DA 1.9527 .
P1D C1DE 2.0015 .
P1D C1DC 2.1917 .
P1G C1GB 1.9536 .
P1G C1GE 1.9603 .
P1G C1GA 2.1295 .
P0A C0AC 1.8924 .
P0A C0AE 2.0286 .
P0A C0AA 2.1285 .
P2A C2AB 1.9249 .
P2A C2AC 1.9513 .
P2A C2AE 2.3204 .
P2D C2DC 1.9355 .
P2D C2DE 1.9654 .
P2D C2DB 2.1615 .
P3D C3DE 1.7977 .
P3D C3DC 1.9199 .
P3D C3DA 1.9207 .
P3A C3AA 1.7845 .
P3A C3AE 1.9293 .
P3A C3AC 2.1303 .
P4A C4AA 1.9997 .
P4A C4AE 2.0484 .
P4A C4AC 2.0868 .
P4D C4DD 1.7267 .
P4D C4DF 1.9325 .
P4D C4DA 1.9746 .
P5D C5DB 1.9451 .
P5D C5DE 1.9672 .
P5D C5DG 2.0326 .
P5A C5AE 1.7528 .
P5A C5AC 1.8213 .
P5A C5AA 2.1595 .
P6D C6DE 1.7315 .
P6D C6DA 1.8869 .
P6D C6DC 2.0439 .
P7D C7DE 1.9140 .
P7D C7DC 1.9991 .
P7D C7DA 2.0315 .
P7A C7AE 1.9147 .
P7A C7AA 1.9817 .
P7A C7AB 2.1322 .
P8A C8AC 2.0500 .
P8A C8AE 2.1559 .
P8A C8AA 2.2442 .
P8D C8DB 1.9095 .
P8D C8DA 2.0204 .
P8D C8DE 2.0853 .
P9A C9AC 1.9033 .
P9A C9AA 2.1305 .
P9A C9AE 2.1589 .
P9D C9DA 1.8758 .
P9D C9DD 1.9306 .
P9D C9DC 2.0838 .
C0GB C0GA 1.5457 .
C0DC C0DD 1.5406 .
C0GF C0GE 1.5416 .
C0DB C0DA 1.5430 .
C0GA C8C 1.8295 1_645
C0GD C0GC 1.5442 .
C0DE C0DF 1.5366 .
C1AA C1AD 1.5391 .
C1GB C1GC 1.5412 .
C1GD C1GA 1.5422 .
C1GE C1GF 1.5397 .
C1AB C1AC 1.5434 .
C1DD C1DC 1.5422 .
C1AE C1AF 1.5350 .
C1DE C1DF 1.5382 .
C1DA C1DB 1.5406 .
C0AA C0AB 1.5393 .
C0AF C0AE 1.5454 .
C0AD C0AC 1.5434 .
C0AD C10F 1.8597 1_545
C2DA C2DB 1.5416 .
C2AA C2AC 1.5431 .
C2AB C2AD 1.5362 .
C2DD C2DC 1.5391 .
C2DF C2DE 1.5348 .
C2AF C2AE 1.5386 .
C3AA C3AB 1.5423 .
C3AD C3AC 1.5449 .
C3DC C3DD 1.5432 .
C3DE C3DF 1.5407 .
C3DB C3DA 1.5394 .
C3DA C3DG 1.5413 .
C3AF C3AE 1.5388 .
C4DD C4DB 1.5410 .
C4AB C4AC 1.5447 .
C4DC C4DA 1.5447 .
C4DE C4DF 1.5393 .
C4AD C4AA 1.5377 .
C4AE C4AF 1.5364 .
C5DB C5DC 1.5415 .
C5DF C5DE 1.5420 .
C5AC C5AD 1.5396 .
C5DG C5DH 1.5426 .
C5AB C5AA 1.5343 .
C5AF C5AE 1.5435 .
C6DE C6DF 1.5410 .
C6DD C6DC 1.5344 .
C6DB C6DA 1.5410 .
C7AB C7AF 1.5432 .
C7DA C7DB 1.5433 .
C7AC C7AE 1.5407 .
C7DC C7DD 1.5407 .
C7AD C7AA 1.5444 .
C7DF C7DE 1.5439 .
C8AB C8AC 1.5402 .
C8DD C8DB 1.5428 .
C8AD C8AE 1.5353 .
C8DC C8DA 1.5386 .
C8AF C8AA 1.5401 .
C8DE C8DF 1.5394 .
C9DA C9DB 1.5360 .
C9DC C9DF 1.5360 .
C9DD C9DG 1.5390 .
C9DD C9DE 1.5407 .
C9AB C9AA 1.5392 .
C9AD C9AC 1.5431 .
C9AF C9AE 1.5414 .
O1 C1OC 1.6401 .
O1 C1OA 1.6406 .
C1OB C1OA 1.5492 .
C1OB C1OC 2.0168 .
C1OD C1OC 1.5388 .
O2 C2OA 1.6398 .
O2 C2OC 1.6411 .
C2OA C2OB 1.5441 .
C2OD C2OC 1.5428 .
